data_2310781
loop_
_publ_author_name
'Batuk, Dmitry'
'Batuk, Maria'
'Abakumov, Artem M.'
'Hadermann, Joke'

_publ_section_title
;
 Synergy between transmission electron microscopy and powder diffraction:
 application to modulated structures.
;
_journal_coden_ASTM ACSBDA
_journal_coeditor_code DQ5010
_journal_issue 2
_journal_name_full
;
 Acta Crystallographica, Section B: Structural Science, Crystal Engineering
 and Materials
;
_journal_page_first 127
_journal_page_last 143
_journal_paper_doi 10.1107/S2052520615005466
_journal_volume 71
_journal_year 2015
_chemical_formula_sum 'Bi0.195 Fe1.046 O2.633 Pb0.763'
_chemical_formula_weight 299.4
_space_group_crystal_system monoclinic
_space_group_IT_number 12
_space_group_name_Hall '-I 2y'
_space_group_name_H-M_alt 'I 1 2/m 1'
_space_group_ssg_name X2/m(\a0\g)00
_cell_angle_alpha 90
_cell_angle_beta 92.209(3)
_cell_angle_gamma 90
_cell_formula_units_Z 1
_cell_length_a 3.92822(13)
_cell_length_b 3.92661(10)
_cell_length_c 4.05202(14)
_cell_measurement_temperature 900
_cell_modulation_dimension 1
_cell_volume 62.454(3)
_diffrn_ambient_temperature 900
_diffrn_radiation_probe neutron
_diffrn_radiation_wavelength 1.8857
_exptl_absorpt_coefficient_mu 0.005
_exptl_crystal_density_diffrn 7.9599
_exptl_crystal_F_000 127
_pd_instr_location ' ?'
_pd_meas_2theta_range_inc 0.05
_pd_meas_2theta_range_max 164.600
_pd_meas_2theta_range_min 3.650
_pd_meas_number_of_points 3220
_pd_proc_2theta_range_inc 0.05
_pd_proc_2theta_range_max 159.95
_pd_proc_2theta_range_min 7.05
_pd_proc_ls_background_function '7 Legendre polynoms'
_pd_proc_ls_pref_orient_corr none
_pd_proc_ls_profile_function Pseudo-Voigt
_pd_proc_ls_prof_R_factor 0.0360
_pd_proc_ls_prof_wR_expected 0.0195
_pd_proc_ls_prof_wR_factor 0.0464
_refine_ls_goodness_of_fit_all 2.38
_refine_ls_number_constraints 7
_refine_ls_number_parameters 63
_refine_ls_number_restraints 0
_refine_ls_R_factor_all 0.0406
_refine_ls_R_factor_gt 0.0400
_refine_ls_shift/su_max 0.0511
_refine_ls_shift/su_mean 0.0345
_refine_ls_weighting_scheme sigma
_refine_ls_wR_factor_all 0.0555
_refine_ls_wR_factor_gt 0.0554
_cod_data_source_file dq5010sup2.cif
_cod_data_source_block I
_cod_depositor_comments
;
 Updating space group information.

 Antanas Vaitkus,
 2018-07-22
;
_cod_database_code 2310781

loop_
_space_group_symop_id
_space_group_symop_operation_xyz
1 x,y,z
2 -x,y,-z
3 x+0.5,y+0.5,z+0.5
4 -x+0.5,y+0.5,-z+0.5
5 -x,-y,-z
6 x,-y,z
7 -x+0.5,-y+0.5,-z+0.5
8 x+0.5,-y+0.5,z+0.5

loop_
_space_group_symop_ssg_id
_space_group_symop_ssg_operation_algebraic
1 x1,x2,x3,x4
2 -x1,x2,-x3,-x4
3 -x1,-x2,-x3,-x4
4 x1,-x2,x3,x4
5 x1+1/2,x2+1/2,x3+1/2,x4+1/2
6 -x1+1/2,x2+1/2,-x3+1/2,-x4+1/2
7 -x1+1/2,-x2+1/2,-x3+1/2,-x4+1/2
8 x1+1/2,-x2+1/2,x3+1/2,x4+1/2

loop_
_atom_site_label
_atom_site_type_symbol
_atom_site_fract_x
_atom_site_fract_y
_atom_site_fract_z
_atom_site_adp_type
_atom_site_U_iso_or_equiv
_atom_site_site_symmetry_multiplicity
_atom_site_occupancy
_atom_site_calc_flag
Fe1 Fe 0 0 0 Uiso 0.0177(4) 2 0.52323(10) d
Pb1 Pb 0 0 0 Uiso 0.0519(10) 2 0.38141(8) d
Bi1 Bi 0 0 0 Uiso 0.0519(10) 2 0.0974 d
O1 O 0 0.5 0 Uani 0.0458(18) 2 0.52323(10) d
O2 O 0.5 0 0 Uiso 0.0402(15) 2 0.37329(20) d
O3 O 0 0 0.5 Uiso 0.0491(12) 2 0.41976(10) d

loop_
_atom_site_aniso_label
_atom_site_aniso_type_symbol
_atom_site_aniso_U_11
_atom_site_aniso_U_22
_atom_site_aniso_U_33
_atom_site_aniso_U_12
_atom_site_aniso_U_13
_atom_site_aniso_U_23
O1 O 0.061(4) 0.0084(13) 0.067(4) 0 0 0

loop_
_atom_site_Fourier_wave_vector_seq_id
_jana_atom_site_fourier_wave_vector_q1_coeff
1 1
2 2

loop_
_atom_site_occ_special_func_atom_site_label
_atom_site_occ_special_func_crenel_c
_atom_site_occ_special_func_crenel_w
Fe1 0 0.52323(10)
Pb1 0.5 0.47677(10)
Bi1 0.5 0.4868
O1 0 0.52323(10)
O2 0 0.37329(20)
O3 0 0.41976(10)

loop_
_atom_type_symbol
_atom_type_scat_length_neutron
_atom_type_scat_source
Pb 9.405 International_Tables_Vol_C
Bi 8.532 International_Tables_Vol_C
Fe 9.450 International_Tables_Vol_C
O 5.803 International_Tables_Vol_C

loop_
_cell_wave_vector_seq_id
_cell_wave_vector_x
_cell_wave_vector_y
_cell_wave_vector_z
1 0.057008 0.000000 0.103473

loop_
_geom_angle_atom_site_label_1
_geom_angle_atom_site_label_2
_geom_angle_atom_site_label_3
_geom_angle_site_ssg_symmetry_1
_geom_angle_site_ssg_symmetry_3
_geom_angle_av
_geom_angle_min
_geom_angle_max
Fe1 Fe1 Fe1 1_4555 1_5455 90.0(3) 90.0(2) 90.0(2)
Fe1 Fe1 Fe1 1_4555 1_5545 90.7(3) 86.5(2) 92.1(2)
Fe1 Fe1 Fe1 1_4555 1_5565 89.2(3) 87.2(3) 94.4(3)
Fe1 Fe1 Fe1 1_4555 1_5655 90.0(3) 90.0(2) 90.0(2)
Fe1 Fe1 Fe1 1_4555 1_6555 178.3(4) 176.5(4) 180.0(5)
Fe1 Fe1 Fe1 1_4555 5_4445 51.9(3) 51.6(3) 52.0(3)
Fe1 Fe1 Fe1 1_4555 5_4455 50.2(3) 49.4(3) 50.9(3)
Fe1 Fe1 Fe1 1_4555 5_4545 51.9(3) 51.6(3) 52.0(3)
Fe1 Fe1 Fe1 1_4555 5_4555 50.2(3) 49.4(3) 50.9(3)
Fe1 Fe1 Fe1 1_4555 5_5455 127.2(3) 126.0(4) 129.9(3)
Fe1 Fe1 Fe1 1_4555 5_5555 127.2(3) 126.0(4) 129.9(3)
Fe1 Fe1 Pb1 1_4555 1_5545 86.1(5) 85.4(5) 86.5(4)
Fe1 Fe1 Pb1 1_4555 1_5565 90.8(5) 90.0(5) 91.9(5)
Fe1 Fe1 Pb1 1_4555 1_6555 169.4(4) 166.5(4) 171.4(5)
Fe1 Fe1 Pb1 1_4555 5_4445 55.8(5) 53.4(4) 60.3(5)
Fe1 Fe1 Pb1 1_4555 5_4455 54.5(4) 51.9(4) 61.7(4)
Fe1 Fe1 Pb1 1_4555 5_4545 55.8(5) 53.4(4) 60.3(5)
Fe1 Fe1 Pb1 1_4555 5_4555 54.5(4) 51.9(4) 61.7(4)
Fe1 Fe1 Pb1 1_4555 5_5445 124.4(5) 113.6(4) 126.9(4)
Fe1 Fe1 Pb1 1_4555 5_5455 124.8(5) 117.9(6) 126.6(4)
Fe1 Fe1 Pb1 1_4555 5_5545 124.4(5) 113.6(4) 126.9(4)
Fe1 Fe1 Pb1 1_4555 5_5555 124.8(5) 117.9(6) 126.6(4)
Fe1 Fe1 Bi1 1_4555 1_5545 86.5(4) 86.0(5) 86.8(4)
Fe1 Fe1 Bi1 1_4555 . 103.7(19) 103.7(19) 103.7(19)
Fe1 Fe1 Bi1 1_4555 1_5565 90.5(5) 89.8(5) 91.8(4)
Fe1 Fe1 Bi1 1_4555 1_6555 170.1(4) 166.7(4) 172.2(5)
Fe1 Fe1 Bi1 1_4555 5_4445 55.8(5) 53.4(4) 60.6(5)
Fe1 Fe1 Bi1 1_4555 5_4455 54.5(4) 51.8(4) 61.7(4)
Fe1 Fe1 Bi1 1_4555 5_4545 55.8(5) 53.4(4) 60.6(5)
Fe1 Fe1 Bi1 1_4555 5_4555 54.5(4) 51.8(4) 61.7(4)
Fe1 Fe1 Bi1 1_4555 5_5445 124.4(5) 113.9(4) 126.9(4)
Fe1 Fe1 Bi1 1_4555 5_5455 124.7(5) 117.4(6) 126.5(4)
Fe1 Fe1 Bi1 1_4555 5_5545 124.4(5) 113.9(4) 126.9(4)
Fe1 Fe1 Bi1 1_4555 5_5555 124.7(5) 117.4(6) 126.5(4)
Fe1 Fe1 O1 1_4555 1_5455 89.4(17) 83.3(16) 93.2(18)
Fe1 Fe1 O1 1_4555 . 89.4(17) 83.3(16) 93.2(18)
Fe1 Fe1 O1 1_4555 5_4445 19.4(11) 16.5(10) 21.6(12)
Fe1 Fe1 O1 1_4555 5_4455 21.0(10) 20.1(11) 21.4(10)
Fe1 Fe1 O1 1_4555 5_5455 156.6(12) 154.4(12) 160.8(11)
Fe1 Fe1 O2 1_4555 1_4555 10.1(6) 0.2(3) 15.8(9)
Fe1 Fe1 O2 1_4555 . 168.5(7) 161.1(7) 179.3(3)
Fe1 Fe1 O3 1_4555 1_5545 90.8(4) 88.3(4) 92.5(3)
Fe1 Fe1 O3 1_4555 . 89.3(4) 87.0(3) 94.2(4)
Fe1 Fe1 Fe1 1_5455 1_5545 90.00(16) 90 90
Fe1 Fe1 Fe1 1_5455 1_5565 90.00(16) 90 90
Fe1 Fe1 Fe1 1_5455 1_5655 180.0(5) 180.0(5) 180.0(5)
Fe1 Fe1 Fe1 1_5455 1_6555 90.00(17) 90 90
Fe1 Fe1 Fe1 1_5455 5_4445 50.0(2) 49.3(2) 50.4(2)
Fe1 Fe1 Fe1 1_5455 5_4455 51.1(2) 50.9(2) 51.3(2)
Fe1 Fe1 Fe1 1_5455 5_4545 130.0(3) 129.6(3) 130.7(2)
Fe1 Fe1 Fe1 1_5455 5_4555 128.9(3) 128.7(2) 129.1(2)
Fe1 Fe1 Fe1 1_5455 5_5445 51.1(2) 50.9(2) 51.3(2)
Fe1 Fe1 Fe1 1_5455 5_5455 50.0(2) 49.3(2) 50.4(2)
Fe1 Fe1 Fe1 1_5455 5_5545 128.9(3) 128.7(2) 129.1(2)
Fe1 Fe1 Fe1 1_5455 5_5555 130.0(3) 129.6(3) 130.7(2)
Fe1 Fe1 Pb1 1_5455 1_4555 90.00(13) 90.00(11) 90.00(11)
Fe1 Fe1 Pb1 1_5455 1_5545 90.00(15) 90.00(8) 90.00(8)
Fe1 Fe1 Pb1 1_5455 1_5565 90.00(15) 90.0(3) 90.0(3)
Fe1 Fe1 Pb1 1_5455 1_6555 90.00(13) 90.00(16) 90.00(16)
Fe1 Fe1 Pb1 1_5455 5_4445 55.1(3) 53.8(3) 59.6(2)
Fe1 Fe1 Pb1 1_5455 5_4455 55.9(3) 54.0(3) 57.8(3)
Fe1 Fe1 Pb1 1_5455 5_4545 124.9(3) 120.4(2) 126.2(5)
Fe1 Fe1 Pb1 1_5455 5_4555 124.1(4) 122.2(3) 126.0(4)
Fe1 Fe1 Pb1 1_5455 5_5445 55.9(3) 54.0(3) 57.8(3)
Fe1 Fe1 Pb1 1_5455 5_5455 55.1(3) 53.8(3) 59.6(2)
Fe1 Fe1 Pb1 1_5455 5_5545 124.1(4) 122.2(3) 126.0(4)
Fe1 Fe1 Pb1 1_5455 5_5555 124.9(3) 120.4(2) 126.2(5)
Fe1 Fe1 Bi1 1_5455 1_4555 90.00(13) 90.00(11) 90.00(11)
Fe1 Fe1 Bi1 1_5455 1_5545 90.00(15) 90.00(8) 90.00(8)
Fe1 Fe1 Bi1 1_5455 . 90.00(9) 90.00(9) 90.00(9)
Fe1 Fe1 Bi1 1_5455 1_5565 90.00(15) 90.0(3) 90.0(3)
Fe1 Fe1 Bi1 1_5455 1_6555 90.00(13) 90.00(18) 90.00(18)
Fe1 Fe1 Bi1 1_5455 5_4445 55.1(3) 53.7(3) 59.7(2)
Fe1 Fe1 Bi1 1_5455 5_4455 55.9(3) 54.1(3) 57.9(2)
Fe1 Fe1 Bi1 1_5455 5_4545 124.9(3) 120.3(2) 126.3(5)
Fe1 Fe1 Bi1 1_5455 5_4555 124.1(4) 122.1(3) 125.9(4)
Fe1 Fe1 Bi1 1_5455 5_5445 55.9(3) 54.1(3) 57.9(2)
Fe1 Fe1 Bi1 1_5455 5_5455 55.1(3) 53.7(3) 59.7(2)
Fe1 Fe1 Bi1 1_5455 5_5545 124.1(4) 122.1(3) 125.9(4)
Fe1 Fe1 Bi1 1_5455 5_5555 124.9(3) 120.3(2) 126.3(5)
Fe1 Fe1 O1 1_5455 1_5455 12.2(10) 0.0(5) 20.5(10)
Fe1 Fe1 O1 1_5455 . 167.8(10) 159.5(11) 180.0(5)
Fe1 Fe1 O1 1_5455 5_4445 90.00(16) 90.00(11) 90.00(11)
Fe1 Fe1 O1 1_5455 5_4455 90.00(12) 90.00(14) 90.00(14)
Fe1 Fe1 O1 1_5455 5_5445 90.00(12) 90.00(11) 90.00(11)
Fe1 Fe1 O1 1_5455 5_5455 90.00(16) 90.0(3) 90.0(3)
Fe1 Fe1 O2 1_5455 1_4555 90.00(16) 90 90
Fe1 Fe1 O2 1_5455 . 90.00(16) 90 90
Fe1 Fe1 O3 1_5455 1_5545 90.00(16) 90 90
Fe1 Fe1 O3 1_5455 . 90.00(16) 90 90
Fe1 Fe1 Fe1 1_5545 1_5565 179.1(4) 178.4(4) 180.0(5)
Fe1 Fe1 Fe1 1_5545 1_5655 90.0(3) 90.0(2) 90.0(2)
Fe1 Fe1 Fe1 1_5545 1_6555 89.2(3) 87.2(3) 94.4(3)
Fe1 Fe1 Fe1 1_5545 5_4455 114.5(3) 114.0(3) 114.7(3)
Fe1 Fe1 Fe1 1_5545 5_4555 114.5(3) 114.0(3) 114.7(3)
Fe1 Fe1 Fe1 1_5545 5_5455 119.0(4) 116.4(3) 120.3(3)
Fe1 Fe1 Fe1 1_5545 5_5555 119.0(4) 116.4(3) 120.3(3)
Fe1 Fe1 Pb1 1_5545 1_5565 178.7(5) 177.8(5) 179.7(5)
Fe1 Fe1 Pb1 1_5545 1_6555 81.8(4) 80.1(4) 82.7(4)
Fe1 Fe1 Pb1 1_5545 5_4445 53.9(4) 46.2(4) 58.2(5)
Fe1 Fe1 Pb1 1_5545 5_4455 125.9(4) 124.4(4) 130.1(5)
Fe1 Fe1 Pb1 1_5545 5_4545 53.9(4) 46.2(4) 58.2(5)
Fe1 Fe1 Pb1 1_5545 5_4555 125.9(4) 124.4(4) 130.1(5)
Fe1 Fe1 Pb1 1_5545 5_5445 52.4(4) 45.0(4) 54.6(4)
Fe1 Fe1 Pb1 1_5545 5_5455 124.2(5) 121.8(4) 130.8(5)
Fe1 Fe1 Pb1 1_5545 5_5545 52.4(4) 45.0(4) 54.6(4)
Fe1 Fe1 Pb1 1_5545 5_5555 124.2(5) 121.8(4) 130.8(5)
Fe1 Fe1 Bi1 1_5545 . 17.2(19) 17.2(19) 17.2(19)
Fe1 Fe1 Bi1 1_5545 1_5565 178.7(5) 178.1(5) 180.0(5)
Fe1 Fe1 Bi1 1_5545 1_6555 82.3(4) 80.3(4) 83.2(4)
Fe1 Fe1 Bi1 1_5545 5_4445 54.0(4) 46.0(4) 58.1(5)
Fe1 Fe1 Bi1 1_5545 5_4455 125.8(4) 124.1(4) 130.1(5)
Fe1 Fe1 Bi1 1_5545 5_4545 54.0(4) 46.0(4) 58.1(5)
Fe1 Fe1 Bi1 1_5545 5_4555 125.8(4) 124.1(4) 130.1(5)
Fe1 Fe1 Bi1 1_5545 5_5445 52.3(4) 44.8(4) 54.6(4)
Fe1 Fe1 Bi1 1_5545 5_5455 124.4(5) 121.9(4) 131.3(5)
Fe1 Fe1 Bi1 1_5545 5_5545 52.3(4) 44.8(4) 54.6(4)
Fe1 Fe1 Bi1 1_5545 5_5555 124.4(5) 121.9(4) 131.3(5)
Fe1 Fe1 O1 1_5545 1_5455 94.5(10) 75.4(10) 108.8(9)
Fe1 Fe1 O1 1_5545 . 94.5(10) 75.4(10) 108.8(9)
Fe1 Fe1 O1 1_5545 5_4455 108.4(11) 107.8(10) 108.7(11)
Fe1 Fe1 O1 1_5545 5_5455 114.8(12) 108.9(11) 117.3(12)
Fe1 Fe1 O2 1_5545 1_4555 91.2(6) 73.8(9) 105.2(7)
Fe1 Fe1 O2 1_5545 . 91.3(6) 73.6(7) 107.8(10)
Fe1 Fe1 O3 1_5545 1_5545 0.5(4) 0.0(5) 2.4(4)
Fe1 Fe1 O3 1_5545 . 179.1(5) 177.9(7) 180.0(5)
Fe1 Fe1 Fe1 1_5565 1_5655 90.0(3) 90.0(2) 90.0(2)
Fe1 Fe1 Fe1 1_5565 1_6555 90.7(3) 86.5(3) 92.1(3)
Fe1 Fe1 Fe1 1_5565 5_4445 119.0(4) 116.4(3) 120.3(3)
Fe1 Fe1 Fe1 1_5565 5_4545 119.0(4) 116.4(3) 120.3(3)
Fe1 Fe1 Fe1 1_5565 5_5445 114.5(3) 114.0(3) 114.7(3)
Fe1 Fe1 Fe1 1_5565 5_5545 114.5(3) 114.0(3) 114.7(3)
Fe1 Fe1 Pb1 1_5565 1_4555 81.8(4) 80.1(4) 82.7(4)
Fe1 Fe1 Pb1 1_5565 1_5545 178.7(5) 177.8(5) 179.7(5)
Fe1 Fe1 Pb1 1_5565 5_4445 124.2(5) 121.8(4) 130.8(5)
Fe1 Fe1 Pb1 1_5565 5_4455 52.4(4) 45.0(4) 54.6(4)
Fe1 Fe1 Pb1 1_5565 5_4545 124.2(5) 121.8(4) 130.8(5)
Fe1 Fe1 Pb1 1_5565 5_4555 52.4(4) 45.0(4) 54.6(4)
Fe1 Fe1 Pb1 1_5565 5_5445 125.9(4) 124.4(4) 130.1(5)
Fe1 Fe1 Pb1 1_5565 5_5455 53.9(4) 46.2(4) 58.2(5)
Fe1 Fe1 Pb1 1_5565 5_5545 125.9(4) 124.4(4) 130.1(5)
Fe1 Fe1 Pb1 1_5565 5_5555 53.9(4) 46.2(4) 58.2(5)
Fe1 Fe1 Bi1 1_5565 1_4555 82.3(4) 80.3(4) 83.2(4)
Fe1 Fe1 Bi1 1_5565 1_5545 178.7(5) 178.1(5) 180.0(5)
Fe1 Fe1 Bi1 1_5565 . 17.2(19) 17.2(19) 17.2(19)
Fe1 Fe1 Bi1 1_5565 5_4445 124.4(5) 121.9(4) 131.3(5)
Fe1 Fe1 Bi1 1_5565 5_4455 52.3(4) 44.8(4) 54.6(4)
Fe1 Fe1 Bi1 1_5565 5_4545 124.4(5) 121.9(4) 131.3(5)
Fe1 Fe1 Bi1 1_5565 5_4555 52.3(4) 44.8(4) 54.6(4)
Fe1 Fe1 Bi1 1_5565 5_5445 125.8(4) 124.1(4) 130.1(5)
Fe1 Fe1 Bi1 1_5565 5_5455 54.0(4) 46.0(4) 58.1(5)
Fe1 Fe1 Bi1 1_5565 5_5545 125.8(4) 124.1(4) 130.1(5)
Fe1 Fe1 Bi1 1_5565 5_5555 54.0(4) 46.0(4) 58.1(5)
Fe1 Fe1 O1 1_5565 1_5455 94.5(10) 75.4(10) 108.8(9)
Fe1 Fe1 O1 1_5565 . 94.5(10) 75.4(10) 108.8(9)
Fe1 Fe1 O1 1_5565 5_4445 114.8(12) 108.9(11) 117.3(12)
Fe1 Fe1 O1 1_5565 5_5445 108.4(11) 107.8(10) 108.7(11)
Fe1 Fe1 O2 1_5565 1_4555 91.3(6) 73.6(7) 107.8(10)
Fe1 Fe1 O2 1_5565 . 91.2(6) 73.8(9) 105.2(7)
Fe1 Fe1 O3 1_5565 1_5545 179.1(5) 177.9(7) 180.0(5)
Fe1 Fe1 O3 1_5565 . 0.5(4) 0.0(5) 2.4(4)
Fe1 Fe1 Fe1 1_5655 1_6555 90.00(17) 90 90
Fe1 Fe1 Fe1 1_5655 5_4445 130.0(3) 129.6(3) 130.7(2)
Fe1 Fe1 Fe1 1_5655 5_4455 128.9(3) 128.7(2) 129.1(2)
Fe1 Fe1 Fe1 1_5655 5_4545 50.0(2) 49.3(2) 50.4(2)
Fe1 Fe1 Fe1 1_5655 5_4555 51.1(2) 50.9(2) 51.3(2)
Fe1 Fe1 Fe1 1_5655 5_5445 128.9(3) 128.7(2) 129.1(2)
Fe1 Fe1 Fe1 1_5655 5_5455 130.0(3) 129.6(3) 130.7(2)
Fe1 Fe1 Fe1 1_5655 5_5545 51.1(2) 50.9(2) 51.3(2)
Fe1 Fe1 Fe1 1_5655 5_5555 50.0(2) 49.3(2) 50.4(2)
Fe1 Fe1 Pb1 1_5655 1_4555 90.00(13) 90.00(11) 90.00(11)
Fe1 Fe1 Pb1 1_5655 1_5545 90.00(15) 90.00(8) 90.00(8)
Fe1 Fe1 Pb1 1_5655 1_5565 90.00(15) 90.0(3) 90.0(3)
Fe1 Fe1 Pb1 1_5655 1_6555 90.00(13) 90.00(16) 90.00(16)
Fe1 Fe1 Pb1 1_5655 5_4445 124.9(3) 120.4(2) 126.2(5)
Fe1 Fe1 Pb1 1_5655 5_4455 124.1(4) 122.2(3) 126.0(4)
Fe1 Fe1 Pb1 1_5655 5_4545 55.1(3) 53.8(3) 59.6(2)
Fe1 Fe1 Pb1 1_5655 5_4555 55.9(3) 54.0(3) 57.8(3)
Fe1 Fe1 Pb1 1_5655 5_5445 124.1(4) 122.2(3) 126.0(4)
Fe1 Fe1 Pb1 1_5655 5_5455 124.9(3) 120.4(2) 126.2(5)
Fe1 Fe1 Pb1 1_5655 5_5545 55.9(3) 54.0(3) 57.8(3)
Fe1 Fe1 Pb1 1_5655 5_5555 55.1(3) 53.8(3) 59.6(2)
Fe1 Fe1 Bi1 1_5655 1_4555 90.00(13) 90.00(11) 90.00(11)
Fe1 Fe1 Bi1 1_5655 1_5545 90.00(15) 90.00(8) 90.00(8)
Fe1 Fe1 Bi1 1_5655 . 90.00(9) 90.00(9) 90.00(9)
Fe1 Fe1 Bi1 1_5655 1_5565 90.00(15) 90.0(3) 90.0(3)
Fe1 Fe1 Bi1 1_5655 1_6555 90.00(13) 90.00(18) 90.00(18)
Fe1 Fe1 Bi1 1_5655 5_4445 124.9(3) 120.3(2) 126.3(5)
Fe1 Fe1 Bi1 1_5655 5_4455 124.1(4) 122.1(3) 125.9(4)
Fe1 Fe1 Bi1 1_5655 5_4545 55.1(3) 53.7(3) 59.7(2)
Fe1 Fe1 Bi1 1_5655 5_4555 55.9(3) 54.1(3) 57.9(2)
Fe1 Fe1 Bi1 1_5655 5_5445 124.1(4) 122.1(3) 125.9(4)
Fe1 Fe1 Bi1 1_5655 5_5455 124.9(3) 120.3(2) 126.3(5)
Fe1 Fe1 Bi1 1_5655 5_5545 55.9(3) 54.1(3) 57.9(2)
Fe1 Fe1 Bi1 1_5655 5_5555 55.1(3) 53.7(3) 59.7(2)
Fe1 Fe1 O1 1_5655 1_5455 167.8(10) 159.5(11) 180.0(5)
Fe1 Fe1 O1 1_5655 . 12.2(10) 0.0(5) 20.5(10)
Fe1 Fe1 O1 1_5655 5_4445 90.00(16) 90.00(11) 90.00(11)
Fe1 Fe1 O1 1_5655 5_4455 90.00(12) 90.00(14) 90.00(14)
Fe1 Fe1 O1 1_5655 5_5445 90.00(12) 90.00(11) 90.00(11)
Fe1 Fe1 O1 1_5655 5_5455 90.00(16) 90.0(3) 90.0(3)
Fe1 Fe1 O2 1_5655 1_4555 90.00(16) 90 90
Fe1 Fe1 O2 1_5655 . 90.00(16) 90 90
Fe1 Fe1 O3 1_5655 1_5545 90.00(16) 90 90
Fe1 Fe1 O3 1_5655 . 90.00(16) 90 90
Fe1 Fe1 Fe1 1_6555 5_4445 127.2(3) 126.0(4) 129.9(3)
Fe1 Fe1 Fe1 1_6555 5_4545 127.2(3) 126.0(4) 129.9(3)
Fe1 Fe1 Fe1 1_6555 5_5445 50.2(3) 49.4(3) 50.9(3)
Fe1 Fe1 Fe1 1_6555 5_5455 51.9(3) 51.6(3) 52.0(3)
Fe1 Fe1 Fe1 1_6555 5_5545 50.2(3) 49.4(3) 50.9(3)
Fe1 Fe1 Fe1 1_6555 5_5555 51.9(3) 51.6(3) 52.0(3)
Fe1 Fe1 Pb1 1_6555 1_4555 169.4(4) 166.5(4) 171.4(5)
Fe1 Fe1 Pb1 1_6555 1_5545 90.8(5) 90.0(5) 91.9(5)
Fe1 Fe1 Pb1 1_6555 1_5565 86.1(5) 85.4(5) 86.5(4)
Fe1 Fe1 Pb1 1_6555 5_4445 124.8(5) 117.9(6) 126.6(4)
Fe1 Fe1 Pb1 1_6555 5_4455 124.4(5) 113.6(4) 126.9(4)
Fe1 Fe1 Pb1 1_6555 5_4545 124.8(5) 117.9(6) 126.6(4)
Fe1 Fe1 Pb1 1_6555 5_4555 124.4(5) 113.6(4) 126.9(4)
Fe1 Fe1 Pb1 1_6555 5_5445 54.5(4) 51.9(4) 61.7(4)
Fe1 Fe1 Pb1 1_6555 5_5455 55.8(5) 53.4(4) 60.3(5)
Fe1 Fe1 Pb1 1_6555 5_5545 54.5(4) 51.9(4) 61.7(4)
Fe1 Fe1 Pb1 1_6555 5_5555 55.8(5) 53.4(4) 60.3(5)
Fe1 Fe1 Bi1 1_6555 1_4555 170.1(4) 166.7(4) 172.2(5)
Fe1 Fe1 Bi1 1_6555 1_5545 90.5(5) 89.8(5) 91.8(4)
Fe1 Fe1 Bi1 1_6555 . 103.7(19) 103.7(19) 103.7(19)
Fe1 Fe1 Bi1 1_6555 1_5565 86.5(4) 86.0(5) 86.8(4)
Fe1 Fe1 Bi1 1_6555 5_4445 124.7(5) 117.4(6) 126.5(4)
Fe1 Fe1 Bi1 1_6555 5_4455 124.4(5) 113.9(4) 126.9(4)
Fe1 Fe1 Bi1 1_6555 5_4545 124.7(5) 117.4(6) 126.5(4)
Fe1 Fe1 Bi1 1_6555 5_4555 124.4(5) 113.9(4) 126.9(4)
Fe1 Fe1 Bi1 1_6555 5_5445 54.5(4) 51.8(4) 61.7(4)
Fe1 Fe1 Bi1 1_6555 5_5455 55.8(5) 53.4(4) 60.6(5)
Fe1 Fe1 Bi1 1_6555 5_5545 54.5(4) 51.8(4) 61.7(4)
Fe1 Fe1 Bi1 1_6555 5_5555 55.8(5) 53.4(4) 60.6(5)
Fe1 Fe1 O1 1_6555 1_5455 89.4(17) 83.3(16) 93.2(18)
Fe1 Fe1 O1 1_6555 . 89.4(17) 83.3(16) 93.2(18)
Fe1 Fe1 O1 1_6555 5_4445 156.6(12) 154.4(12) 160.8(11)
Fe1 Fe1 O1 1_6555 5_5445 21.0(10) 20.1(11) 21.4(10)
Fe1 Fe1 O1 1_6555 5_5455 19.4(11) 16.5(10) 21.6(12)
Fe1 Fe1 O2 1_6555 1_4555 168.5(7) 161.1(7) 179.3(3)
Fe1 Fe1 O2 1_6555 . 10.1(6) 0.2(3) 15.8(9)
Fe1 Fe1 O3 1_6555 1_5545 89.3(4) 87.0(3) 94.2(4)
Fe1 Fe1 O3 1_6555 . 90.8(4) 88.3(4) 92.5(3)
Fe1 Fe1 Fe1 5_4445 5_4545 80.1(3) 79.2(3) 81.3(3)
Fe1 Fe1 Fe1 5_4445 5_5445 78.0(3) 77.4(3) 79.1(3)
Fe1 Fe1 Fe1 5_4445 5_5545 126.9(4) 125.8(4) 129.2(4)
Fe1 Fe1 Pb1 5_4445 1_4555 58.6(3) 58.0(3) 59.1(3)
Fe1 Fe1 Pb1 5_4445 1_5545 61.5(3) 60.2(3) 64.8(4)
Fe1 Fe1 Pb1 5_4445 5_4455 71.0(4) 66.9(4) 72.6(4)
Fe1 Fe1 Pb1 5_4445 5_4555 111.7(5) 108.0(5) 113.5(5)
Fe1 Fe1 Pb1 5_4445 5_5445 74.3(4) 73.9(4) 75.0(4)
Fe1 Fe1 Pb1 5_4445 5_5455 106.6(3) 104.4(3) 107.5(3)
Fe1 Fe1 Pb1 5_4445 5_5545 116.0(5) 114.9(4) 118.0(6)
Fe1 Fe1 Pb1 5_4445 5_5555 167.6(4) 162.5(4) 169.7(5)
Fe1 Fe1 Bi1 5_4445 1_4555 58.5(3) 57.9(3) 58.9(3)
Fe1 Fe1 Bi1 5_4445 1_5545 61.6(3) 60.4(3) 64.8(4)
Fe1 Fe1 Bi1 5_4445 . 104.0(14) 104.0(14) 104.0(14)
Fe1 Fe1 Bi1 5_4445 5_4445 14.3(5) 14.3(5) 14.3(5)
Fe1 Fe1 Bi1 5_4445 5_4455 71.1(4) 66.9(4) 72.7(4)
Fe1 Fe1 Bi1 5_4445 5_4545 78.5(4) 78.5(4) 78.5(4)
Fe1 Fe1 Bi1 5_4445 5_4555 111.5(5) 108.0(5) 113.2(5)
Fe1 Fe1 Bi1 5_4445 5_5445 74.3(4) 73.8(4) 75.6(4)
Fe1 Fe1 Bi1 5_4445 5_5455 106.6(3) 104.4(3) 107.5(3)
Fe1 Fe1 Bi1 5_4445 5_5545 116.1(5) 115.2(4) 118.1(6)
Fe1 Fe1 Bi1 5_4445 5_5555 167.6(4) 162.3(4) 169.7(5)
Fe1 Fe1 O1 5_4445 1_5455 42.1(15) 39.0(16) 48.0(16)
Fe1 Fe1 O1 5_4445 . 118.9(13) 117.1(13) 123.4(12)
Fe1 Fe1 O1 5_4445 5_4445 42.2(4) 41.4(3) 44.0(4)
Fe1 Fe1 O1 5_4445 5_5445 114.6(8) 113.3(8) 116.7(7)
Fe1 Fe1 O2 5_4445 . 116.3(5) 115.7(5) 117.5(6)
Fe1 Fe1 O3 5_4445 . 118.5(4) 114.7(4) 120.2(4)
Fe1 Fe1 Fe1 5_4455 5_4555 77.8(2) 77.5(2) 78.1(2)
Fe1 Fe1 Fe1 5_4455 5_5455 78.0(3) 77.4(3) 79.1(3)
Fe1 Fe1 Fe1 5_4455 5_5555 126.9(3) 125.8(3) 129.2(3)
Fe1 Fe1 Pb1 5_4455 1_5565 64.3(3) 64.0(3) 64.9(3)
Fe1 Fe1 Pb1 5_4455 1_6555 135.4(2) 135.1(2) 136.0(2)
Fe1 Fe1 Pb1 5_4455 5_4445 67.4(4) 66.0(4) 68.2(4)
Fe1 Fe1 Pb1 5_4455 5_4545 105.5(4) 105.2(4) 105.7(4)
Fe1 Fe1 Pb1 5_4455 5_5445 105.0(3) 103.8(3) 105.6(3)
Fe1 Fe1 Pb1 5_4455 5_5545 160.3(4) 158.5(4) 161.4(4)
Fe1 Fe1 Bi1 5_4455 . 126.1(12) 126.1(12) 126.1(12)
Fe1 Fe1 Bi1 5_4455 1_5565 64.2(3) 63.9(3) 64.7(3)
Fe1 Fe1 Bi1 5_4455 1_6555 135.3(2) 135.0(2) 135.9(2)
Fe1 Fe1 Bi1 5_4455 5_4445 67.5(4) 66.1(4) 68.4(4)
Fe1 Fe1 Bi1 5_4455 5_4455 10.5(3) 10.5(3) 10.5(3)
Fe1 Fe1 Bi1 5_4455 5_4545 105.6(4) 105.3(4) 105.8(4)
Fe1 Fe1 Bi1 5_4455 5_4555 71.7(3) 71.7(3) 71.7(3)
Fe1 Fe1 Bi1 5_4455 5_5445 105.3(3) 104.3(3) 105.9(3)
Fe1 Fe1 Bi1 5_4455 5_5545 160.2(4) 158.5(4) 161.3(4)
Fe1 Fe1 O1 5_4455 1_5455 38.8(16) 35.6(16) 41.6(16)
Fe1 Fe1 O1 5_4455 . 113.9(14) 111.6(14) 116.5(14)
Fe1 Fe1 O1 5_4455 5_4455 40.9(3) 40.7(3) 41.2(3)
Fe1 Fe1 O1 5_4455 5_5455 114.0(9) 113.3(9) 115.2(9)
Fe1 Fe1 O3 5_4455 1_5545 115.6(3) 114.6(3) 116.1(3)
Fe1 Fe1 Fe1 5_4545 5_5445 126.9(4) 125.8(4) 129.2(4)
Fe1 Fe1 Fe1 5_4545 5_5545 78.0(3) 77.4(3) 79.1(3)
Fe1 Fe1 Pb1 5_4545 1_4555 58.6(3) 58.0(3) 59.1(3)
Fe1 Fe1 Pb1 5_4545 1_5545 61.5(3) 60.2(3) 64.8(4)
Fe1 Fe1 Pb1 5_4545 5_4455 111.7(5) 108.0(5) 113.5(5)
Fe1 Fe1 Pb1 5_4545 5_4555 71.0(4) 66.9(4) 72.6(4)
Fe1 Fe1 Pb1 5_4545 5_5445 116.0(5) 114.9(4) 118.0(6)
Fe1 Fe1 Pb1 5_4545 5_5455 167.6(4) 162.5(4) 169.7(5)
Fe1 Fe1 Pb1 5_4545 5_5545 74.3(4) 73.9(4) 75.0(4)
Fe1 Fe1 Pb1 5_4545 5_5555 106.6(3) 104.4(3) 107.5(3)
Fe1 Fe1 Bi1 5_4545 1_4555 58.5(3) 57.9(3) 58.9(3)
Fe1 Fe1 Bi1 5_4545 1_5545 61.6(3) 60.4(3) 64.8(4)
Fe1 Fe1 Bi1 5_4545 . 104.0(14) 104.0(14) 104.0(14)
Fe1 Fe1 Bi1 5_4545 5_4445 78.5(4) 78.5(4) 78.5(4)
Fe1 Fe1 Bi1 5_4545 5_4455 111.5(5) 108.0(5) 113.2(5)
Fe1 Fe1 Bi1 5_4545 5_4545 14.3(5) 14.3(5) 14.3(5)
Fe1 Fe1 Bi1 5_4545 5_4555 71.1(4) 66.9(4) 72.7(4)
Fe1 Fe1 Bi1 5_4545 5_5445 116.1(5) 115.2(4) 118.1(6)
Fe1 Fe1 Bi1 5_4545 5_5455 167.6(4) 162.3(4) 169.7(5)
Fe1 Fe1 Bi1 5_4545 5_5545 74.3(4) 73.8(4) 75.6(4)
Fe1 Fe1 Bi1 5_4545 5_5555 106.6(3) 104.4(3) 107.5(3)
Fe1 Fe1 O1 5_4545 1_5455 118.9(13) 117.1(13) 123.4(12)
Fe1 Fe1 O1 5_4545 . 42.1(15) 39.0(16) 48.0(16)
Fe1 Fe1 O1 5_4545 5_4445 42.2(4) 41.4(3) 44.0(4)
Fe1 Fe1 O1 5_4545 5_5445 114.6(8) 113.3(8) 116.7(7)
Fe1 Fe1 O2 5_4545 . 116.3(5) 115.7(5) 117.5(6)
Fe1 Fe1 O3 5_4545 . 118.5(4) 114.7(4) 120.2(4)
Fe1 Fe1 Fe1 5_4555 5_5455 126.9(3) 125.8(3) 129.2(3)
Fe1 Fe1 Fe1 5_4555 5_5555 78.0(3) 77.4(3) 79.1(3)
Fe1 Fe1 Pb1 5_4555 1_5565 64.3(3) 64.0(3) 64.9(3)
Fe1 Fe1 Pb1 5_4555 1_6555 135.4(2) 135.1(2) 136.0(2)
Fe1 Fe1 Pb1 5_4555 5_4445 105.5(4) 105.2(4) 105.7(4)
Fe1 Fe1 Pb1 5_4555 5_4545 67.4(4) 66.0(4) 68.2(4)
Fe1 Fe1 Pb1 5_4555 5_5445 160.3(4) 158.5(4) 161.4(4)
Fe1 Fe1 Pb1 5_4555 5_5545 105.0(3) 103.8(3) 105.6(3)
Fe1 Fe1 Bi1 5_4555 . 126.1(12) 126.1(12) 126.1(12)
Fe1 Fe1 Bi1 5_4555 1_5565 64.2(3) 63.9(3) 64.7(3)
Fe1 Fe1 Bi1 5_4555 1_6555 135.3(2) 135.0(2) 135.9(2)
Fe1 Fe1 Bi1 5_4555 5_4445 105.6(4) 105.3(4) 105.8(4)
Fe1 Fe1 Bi1 5_4555 5_4455 71.7(3) 71.7(3) 71.7(3)
Fe1 Fe1 Bi1 5_4555 5_4545 67.5(4) 66.1(4) 68.4(4)
Fe1 Fe1 Bi1 5_4555 5_4555 10.5(3) 10.5(3) 10.5(3)
Fe1 Fe1 Bi1 5_4555 5_5445 160.2(4) 158.5(4) 161.3(4)
Fe1 Fe1 Bi1 5_4555 5_5545 105.3(3) 104.3(3) 105.9(3)
Fe1 Fe1 O1 5_4555 1_5455 113.9(14) 111.6(14) 116.5(14)
Fe1 Fe1 O1 5_4555 . 38.8(16) 35.6(16) 41.6(16)
Fe1 Fe1 O1 5_4555 5_4455 40.9(3) 40.7(3) 41.2(3)
Fe1 Fe1 O1 5_4555 5_5455 114.0(9) 113.3(9) 115.2(9)
Fe1 Fe1 O3 5_4555 1_5545 115.6(3) 114.6(3) 116.1(3)
Fe1 Fe1 Fe1 5_5445 5_5545 77.8(2) 77.5(2) 78.1(2)
Fe1 Fe1 Pb1 5_5445 1_4555 135.4(2) 135.1(2) 136.0(2)
Fe1 Fe1 Pb1 5_5445 1_5545 64.3(3) 64.0(3) 64.9(3)
Fe1 Fe1 Pb1 5_5445 5_4455 105.0(3) 103.8(3) 105.6(3)
Fe1 Fe1 Pb1 5_5445 5_4555 160.3(4) 158.5(4) 161.4(4)
Fe1 Fe1 Pb1 5_5445 5_5455 67.4(4) 66.0(4) 68.2(4)
Fe1 Fe1 Pb1 5_5445 5_5555 105.5(4) 105.2(4) 105.7(4)
Fe1 Fe1 Bi1 5_5445 1_4555 135.3(2) 135.0(2) 135.9(2)
Fe1 Fe1 Bi1 5_5445 1_5545 64.2(3) 63.9(3) 64.7(3)
Fe1 Fe1 Bi1 5_5445 . 126.1(12) 126.1(12) 126.1(12)
Fe1 Fe1 Bi1 5_5445 5_4455 105.3(3) 104.3(3) 105.9(3)
Fe1 Fe1 Bi1 5_5445 5_4555 160.2(4) 158.5(4) 161.3(4)
Fe1 Fe1 Bi1 5_5445 5_5445 10.5(3) 10.5(3) 10.5(3)
Fe1 Fe1 Bi1 5_5445 5_5455 67.5(4) 66.1(4) 68.4(4)
Fe1 Fe1 Bi1 5_5445 5_5545 71.7(3) 71.7(3) 71.7(3)
Fe1 Fe1 Bi1 5_5445 5_5555 105.6(4) 105.3(4) 105.8(4)
Fe1 Fe1 O1 5_5445 1_5455 38.8(16) 35.6(16) 41.6(16)
Fe1 Fe1 O1 5_5445 . 113.9(14) 111.6(14) 116.5(14)
Fe1 Fe1 O1 5_5445 5_4445 114.0(9) 113.3(9) 115.2(9)
Fe1 Fe1 O1 5_5445 5_5445 40.9(3) 40.7(3) 41.2(3)
Fe1 Fe1 O3 5_5445 . 115.6(3) 114.6(3) 116.1(3)
Fe1 Fe1 Fe1 5_5455 5_5555 80.1(3) 79.2(3) 81.3(3)
Fe1 Fe1 Pb1 5_5455 1_5565 61.5(3) 60.2(3) 64.8(4)
Fe1 Fe1 Pb1 5_5455 1_6555 58.6(3) 58.0(3) 59.1(3)
Fe1 Fe1 Pb1 5_5455 5_4445 106.6(3) 104.4(3) 107.5(3)
Fe1 Fe1 Pb1 5_5455 5_4455 74.3(4) 73.9(4) 75.0(4)
Fe1 Fe1 Pb1 5_5455 5_4545 167.6(4) 162.5(4) 169.7(5)
Fe1 Fe1 Pb1 5_5455 5_4555 116.0(5) 114.9(4) 118.0(6)
Fe1 Fe1 Pb1 5_5455 5_5445 71.0(4) 66.9(4) 72.6(4)
Fe1 Fe1 Pb1 5_5455 5_5545 111.7(5) 108.0(5) 113.5(5)
Fe1 Fe1 Bi1 5_5455 . 104.0(14) 104.0(14) 104.0(14)
Fe1 Fe1 Bi1 5_5455 1_5565 61.6(3) 60.4(3) 64.8(4)
Fe1 Fe1 Bi1 5_5455 1_6555 58.5(3) 57.9(3) 58.9(3)
Fe1 Fe1 Bi1 5_5455 5_4445 106.6(3) 104.4(3) 107.5(3)
Fe1 Fe1 Bi1 5_5455 5_4455 74.3(4) 73.8(4) 75.6(4)
Fe1 Fe1 Bi1 5_5455 5_4545 167.6(4) 162.3(4) 169.7(5)
Fe1 Fe1 Bi1 5_5455 5_4555 116.1(5) 115.2(4) 118.1(6)
Fe1 Fe1 Bi1 5_5455 5_5445 71.1(4) 66.9(4) 72.7(4)
Fe1 Fe1 Bi1 5_5455 5_5455 14.3(5) 14.3(5) 14.3(5)
Fe1 Fe1 Bi1 5_5455 5_5545 111.5(5) 108.0(5) 113.2(5)
Fe1 Fe1 Bi1 5_5455 5_5555 78.5(4) 78.5(4) 78.5(4)
Fe1 Fe1 O1 5_5455 1_5455 42.1(15) 39.0(16) 48.0(16)
Fe1 Fe1 O1 5_5455 . 118.9(13) 117.1(13) 123.4(12)
Fe1 Fe1 O1 5_5455 5_4455 114.6(8) 113.3(8) 116.7(7)
Fe1 Fe1 O1 5_5455 5_5455 42.2(4) 41.4(3) 44.0(4)
Fe1 Fe1 O2 5_5455 1_4555 116.3(5) 115.7(5) 117.5(6)
Fe1 Fe1 O3 5_5455 1_5545 118.5(4) 114.7(4) 120.2(4)
Fe1 Fe1 Pb1 5_5545 1_4555 135.4(2) 135.1(2) 136.0(2)
Fe1 Fe1 Pb1 5_5545 1_5545 64.3(3) 64.0(3) 64.9(3)
Fe1 Fe1 Pb1 5_5545 5_4455 160.3(4) 158.5(4) 161.4(4)
Fe1 Fe1 Pb1 5_5545 5_4555 105.0(3) 103.8(3) 105.6(3)
Fe1 Fe1 Pb1 5_5545 5_5455 105.5(4) 105.2(4) 105.7(4)
Fe1 Fe1 Pb1 5_5545 5_5555 67.4(4) 66.0(4) 68.2(4)
Fe1 Fe1 Bi1 5_5545 1_4555 135.3(2) 135.0(2) 135.9(2)
Fe1 Fe1 Bi1 5_5545 1_5545 64.2(3) 63.9(3) 64.7(3)
Fe1 Fe1 Bi1 5_5545 . 126.1(12) 126.1(12) 126.1(12)
Fe1 Fe1 Bi1 5_5545 5_4455 160.2(4) 158.5(4) 161.3(4)
Fe1 Fe1 Bi1 5_5545 5_4555 105.3(3) 104.3(3) 105.9(3)
Fe1 Fe1 Bi1 5_5545 5_5445 71.7(3) 71.7(3) 71.7(3)
Fe1 Fe1 Bi1 5_5545 5_5455 105.6(4) 105.3(4) 105.8(4)
Fe1 Fe1 Bi1 5_5545 5_5545 10.5(3) 10.5(3) 10.5(3)
Fe1 Fe1 Bi1 5_5545 5_5555 67.5(4) 66.1(4) 68.4(4)
Fe1 Fe1 O1 5_5545 1_5455 113.9(14) 111.6(14) 116.5(14)
Fe1 Fe1 O1 5_5545 . 38.8(16) 35.6(16) 41.6(16)
Fe1 Fe1 O1 5_5545 5_4445 114.0(9) 113.3(9) 115.2(9)
Fe1 Fe1 O1 5_5545 5_5445 40.9(3) 40.7(3) 41.2(3)
Fe1 Fe1 O3 5_5545 . 115.6(3) 114.6(3) 116.1(3)
Fe1 Fe1 Pb1 5_5555 1_5565 61.5(3) 60.2(3) 64.8(4)
Fe1 Fe1 Pb1 5_5555 1_6555 58.6(3) 58.0(3) 59.1(3)
Fe1 Fe1 Pb1 5_5555 5_4445 167.6(4) 162.5(4) 169.7(5)
Fe1 Fe1 Pb1 5_5555 5_4455 116.0(5) 114.9(4) 118.0(6)
Fe1 Fe1 Pb1 5_5555 5_4545 106.6(3) 104.4(3) 107.5(3)
Fe1 Fe1 Pb1 5_5555 5_4555 74.3(4) 73.9(4) 75.0(4)
Fe1 Fe1 Pb1 5_5555 5_5445 111.7(5) 108.0(5) 113.5(5)
Fe1 Fe1 Pb1 5_5555 5_5545 71.0(4) 66.9(4) 72.6(4)
Fe1 Fe1 Bi1 5_5555 . 104.0(14) 104.0(14) 104.0(14)
Fe1 Fe1 Bi1 5_5555 1_5565 61.6(3) 60.4(3) 64.8(4)
Fe1 Fe1 Bi1 5_5555 1_6555 58.5(3) 57.9(3) 58.9(3)
Fe1 Fe1 Bi1 5_5555 5_4445 167.6(4) 162.3(4) 169.7(5)
Fe1 Fe1 Bi1 5_5555 5_4455 116.1(5) 115.2(4) 118.1(6)
Fe1 Fe1 Bi1 5_5555 5_4545 106.6(3) 104.4(3) 107.5(3)
Fe1 Fe1 Bi1 5_5555 5_4555 74.3(4) 73.8(4) 75.6(4)
Fe1 Fe1 Bi1 5_5555 5_5445 111.5(5) 108.0(5) 113.2(5)
Fe1 Fe1 Bi1 5_5555 5_5455 78.5(4) 78.5(4) 78.5(4)
Fe1 Fe1 Bi1 5_5555 5_5545 71.1(4) 66.9(4) 72.7(4)
Fe1 Fe1 Bi1 5_5555 5_5555 14.3(5) 14.3(5) 14.3(5)
Fe1 Fe1 O1 5_5555 1_5455 118.9(13) 117.1(13) 123.4(12)
Fe1 Fe1 O1 5_5555 . 42.1(15) 39.0(16) 48.0(16)
Fe1 Fe1 O1 5_5555 5_4455 114.6(8) 113.3(8) 116.7(7)
Fe1 Fe1 O1 5_5555 5_5455 42.2(4) 41.4(3) 44.0(4)
Fe1 Fe1 O2 5_5555 1_4555 116.3(5) 115.7(5) 117.5(6)
Fe1 Fe1 O3 5_5555 1_5545 118.5(4) 114.7(4) 120.2(4)
Pb1 Fe1 Pb1 1_4555 1_5545 99.8(5) 98.6(4) 101.6(5)
Pb1 Fe1 Pb1 1_4555 5_4455 54.8(4) 53.4(4) 55.9(4)
Pb1 Fe1 Pb1 1_4555 5_4555 54.8(4) 53.4(4) 55.9(4)
Pb1 Fe1 Pb1 1_4555 5_5445 134.2(4) 134.2(4) 134.2(4)
Pb1 Fe1 Pb1 1_4555 5_5455 114.5(4) 112.9(5) 115.7(5)
Pb1 Fe1 Pb1 1_4555 5_5545 134.2(4) 134.2(4) 134.2(4)
Pb1 Fe1 Pb1 1_4555 5_5555 114.5(4) 112.9(5) 115.7(5)
Pb1 Fe1 Bi1 1_4555 1_4555 0.3(4) 0.2(5) 0.5(4)
Pb1 Fe1 Bi1 1_4555 1_5545 99.9(5) 98.8(4) 101.6(5)
Pb1 Fe1 Bi1 1_4555 . 62.9(19) 62.9(19) 62.9(19)
Pb1 Fe1 Bi1 1_4555 5_4455 54.6(4) 53.3(4) 55.6(4)
Pb1 Fe1 Bi1 1_4555 5_4555 54.6(4) 53.3(4) 55.6(4)
Pb1 Fe1 Bi1 1_4555 5_5445 134.3(4) 134.0(4) 134.6(4)
Pb1 Fe1 Bi1 1_4555 5_5455 114.4(4) 112.6(5) 115.7(5)
Pb1 Fe1 Bi1 1_4555 5_5545 134.3(4) 134.0(4) 134.6(4)
Pb1 Fe1 Bi1 1_4555 5_5555 114.4(4) 112.6(5) 115.7(5)
Pb1 Fe1 O1 1_4555 1_5455 96.7(17) 93.1(17) 100.9(16)
Pb1 Fe1 O1 1_4555 . 96.7(17) 93.1(17) 100.9(16)
Pb1 Fe1 O1 1_4555 5_4445 34.7(12) 34.1(12) 35.0(12)
Pb1 Fe1 O1 1_4555 5_5445 170.0(11) 168.9(11) 172.1(10)
Pb1 Fe1 O2 1_4555 . 173.3(6) 173.3(6) 173.3(6)
Pb1 Fe1 O3 1_4555 . 80.5(4) 77.7(4) 82.3(4)
Pb1 Fe1 Pb1 1_5545 5_4455 132.4(4) 127.7(5) 136.0(4)
Pb1 Fe1 Pb1 1_5545 5_4555 132.4(4) 127.7(5) 136.0(4)
Pb1 Fe1 Pb1 1_5545 5_5445 55.7(4) 54.6(4) 57.2(5)
Pb1 Fe1 Pb1 1_5545 5_5455 130.8(5) 129.9(5) 132.6(5)
Pb1 Fe1 Pb1 1_5545 5_5545 55.7(4) 54.6(4) 57.2(5)
Pb1 Fe1 Pb1 1_5545 5_5555 130.8(5) 129.9(5) 132.6(5)
Pb1 Fe1 Bi1 1_5545 1_4555 99.2(5) 97.7(5) 101.4(5)
Pb1 Fe1 Bi1 1_5545 1_5545 0.2(5) 0.0(5) 0.6(4)
Pb1 Fe1 Bi1 1_5545 . 164.4(19) 164.4(19) 164.4(19)
Pb1 Fe1 Bi1 1_5545 5_4445 47.4(4) 47.4(4) 47.4(4)
Pb1 Fe1 Bi1 1_5545 5_4455 132.5(4) 127.7(5) 136.3(4)
Pb1 Fe1 Bi1 1_5545 5_4545 47.4(4) 47.4(4) 47.4(4)
Pb1 Fe1 Bi1 1_5545 5_4555 132.5(4) 127.7(5) 136.3(4)
Pb1 Fe1 Bi1 1_5545 5_5445 55.8(4) 54.8(4) 57.3(5)
Pb1 Fe1 Bi1 1_5545 5_5455 130.9(5) 129.9(5) 132.9(5)
Pb1 Fe1 Bi1 1_5545 5_5545 55.8(4) 54.8(4) 57.3(5)
Pb1 Fe1 Bi1 1_5545 5_5555 130.9(5) 129.9(5) 132.9(5)
Pb1 Fe1 O1 1_5545 1_5455 72.4(9) 71.0(9) 74.6(10)
Pb1 Fe1 O1 1_5545 . 72.4(9) 71.0(9) 74.6(10)
Pb1 Fe1 O1 1_5545 5_4445 65.8(12) 64.3(12) 68.9(10)
Pb1 Fe1 O1 1_5545 5_5445 69.9(11) 69.5(11) 70.6(10)
Pb1 Fe1 O2 1_5545 . 75.4(7) 74.6(6) 77.2(7)
Pb1 Fe1 O3 1_5545 . 179.3(6) 178.1(7) 179.9(5)
Pb1 Fe1 Pb1 1_5565 1_6555 99.8(5) 98.6(5) 101.6(5)
Pb1 Fe1 Pb1 1_5565 5_4445 130.8(5) 129.9(5) 132.6(5)
Pb1 Fe1 Pb1 1_5565 5_4455 55.7(4) 54.6(4) 57.2(5)
Pb1 Fe1 Pb1 1_5565 5_4545 130.8(5) 129.9(5) 132.6(5)
Pb1 Fe1 Pb1 1_5565 5_4555 55.7(4) 54.6(4) 57.2(5)
Pb1 Fe1 Pb1 1_5565 5_5445 132.4(4) 127.7(5) 136.0(4)
Pb1 Fe1 Pb1 1_5565 5_5545 132.4(4) 127.7(5) 136.0(4)
Pb1 Fe1 Bi1 1_5565 . 164.4(19) 164.4(19) 164.4(19)
Pb1 Fe1 Bi1 1_5565 1_5565 0.2(5) 0.0(5) 0.6(4)
Pb1 Fe1 Bi1 1_5565 1_6555 99.2(5) 97.7(5) 101.4(5)
Pb1 Fe1 Bi1 1_5565 5_4445 130.9(5) 129.9(5) 132.9(5)
Pb1 Fe1 Bi1 1_5565 5_4455 55.8(4) 54.8(4) 57.3(5)
Pb1 Fe1 Bi1 1_5565 5_4545 130.9(5) 129.9(5) 132.9(5)
Pb1 Fe1 Bi1 1_5565 5_4555 55.8(4) 54.8(4) 57.3(5)
Pb1 Fe1 Bi1 1_5565 5_5445 132.5(4) 127.7(5) 136.3(4)
Pb1 Fe1 Bi1 1_5565 5_5455 47.4(4) 47.4(4) 47.4(4)
Pb1 Fe1 Bi1 1_5565 5_5545 132.5(4) 127.7(5) 136.3(4)
Pb1 Fe1 Bi1 1_5565 5_5555 47.4(4) 47.4(4) 47.4(4)
Pb1 Fe1 O1 1_5565 1_5455 72.4(9) 71.0(9) 74.6(10)
Pb1 Fe1 O1 1_5565 . 72.4(9) 71.0(9) 74.6(10)
Pb1 Fe1 O1 1_5565 5_4455 69.9(11) 69.5(11) 70.6(10)
Pb1 Fe1 O1 1_5565 5_5455 65.8(12) 64.3(12) 68.9(10)
Pb1 Fe1 O2 1_5565 1_4555 75.4(7) 74.6(6) 77.2(7)
Pb1 Fe1 O3 1_5565 1_5545 179.3(6) 178.1(7) 179.9(5)
Pb1 Fe1 Pb1 1_6555 5_4445 114.5(4) 112.9(5) 115.7(5)
Pb1 Fe1 Pb1 1_6555 5_4455 134.2(4) 134.2(4) 134.2(4)
Pb1 Fe1 Pb1 1_6555 5_4545 114.5(4) 112.9(5) 115.7(5)
Pb1 Fe1 Pb1 1_6555 5_4555 134.2(4) 134.2(4) 134.2(4)
Pb1 Fe1 Pb1 1_6555 5_5445 54.8(4) 53.4(4) 55.9(4)
Pb1 Fe1 Pb1 1_6555 5_5545 54.8(4) 53.4(4) 55.9(4)
Pb1 Fe1 Bi1 1_6555 . 62.9(19) 62.9(19) 62.9(19)
Pb1 Fe1 Bi1 1_6555 1_5565 99.9(5) 98.8(4) 101.6(5)
Pb1 Fe1 Bi1 1_6555 1_6555 0.3(4) 0.2(5) 0.5(4)
Pb1 Fe1 Bi1 1_6555 5_4445 114.4(4) 112.6(5) 115.7(5)
Pb1 Fe1 Bi1 1_6555 5_4455 134.3(4) 134.0(4) 134.6(4)
Pb1 Fe1 Bi1 1_6555 5_4545 114.4(4) 112.6(5) 115.7(5)
Pb1 Fe1 Bi1 1_6555 5_4555 134.3(4) 134.0(4) 134.6(4)
Pb1 Fe1 Bi1 1_6555 5_5445 54.6(4) 53.3(4) 55.6(4)
Pb1 Fe1 Bi1 1_6555 5_5545 54.6(4) 53.3(4) 55.6(4)
Pb1 Fe1 O1 1_6555 1_5455 96.7(17) 93.1(17) 100.9(16)
Pb1 Fe1 O1 1_6555 . 96.7(17) 93.1(17) 100.9(16)
Pb1 Fe1 O1 1_6555 5_4455 170.0(11) 168.9(11) 172.1(10)
Pb1 Fe1 O1 1_6555 5_5455 34.7(12) 34.1(12) 35.0(12)
Pb1 Fe1 O2 1_6555 1_4555 173.3(6) 173.3(6) 173.3(6)
Pb1 Fe1 O3 1_6555 1_5545 80.5(4) 77.7(4) 82.3(4)
Pb1 Fe1 Pb1 5_4445 5_4455 71.1(5) 67.4(5) 80.0(4)
Pb1 Fe1 Pb1 5_4445 5_4545 69.8(3) 60.7(2) 72.4(4)
Pb1 Fe1 Pb1 5_4445 5_4555 109.4(5) 106.8(5) 117.6(6)
Pb1 Fe1 Pb1 5_4445 5_5445 68.6(5) 57.5(5) 73.1(5)
Pb1 Fe1 Pb1 5_4445 5_5455 108.5(3) 108.4(3) 109.1(3)
Pb1 Fe1 Pb1 5_4445 5_5545 106.3(5) 91.0(4) 112.7(5)
Pb1 Fe1 Pb1 5_4445 5_5555 178.7(5) 174.9(7) 180.0(5)
Pb1 Fe1 Bi1 5_4445 . 59.4(15) 59.4(15) 59.4(15)
Pb1 Fe1 Bi1 5_4445 1_5565 130.7(4) 129.6(5) 132.6(4)
Pb1 Fe1 Bi1 5_4445 1_6555 115.0(5) 113.0(4) 116.3(5)
Pb1 Fe1 Bi1 5_4445 5_4445 0.1(5) 0.0(5) 0.9(5)
Pb1 Fe1 Bi1 5_4445 5_4455 71.2(5) 67.4(5) 80.0(4)
Pb1 Fe1 Bi1 5_4445 5_4545 69.8(3) 60.7(2) 72.4(4)
Pb1 Fe1 Bi1 5_4445 5_4555 109.4(5) 106.8(5) 117.6(6)
Pb1 Fe1 Bi1 5_4445 5_5445 68.6(5) 57.8(5) 73.1(5)
Pb1 Fe1 Bi1 5_4445 5_5455 108.6(3) 108.4(3) 109.3(3)
Pb1 Fe1 Bi1 5_4445 5_5545 106.3(5) 90.8(4) 112.7(5)
Pb1 Fe1 Bi1 5_4445 5_5555 178.7(5) 174.7(7) 180.0(5)
Pb1 Fe1 O1 5_4445 1_5455 58.6(13) 40.6(13) 71.7(11)
Pb1 Fe1 O1 5_4445 . 127.7(14) 112.3(13) 137.0(15)
Pb1 Fe1 O1 5_4445 5_4455 74.0(9) 73.7(10) 74.3(9)
Pb1 Fe1 O1 5_4445 5_5455 138.9(7) 135.8(7) 140.3(8)
Pb1 Fe1 O2 5_4445 1_4555 56.2(5) 46.5(5) 69.9(6)
Pb1 Fe1 O2 5_4445 . 126.3(5) 107.0(7) 135.3(6)
Pb1 Fe1 O3 5_4445 1_5545 54.0(3) 48.0(3) 58.5(4)
Pb1 Fe1 O3 5_4445 . 124.3(4) 121.6(3) 131.1(5)
Pb1 Fe1 Pb1 5_4455 5_4545 109.4(5) 106.8(4) 117.6(7)
Pb1 Fe1 Pb1 5_4455 5_4555 68.2(3) 64.4(3) 71.9(4)
Pb1 Fe1 Pb1 5_4455 5_5445 111.4(3) 109.7(3) 114.5(3)
Pb1 Fe1 Pb1 5_4455 5_5455 68.6(5) 57.5(4) 73.1(4)
Pb1 Fe1 Pb1 5_4455 5_5545 176.5(5) 171.2(5) 180.0(5)
Pb1 Fe1 Pb1 5_4455 5_5555 106.3(5) 91.0(4) 112.7(4)
Pb1 Fe1 Bi1 5_4455 1_4555 54.8(4) 53.1(4) 56.1(3)
Pb1 Fe1 Bi1 5_4455 1_5545 132.6(4) 128.2(5) 136.1(3)
Pb1 Fe1 Bi1 5_4455 . 36.2(7) 36.2(7) 36.2(7)
Pb1 Fe1 Bi1 5_4455 1_5565 55.5(4) 54.5(3) 56.8(4)
Pb1 Fe1 Bi1 5_4455 5_4445 71.2(5) 67.4(4) 80.9(6)
Pb1 Fe1 Bi1 5_4455 5_4455 0.1(4) 0.0(5) 0.5(3)
Pb1 Fe1 Bi1 5_4455 5_4545 109.5(5) 106.9(4) 118.6(7)
Pb1 Fe1 Bi1 5_4455 5_4555 68.2(3) 64.8(3) 71.9(4)
Pb1 Fe1 Bi1 5_4455 5_5445 111.4(3) 109.7(3) 114.7(3)
Pb1 Fe1 Bi1 5_4455 5_5455 68.5(5) 57.2(4) 73.1(4)
Pb1 Fe1 Bi1 5_4455 5_5545 176.3(5) 170.0(5) 180.0(5)
Pb1 Fe1 Bi1 5_4455 5_5555 106.3(5) 90.8(4) 112.7(4)
Pb1 Fe1 O1 5_4455 1_5455 58.5(14) 46.3(15) 76.9(11)
Pb1 Fe1 O1 5_4455 . 125.7(15) 108.9(14) 143.4(12)
Pb1 Fe1 O1 5_4455 5_4445 79.5(10) 71.3(9) 83.8(11)
Pb1 Fe1 O1 5_4455 5_5445 132.1(7) 129.8(7) 133.7(8)
Pb1 Fe1 O1 5_4455 5_5455 109.7(9) 107.9(10) 112.5(9)
Pb1 Fe1 O2 5_4455 1_4555 54.3(4) 41.6(4) 70.0(8)
Pb1 Fe1 O2 5_4455 . 125.3(5) 113.1(8) 134.6(6)
Pb1 Fe1 O3 5_4455 1_5545 125.8(4) 124.1(6) 129.1(5)
Pb1 Fe1 O3 5_4455 . 52.3(3) 43.5(2) 55.4(4)
Pb1 Fe1 Pb1 5_4545 5_4555 71.1(5) 67.4(5) 80.0(4)
Pb1 Fe1 Pb1 5_4545 5_5445 106.3(5) 91.0(4) 112.7(5)
Pb1 Fe1 Pb1 5_4545 5_5455 178.7(5) 174.9(7) 180.0(5)
Pb1 Fe1 Pb1 5_4545 5_5545 68.6(5) 57.5(5) 73.1(5)
Pb1 Fe1 Pb1 5_4545 5_5555 108.5(3) 108.4(3) 109.1(3)
Pb1 Fe1 Bi1 5_4545 . 59.4(15) 59.4(15) 59.4(15)
Pb1 Fe1 Bi1 5_4545 1_5565 130.7(4) 129.6(5) 132.6(4)
Pb1 Fe1 Bi1 5_4545 1_6555 115.0(5) 113.0(4) 116.3(5)
Pb1 Fe1 Bi1 5_4545 5_4445 69.8(3) 60.7(2) 72.4(4)
Pb1 Fe1 Bi1 5_4545 5_4455 109.4(5) 106.8(5) 117.6(6)
Pb1 Fe1 Bi1 5_4545 5_4545 0.1(5) 0.0(5) 0.9(5)
Pb1 Fe1 Bi1 5_4545 5_4555 71.2(5) 67.4(5) 80.0(4)
Pb1 Fe1 Bi1 5_4545 5_5445 106.3(5) 90.8(4) 112.7(5)
Pb1 Fe1 Bi1 5_4545 5_5455 178.7(5) 174.7(7) 180.0(5)
Pb1 Fe1 Bi1 5_4545 5_5545 68.6(5) 57.8(5) 73.1(5)
Pb1 Fe1 Bi1 5_4545 5_5555 108.6(3) 108.4(3) 109.3(3)
Pb1 Fe1 O1 5_4545 1_5455 127.7(14) 112.3(13) 137.0(15)
Pb1 Fe1 O1 5_4545 . 58.6(13) 40.6(13) 71.7(11)
Pb1 Fe1 O1 5_4545 5_4455 74.0(9) 73.7(10) 74.3(9)
Pb1 Fe1 O1 5_4545 5_5455 138.9(7) 135.8(7) 140.3(8)
Pb1 Fe1 O2 5_4545 1_4555 56.2(5) 46.5(5) 69.9(6)
Pb1 Fe1 O2 5_4545 . 126.3(5) 107.0(7) 135.3(6)
Pb1 Fe1 O3 5_4545 1_5545 54.0(3) 48.0(3) 58.5(4)
Pb1 Fe1 O3 5_4545 . 124.3(4) 121.6(3) 131.1(5)
Pb1 Fe1 Pb1 5_4555 5_5445 176.5(5) 171.2(5) 180.0(5)
Pb1 Fe1 Pb1 5_4555 5_5455 106.3(5) 91.0(4) 112.7(4)
Pb1 Fe1 Pb1 5_4555 5_5545 111.4(3) 109.7(3) 114.5(3)
Pb1 Fe1 Pb1 5_4555 5_5555 68.6(5) 57.5(4) 73.1(4)
Pb1 Fe1 Bi1 5_4555 1_4555 54.8(4) 53.1(4) 56.1(3)
Pb1 Fe1 Bi1 5_4555 1_5545 132.6(4) 128.2(5) 136.1(3)
Pb1 Fe1 Bi1 5_4555 . 36.2(7) 36.2(7) 36.2(7)
Pb1 Fe1 Bi1 5_4555 1_5565 55.5(4) 54.5(3) 56.8(4)
Pb1 Fe1 Bi1 5_4555 5_4445 109.5(5) 106.9(4) 118.6(7)
Pb1 Fe1 Bi1 5_4555 5_4455 68.2(3) 64.8(3) 71.9(4)
Pb1 Fe1 Bi1 5_4555 5_4545 71.2(5) 67.4(4) 80.9(6)
Pb1 Fe1 Bi1 5_4555 5_4555 0.1(4) 0.0(5) 0.5(3)
Pb1 Fe1 Bi1 5_4555 5_5445 176.3(5) 170.0(5) 180.0(5)
Pb1 Fe1 Bi1 5_4555 5_5455 106.3(5) 90.8(4) 112.7(4)
Pb1 Fe1 Bi1 5_4555 5_5545 111.4(3) 109.7(3) 114.7(3)
Pb1 Fe1 Bi1 5_4555 5_5555 68.5(5) 57.2(4) 73.1(4)
Pb1 Fe1 O1 5_4555 1_5455 125.7(15) 108.9(14) 143.4(12)
Pb1 Fe1 O1 5_4555 . 58.5(14) 46.3(15) 76.9(11)
Pb1 Fe1 O1 5_4555 5_4445 79.5(10) 71.3(9) 83.8(11)
Pb1 Fe1 O1 5_4555 5_5445 132.1(7) 129.8(7) 133.7(8)
Pb1 Fe1 O1 5_4555 5_5455 109.7(9) 107.9(10) 112.5(9)
Pb1 Fe1 O2 5_4555 1_4555 54.3(4) 41.6(4) 70.0(8)
Pb1 Fe1 O2 5_4555 . 125.3(5) 113.1(8) 134.6(6)
Pb1 Fe1 O3 5_4555 1_5545 125.8(4) 124.1(6) 129.1(5)
Pb1 Fe1 O3 5_4555 . 52.3(3) 43.5(2) 55.4(4)
Pb1 Fe1 Pb1 5_5445 5_5455 71.1(5) 67.4(4) 80.0(6)
Pb1 Fe1 Pb1 5_5445 5_5545 68.2(3) 64.4(3) 71.9(4)
Pb1 Fe1 Pb1 5_5445 5_5555 109.4(5) 106.8(4) 117.6(7)
Pb1 Fe1 Bi1 5_5445 1_5545 55.5(4) 54.5(3) 56.8(4)
Pb1 Fe1 Bi1 5_5445 . 36.2(7) 36.2(7) 36.2(7)
Pb1 Fe1 Bi1 5_5445 1_5565 132.6(4) 128.2(5) 136.1(3)
Pb1 Fe1 Bi1 5_5445 1_6555 54.8(4) 53.1(4) 56.1(3)
Pb1 Fe1 Bi1 5_5445 5_4445 68.5(5) 57.2(4) 73.1(4)
Pb1 Fe1 Bi1 5_5445 5_4455 111.4(3) 109.7(3) 114.7(3)
Pb1 Fe1 Bi1 5_5445 5_4545 106.3(5) 90.8(4) 112.7(4)
Pb1 Fe1 Bi1 5_5445 5_4555 176.3(5) 170.0(5) 180.0(5)
Pb1 Fe1 Bi1 5_5445 5_5445 0.1(4) 0.0(5) 0.5(3)
Pb1 Fe1 Bi1 5_5445 5_5455 71.2(5) 67.4(4) 80.9(6)
Pb1 Fe1 Bi1 5_5445 5_5545 68.2(3) 64.8(3) 71.9(4)
Pb1 Fe1 Bi1 5_5445 5_5555 109.5(5) 106.9(4) 118.6(7)
Pb1 Fe1 O1 5_5445 1_5455 58.5(14) 46.3(15) 76.9(11)
Pb1 Fe1 O1 5_5445 . 125.7(15) 108.9(14) 143.4(12)
Pb1 Fe1 O1 5_5445 5_4445 109.7(9) 107.9(10) 112.5(9)
Pb1 Fe1 O1 5_5445 5_4455 132.1(7) 129.8(7) 133.7(8)
Pb1 Fe1 O1 5_5445 5_5455 79.5(10) 71.3(9) 83.8(11)
Pb1 Fe1 O2 5_5445 1_4555 125.3(5) 113.1(8) 134.6(6)
Pb1 Fe1 O2 5_5445 . 54.3(4) 41.6(4) 70.0(8)
Pb1 Fe1 O3 5_5445 1_5545 52.3(3) 43.5(2) 55.4(4)
Pb1 Fe1 O3 5_5445 . 125.8(4) 124.1(6) 129.1(5)
Pb1 Fe1 Pb1 5_5455 5_5545 109.4(5) 106.8(5) 117.6(6)
Pb1 Fe1 Pb1 5_5455 5_5555 69.8(3) 60.7(2) 72.4(4)
Pb1 Fe1 Bi1 5_5455 1_4555 115.0(5) 113.0(4) 116.3(5)
Pb1 Fe1 Bi1 5_5455 1_5545 130.7(4) 129.6(5) 132.6(4)
Pb1 Fe1 Bi1 5_5455 . 59.4(15) 59.4(15) 59.4(15)
Pb1 Fe1 Bi1 5_5455 5_4445 108.6(3) 108.4(3) 109.3(3)
Pb1 Fe1 Bi1 5_5455 5_4455 68.6(5) 57.8(5) 73.1(5)
Pb1 Fe1 Bi1 5_5455 5_4545 178.7(5) 174.7(7) 180.0(5)
Pb1 Fe1 Bi1 5_5455 5_4555 106.3(5) 90.8(4) 112.7(5)
Pb1 Fe1 Bi1 5_5455 5_5445 71.2(5) 67.4(5) 80.0(4)
Pb1 Fe1 Bi1 5_5455 5_5455 0.1(5) 0.0(5) 0.9(5)
Pb1 Fe1 Bi1 5_5455 5_5545 109.4(5) 106.8(5) 117.6(6)
Pb1 Fe1 Bi1 5_5455 5_5555 69.8(3) 60.7(2) 72.4(4)
Pb1 Fe1 O1 5_5455 1_5455 58.6(13) 40.6(13) 71.7(11)
Pb1 Fe1 O1 5_5455 . 127.7(14) 112.3(13) 137.0(15)
Pb1 Fe1 O1 5_5455 5_4445 138.9(7) 135.8(7) 140.3(8)
Pb1 Fe1 O1 5_5455 5_5445 74.0(9) 73.7(10) 74.3(9)
Pb1 Fe1 O2 5_5455 1_4555 126.3(5) 107.0(7) 135.3(6)
Pb1 Fe1 O2 5_5455 . 56.2(5) 46.5(5) 69.9(6)
Pb1 Fe1 O3 5_5455 1_5545 124.3(4) 121.6(3) 131.1(5)
Pb1 Fe1 O3 5_5455 . 54.0(3) 48.0(3) 58.5(4)
Pb1 Fe1 Pb1 5_5545 5_5555 71.1(5) 67.4(4) 80.0(6)
Pb1 Fe1 Bi1 5_5545 1_5545 55.5(4) 54.5(3) 56.8(4)
Pb1 Fe1 Bi1 5_5545 . 36.2(7) 36.2(7) 36.2(7)
Pb1 Fe1 Bi1 5_5545 1_5565 132.6(4) 128.2(5) 136.1(3)
Pb1 Fe1 Bi1 5_5545 1_6555 54.8(4) 53.1(4) 56.1(3)
Pb1 Fe1 Bi1 5_5545 5_4445 106.3(5) 90.8(4) 112.7(4)
Pb1 Fe1 Bi1 5_5545 5_4455 176.3(5) 170.0(5) 180.0(5)
Pb1 Fe1 Bi1 5_5545 5_4545 68.5(5) 57.2(4) 73.1(4)
Pb1 Fe1 Bi1 5_5545 5_4555 111.4(3) 109.7(3) 114.7(3)
Pb1 Fe1 Bi1 5_5545 5_5445 68.2(3) 64.8(3) 71.9(4)
Pb1 Fe1 Bi1 5_5545 5_5455 109.5(5) 106.9(4) 118.6(7)
Pb1 Fe1 Bi1 5_5545 5_5545 0.1(4) 0.0(5) 0.5(3)
Pb1 Fe1 Bi1 5_5545 5_5555 71.2(5) 67.4(4) 80.9(6)
Pb1 Fe1 O1 5_5545 1_5455 125.7(15) 108.9(14) 143.4(12)
Pb1 Fe1 O1 5_5545 . 58.5(14) 46.3(15) 76.9(11)
Pb1 Fe1 O1 5_5545 5_4445 109.7(9) 107.9(10) 112.5(9)
Pb1 Fe1 O1 5_5545 5_4455 132.1(7) 129.8(7) 133.7(8)
Pb1 Fe1 O1 5_5545 5_5455 79.5(10) 71.3(9) 83.8(11)
Pb1 Fe1 O2 5_5545 1_4555 125.3(5) 113.1(8) 134.6(6)
Pb1 Fe1 O2 5_5545 . 54.3(4) 41.6(4) 70.0(8)
Pb1 Fe1 O3 5_5545 1_5545 52.3(3) 43.5(2) 55.4(4)
Pb1 Fe1 O3 5_5545 . 125.8(4) 124.1(6) 129.1(5)
Pb1 Fe1 Bi1 5_5555 1_4555 115.0(5) 113.0(4) 116.3(5)
Pb1 Fe1 Bi1 5_5555 1_5545 130.7(4) 129.6(5) 132.6(4)
Pb1 Fe1 Bi1 5_5555 . 59.4(15) 59.4(15) 59.4(15)
Pb1 Fe1 Bi1 5_5555 5_4445 178.7(5) 174.7(7) 180.0(5)
Pb1 Fe1 Bi1 5_5555 5_4455 106.3(5) 90.8(4) 112.7(5)
Pb1 Fe1 Bi1 5_5555 5_4545 108.6(3) 108.4(3) 109.3(3)
Pb1 Fe1 Bi1 5_5555 5_4555 68.6(5) 57.8(5) 73.1(5)
Pb1 Fe1 Bi1 5_5555 5_5445 109.4(5) 106.8(5) 117.6(6)
Pb1 Fe1 Bi1 5_5555 5_5455 69.8(3) 60.7(2) 72.4(4)
Pb1 Fe1 Bi1 5_5555 5_5545 71.2(5) 67.4(5) 80.0(4)
Pb1 Fe1 Bi1 5_5555 5_5555 0.1(5) 0.0(5) 0.9(5)
Pb1 Fe1 O1 5_5555 1_5455 127.7(14) 112.3(13) 137.0(15)
Pb1 Fe1 O1 5_5555 . 58.6(13) 40.6(13) 71.7(11)
Pb1 Fe1 O1 5_5555 5_4445 138.9(7) 135.8(7) 140.3(8)
Pb1 Fe1 O1 5_5555 5_5445 74.0(9) 73.7(10) 74.3(9)
Pb1 Fe1 O2 5_5555 1_4555 126.3(5) 107.0(7) 135.3(6)
Pb1 Fe1 O2 5_5555 . 56.2(5) 46.5(5) 69.9(6)
Pb1 Fe1 O3 5_5555 1_5545 124.3(4) 121.6(3) 131.1(5)
Pb1 Fe1 O3 5_5555 . 54.0(3) 48.0(3) 58.5(4)
Bi1 Fe1 Bi1 1_4555 1_5545 99.4(5) 98.0(4) 101.4(5)
Bi1 Fe1 Bi1 1_4555 . 63.1(19) 63.1(19) 63.1(19)
Bi1 Fe1 Bi1 1_4555 5_4455 54.6(4) 53.0(4) 55.7(4)
Bi1 Fe1 Bi1 1_4555 5_4555 54.6(4) 53.0(4) 55.7(4)
Bi1 Fe1 Bi1 1_4555 5_5445 133.7(4) 133.1(4) 134.3(4)
Bi1 Fe1 Bi1 1_4555 5_5455 114.9(5) 112.7(5) 116.3(5)
Bi1 Fe1 Bi1 1_4555 5_5545 133.7(4) 133.1(4) 134.3(4)
Bi1 Fe1 Bi1 1_4555 5_5555 114.9(5) 112.7(5) 116.3(5)
Bi1 Fe1 O1 1_4555 1_5455 95.9(17) 92.0(17) 100.9(16)
Bi1 Fe1 O1 1_4555 . 95.9(17) 92.0(17) 100.9(16)
Bi1 Fe1 O1 1_4555 5_4445 34.1(12) 32.9(12) 34.7(12)
Bi1 Fe1 O1 1_4555 5_5445 169.7(11) 168.4(11) 171.9(10)
Bi1 Fe1 O2 1_4555 . 172.6(6) 172.3(7) 172.8(6)
Bi1 Fe1 O3 1_4555 . 81.1(4) 77.8(4) 82.9(4)
Bi1 Fe1 Bi1 1_5545 . 164.5(19) 164.5(19) 164.5(19)
Bi1 Fe1 Bi1 1_5545 5_4445 47.7(4) 47.7(4) 47.7(4)
Bi1 Fe1 Bi1 1_5545 5_4455 132.6(4) 128.2(5) 136.3(4)
Bi1 Fe1 Bi1 1_5545 5_4545 47.7(4) 47.7(4) 47.7(4)
Bi1 Fe1 Bi1 1_5545 5_4555 132.6(4) 128.2(5) 136.3(4)
Bi1 Fe1 Bi1 1_5545 5_5445 55.5(4) 54.6(4) 56.9(5)
Bi1 Fe1 Bi1 1_5545 5_5455 130.7(5) 129.5(5) 132.8(5)
Bi1 Fe1 Bi1 1_5545 5_5545 55.5(4) 54.6(4) 56.9(5)
Bi1 Fe1 Bi1 1_5545 5_5555 130.7(5) 129.5(5) 132.8(5)
Bi1 Fe1 O1 1_5545 1_5455 72.4(9) 71.0(9) 74.6(10)
Bi1 Fe1 O1 1_5545 . 72.4(9) 71.0(9) 74.6(10)
Bi1 Fe1 O1 1_5545 5_4445 66.1(12) 64.4(12) 69.5(10)
Bi1 Fe1 O1 1_5545 5_5445 69.8(11) 69.4(11) 70.5(10)
Bi1 Fe1 O2 1_5545 . 75.0(7) 74.3(6) 76.6(7)
Bi1 Fe1 O3 1_5545 . 179.3(6) 178.7(7) 180.0(5)
Bi1 Fe1 Bi1 . 1_5565 164.5(8) 164.5(8) 164.5(8)
Bi1 Fe1 Bi1 . 1_6555 63.1(8) 63.1(8) 63.1(8)
Bi1 Fe1 Bi1 . 5_4445 59.2(7) 59.2(7) 59.2(7)
Bi1 Fe1 Bi1 . 5_4455 35.8(4) 35.8(4) 35.8(4)
Bi1 Fe1 Bi1 . 5_4545 59.2(7) 59.2(7) 59.2(7)
Bi1 Fe1 Bi1 . 5_4555 35.8(4) 35.8(4) 35.8(4)
Bi1 Fe1 Bi1 . 5_5445 35.8(4) 35.8(4) 35.8(4)
Bi1 Fe1 Bi1 . 5_5455 59.2(7) 59.2(7) 59.2(7)
Bi1 Fe1 Bi1 . 5_5545 35.8(4) 35.8(4) 35.8(4)
Bi1 Fe1 Bi1 . 5_5555 59.2(7) 59.2(7) 59.2(7)
Bi1 Fe1 O1 . 1_5455 110.4(10) 110.4(10) 110.4(10)
Bi1 Fe1 O1 . . 110.4(10) 110.4(10) 110.4(10)
Bi1 Fe1 O1 . 5_4445 97.5(14) 97.5(14) 97.5(14)
Bi1 Fe1 O1 . 5_4455 125.0(12) 125.0(12) 125.0(12)
Bi1 Fe1 O1 . 5_5445 125.0(12) 125.0(12) 125.0(12)
Bi1 Fe1 O1 . 5_5455 97.5(14) 97.5(14) 97.5(14)
Bi1 Fe1 O3 . 1_5545 14.8(7) 14.8(7) 14.8(7)
Bi1 Fe1 O3 . . 14.8(7) 14.8(7) 14.8(7)
Bi1 Fe1 Bi1 1_5565 1_6555 99.4(5) 98.0(5) 101.4(5)
Bi1 Fe1 Bi1 1_5565 5_4445 130.7(5) 129.5(5) 132.8(5)
Bi1 Fe1 Bi1 1_5565 5_4455 55.5(4) 54.6(4) 56.9(5)
Bi1 Fe1 Bi1 1_5565 5_4545 130.7(5) 129.5(5) 132.8(5)
Bi1 Fe1 Bi1 1_5565 5_4555 55.5(4) 54.6(4) 56.9(5)
Bi1 Fe1 Bi1 1_5565 5_5445 132.6(4) 128.2(5) 136.3(4)
Bi1 Fe1 Bi1 1_5565 5_5455 47.7(4) 47.7(4) 47.7(4)
Bi1 Fe1 Bi1 1_5565 5_5545 132.6(4) 128.2(5) 136.3(4)
Bi1 Fe1 Bi1 1_5565 5_5555 47.7(4) 47.7(4) 47.7(4)
Bi1 Fe1 O1 1_5565 1_5455 72.4(9) 71.0(9) 74.6(10)
Bi1 Fe1 O1 1_5565 . 72.4(9) 71.0(9) 74.6(10)
Bi1 Fe1 O1 1_5565 5_4455 69.8(11) 69.4(11) 70.5(10)
Bi1 Fe1 O1 1_5565 5_5455 66.1(12) 64.4(12) 69.5(10)
Bi1 Fe1 O2 1_5565 1_4555 75.0(7) 74.3(6) 76.6(7)
Bi1 Fe1 O3 1_5565 1_5545 179.3(6) 178.7(7) 180.0(5)
Bi1 Fe1 Bi1 1_6555 5_4445 114.9(5) 112.7(5) 116.3(5)
Bi1 Fe1 Bi1 1_6555 5_4455 133.7(4) 133.1(4) 134.3(4)
Bi1 Fe1 Bi1 1_6555 5_4545 114.9(5) 112.7(5) 116.3(5)
Bi1 Fe1 Bi1 1_6555 5_4555 133.7(4) 133.1(4) 134.3(4)
Bi1 Fe1 Bi1 1_6555 5_5445 54.6(4) 53.0(4) 55.7(4)
Bi1 Fe1 Bi1 1_6555 5_5545 54.6(4) 53.0(4) 55.7(4)
Bi1 Fe1 O1 1_6555 1_5455 95.9(17) 92.0(17) 100.9(16)
Bi1 Fe1 O1 1_6555 . 95.9(17) 92.0(17) 100.9(16)
Bi1 Fe1 O1 1_6555 5_4455 169.7(11) 168.4(11) 171.9(10)
Bi1 Fe1 O1 1_6555 5_5455 34.1(12) 32.9(12) 34.7(12)
Bi1 Fe1 O2 1_6555 1_4555 172.6(6) 172.3(7) 172.8(6)
Bi1 Fe1 O3 1_6555 1_5545 81.1(4) 77.8(4) 82.9(4)
Bi1 Fe1 Bi1 5_4445 5_4455 71.3(5) 67.5(5) 80.9(4)
Bi1 Fe1 Bi1 5_4445 5_4545 69.8(3) 60.7(2) 72.5(4)
Bi1 Fe1 Bi1 5_4445 5_4555 109.5(5) 106.9(5) 118.6(5)
Bi1 Fe1 Bi1 5_4445 5_5445 68.6(5) 57.5(5) 73.1(5)
Bi1 Fe1 Bi1 5_4445 5_5455 108.6(3) 108.4(3) 109.3(3)
Bi1 Fe1 Bi1 5_4445 5_5545 106.3(5) 90.6(4) 112.6(5)
Bi1 Fe1 Bi1 5_4445 5_5555 178.7(5) 174.6(7) 180.0(5)
Bi1 Fe1 O1 5_4445 1_5455 58.2(13) 40.1(13) 71.8(11)
Bi1 Fe1 O1 5_4445 . 127.4(14) 112.0(12) 137.0(15)
Bi1 Fe1 O1 5_4445 5_4445 49.3(7) 49.3(7) 49.3(7)
Bi1 Fe1 O1 5_4445 5_4455 74.2(9) 73.7(10) 74.5(9)
Bi1 Fe1 O1 5_4445 5_5455 138.9(7) 135.8(7) 140.2(8)
Bi1 Fe1 O2 5_4445 1_4555 56.1(5) 46.3(5) 69.9(6)
Bi1 Fe1 O2 5_4445 . 125.8(5) 106.1(6) 135.4(6)
Bi1 Fe1 O3 5_4445 1_5545 54.1(3) 47.7(3) 58.4(4)
Bi1 Fe1 O3 5_4445 . 124.4(4) 121.6(3) 131.5(4)
Bi1 Fe1 Bi1 5_4455 5_4545 109.5(5) 106.9(4) 118.6(7)
Bi1 Fe1 Bi1 5_4455 5_4555 68.1(3) 64.2(3) 71.9(4)
Bi1 Fe1 Bi1 5_4455 5_5445 111.5(3) 109.7(3) 114.5(3)
Bi1 Fe1 Bi1 5_4455 5_5455 68.6(5) 57.5(4) 73.1(4)
Bi1 Fe1 Bi1 5_4455 5_5545 176.2(5) 170.0(5) 180.0(5)
Bi1 Fe1 Bi1 5_4455 5_5555 106.3(5) 90.6(4) 112.6(4)
Bi1 Fe1 O1 5_4455 1_5455 58.3(14) 45.4(15) 77.4(11)
Bi1 Fe1 O1 5_4455 . 125.4(14) 107.9(14) 142.9(12)
Bi1 Fe1 O1 5_4455 5_4445 79.4(10) 71.3(9) 83.6(11)
Bi1 Fe1 O1 5_4455 5_4455 38.7(6) 38.7(6) 38.7(6)
Bi1 Fe1 O1 5_4455 5_5445 132.3(7) 130.2(7) 133.9(8)
Bi1 Fe1 O1 5_4455 5_5455 109.5(10) 107.9(10) 112.5(9)
Bi1 Fe1 O2 5_4455 1_4555 54.4(4) 41.9(4) 70.0(8)
Bi1 Fe1 O2 5_4455 . 125.3(5) 113.1(8) 134.6(6)
Bi1 Fe1 O3 5_4455 1_5545 125.7(4) 124.1(6) 129.1(5)
Bi1 Fe1 O3 5_4455 . 52.3(3) 43.2(2) 55.4(4)
Bi1 Fe1 Bi1 5_4545 5_4555 71.3(5) 67.5(5) 80.9(4)
Bi1 Fe1 Bi1 5_4545 5_5445 106.3(5) 90.6(4) 112.6(5)
Bi1 Fe1 Bi1 5_4545 5_5455 178.7(5) 174.6(7) 180.0(5)
Bi1 Fe1 Bi1 5_4545 5_5545 68.6(5) 57.5(5) 73.1(5)
Bi1 Fe1 Bi1 5_4545 5_5555 108.6(3) 108.4(3) 109.3(3)
Bi1 Fe1 O1 5_4545 1_5455 127.4(14) 112.0(12) 137.0(15)
Bi1 Fe1 O1 5_4545 . 58.2(13) 40.1(13) 71.8(11)
Bi1 Fe1 O1 5_4545 5_4445 49.3(7) 49.3(7) 49.3(7)
Bi1 Fe1 O1 5_4545 5_4455 74.2(9) 73.7(10) 74.5(9)
Bi1 Fe1 O1 5_4545 5_5455 138.9(7) 135.8(7) 140.2(8)
Bi1 Fe1 O2 5_4545 1_4555 56.1(5) 46.3(5) 69.9(6)
Bi1 Fe1 O2 5_4545 . 125.8(5) 106.1(6) 135.4(6)
Bi1 Fe1 O3 5_4545 1_5545 54.1(3) 47.7(3) 58.4(4)
Bi1 Fe1 O3 5_4545 . 124.4(4) 121.6(3) 131.5(4)
Bi1 Fe1 Bi1 5_4555 5_5445 176.2(5) 170.0(5) 180.0(5)
Bi1 Fe1 Bi1 5_4555 5_5455 106.3(5) 90.6(4) 112.6(4)
Bi1 Fe1 Bi1 5_4555 5_5545 111.5(3) 109.7(3) 114.5(3)
Bi1 Fe1 Bi1 5_4555 5_5555 68.6(5) 57.5(4) 73.1(4)
Bi1 Fe1 O1 5_4555 1_5455 125.4(14) 107.9(14) 142.9(12)
Bi1 Fe1 O1 5_4555 . 58.3(14) 45.4(15) 77.4(11)
Bi1 Fe1 O1 5_4555 5_4445 79.4(10) 71.3(9) 83.6(11)
Bi1 Fe1 O1 5_4555 5_4455 38.7(6) 38.7(6) 38.7(6)
Bi1 Fe1 O1 5_4555 5_5445 132.3(7) 130.2(7) 133.9(8)
Bi1 Fe1 O1 5_4555 5_5455 109.5(10) 107.9(10) 112.5(9)
Bi1 Fe1 O2 5_4555 1_4555 54.4(4) 41.9(4) 70.0(8)
Bi1 Fe1 O2 5_4555 . 125.3(5) 113.1(8) 134.6(6)
Bi1 Fe1 O3 5_4555 1_5545 125.7(4) 124.1(6) 129.1(5)
Bi1 Fe1 O3 5_4555 . 52.3(3) 43.2(2) 55.4(4)
Bi1 Fe1 Bi1 5_5445 5_5455 71.3(5) 67.5(4) 80.9(6)
Bi1 Fe1 Bi1 5_5445 5_5545 68.1(3) 64.2(3) 71.9(4)
Bi1 Fe1 Bi1 5_5445 5_5555 109.5(5) 106.9(4) 118.6(7)
Bi1 Fe1 O1 5_5445 1_5455 58.3(14) 45.4(15) 77.4(11)
Bi1 Fe1 O1 5_5445 . 125.4(14) 107.9(14) 142.9(12)
Bi1 Fe1 O1 5_5445 5_4445 109.5(10) 107.9(10) 112.5(9)
Bi1 Fe1 O1 5_5445 5_4455 132.3(7) 130.2(7) 133.9(8)
Bi1 Fe1 O1 5_5445 5_5445 38.7(6) 38.7(6) 38.7(6)
Bi1 Fe1 O1 5_5445 5_5455 79.4(10) 71.3(9) 83.6(11)
Bi1 Fe1 O2 5_5445 1_4555 125.3(5) 113.1(8) 134.6(6)
Bi1 Fe1 O2 5_5445 . 54.4(4) 41.9(4) 70.0(8)
Bi1 Fe1 O3 5_5445 1_5545 52.3(3) 43.2(2) 55.4(4)
Bi1 Fe1 O3 5_5445 . 125.7(4) 124.1(6) 129.1(5)
Bi1 Fe1 Bi1 5_5455 5_5545 109.5(5) 106.9(5) 118.6(5)
Bi1 Fe1 Bi1 5_5455 5_5555 69.8(3) 60.7(2) 72.5(4)
Bi1 Fe1 O1 5_5455 1_5455 58.2(13) 40.1(13) 71.8(11)
Bi1 Fe1 O1 5_5455 . 127.4(14) 112.0(12) 137.0(15)
Bi1 Fe1 O1 5_5455 5_4445 138.9(7) 135.8(7) 140.2(8)
Bi1 Fe1 O1 5_5455 5_5445 74.2(9) 73.7(10) 74.5(9)
Bi1 Fe1 O1 5_5455 5_5455 49.3(7) 49.3(7) 49.3(7)
Bi1 Fe1 O2 5_5455 1_4555 125.8(5) 106.1(6) 135.4(6)
Bi1 Fe1 O2 5_5455 . 56.1(5) 46.3(5) 69.9(6)
Bi1 Fe1 O3 5_5455 1_5545 124.4(4) 121.6(3) 131.5(4)
Bi1 Fe1 O3 5_5455 . 54.1(3) 47.7(3) 58.4(4)
Bi1 Fe1 Bi1 5_5545 5_5555 71.3(5) 67.5(4) 80.9(6)
Bi1 Fe1 O1 5_5545 1_5455 125.4(14) 107.9(14) 142.9(12)
Bi1 Fe1 O1 5_5545 . 58.3(14) 45.4(15) 77.4(11)
Bi1 Fe1 O1 5_5545 5_4445 109.5(10) 107.9(10) 112.5(9)
Bi1 Fe1 O1 5_5545 5_4455 132.3(7) 130.2(7) 133.9(8)
Bi1 Fe1 O1 5_5545 5_5445 38.7(6) 38.7(6) 38.7(6)
Bi1 Fe1 O1 5_5545 5_5455 79.4(10) 71.3(9) 83.6(11)
Bi1 Fe1 O2 5_5545 1_4555 125.3(5) 113.1(8) 134.6(6)
Bi1 Fe1 O2 5_5545 . 54.4(4) 41.9(4) 70.0(8)
Bi1 Fe1 O3 5_5545 1_5545 52.3(3) 43.2(2) 55.4(4)
Bi1 Fe1 O3 5_5545 . 125.7(4) 124.1(6) 129.1(5)
Bi1 Fe1 O1 5_5555 1_5455 127.4(14) 112.0(12) 137.0(15)
Bi1 Fe1 O1 5_5555 . 58.2(13) 40.1(13) 71.8(11)
Bi1 Fe1 O1 5_5555 5_4445 138.9(7) 135.8(7) 140.2(8)
Bi1 Fe1 O1 5_5555 5_5445 74.2(9) 73.7(10) 74.5(9)
Bi1 Fe1 O1 5_5555 5_5455 49.3(7) 49.3(7) 49.3(7)
Bi1 Fe1 O2 5_5555 1_4555 125.8(5) 106.1(6) 135.4(6)
Bi1 Fe1 O2 5_5555 . 56.1(5) 46.3(5) 69.9(6)
Bi1 Fe1 O3 5_5555 1_5545 124.4(4) 121.6(3) 131.5(4)
Bi1 Fe1 O3 5_5555 . 54.1(3) 47.7(3) 58.4(4)
O1 Fe1 O1 1_5455 . 155.6(12) 139.0(11) 180.0(5)
O1 Fe1 O1 1_5455 5_4445 84.1(9) 82.2(11) 89.4(6)
O1 Fe1 O1 1_5455 5_4455 79.7(6) 76.8(6) 82.4(7)
O1 Fe1 O1 1_5455 5_5445 79.7(6) 76.8(6) 82.4(7)
O1 Fe1 O1 1_5455 5_5455 84.1(9) 82.2(11) 89.4(6)
O1 Fe1 O2 1_5455 1_4555 88.1(9) 82.7(14) 91.8(8)
O1 Fe1 O2 1_5455 . 88.1(9) 82.7(14) 91.8(8)
O1 Fe1 O3 1_5455 1_5545 94.5(5) 75.4(8) 109.1(3)
O1 Fe1 O3 1_5455 . 94.5(5) 75.4(8) 109.1(3)
O1 Fe1 O1 . 5_4445 84.1(9) 82.2(11) 89.4(6)
O1 Fe1 O1 . 5_4455 79.7(6) 76.8(6) 82.4(7)
O1 Fe1 O1 . 5_5445 79.7(6) 76.8(6) 82.4(7)
O1 Fe1 O1 . 5_5455 84.1(9) 82.2(11) 89.4(6)
O1 Fe1 O2 . 1_4555 88.1(9) 82.7(14) 91.8(8)
O1 Fe1 O2 . . 88.1(9) 82.7(14) 91.8(8)
O1 Fe1 O3 . 1_5545 94.5(5) 75.4(8) 109.1(3)
O1 Fe1 O3 . . 94.5(5) 75.4(8) 109.1(3)
O1 Fe1 O1 5_4445 5_5445 135.2(13) 134.0(13) 137.5(14)
O1 Fe1 O2 5_4445 . 141.8(9) 139.2(8) 146.1(10)
O1 Fe1 O3 5_4445 . 114.1(8) 109.3(8) 116.5(8)
O1 Fe1 O1 5_4455 5_5455 135.2(13) 134.0(13) 137.5(13)
O1 Fe1 O3 5_4455 1_5545 109.9(6) 109.2(6) 110.3(6)
O1 Fe1 O3 5_5445 . 109.9(6) 109.2(6) 110.3(6)
O1 Fe1 O2 5_5455 1_4555 141.8(9) 139.2(8) 146.1(10)
O1 Fe1 O3 5_5455 1_5545 114.1(8) 109.3(8) 116.5(8)
O2 Fe1 O2 1_4555 . 161.3(8) 147.5(12) 180.0(5)
O2 Fe1 O3 1_4555 1_5545 91.1(6) 72.5(7) 105.0(8)
O2 Fe1 O3 1_4555 . 91.4(5) 75.0(7) 108.2(9)
O2 Fe1 O3 . 1_5545 91.4(5) 75.0(7) 108.2(9)
O2 Fe1 O3 . . 91.1(6) 72.5(7) 105.0(8)
O3 Fe1 O3 1_5545 . 179.1(5) 178.6(7) 180.0(5)
Fe1 Pb1 Fe1 1_4555 1_5545 97.2(4) 95.0(3) 99.5(4)
Fe1 Pb1 Fe1 1_4555 5_4455 47.1(3) 46.1(2) 47.7(3)
Fe1 Pb1 Fe1 1_4555 5_4555 47.1(3) 46.1(2) 47.7(3)
Fe1 Pb1 Fe1 1_4555 5_5445 125.2(4) 123.4(3) 127.2(4)
Fe1 Pb1 Fe1 1_4555 5_5455 116.0(4) 113.5(3) 117.9(5)
Fe1 Pb1 Fe1 1_4555 5_5545 125.2(4) 123.4(3) 127.2(4)
Fe1 Pb1 Fe1 1_4555 5_5555 116.0(4) 113.5(3) 117.9(5)
Fe1 Pb1 Pb1 1_4555 1_5455 90.0(4) 90.0(4) 90.0(4)
Fe1 Pb1 Pb1 1_4555 1_5655 90.0(4) 90.0(4) 90.0(4)
Fe1 Pb1 Pb1 1_4555 1_6555 171.1(5) 170.0(5) 171.7(6)
Fe1 Pb1 Pb1 1_4555 5_4445 56.8(5) 56.2(4) 57.1(5)
Fe1 Pb1 Pb1 1_4555 5_4545 56.8(5) 56.2(4) 57.1(5)
Fe1 Pb1 Bi1 1_4555 1_5455 89.6(4) 89.4(4) 89.7(5)
Fe1 Pb1 Bi1 1_4555 . 40(50) 40(70) 40(30)
Fe1 Pb1 Bi1 1_4555 1_5655 89.6(4) 89.4(4) 89.7(5)
Fe1 Pb1 Bi1 1_4555 1_6555 171.0(5) 169.8(5) 171.7(6)
Fe1 Pb1 Bi1 1_4555 5_4445 57.4(5) 56.6(4) 57.9(5)
Fe1 Pb1 Bi1 1_4555 5_4545 57.4(5) 56.6(4) 57.9(5)
Fe1 Pb1 O1 1_4555 1_5445 96.7(9) 95.3(9) 98.1(9)
Fe1 Pb1 O1 1_4555 1_5545 96.7(9) 95.3(9) 98.1(9)
Fe1 Pb1 O1 1_4555 5_4455 25.4(9) 25.1(9) 25.5(9)
Fe1 Pb1 O1 1_4555 5_5445 129.1(9) 128.5(9) 130.3(9)
Fe1 Pb1 O1 1_4555 5_5455 128.0(13) 125.2(14) 129.9(13)
Fe1 Pb1 O2 1_4555 1_4545 67.4(11) 65.3(11) 69.6(11)
Fe1 Pb1 O2 1_4555 5_4455 80.5(19) 78.7(19) 82(2)
Fe1 Pb1 O2 1_4555 5_4555 80.5(19) 78.7(19) 82(2)
Fe1 Pb1 O3 1_4555 5_5445 131.8(3) 129.3(2) 133.9(3)
Fe1 Pb1 O3 1_4555 5_5545 131.8(3) 129.3(2) 133.9(3)
Fe1 Pb1 Fe1 1_5545 5_4445 48.2(3) 46.7(3) 49.7(4)
Fe1 Pb1 Fe1 1_5545 5_4455 125.5(4) 122.8(3) 127.1(6)
Fe1 Pb1 Fe1 1_5545 5_4545 48.2(3) 46.7(3) 49.7(4)
Fe1 Pb1 Fe1 1_5545 5_4555 125.5(4) 122.8(3) 127.1(6)
Fe1 Pb1 Fe1 1_5545 5_5445 47.5(3) 47.2(3) 48.3(4)
Fe1 Pb1 Fe1 1_5545 5_5455 124.9(5) 120.3(6) 131.6(3)
Fe1 Pb1 Fe1 1_5545 5_5545 47.5(3) 47.2(3) 48.3(4)
Fe1 Pb1 Fe1 1_5545 5_5555 124.9(5) 120.3(6) 131.6(3)
Fe1 Pb1 Pb1 1_5545 1_4555 90.3(6) 88.1(6) 92.2(6)
Fe1 Pb1 Pb1 1_5545 1_5455 90.0(5) 90.0(4) 90.0(4)
Fe1 Pb1 Pb1 1_5545 1_5565 177.0(6) 172.7(5) 179.9(6)
Fe1 Pb1 Pb1 1_5545 1_5655 90.0(5) 90.0(4) 90.0(4)
Fe1 Pb1 Pb1 1_5545 1_6555 88.9(6) 84.8(6) 95.0(5)
Fe1 Pb1 Pb1 1_5545 5_4445 56.4(5) 55.5(4) 57.9(5)
Fe1 Pb1 Pb1 1_5545 5_4545 56.4(5) 55.5(4) 57.9(5)
Fe1 Pb1 Bi1 1_5545 1_4555 90.8(6) 88.9(6) 92.5(6)
Fe1 Pb1 Bi1 1_5545 1_5455 90.3(5) 90.0(5) 90.6(4)
Fe1 Pb1 Bi1 1_5545 . 140(130) 100(400) 140(70)
Fe1 Pb1 Bi1 1_5545 1_5565 177.0(6) 172.7(5) 179.8(6)
Fe1 Pb1 Bi1 1_5545 1_5655 90.3(5) 90.0(5) 90.6(4)
Fe1 Pb1 Bi1 1_5545 1_6555 89.0(6) 84.8(6) 95.2(5)
Fe1 Pb1 Bi1 1_5545 5_4445 56.3(5) 55.1(4) 58.3(5)
Fe1 Pb1 Bi1 1_5545 5_4545 56.3(5) 55.1(4) 58.3(5)
Fe1 Pb1 O1 1_5545 1_5445 30.9(3) 30.1(3) 32.9(4)
Fe1 Pb1 O1 1_5545 1_5545 30.9(3) 30.1(3) 32.9(4)
Fe1 Pb1 O1 1_5545 5_4445 30.4(9) 27.7(9) 33.0(9)
Fe1 Pb1 O1 1_5545 5_4455 125.0(11) 120.2(9) 129.2(12)
Fe1 Pb1 O1 1_5545 5_5445 31.2(9) 30.4(9) 33.5(8)
Fe1 Pb1 O1 1_5545 5_5455 131.1(14) 126.0(14) 139.7(14)
Fe1 Pb1 O2 1_5545 1_4545 29.7(11) 29.6(11) 29.9(11)
Fe1 Pb1 O2 1_5545 5_4455 126.7(4) 126.1(4) 127.9(3)
Fe1 Pb1 O2 1_5545 5_4555 126.7(4) 126.1(4) 127.9(3)
Fe1 Pb1 O3 1_5545 5_4445 76.3(9) 73.8(8) 78.8(10)
Fe1 Pb1 O3 1_5545 5_4545 76.3(9) 73.8(8) 78.8(10)
Fe1 Pb1 O3 1_5545 5_5445 77.0(9) 76.5(9) 78.2(10)
Fe1 Pb1 O3 1_5545 5_5545 77.0(9) 76.5(9) 78.2(10)
Fe1 Pb1 Fe1 1_5565 1_6555 97.2(4) 95.0(3) 99.5(4)
Fe1 Pb1 Fe1 1_5565 5_4445 124.9(5) 120.3(6) 131.6(3)
Fe1 Pb1 Fe1 1_5565 5_4455 47.5(3) 47.2(3) 48.3(4)
Fe1 Pb1 Fe1 1_5565 5_4545 124.9(5) 120.3(6) 131.6(3)
Fe1 Pb1 Fe1 1_5565 5_4555 47.5(3) 47.2(3) 48.3(4)
Fe1 Pb1 Fe1 1_5565 5_5445 125.5(4) 122.8(3) 127.1(6)
Fe1 Pb1 Fe1 1_5565 5_5455 48.2(3) 46.7(3) 49.7(4)
Fe1 Pb1 Fe1 1_5565 5_5545 125.5(4) 122.8(3) 127.1(6)
Fe1 Pb1 Fe1 1_5565 5_5555 48.2(3) 46.7(3) 49.7(4)
Fe1 Pb1 Pb1 1_5565 1_4555 88.9(6) 84.8(6) 95.0(5)
Fe1 Pb1 Pb1 1_5565 1_5455 90.0(5) 90.0(5) 90.0(5)
Fe1 Pb1 Pb1 1_5565 1_5545 177.0(6) 172.7(5) 179.9(6)
Fe1 Pb1 Pb1 1_5565 1_5655 90.0(5) 90.0(5) 90.0(5)
Fe1 Pb1 Pb1 1_5565 1_6555 90.3(6) 88.1(6) 92.2(6)
Fe1 Pb1 Pb1 1_5565 5_5455 56.4(5) 55.5(4) 57.9(5)
Fe1 Pb1 Pb1 1_5565 5_5555 56.4(5) 55.5(4) 57.9(5)
Fe1 Pb1 Bi1 1_5565 1_4555 89.0(6) 84.8(6) 95.2(5)
Fe1 Pb1 Bi1 1_5565 1_5455 90.3(5) 90.0(5) 90.6(4)
Fe1 Pb1 Bi1 1_5565 1_5545 177.0(6) 172.7(5) 179.8(6)
Fe1 Pb1 Bi1 1_5565 . 140(130) 100(400) 140(70)
Fe1 Pb1 Bi1 1_5565 1_5655 90.3(5) 90.0(5) 90.6(4)
Fe1 Pb1 Bi1 1_5565 1_6555 90.8(6) 88.9(6) 92.5(6)
Fe1 Pb1 Bi1 1_5565 5_5455 56.3(5) 55.1(4) 58.3(5)
Fe1 Pb1 Bi1 1_5565 5_5555 56.3(5) 55.1(4) 58.3(5)
Fe1 Pb1 O1 1_5565 1_5465 30.9(3) 30.1(3) 32.9(4)
Fe1 Pb1 O1 1_5565 1_5565 30.9(3) 30.1(3) 32.9(4)
Fe1 Pb1 O1 1_5565 5_4445 131.1(14) 126.0(14) 139.7(14)
Fe1 Pb1 O1 1_5565 5_4455 31.2(9) 30.4(9) 33.5(8)
Fe1 Pb1 O1 1_5565 5_5445 125.0(11) 120.2(9) 129.2(12)
Fe1 Pb1 O1 1_5565 5_5455 30.4(9) 27.7(9) 33.0(9)
Fe1 Pb1 O2 1_5565 1_5565 29.7(11) 29.6(11) 29.9(11)
Fe1 Pb1 O2 1_5565 5_4445 126.7(4) 126.1(4) 127.9(3)
Fe1 Pb1 O2 1_5565 5_4545 126.7(4) 126.1(4) 127.9(3)
Fe1 Pb1 O3 1_5565 5_4445 77.0(9) 76.5(9) 78.2(10)
Fe1 Pb1 O3 1_5565 5_4545 77.0(9) 76.5(9) 78.2(10)
Fe1 Pb1 O3 1_5565 5_5445 76.3(9) 73.8(8) 78.8(10)
Fe1 Pb1 O3 1_5565 5_5545 76.3(9) 73.8(8) 78.8(10)
Fe1 Pb1 Fe1 1_6555 5_4445 116.0(4) 113.5(3) 117.9(5)
Fe1 Pb1 Fe1 1_6555 5_4455 125.2(4) 123.4(3) 127.2(4)
Fe1 Pb1 Fe1 1_6555 5_4545 116.0(4) 113.5(3) 117.9(5)
Fe1 Pb1 Fe1 1_6555 5_4555 125.2(4) 123.4(3) 127.2(4)
Fe1 Pb1 Fe1 1_6555 5_5445 47.1(3) 46.1(2) 47.7(3)
Fe1 Pb1 Fe1 1_6555 5_5545 47.1(3) 46.1(2) 47.7(3)
Fe1 Pb1 Pb1 1_6555 1_4555 171.1(5) 170.0(5) 171.7(6)
Fe1 Pb1 Pb1 1_6555 1_5455 90.0(4) 90.0(5) 90.0(5)
Fe1 Pb1 Pb1 1_6555 1_5655 90.0(4) 90.0(5) 90.0(5)
Fe1 Pb1 Pb1 1_6555 5_5455 56.8(5) 56.2(4) 57.1(5)
Fe1 Pb1 Pb1 1_6555 5_5555 56.8(5) 56.2(4) 57.1(5)
Fe1 Pb1 Bi1 1_6555 1_4555 171.0(5) 169.8(5) 171.7(6)
Fe1 Pb1 Bi1 1_6555 1_5455 89.6(4) 89.4(4) 89.7(5)
Fe1 Pb1 Bi1 1_6555 . 40(50) 40(70) 40(30)
Fe1 Pb1 Bi1 1_6555 1_5655 89.6(4) 89.4(4) 89.7(5)
Fe1 Pb1 Bi1 1_6555 5_5455 57.4(5) 56.6(4) 57.9(5)
Fe1 Pb1 Bi1 1_6555 5_5555 57.4(5) 56.6(4) 57.9(5)
Fe1 Pb1 O1 1_6555 1_5465 96.7(9) 95.3(9) 98.1(9)
Fe1 Pb1 O1 1_6555 1_5565 96.7(9) 95.3(9) 98.1(9)
Fe1 Pb1 O1 1_6555 5_4445 128.0(13) 125.2(14) 129.9(13)
Fe1 Pb1 O1 1_6555 5_4455 129.1(9) 128.5(9) 130.3(9)
Fe1 Pb1 O1 1_6555 5_5445 25.4(9) 25.1(9) 25.5(9)
Fe1 Pb1 O2 1_6555 1_5565 67.4(11) 65.3(11) 69.6(11)
Fe1 Pb1 O2 1_6555 5_4445 80.5(19) 78.7(19) 82(2)
Fe1 Pb1 O2 1_6555 5_4545 80.5(19) 78.7(19) 82(2)
Fe1 Pb1 O3 1_6555 5_4445 131.8(3) 129.3(2) 133.9(3)
Fe1 Pb1 O3 1_6555 5_4545 131.8(3) 129.3(2) 133.9(3)
Fe1 Pb1 Fe1 5_4445 5_4455 73.7(3) 68.9(3) 84.3(3)
Fe1 Pb1 Fe1 5_4445 5_4545 69.7(3) 60.7(3) 72.4(3)
Fe1 Pb1 Fe1 5_4445 5_4555 111.2(5) 106.6(5) 123.1(4)
Fe1 Pb1 Fe1 5_4445 5_5445 69.6(3) 61.8(3) 73.0(3)
Fe1 Pb1 Fe1 5_4445 5_5455 110.17(18) 108.89(18) 112.97(18)
Fe1 Pb1 Fe1 5_4445 5_5545 107.2(5) 94.1(4) 113.3(6)
Fe1 Pb1 Fe1 5_4445 5_5555 172.9(6) 169.9(7) 180.0(5)
Fe1 Pb1 Pb1 5_4445 1_4555 56.4(4) 53.9(4) 59.0(4)
Fe1 Pb1 Pb1 5_4445 1_5455 55.1(4) 53.8(4) 59.6(4)
Fe1 Pb1 Pb1 5_4445 1_5545 55.2(4) 52.4(4) 57.3(4)
Fe1 Pb1 Pb1 5_4445 1_5565 126.2(4) 117.8(6) 133.4(5)
Fe1 Pb1 Pb1 5_4445 1_5655 124.9(5) 120.4(5) 126.2(5)
Fe1 Pb1 Pb1 5_4445 1_6555 123.6(5) 119.1(6) 127.9(6)
Fe1 Pb1 Pb1 5_4445 5_5455 109.6(3) 109.1(3) 109.9(3)
Fe1 Pb1 Pb1 5_4445 5_5555 172.8(6) 169.6(6) 175.0(7)
Fe1 Pb1 Bi1 5_4445 1_4555 56.5(4) 53.9(4) 59.0(5)
Fe1 Pb1 Bi1 5_4445 1_5455 55.1(4) 53.7(4) 59.7(4)
Fe1 Pb1 Bi1 5_4445 1_5545 55.2(4) 52.1(4) 57.3(4)
Fe1 Pb1 Bi1 5_4445 . 100(400) 0 100(800)
Fe1 Pb1 Bi1 5_4445 1_5565 126.2(4) 118.1(6) 133.4(5)
Fe1 Pb1 Bi1 5_4445 1_5655 124.8(5) 120.4(5) 126.1(5)
Fe1 Pb1 Bi1 5_4445 1_6555 123.6(5) 119.0(6) 127.7(6)
Fe1 Pb1 Bi1 5_4445 5_4445 11.9(4) 11.9(4) 11.9(4)
Fe1 Pb1 Bi1 5_4445 5_4545 65.4(4) 65.4(4) 65.4(4)
Fe1 Pb1 Bi1 5_4445 5_5455 109.7(3) 109.2(3) 110.0(3)
Fe1 Pb1 Bi1 5_4445 5_5555 173.8(6) 170.0(6) 176.0(7)
Fe1 Pb1 O1 5_4445 1_5445 30.9(9) 30.0(10) 31.5(9)
Fe1 Pb1 O1 5_4445 1_5465 101.4(6) 98.6(7) 105.5(5)
Fe1 Pb1 O1 5_4445 1_5545 71.6(6) 70.1(6) 73.0(7)
Fe1 Pb1 O1 5_4445 1_5565 143.4(10) 140.7(11) 149.7(9)
Fe1 Pb1 O1 5_4445 5_4445 35.1(2) 31.7(3) 36.5(2)
Fe1 Pb1 O1 5_4445 5_4455 93.3(9) 88.6(9) 107.5(7)
Fe1 Pb1 O1 5_4445 5_5445 88.9(9) 71.0(8) 99.9(10)
Fe1 Pb1 O1 5_4445 5_5455 143.4(4) 139.8(5) 147.0(5)
Fe1 Pb1 O2 5_4445 1_5565 142.4(3) 141.3(4) 143.5(2)
Fe1 Pb1 O2 5_4445 5_4445 36.1(17) 33.5(14) 38.0(19)
Fe1 Pb1 O2 5_4445 5_4455 91.5(10) 88.7(10) 95.2(9)
Fe1 Pb1 O2 5_4445 5_4545 90.6(11) 76.6(8) 99.4(12)
Fe1 Pb1 O2 5_4445 5_4555 143.8(17) 138.2(15) 148.0(19)
Fe1 Pb1 O3 5_4445 5_4445 37.1(9) 27.1(8) 55.0(9)
Fe1 Pb1 O3 5_4445 5_4545 90.5(6) 77.0(6) 108.4(7)
Fe1 Pb1 O3 5_4445 5_5445 90.4(5) 80.9(6) 100.3(5)
Fe1 Pb1 O3 5_4445 5_5545 144.8(10) 123.5(10) 162.5(10)
Fe1 Pb1 Fe1 5_4455 5_4545 111.2(5) 106.6(5) 123.1(4)
Fe1 Pb1 Fe1 5_4455 5_4555 68.2(3) 64.8(2) 71.9(4)
Fe1 Pb1 Fe1 5_4455 5_5445 111.55(18) 110.54(15) 113.12(17)
Fe1 Pb1 Fe1 5_4455 5_5455 69.6(4) 61.8(3) 73.0(4)
Fe1 Pb1 Fe1 5_4455 5_5545 175.4(5) 168.1(4) 180.0(5)
Fe1 Pb1 Fe1 5_4455 5_5555 107.2(5) 94.1(5) 113.3(6)
Fe1 Pb1 Pb1 5_4455 1_4555 55.0(4) 52.2(3) 64.5(4)
Fe1 Pb1 Pb1 5_4455 1_5455 55.9(4) 54.0(4) 57.6(4)
Fe1 Pb1 Pb1 5_4455 1_5545 128.3(4) 125.0(3) 137.2(3)
Fe1 Pb1 Pb1 5_4455 1_5565 53.5(4) 46.7(4) 56.2(4)
Fe1 Pb1 Pb1 5_4455 1_5655 124.1(5) 122.4(5) 126.0(6)
Fe1 Pb1 Pb1 5_4455 1_6555 126.0(4) 118.7(5) 127.5(3)
Fe1 Pb1 Pb1 5_4455 5_4445 67.9(5) 67.3(4) 68.3(5)
Fe1 Pb1 Pb1 5_4455 5_4545 103.7(5) 102.1(5) 104.4(6)
Fe1 Pb1 Pb1 5_4455 5_5455 68.4(5) 67.2(4) 70.1(5)
Fe1 Pb1 Pb1 5_4455 5_5555 103.5(5) 102.7(5) 105.0(6)
Fe1 Pb1 Bi1 5_4455 1_4555 54.9(4) 52.2(3) 64.6(4)
Fe1 Pb1 Bi1 5_4455 1_5455 55.9(4) 54.1(4) 57.8(4)
Fe1 Pb1 Bi1 5_4455 1_5545 128.2(4) 125.0(3) 137.2(3)
Fe1 Pb1 Bi1 5_4455 . 100(200) 0 147(15)
Fe1 Pb1 Bi1 5_4455 1_5565 53.6(4) 46.9(4) 56.2(4)
Fe1 Pb1 Bi1 5_4455 1_5655 124.1(5) 121.6(5) 126.0(6)
Fe1 Pb1 Bi1 5_4455 1_6555 126.0(4) 119.3(5) 127.5(3)
Fe1 Pb1 Bi1 5_4455 5_4445 68.4(5) 67.7(4) 68.9(5)
Fe1 Pb1 Bi1 5_4455 5_4545 104.3(6) 102.5(5) 105.2(6)
Fe1 Pb1 Bi1 5_4455 5_5455 68.3(5) 66.8(4) 70.6(5)
Fe1 Pb1 Bi1 5_4455 5_5555 103.4(5) 102.4(5) 105.5(6)
Fe1 Pb1 O1 5_4455 1_5445 101.7(7) 99.0(7) 102.8(6)
Fe1 Pb1 O1 5_4455 1_5465 31.9(9) 29.7(9) 35.5(10)
Fe1 Pb1 O1 5_4455 1_5545 141.3(10) 138.5(9) 142.4(11)
Fe1 Pb1 O1 5_4455 1_5565 72.8(6) 71.3(6) 76.4(8)
Fe1 Pb1 O1 5_4455 5_4445 94.1(9) 87.4(10) 104.8(8)
Fe1 Pb1 O1 5_4455 5_4455 34.6(2) 33.02(19) 36.6(3)
Fe1 Pb1 O1 5_4455 5_5445 144.1(3) 140.0(5) 146.3(3)
Fe1 Pb1 O1 5_4455 5_5455 86.9(9) 68.5(8) 94.9(11)
Fe1 Pb1 O2 5_4455 1_4545 100.7(9) 98.6(9) 102.3(10)
Fe1 Pb1 O2 5_4455 1_5565 69.9(9) 69.8(9) 70.2(9)
Fe1 Pb1 O2 5_4455 5_4445 92.1(10) 87.2(12) 99.8(9)
Fe1 Pb1 O2 5_4455 5_4455 35.1(17) 32.3(14) 36.3(18)
Fe1 Pb1 O2 5_4455 5_4545 145.5(17) 143.0(19) 155.6(17)
Fe1 Pb1 O2 5_4455 5_4555 89.0(11) 75.9(9) 97.0(14)
Fe1 Pb1 O3 5_4455 5_4445 36.6(9) 29.3(9) 52.3(8)
Fe1 Pb1 O3 5_4455 5_4545 89.4(7) 82.6(8) 98.4(8)
Fe1 Pb1 O3 5_4455 5_5445 90.5(6) 79.0(6) 97.2(5)
Fe1 Pb1 O3 5_4455 5_5545 144.2(10) 121.1(9) 158.2(9)
Fe1 Pb1 Fe1 5_4545 5_4555 73.7(3) 68.9(3) 84.3(3)
Fe1 Pb1 Fe1 5_4545 5_5445 107.2(5) 94.1(4) 113.3(6)
Fe1 Pb1 Fe1 5_4545 5_5455 172.9(6) 169.9(7) 180.0(5)
Fe1 Pb1 Fe1 5_4545 5_5545 69.6(3) 61.8(3) 73.0(3)
Fe1 Pb1 Fe1 5_4545 5_5555 110.17(18) 108.89(18) 112.97(18)
Fe1 Pb1 Pb1 5_4545 1_4555 56.4(4) 53.9(4) 59.0(4)
Fe1 Pb1 Pb1 5_4545 1_5455 124.9(5) 120.4(5) 126.2(5)
Fe1 Pb1 Pb1 5_4545 1_5545 55.2(4) 52.4(4) 57.3(4)
Fe1 Pb1 Pb1 5_4545 1_5565 126.2(4) 117.8(6) 133.4(5)
Fe1 Pb1 Pb1 5_4545 1_5655 55.1(4) 53.8(4) 59.6(4)
Fe1 Pb1 Pb1 5_4545 1_6555 123.6(5) 119.1(6) 127.9(6)
Fe1 Pb1 Pb1 5_4545 5_5455 172.8(6) 169.6(6) 175.0(7)
Fe1 Pb1 Pb1 5_4545 5_5555 109.6(3) 109.1(3) 109.9(3)
Fe1 Pb1 Bi1 5_4545 1_4555 56.5(4) 53.9(4) 59.0(5)
Fe1 Pb1 Bi1 5_4545 1_5455 124.8(5) 120.4(5) 126.1(5)
Fe1 Pb1 Bi1 5_4545 1_5545 55.2(4) 52.1(4) 57.3(4)
Fe1 Pb1 Bi1 5_4545 . 100(400) 0 100(800)
Fe1 Pb1 Bi1 5_4545 1_5565 126.2(4) 118.1(6) 133.4(5)
Fe1 Pb1 Bi1 5_4545 1_5655 55.1(4) 53.7(4) 59.7(4)
Fe1 Pb1 Bi1 5_4545 1_6555 123.6(5) 119.0(6) 127.7(6)
Fe1 Pb1 Bi1 5_4545 5_4445 65.4(4) 65.4(4) 65.4(4)
Fe1 Pb1 Bi1 5_4545 5_4545 11.9(4) 11.9(4) 11.9(4)
Fe1 Pb1 Bi1 5_4545 5_5455 173.8(6) 170.0(6) 176.0(7)
Fe1 Pb1 Bi1 5_4545 5_5555 109.7(3) 109.2(3) 110.0(3)
Fe1 Pb1 O1 5_4545 1_5445 71.6(6) 70.1(6) 73.0(7)
Fe1 Pb1 O1 5_4545 1_5465 143.4(10) 140.7(11) 149.7(9)
Fe1 Pb1 O1 5_4545 1_5545 30.9(9) 30.0(10) 31.5(9)
Fe1 Pb1 O1 5_4545 1_5565 101.4(6) 98.6(7) 105.5(5)
Fe1 Pb1 O1 5_4545 5_4445 35.1(2) 31.7(3) 36.5(2)
Fe1 Pb1 O1 5_4545 5_4455 93.3(9) 88.6(9) 107.5(7)
Fe1 Pb1 O1 5_4545 5_5445 88.9(9) 71.0(8) 99.9(10)
Fe1 Pb1 O1 5_4545 5_5455 143.4(4) 139.8(5) 147.0(5)
Fe1 Pb1 O2 5_4545 1_5565 142.4(3) 141.3(4) 143.5(2)
Fe1 Pb1 O2 5_4545 5_4445 90.6(11) 76.6(8) 99.4(12)
Fe1 Pb1 O2 5_4545 5_4455 143.8(17) 138.2(15) 148.0(19)
Fe1 Pb1 O2 5_4545 5_4545 36.1(17) 33.5(14) 38.0(19)
Fe1 Pb1 O2 5_4545 5_4555 91.5(10) 88.7(10) 95.2(9)
Fe1 Pb1 O3 5_4545 5_4445 90.5(6) 77.0(6) 108.4(7)
Fe1 Pb1 O3 5_4545 5_4545 37.1(9) 27.1(8) 55.0(9)
Fe1 Pb1 O3 5_4545 5_5445 144.8(10) 123.5(10) 162.5(10)
Fe1 Pb1 O3 5_4545 5_5545 90.4(5) 80.9(6) 100.3(5)
Fe1 Pb1 Fe1 5_4555 5_5445 175.4(5) 168.1(4) 180.0(5)
Fe1 Pb1 Fe1 5_4555 5_5455 107.2(5) 94.1(5) 113.3(6)
Fe1 Pb1 Fe1 5_4555 5_5545 111.55(18) 110.54(15) 113.12(17)
Fe1 Pb1 Fe1 5_4555 5_5555 69.6(4) 61.8(3) 73.0(4)
Fe1 Pb1 Pb1 5_4555 1_4555 55.0(4) 52.2(3) 64.5(4)
Fe1 Pb1 Pb1 5_4555 1_5455 124.1(5) 122.4(5) 126.0(6)
Fe1 Pb1 Pb1 5_4555 1_5545 128.3(4) 125.0(3) 137.2(3)
Fe1 Pb1 Pb1 5_4555 1_5565 53.5(4) 46.7(4) 56.2(4)
Fe1 Pb1 Pb1 5_4555 1_5655 55.9(4) 54.0(4) 57.6(4)
Fe1 Pb1 Pb1 5_4555 1_6555 126.0(4) 118.7(5) 127.5(3)
Fe1 Pb1 Pb1 5_4555 5_4445 103.7(5) 102.1(5) 104.4(6)
Fe1 Pb1 Pb1 5_4555 5_4545 67.9(5) 67.3(4) 68.3(5)
Fe1 Pb1 Pb1 5_4555 5_5455 103.5(5) 102.7(5) 105.0(6)
Fe1 Pb1 Pb1 5_4555 5_5555 68.4(5) 67.2(4) 70.1(5)
Fe1 Pb1 Bi1 5_4555 1_4555 54.9(4) 52.2(3) 64.6(4)
Fe1 Pb1 Bi1 5_4555 1_5455 124.1(5) 121.6(5) 126.0(6)
Fe1 Pb1 Bi1 5_4555 1_5545 128.2(4) 125.0(3) 137.2(3)
Fe1 Pb1 Bi1 5_4555 . 100(200) 0 147(15)
Fe1 Pb1 Bi1 5_4555 1_5565 53.6(4) 46.9(4) 56.2(4)
Fe1 Pb1 Bi1 5_4555 1_5655 55.9(4) 54.1(4) 57.8(4)
Fe1 Pb1 Bi1 5_4555 1_6555 126.0(4) 119.3(5) 127.5(3)
Fe1 Pb1 Bi1 5_4555 5_4445 104.3(6) 102.5(5) 105.2(6)
Fe1 Pb1 Bi1 5_4555 5_4545 68.4(5) 67.7(4) 68.9(5)
Fe1 Pb1 Bi1 5_4555 5_5455 103.4(5) 102.4(5) 105.5(6)
Fe1 Pb1 Bi1 5_4555 5_5555 68.3(5) 66.8(4) 70.6(5)
Fe1 Pb1 O1 5_4555 1_5445 141.3(10) 138.5(9) 142.4(11)
Fe1 Pb1 O1 5_4555 1_5465 72.8(6) 71.3(6) 76.4(8)
Fe1 Pb1 O1 5_4555 1_5545 101.7(7) 99.0(7) 102.8(6)
Fe1 Pb1 O1 5_4555 1_5565 31.9(9) 29.7(9) 35.5(10)
Fe1 Pb1 O1 5_4555 5_4445 94.1(9) 87.4(10) 104.8(8)
Fe1 Pb1 O1 5_4555 5_4455 34.6(2) 33.02(19) 36.6(3)
Fe1 Pb1 O1 5_4555 5_5445 144.1(3) 140.0(5) 146.3(3)
Fe1 Pb1 O1 5_4555 5_5455 86.9(9) 68.5(8) 94.9(11)
Fe1 Pb1 O2 5_4555 1_4545 100.7(9) 98.6(9) 102.3(10)
Fe1 Pb1 O2 5_4555 1_5565 69.9(9) 69.8(9) 70.2(9)
Fe1 Pb1 O2 5_4555 5_4445 145.5(17) 143.0(19) 155.6(17)
Fe1 Pb1 O2 5_4555 5_4455 89.0(11) 75.9(9) 97.0(14)
Fe1 Pb1 O2 5_4555 5_4545 92.1(10) 87.2(12) 99.8(9)
Fe1 Pb1 O2 5_4555 5_4555 35.1(17) 32.3(14) 36.3(18)
Fe1 Pb1 O3 5_4555 5_4445 89.4(7) 82.6(8) 98.4(8)
Fe1 Pb1 O3 5_4555 5_4545 36.6(9) 29.3(9) 52.3(8)
Fe1 Pb1 O3 5_4555 5_5445 144.2(10) 121.1(9) 158.2(9)
Fe1 Pb1 O3 5_4555 5_5545 90.5(6) 79.0(6) 97.2(5)
Fe1 Pb1 Fe1 5_5445 5_5455 73.7(4) 68.9(3) 84.3(3)
Fe1 Pb1 Fe1 5_5445 5_5545 68.2(3) 64.8(2) 71.9(4)
Fe1 Pb1 Fe1 5_5445 5_5555 111.2(5) 106.6(5) 123.1(4)
Fe1 Pb1 Pb1 5_5445 1_4555 126.0(4) 118.7(5) 127.5(3)
Fe1 Pb1 Pb1 5_5445 1_5455 55.9(4) 54.0(4) 57.6(4)
Fe1 Pb1 Pb1 5_5445 1_5545 53.5(4) 46.7(4) 56.2(4)
Fe1 Pb1 Pb1 5_5445 1_5565 128.3(4) 125.0(3) 137.2(3)
Fe1 Pb1 Pb1 5_5445 1_5655 124.1(5) 122.4(5) 126.0(6)
Fe1 Pb1 Pb1 5_5445 1_6555 55.0(4) 52.2(3) 64.5(4)
Fe1 Pb1 Pb1 5_5445 5_4445 68.4(5) 67.2(4) 70.1(5)
Fe1 Pb1 Pb1 5_5445 5_4545 103.5(5) 102.7(5) 105.0(6)
Fe1 Pb1 Pb1 5_5445 5_5455 67.9(5) 67.3(4) 68.3(5)
Fe1 Pb1 Pb1 5_5445 5_5555 103.7(5) 102.1(5) 104.4(6)
Fe1 Pb1 Bi1 5_5445 1_4555 126.0(4) 119.3(5) 127.5(3)
Fe1 Pb1 Bi1 5_5445 1_5455 55.9(4) 54.1(4) 57.8(4)
Fe1 Pb1 Bi1 5_5445 1_5545 53.6(4) 46.9(4) 56.2(4)
Fe1 Pb1 Bi1 5_5445 . 100(200) 0 147(15)
Fe1 Pb1 Bi1 5_5445 1_5565 128.2(4) 125.0(3) 137.2(3)
Fe1 Pb1 Bi1 5_5445 1_5655 124.1(5) 121.6(5) 126.0(6)
Fe1 Pb1 Bi1 5_5445 1_6555 54.9(4) 52.2(3) 64.6(4)
Fe1 Pb1 Bi1 5_5445 5_4445 68.3(5) 66.8(4) 70.6(5)
Fe1 Pb1 Bi1 5_5445 5_4545 103.4(5) 102.4(5) 105.5(6)
Fe1 Pb1 Bi1 5_5445 5_5455 68.4(5) 67.7(4) 68.9(5)
Fe1 Pb1 Bi1 5_5445 5_5555 104.3(6) 102.5(5) 105.2(6)
Fe1 Pb1 O1 5_5445 1_5445 31.9(9) 29.7(9) 35.5(10)
Fe1 Pb1 O1 5_5445 1_5465 101.7(7) 99.0(7) 102.8(6)
Fe1 Pb1 O1 5_5445 1_5545 72.8(6) 71.3(6) 76.4(8)
Fe1 Pb1 O1 5_5445 1_5565 141.3(10) 138.5(9) 142.4(11)
Fe1 Pb1 O1 5_5445 5_4445 86.9(9) 68.5(8) 94.9(11)
Fe1 Pb1 O1 5_5445 5_4455 144.1(3) 140.0(5) 146.3(3)
Fe1 Pb1 O1 5_5445 5_5445 34.6(2) 33.02(19) 36.6(3)
Fe1 Pb1 O1 5_5445 5_5455 94.1(9) 87.4(10) 104.8(8)
Fe1 Pb1 O2 5_5445 1_4545 69.9(9) 69.8(9) 70.2(9)
Fe1 Pb1 O2 5_5445 1_5565 100.7(9) 98.6(9) 102.3(10)
Fe1 Pb1 O2 5_5445 5_4445 35.1(17) 32.3(14) 36.3(18)
Fe1 Pb1 O2 5_5445 5_4455 92.1(10) 87.2(12) 99.8(9)
Fe1 Pb1 O2 5_5445 5_4545 89.0(11) 75.9(9) 97.0(14)
Fe1 Pb1 O2 5_5445 5_4555 145.5(17) 143.0(19) 155.6(17)
Fe1 Pb1 O3 5_5445 5_4445 90.5(6) 79.0(6) 97.2(5)
Fe1 Pb1 O3 5_5445 5_4545 144.2(10) 121.1(9) 158.2(9)
Fe1 Pb1 O3 5_5445 5_5445 36.6(9) 29.3(9) 52.3(8)
Fe1 Pb1 O3 5_5445 5_5545 89.4(7) 82.6(8) 98.4(8)
Fe1 Pb1 Fe1 5_5455 5_5545 111.2(5) 106.6(5) 123.1(4)
Fe1 Pb1 Fe1 5_5455 5_5555 69.7(3) 60.7(3) 72.4(3)
Fe1 Pb1 Pb1 5_5455 1_4555 123.6(5) 119.1(6) 127.9(6)
Fe1 Pb1 Pb1 5_5455 1_5455 55.1(4) 53.8(4) 59.6(4)
Fe1 Pb1 Pb1 5_5455 1_5545 126.2(4) 117.8(6) 133.4(5)
Fe1 Pb1 Pb1 5_5455 1_5565 55.2(4) 52.4(4) 57.3(4)
Fe1 Pb1 Pb1 5_5455 1_5655 124.9(5) 120.4(5) 126.2(5)
Fe1 Pb1 Pb1 5_5455 1_6555 56.4(4) 53.9(4) 59.0(4)
Fe1 Pb1 Pb1 5_5455 5_4445 109.6(3) 109.1(3) 109.9(3)
Fe1 Pb1 Pb1 5_5455 5_4545 172.8(6) 169.6(6) 175.0(7)
Fe1 Pb1 Bi1 5_5455 1_4555 123.6(5) 119.0(6) 127.7(6)
Fe1 Pb1 Bi1 5_5455 1_5455 55.1(4) 53.7(4) 59.7(4)
Fe1 Pb1 Bi1 5_5455 1_5545 126.2(4) 118.1(6) 133.4(5)
Fe1 Pb1 Bi1 5_5455 . 100(400) 0 100(800)
Fe1 Pb1 Bi1 5_5455 1_5565 55.2(4) 52.1(4) 57.3(4)
Fe1 Pb1 Bi1 5_5455 1_5655 124.8(5) 120.4(5) 126.1(5)
Fe1 Pb1 Bi1 5_5455 1_6555 56.5(4) 53.9(4) 59.0(5)
Fe1 Pb1 Bi1 5_5455 5_4445 109.7(3) 109.2(3) 110.0(3)
Fe1 Pb1 Bi1 5_5455 5_4545 173.8(6) 170.0(6) 176.0(7)
Fe1 Pb1 Bi1 5_5455 5_5455 11.9(4) 11.9(4) 11.9(4)
Fe1 Pb1 Bi1 5_5455 5_5555 65.4(4) 65.4(4) 65.4(4)
Fe1 Pb1 O1 5_5455 1_5445 101.4(6) 98.6(7) 105.5(5)
Fe1 Pb1 O1 5_5455 1_5465 30.9(9) 30.0(10) 31.5(9)
Fe1 Pb1 O1 5_5455 1_5545 143.4(10) 140.7(11) 149.7(9)
Fe1 Pb1 O1 5_5455 1_5565 71.6(6) 70.1(6) 73.0(7)
Fe1 Pb1 O1 5_5455 5_4445 143.4(4) 139.8(5) 147.0(5)
Fe1 Pb1 O1 5_5455 5_4455 88.9(9) 71.0(8) 99.9(10)
Fe1 Pb1 O1 5_5455 5_5445 93.3(9) 88.6(9) 107.5(7)
Fe1 Pb1 O1 5_5455 5_5455 35.1(2) 31.7(3) 36.5(2)
Fe1 Pb1 O2 5_5455 1_4545 142.4(3) 141.3(4) 143.5(2)
Fe1 Pb1 O2 5_5455 5_4445 91.5(10) 88.7(10) 95.2(9)
Fe1 Pb1 O2 5_5455 5_4455 36.1(17) 33.5(14) 38.0(19)
Fe1 Pb1 O2 5_5455 5_4545 143.8(17) 138.2(15) 148.0(19)
Fe1 Pb1 O2 5_5455 5_4555 90.6(11) 76.6(8) 99.4(12)
Fe1 Pb1 O3 5_5455 5_4445 90.4(5) 80.9(6) 100.3(5)
Fe1 Pb1 O3 5_5455 5_4545 144.8(10) 123.5(10) 162.5(10)
Fe1 Pb1 O3 5_5455 5_5445 37.1(9) 27.1(8) 55.0(9)
Fe1 Pb1 O3 5_5455 5_5545 90.5(6) 77.0(6) 108.4(7)
Fe1 Pb1 Fe1 5_5545 5_5555 73.7(4) 68.9(3) 84.3(3)
Fe1 Pb1 Pb1 5_5545 1_4555 126.0(4) 118.7(5) 127.5(3)
Fe1 Pb1 Pb1 5_5545 1_5455 124.1(5) 122.4(5) 126.0(6)
Fe1 Pb1 Pb1 5_5545 1_5545 53.5(4) 46.7(4) 56.2(4)
Fe1 Pb1 Pb1 5_5545 1_5565 128.3(4) 125.0(3) 137.2(3)
Fe1 Pb1 Pb1 5_5545 1_5655 55.9(4) 54.0(4) 57.6(4)
Fe1 Pb1 Pb1 5_5545 1_6555 55.0(4) 52.2(3) 64.5(4)
Fe1 Pb1 Pb1 5_5545 5_4445 103.5(5) 102.7(5) 105.0(6)
Fe1 Pb1 Pb1 5_5545 5_4545 68.4(5) 67.2(4) 70.1(5)
Fe1 Pb1 Pb1 5_5545 5_5455 103.7(5) 102.1(5) 104.4(6)
Fe1 Pb1 Pb1 5_5545 5_5555 67.9(5) 67.3(4) 68.3(5)
Fe1 Pb1 Bi1 5_5545 1_4555 126.0(4) 119.3(5) 127.5(3)
Fe1 Pb1 Bi1 5_5545 1_5455 124.1(5) 121.6(5) 126.0(6)
Fe1 Pb1 Bi1 5_5545 1_5545 53.6(4) 46.9(4) 56.2(4)
Fe1 Pb1 Bi1 5_5545 . 100(200) 0 147(15)
Fe1 Pb1 Bi1 5_5545 1_5565 128.2(4) 125.0(3) 137.2(3)
Fe1 Pb1 Bi1 5_5545 1_5655 55.9(4) 54.1(4) 57.8(4)
Fe1 Pb1 Bi1 5_5545 1_6555 54.9(4) 52.2(3) 64.6(4)
Fe1 Pb1 Bi1 5_5545 5_4445 103.4(5) 102.4(5) 105.5(6)
Fe1 Pb1 Bi1 5_5545 5_4545 68.3(5) 66.8(4) 70.6(5)
Fe1 Pb1 Bi1 5_5545 5_5455 104.3(6) 102.5(5) 105.2(6)
Fe1 Pb1 Bi1 5_5545 5_5555 68.4(5) 67.7(4) 68.9(5)
Fe1 Pb1 O1 5_5545 1_5445 72.8(6) 71.3(6) 76.4(8)
Fe1 Pb1 O1 5_5545 1_5465 141.3(10) 138.5(9) 142.4(11)
Fe1 Pb1 O1 5_5545 1_5545 31.9(9) 29.7(9) 35.5(10)
Fe1 Pb1 O1 5_5545 1_5565 101.7(7) 99.0(7) 102.8(6)
Fe1 Pb1 O1 5_5545 5_4445 86.9(9) 68.5(8) 94.9(11)
Fe1 Pb1 O1 5_5545 5_4455 144.1(3) 140.0(5) 146.3(3)
Fe1 Pb1 O1 5_5545 5_5445 34.6(2) 33.02(19) 36.6(3)
Fe1 Pb1 O1 5_5545 5_5455 94.1(9) 87.4(10) 104.8(8)
Fe1 Pb1 O2 5_5545 1_4545 69.9(9) 69.8(9) 70.2(9)
Fe1 Pb1 O2 5_5545 1_5565 100.7(9) 98.6(9) 102.3(10)
Fe1 Pb1 O2 5_5545 5_4445 89.0(11) 75.9(9) 97.0(14)
Fe1 Pb1 O2 5_5545 5_4455 145.5(17) 143.0(19) 155.6(17)
Fe1 Pb1 O2 5_5545 5_4545 35.1(17) 32.3(14) 36.3(18)
Fe1 Pb1 O2 5_5545 5_4555 92.1(10) 87.2(12) 99.8(9)
Fe1 Pb1 O3 5_5545 5_4445 144.2(10) 121.1(9) 158.2(9)
Fe1 Pb1 O3 5_5545 5_4545 90.5(6) 79.0(6) 97.2(5)
Fe1 Pb1 O3 5_5545 5_5445 89.4(7) 82.6(8) 98.4(8)
Fe1 Pb1 O3 5_5545 5_5545 36.6(9) 29.3(9) 52.3(8)
Fe1 Pb1 Pb1 5_5555 1_4555 123.6(5) 119.1(6) 127.9(6)
Fe1 Pb1 Pb1 5_5555 1_5455 124.9(5) 120.4(5) 126.2(5)
Fe1 Pb1 Pb1 5_5555 1_5545 126.2(4) 117.8(6) 133.4(5)
Fe1 Pb1 Pb1 5_5555 1_5565 55.2(4) 52.4(4) 57.3(4)
Fe1 Pb1 Pb1 5_5555 1_5655 55.1(4) 53.8(4) 59.6(4)
Fe1 Pb1 Pb1 5_5555 1_6555 56.4(4) 53.9(4) 59.0(4)
Fe1 Pb1 Pb1 5_5555 5_4445 172.8(6) 169.6(6) 175.0(7)
Fe1 Pb1 Pb1 5_5555 5_4545 109.6(3) 109.1(3) 109.9(3)
Fe1 Pb1 Bi1 5_5555 1_4555 123.6(5) 119.0(6) 127.7(6)
Fe1 Pb1 Bi1 5_5555 1_5455 124.8(5) 120.4(5) 126.1(5)
Fe1 Pb1 Bi1 5_5555 1_5545 126.2(4) 118.1(6) 133.4(5)
Fe1 Pb1 Bi1 5_5555 . 100(400) 0 100(800)
Fe1 Pb1 Bi1 5_5555 1_5565 55.2(4) 52.1(4) 57.3(4)
Fe1 Pb1 Bi1 5_5555 1_5655 55.1(4) 53.7(4) 59.7(4)
Fe1 Pb1 Bi1 5_5555 1_6555 56.5(4) 53.9(4) 59.0(5)
Fe1 Pb1 Bi1 5_5555 5_4445 173.8(6) 170.0(6) 176.0(7)
Fe1 Pb1 Bi1 5_5555 5_4545 109.7(3) 109.2(3) 110.0(3)
Fe1 Pb1 Bi1 5_5555 5_5455 65.4(4) 65.4(4) 65.4(4)
Fe1 Pb1 Bi1 5_5555 5_5555 11.9(4) 11.9(4) 11.9(4)
Fe1 Pb1 O1 5_5555 1_5445 143.4(10) 140.7(11) 149.7(9)
Fe1 Pb1 O1 5_5555 1_5465 71.6(6) 70.1(6) 73.0(7)
Fe1 Pb1 O1 5_5555 1_5545 101.4(6) 98.6(7) 105.5(5)
Fe1 Pb1 O1 5_5555 1_5565 30.9(9) 30.0(10) 31.5(9)
Fe1 Pb1 O1 5_5555 5_4445 143.4(4) 139.8(5) 147.0(5)
Fe1 Pb1 O1 5_5555 5_4455 88.9(9) 71.0(8) 99.9(10)
Fe1 Pb1 O1 5_5555 5_5445 93.3(9) 88.6(9) 107.5(7)
Fe1 Pb1 O1 5_5555 5_5455 35.1(2) 31.7(3) 36.5(2)
Fe1 Pb1 O2 5_5555 1_4545 142.4(3) 141.3(4) 143.5(2)
Fe1 Pb1 O2 5_5555 5_4445 143.8(17) 138.2(15) 148.0(19)
Fe1 Pb1 O2 5_5555 5_4455 90.6(11) 76.6(8) 99.4(12)
Fe1 Pb1 O2 5_5555 5_4545 91.5(10) 88.7(10) 95.2(9)
Fe1 Pb1 O2 5_5555 5_4555 36.1(17) 33.5(14) 38.0(19)
Fe1 Pb1 O3 5_5555 5_4445 144.8(10) 123.5(10) 162.5(10)
Fe1 Pb1 O3 5_5555 5_4545 90.4(5) 80.9(6) 100.3(5)
Fe1 Pb1 O3 5_5555 5_5445 90.5(6) 77.0(6) 108.4(7)
Fe1 Pb1 O3 5_5555 5_5545 37.1(9) 27.1(8) 55.0(9)
Pb1 Pb1 Pb1 1_4555 1_5455 90.0(5) 90.0(5) 90.0(5)
Pb1 Pb1 Pb1 1_4555 1_5545 92.6(6) 91.4(5) 95.6(6)
Pb1 Pb1 Pb1 1_4555 1_5565 87.9(5) 81.6(6) 92.0(6)
Pb1 Pb1 Pb1 1_4555 1_5655 90.0(5) 90.0(5) 90.0(5)
Pb1 Pb1 Pb1 1_4555 1_6555 178.1(6) 175.9(8) 180.0(5)
Pb1 Pb1 Pb1 1_4555 5_5455 129.6(5) 128.9(6) 131.0(5)
Pb1 Pb1 Pb1 1_4555 5_5555 129.6(5) 128.9(6) 131.0(5)
Pb1 Pb1 Bi1 1_4555 1_4555 0.1(5) 0.0(5) 0.7(4)
Pb1 Pb1 Bi1 1_4555 1_5455 90.0(5) 89.8(5) 90.5(4)
Pb1 Pb1 Bi1 1_4555 1_5545 92.6(6) 91.4(5) 95.2(6)
Pb1 Pb1 Bi1 1_4555 . 100(600) 0 200(800)
Pb1 Pb1 Bi1 1_4555 1_5565 87.9(5) 82.1(6) 92.0(6)
Pb1 Pb1 Bi1 1_4555 1_5655 90.0(5) 89.8(5) 90.5(4)
Pb1 Pb1 Bi1 1_4555 1_6555 178.1(6) 175.9(7) 180.0(5)
Pb1 Pb1 Bi1 1_4555 5_4445 48.7(5) 48.7(5) 48.7(5)
Pb1 Pb1 Bi1 1_4555 5_4545 48.7(5) 48.7(5) 48.7(5)
Pb1 Pb1 Bi1 1_4555 5_5455 129.0(5) 128.2(6) 130.6(5)
Pb1 Pb1 Bi1 1_4555 5_5555 129.0(5) 128.2(6) 130.6(5)
Pb1 Pb1 O1 1_4555 1_5445 88.2(10) 87.8(10) 88.5(10)
Pb1 Pb1 O1 1_4555 1_5465 89.9(10) 88.5(10) 93.3(9)
Pb1 Pb1 O1 1_4555 1_5545 88.2(10) 87.8(10) 88.5(10)
Pb1 Pb1 O1 1_4555 1_5565 89.9(10) 88.5(10) 93.3(9)
Pb1 Pb1 O1 1_4555 5_4445 49.1(11) 41.1(12) 60.4(9)
Pb1 Pb1 O1 1_4555 5_4455 46.7(10) 37.0(10) 61.5(9)
Pb1 Pb1 O1 1_4555 5_5445 136.4(11) 118.7(10) 146.6(12)
Pb1 Pb1 O1 1_4555 5_5455 130.1(11) 115.4(10) 142.7(14)
Pb1 Pb1 O2 1_4555 1_5565 121.5(12) 118.8(12) 124.7(11)
Pb1 Pb1 O2 1_4555 5_4445 92.0(18) 90.8(19) 95.1(19)
Pb1 Pb1 O2 1_4555 5_4455 88.5(17) 85.9(14) 91(2)
Pb1 Pb1 O2 1_4555 5_4545 92.0(18) 90.8(19) 95.1(19)
Pb1 Pb1 O2 1_4555 5_4555 88.5(17) 85.9(14) 91(2)
Pb1 Pb1 O3 1_4555 5_4445 45.9(3) 43.3(3) 53.6(3)
Pb1 Pb1 O3 1_4555 5_4545 45.9(3) 43.3(3) 53.6(3)
Pb1 Pb1 O3 1_4555 5_5445 134.3(3) 131.7(4) 136.5(2)
Pb1 Pb1 O3 1_4555 5_5545 134.3(3) 131.7(4) 136.5(2)
Pb1 Pb1 Pb1 1_5455 1_5545 90.0(3) 90.0(5) 90.0(5)
Pb1 Pb1 Pb1 1_5455 1_5565 90.0(3) 90.00(17) 90.00(17)
Pb1 Pb1 Pb1 1_5455 1_5655 180.0(5) 180.0(5) 180.0(5)
Pb1 Pb1 Pb1 1_5455 1_6555 90.0(3) 90.00(19) 90.00(19)
Pb1 Pb1 Pb1 1_5455 5_4445 56.2(3) 56.2(3) 56.2(3)
Pb1 Pb1 Pb1 1_5455 5_4545 123.8(4) 123.8(4) 123.8(3)
Pb1 Pb1 Pb1 1_5455 5_5455 56.2(3) 56.2(3) 56.2(3)
Pb1 Pb1 Pb1 1_5455 5_5555 123.8(4) 123.8(4) 123.8(3)
Pb1 Pb1 Bi1 1_5455 1_4555 90.0(3) 90.0(4) 90.0(4)
Pb1 Pb1 Bi1 1_5455 1_5455 0.2(5) 0.0(5) 0.8(4)
Pb1 Pb1 Bi1 1_5455 1_5545 90.0(3) 90.0(5) 90.0(5)
Pb1 Pb1 Bi1 1_5455 . 88.1(3) 0 90.00(19)
Pb1 Pb1 Bi1 1_5455 1_5565 90.0(3) 90.00(17) 90.00(17)
Pb1 Pb1 Bi1 1_5455 1_5655 179.8(6) 179.2(5) 180.0(5)
Pb1 Pb1 Bi1 1_5455 1_6555 90.0(3) 90.00(19) 90.00(19)
Pb1 Pb1 Bi1 1_5455 5_4445 56.2(3) 56.2(4) 56.2(3)
Pb1 Pb1 Bi1 1_5455 5_4545 123.8(4) 123.8(4) 123.8(5)
Pb1 Pb1 Bi1 1_5455 5_5455 56.2(3) 56.2(4) 56.2(3)
Pb1 Pb1 Bi1 1_5455 5_5555 123.8(4) 123.8(4) 123.8(5)
Pb1 Pb1 O1 1_5455 1_5445 59.2(4) 57.4(5) 59.9(3)
Pb1 Pb1 O1 1_5455 1_5465 59.2(4) 57.4(5) 59.9(3)
Pb1 Pb1 O1 1_5455 1_5545 120.8(5) 120.1(4) 122.6(7)
Pb1 Pb1 O1 1_5455 1_5565 120.8(5) 120.1(4) 122.6(7)
Pb1 Pb1 O1 1_5455 5_4445 90.0(3) 90.0(4) 90.0(4)
Pb1 Pb1 O1 1_5455 5_4455 90.0(3) 90.00(19) 90.00(19)
Pb1 Pb1 O1 1_5455 5_5445 90.0(3) 90.00(18) 90.00(18)
Pb1 Pb1 O1 1_5455 5_5455 90.0(3) 90.00(18) 90.00(18)
Pb1 Pb1 O2 1_5455 1_4545 90.0(2) 90.00(18) 90.00(18)
Pb1 Pb1 O2 1_5455 1_5565 90.0(2) 90.0(3) 90.0(3)
Pb1 Pb1 O2 1_5455 5_4445 44.7(3) 36.2(4) 56.0(4)
Pb1 Pb1 O2 1_5455 5_4455 44.7(3) 36.2(4) 56.0(4)
Pb1 Pb1 O2 1_5455 5_4545 135.3(5) 124.0(7) 143.8(7)
Pb1 Pb1 O2 1_5455 5_4555 135.3(5) 124.0(7) 143.8(7)
Pb1 Pb1 O3 1_5455 5_4445 45.6(3) 41.2(3) 48.9(4)
Pb1 Pb1 O3 1_5455 5_4545 134.4(5) 131.1(6) 138.8(4)
Pb1 Pb1 O3 1_5455 5_5445 45.6(3) 41.2(3) 48.9(4)
Pb1 Pb1 O3 1_5455 5_5545 134.4(5) 131.1(6) 138.8(4)
Pb1 Pb1 Pb1 1_5545 1_5565 176.2(6) 173.3(7) 180.0(5)
Pb1 Pb1 Pb1 1_5545 1_5655 90.0(4) 90.0(5) 90.0(5)
Pb1 Pb1 Pb1 1_5545 1_6555 87.9(5) 81.6(6) 92.0(6)
Pb1 Pb1 Pb1 1_5545 5_5455 120.5(5) 119.0(5) 121.3(6)
Pb1 Pb1 Pb1 1_5545 5_5555 120.5(5) 119.0(5) 121.3(6)
Pb1 Pb1 Bi1 1_5545 1_4555 92.6(5) 91.4(5) 95.9(6)
Pb1 Pb1 Bi1 1_5545 1_5455 89.9(4) 89.4(4) 90.0(4)
Pb1 Pb1 Bi1 1_5545 1_5545 0.1(5) 0.0(5) 0.4(4)
Pb1 Pb1 Bi1 1_5545 . 100(600) 0 200(1400)
Pb1 Pb1 Bi1 1_5545 1_5565 176.3(6) 173.3(8) 180.0(5)
Pb1 Pb1 Bi1 1_5545 1_5655 89.9(4) 89.4(4) 90.0(4)
Pb1 Pb1 Bi1 1_5545 1_6555 87.8(5) 81.6(6) 91.3(6)
Pb1 Pb1 Bi1 1_5545 5_5455 121.2(5) 119.4(5) 122.1(6)
Pb1 Pb1 Bi1 1_5545 5_5555 121.2(5) 119.4(5) 122.1(6)
Pb1 Pb1 O1 1_5545 1_5465 149.1(3) 147.4(3) 149.8(3)
Pb1 Pb1 O1 1_5545 1_5565 149.1(3) 147.4(3) 149.8(3)
Pb1 Pb1 O1 1_5545 5_4445 45.0(11) 36.9(9) 50.9(12)
Pb1 Pb1 O1 1_5545 5_4455 140.6(11) 132.8(12) 153.8(9)
Pb1 Pb1 O1 1_5545 5_5445 45.8(10) 28.3(9) 54.5(10)
Pb1 Pb1 O1 1_5545 5_5455 139.2(11) 123.0(13) 152.4(10)
Pb1 Pb1 O2 1_5545 1_5565 146.3(11) 143.0(11) 149.0(12)
Pb1 Pb1 O2 1_5545 5_4445 45.3(3) 34.1(3) 53.9(4)
Pb1 Pb1 O2 1_5545 5_4455 137.5(3) 127.1(6) 145.9(3)
Pb1 Pb1 O2 1_5545 5_4545 45.3(3) 34.1(3) 53.9(4)
Pb1 Pb1 O2 1_5545 5_4555 137.5(3) 127.1(6) 145.9(3)
Pb1 Pb1 O3 1_5545 5_4445 93.5(9) 81.9(10) 107.9(9)
Pb1 Pb1 O3 1_5545 5_4545 93.5(9) 81.9(10) 107.9(9)
Pb1 Pb1 O3 1_5545 5_5445 92.5(9) 76.7(9) 106.3(9)
Pb1 Pb1 O3 1_5545 5_5545 92.5(9) 76.7(9) 106.3(9)
Pb1 Pb1 Pb1 1_5565 1_5655 90.0(4) 90.0(4) 90.0(4)
Pb1 Pb1 Pb1 1_5565 1_6555 92.6(5) 91.4(5) 95.6(6)
Pb1 Pb1 Pb1 1_5565 5_4445 120.5(5) 119.0(5) 121.3(6)
Pb1 Pb1 Pb1 1_5565 5_4545 120.5(5) 119.0(5) 121.3(6)
Pb1 Pb1 Bi1 1_5565 1_4555 87.8(5) 81.6(6) 91.3(6)
Pb1 Pb1 Bi1 1_5565 1_5455 89.9(4) 89.4(4) 90.0(4)
Pb1 Pb1 Bi1 1_5565 1_5545 176.3(6) 173.3(8) 180.0(5)
Pb1 Pb1 Bi1 1_5565 . 100(600) 0 200(1400)
Pb1 Pb1 Bi1 1_5565 1_5565 0.1(5) 0.0(5) 0.4(4)
Pb1 Pb1 Bi1 1_5565 1_5655 89.9(4) 89.4(4) 90.0(4)
Pb1 Pb1 Bi1 1_5565 1_6555 92.6(5) 91.4(5) 95.9(6)
Pb1 Pb1 Bi1 1_5565 5_4445 121.2(5) 119.4(5) 122.1(6)
Pb1 Pb1 Bi1 1_5565 5_4545 121.2(5) 119.4(5) 122.1(6)
Pb1 Pb1 O1 1_5565 1_5445 149.1(3) 147.4(3) 149.8(3)
Pb1 Pb1 O1 1_5565 1_5545 149.1(3) 147.4(3) 149.8(3)
Pb1 Pb1 O1 1_5565 5_4445 139.2(11) 123.0(13) 152.4(10)
Pb1 Pb1 O1 1_5565 5_4455 45.8(10) 28.3(9) 54.5(10)
Pb1 Pb1 O1 1_5565 5_5445 140.6(11) 132.8(12) 153.8(9)
Pb1 Pb1 O1 1_5565 5_5455 45.0(11) 36.9(9) 50.9(12)
Pb1 Pb1 O2 1_5565 1_4545 146.3(11) 143.0(11) 149.0(12)
Pb1 Pb1 O2 1_5565 5_4445 137.5(3) 127.1(6) 145.9(3)
Pb1 Pb1 O2 1_5565 5_4455 45.3(3) 34.1(3) 53.9(4)
Pb1 Pb1 O2 1_5565 5_4545 137.5(3) 127.1(6) 145.9(3)
Pb1 Pb1 O2 1_5565 5_4555 45.3(3) 34.1(3) 53.9(4)
Pb1 Pb1 O3 1_5565 5_4445 92.5(9) 76.7(9) 106.3(9)
Pb1 Pb1 O3 1_5565 5_4545 92.5(9) 76.7(9) 106.3(9)
Pb1 Pb1 O3 1_5565 5_5445 93.5(9) 81.9(10) 107.9(9)
Pb1 Pb1 O3 1_5565 5_5545 93.5(9) 81.9(10) 107.9(9)
Pb1 Pb1 Pb1 1_5655 1_6555 90.0(3) 90.00(19) 90.00(19)
Pb1 Pb1 Pb1 1_5655 5_4445 123.8(4) 123.8(4) 123.8(3)
Pb1 Pb1 Pb1 1_5655 5_4545 56.2(3) 56.2(3) 56.2(3)
Pb1 Pb1 Pb1 1_5655 5_5455 123.8(4) 123.8(4) 123.8(3)
Pb1 Pb1 Pb1 1_5655 5_5555 56.2(3) 56.2(3) 56.2(3)
Pb1 Pb1 Bi1 1_5655 1_4555 90.0(3) 90.0(4) 90.0(4)
Pb1 Pb1 Bi1 1_5655 1_5455 179.8(6) 179.2(5) 180.0(5)
Pb1 Pb1 Bi1 1_5655 1_5545 90.0(3) 90.0(5) 90.0(5)
Pb1 Pb1 Bi1 1_5655 . 88.1(3) 0 90.00(19)
Pb1 Pb1 Bi1 1_5655 1_5565 90.0(3) 90.00(17) 90.00(17)
Pb1 Pb1 Bi1 1_5655 1_5655 0.2(5) 0.0(5) 0.8(4)
Pb1 Pb1 Bi1 1_5655 1_6555 90.0(3) 90.00(19) 90.00(19)
Pb1 Pb1 Bi1 1_5655 5_4445 123.8(4) 123.8(4) 123.8(5)
Pb1 Pb1 Bi1 1_5655 5_4545 56.2(3) 56.2(4) 56.2(3)
Pb1 Pb1 Bi1 1_5655 5_5455 123.8(4) 123.8(4) 123.8(5)
Pb1 Pb1 Bi1 1_5655 5_5555 56.2(3) 56.2(4) 56.2(3)
Pb1 Pb1 O1 1_5655 1_5445 120.8(5) 120.1(4) 122.6(7)
Pb1 Pb1 O1 1_5655 1_5465 120.8(5) 120.1(4) 122.6(7)
Pb1 Pb1 O1 1_5655 1_5545 59.2(4) 57.4(5) 59.9(3)
Pb1 Pb1 O1 1_5655 1_5565 59.2(4) 57.4(5) 59.9(3)
Pb1 Pb1 O1 1_5655 5_4445 90.0(3) 90.0(4) 90.0(4)
Pb1 Pb1 O1 1_5655 5_4455 90.0(3) 90.00(19) 90.00(19)
Pb1 Pb1 O1 1_5655 5_5445 90.0(3) 90.00(18) 90.00(18)
Pb1 Pb1 O1 1_5655 5_5455 90.0(3) 90.00(18) 90.00(18)
Pb1 Pb1 O2 1_5655 1_4545 90.0(2) 90.00(18) 90.00(18)
Pb1 Pb1 O2 1_5655 1_5565 90.0(2) 90.0(3) 90.0(3)
Pb1 Pb1 O2 1_5655 5_4445 135.3(5) 124.0(7) 143.8(7)
Pb1 Pb1 O2 1_5655 5_4455 135.3(5) 124.0(7) 143.8(7)
Pb1 Pb1 O2 1_5655 5_4545 44.7(3) 36.2(4) 56.0(4)
Pb1 Pb1 O2 1_5655 5_4555 44.7(3) 36.2(4) 56.0(4)
Pb1 Pb1 O3 1_5655 5_4445 134.4(5) 131.1(6) 138.8(4)
Pb1 Pb1 O3 1_5655 5_4545 45.6(3) 41.2(3) 48.9(4)
Pb1 Pb1 O3 1_5655 5_5445 134.4(5) 131.1(6) 138.8(4)
Pb1 Pb1 O3 1_5655 5_5545 45.6(3) 41.2(3) 48.9(4)
Pb1 Pb1 Pb1 1_6555 5_4445 129.6(5) 128.9(6) 131.0(5)
Pb1 Pb1 Pb1 1_6555 5_4545 129.6(5) 128.9(6) 131.0(5)
Pb1 Pb1 Bi1 1_6555 1_4555 178.1(6) 175.9(7) 180.0(5)
Pb1 Pb1 Bi1 1_6555 1_5455 90.0(5) 89.8(5) 90.5(4)
Pb1 Pb1 Bi1 1_6555 1_5545 87.9(5) 82.1(6) 92.0(6)
Pb1 Pb1 Bi1 1_6555 . 100(600) 0 200(800)
Pb1 Pb1 Bi1 1_6555 1_5565 92.6(6) 91.4(5) 95.2(6)
Pb1 Pb1 Bi1 1_6555 1_5655 90.0(5) 89.8(5) 90.5(4)
Pb1 Pb1 Bi1 1_6555 1_6555 0.1(5) 0.0(5) 0.7(4)
Pb1 Pb1 Bi1 1_6555 5_4445 129.0(5) 128.2(6) 130.6(5)
Pb1 Pb1 Bi1 1_6555 5_4545 129.0(5) 128.2(6) 130.6(5)
Pb1 Pb1 Bi1 1_6555 5_5455 48.7(5) 48.7(5) 48.7(5)
Pb1 Pb1 Bi1 1_6555 5_5555 48.7(5) 48.7(5) 48.7(5)
Pb1 Pb1 O1 1_6555 1_5445 89.9(10) 88.5(10) 93.3(9)
Pb1 Pb1 O1 1_6555 1_5465 88.2(10) 87.8(10) 88.5(10)
Pb1 Pb1 O1 1_6555 1_5545 89.9(10) 88.5(10) 93.3(9)
Pb1 Pb1 O1 1_6555 1_5565 88.2(10) 87.8(10) 88.5(10)
Pb1 Pb1 O1 1_6555 5_4445 130.1(11) 115.4(10) 142.7(14)
Pb1 Pb1 O1 1_6555 5_4455 136.4(11) 118.7(10) 146.6(12)
Pb1 Pb1 O1 1_6555 5_5445 46.7(10) 37.0(10) 61.5(9)
Pb1 Pb1 O1 1_6555 5_5455 49.1(11) 41.1(12) 60.4(9)
Pb1 Pb1 O2 1_6555 1_4545 121.5(12) 118.8(12) 124.7(11)
Pb1 Pb1 O2 1_6555 5_4445 88.5(17) 85.9(14) 91(2)
Pb1 Pb1 O2 1_6555 5_4455 92.0(18) 90.8(19) 95.1(19)
Pb1 Pb1 O2 1_6555 5_4545 88.5(17) 85.9(14) 91(2)
Pb1 Pb1 O2 1_6555 5_4555 92.0(18) 90.8(19) 95.1(19)
Pb1 Pb1 O3 1_6555 5_4445 134.3(3) 131.7(4) 136.5(2)
Pb1 Pb1 O3 1_6555 5_4545 134.3(3) 131.7(4) 136.5(2)
Pb1 Pb1 O3 1_6555 5_5445 45.9(3) 43.3(3) 53.6(3)
Pb1 Pb1 O3 1_6555 5_5545 45.9(3) 43.3(3) 53.6(3)
Pb1 Pb1 Pb1 5_4445 5_4545 67.5(3) 67.5(3) 67.5(3)
Pb1 Pb1 Bi1 5_4445 1_5455 56.2(4) 56.2(4) 56.2(4)
Pb1 Pb1 Bi1 5_4445 . 90(40) 90(60) 90(30)
Pb1 Pb1 Bi1 5_4445 1_5655 123.8(5) 123.7(5) 123.8(5)
Pb1 Pb1 Bi1 5_4445 1_6555 129.6(4) 128.9(4) 131.1(4)
Pb1 Pb1 Bi1 5_4445 5_4445 0.6(5) 0.4(5) 0.8(5)
Pb1 Pb1 Bi1 5_4445 5_4545 67.5(3) 67.5(3) 67.6(3)
Pb1 Pb1 O1 5_4445 1_5445 41.3(9) 40.6(9) 42.2(9)
Pb1 Pb1 O1 5_4445 1_5545 78.9(6) 78.5(6) 79.6(7)
Pb1 Pb1 O1 5_4445 5_4455 76.9(8) 76.1(8) 77.4(8)
Pb1 Pb1 O1 5_4445 5_5445 81.9(8) 81.5(7) 82.6(8)
Pb1 Pb1 O1 5_4445 5_5455 146.0(2) 145.6(3) 146.22(16)
Pb1 Pb1 O2 5_4445 1_4545 38.0(5) 37.5(5) 38.8(5)
Pb1 Pb1 O2 5_4445 5_4455 80.6(12) 80.2(11) 80.8(12)
Pb1 Pb1 O2 5_4445 5_4555 135.9(19) 133.8(19) 137(2)
Pb1 Pb1 O3 5_4445 5_5445 82.2(5) 79.9(5) 84.7(5)
Pb1 Pb1 O3 5_4445 5_5545 132.6(10) 131.4(9) 134.3(10)
Pb1 Pb1 Bi1 5_4545 1_5455 123.8(5) 123.7(5) 123.8(5)
Pb1 Pb1 Bi1 5_4545 . 90(40) 90(60) 90(30)
Pb1 Pb1 Bi1 5_4545 1_5655 56.2(4) 56.2(4) 56.2(4)
Pb1 Pb1 Bi1 5_4545 1_6555 129.6(4) 128.9(4) 131.1(4)
Pb1 Pb1 Bi1 5_4545 5_4445 67.5(3) 67.5(3) 67.6(3)
Pb1 Pb1 Bi1 5_4545 5_4545 0.6(5) 0.4(5) 0.8(5)
Pb1 Pb1 O1 5_4545 1_5445 78.9(6) 78.5(6) 79.6(7)
Pb1 Pb1 O1 5_4545 1_5545 41.3(9) 40.6(9) 42.2(9)
Pb1 Pb1 O1 5_4545 5_4455 76.9(8) 76.1(8) 77.4(8)
Pb1 Pb1 O1 5_4545 5_5445 81.9(8) 81.5(7) 82.6(8)
Pb1 Pb1 O1 5_4545 5_5455 146.0(2) 145.6(3) 146.22(16)
Pb1 Pb1 O2 5_4545 1_4545 38.0(5) 37.5(5) 38.8(5)
Pb1 Pb1 O2 5_4545 5_4455 135.9(19) 133.8(19) 137(2)
Pb1 Pb1 O2 5_4545 5_4555 80.6(12) 80.2(11) 80.8(12)
Pb1 Pb1 O3 5_4545 5_5445 132.6(10) 131.4(9) 134.3(10)
Pb1 Pb1 O3 5_4545 5_5545 82.2(5) 79.9(5) 84.7(5)
Pb1 Pb1 Pb1 5_5455 5_5555 67.5(3) 67.5(3) 67.5(3)
Pb1 Pb1 Bi1 5_5455 1_4555 129.6(4) 128.9(4) 131.1(4)
Pb1 Pb1 Bi1 5_5455 1_5455 56.2(4) 56.2(4) 56.2(4)
Pb1 Pb1 Bi1 5_5455 . 90(40) 90(60) 90(30)
Pb1 Pb1 Bi1 5_5455 1_5655 123.8(5) 123.7(5) 123.8(5)
Pb1 Pb1 Bi1 5_5455 5_5455 0.6(5) 0.4(5) 0.8(5)
Pb1 Pb1 Bi1 5_5455 5_5555 67.5(3) 67.5(3) 67.6(3)
Pb1 Pb1 O1 5_5455 1_5465 41.3(9) 40.6(9) 42.2(9)
Pb1 Pb1 O1 5_5455 1_5565 78.9(6) 78.5(6) 79.6(7)
Pb1 Pb1 O1 5_5455 5_4445 146.0(2) 145.6(3) 146.22(16)
Pb1 Pb1 O1 5_5455 5_4455 81.9(8) 81.5(7) 82.6(8)
Pb1 Pb1 O1 5_5455 5_5445 76.9(8) 76.1(8) 77.4(8)
Pb1 Pb1 O2 5_5455 1_5565 38.0(5) 37.5(5) 38.8(5)
Pb1 Pb1 O2 5_5455 5_4445 80.6(12) 80.2(11) 80.8(12)
Pb1 Pb1 O2 5_5455 5_4545 135.9(19) 133.8(19) 137(2)
Pb1 Pb1 O3 5_5455 5_4445 82.2(5) 79.9(5) 84.7(5)
Pb1 Pb1 O3 5_5455 5_4545 132.6(10) 131.4(9) 134.3(10)
Pb1 Pb1 Bi1 5_5555 1_4555 129.6(4) 128.9(4) 131.1(4)
Pb1 Pb1 Bi1 5_5555 1_5455 123.8(5) 123.7(5) 123.8(5)
Pb1 Pb1 Bi1 5_5555 . 90(40) 90(60) 90(30)
Pb1 Pb1 Bi1 5_5555 1_5655 56.2(4) 56.2(4) 56.2(4)
Pb1 Pb1 Bi1 5_5555 5_5455 67.5(3) 67.5(3) 67.6(3)
Pb1 Pb1 Bi1 5_5555 5_5555 0.6(5) 0.4(5) 0.8(5)
Pb1 Pb1 O1 5_5555 1_5465 78.9(6) 78.5(6) 79.6(7)
Pb1 Pb1 O1 5_5555 1_5565 41.3(9) 40.6(9) 42.2(9)
Pb1 Pb1 O1 5_5555 5_4445 146.0(2) 145.6(3) 146.22(16)
Pb1 Pb1 O1 5_5555 5_4455 81.9(8) 81.5(7) 82.6(8)
Pb1 Pb1 O1 5_5555 5_5445 76.9(8) 76.1(8) 77.4(8)
Pb1 Pb1 O2 5_5555 1_5565 38.0(5) 37.5(5) 38.8(5)
Pb1 Pb1 O2 5_5555 5_4445 135.9(19) 133.8(19) 137(2)
Pb1 Pb1 O2 5_5555 5_4545 80.6(12) 80.2(11) 80.8(12)
Pb1 Pb1 O3 5_5555 5_4445 132.6(10) 131.4(9) 134.3(10)
Pb1 Pb1 O3 5_5555 5_4545 82.2(5) 79.9(5) 84.7(5)
Bi1 Pb1 Bi1 1_4555 1_5455 90.0(5) 89.8(5) 90.5(4)
Bi1 Pb1 Bi1 1_4555 1_5545 92.6(6) 91.4(5) 95.5(6)
Bi1 Pb1 Bi1 1_4555 . 100(600) 0 200(800)
Bi1 Pb1 Bi1 1_4555 1_5565 87.8(5) 82.0(6) 91.3(6)
Bi1 Pb1 Bi1 1_4555 1_5655 90.0(5) 89.8(5) 90.5(4)
Bi1 Pb1 Bi1 1_4555 1_6555 178.2(6) 176.6(7) 180.0(5)
Bi1 Pb1 Bi1 1_4555 5_4445 49.2(5) 49.2(5) 49.2(5)
Bi1 Pb1 Bi1 1_4555 5_4545 49.2(5) 49.2(5) 49.2(5)
Bi1 Pb1 Bi1 1_4555 5_5455 129.0(5) 128.2(6) 130.8(5)
Bi1 Pb1 Bi1 1_4555 5_5555 129.0(5) 128.2(6) 130.8(5)
Bi1 Pb1 O1 1_4555 1_5445 88.6(10) 88.3(11) 88.9(10)
Bi1 Pb1 O1 1_4555 1_5465 89.9(10) 88.4(10) 93.5(9)
Bi1 Pb1 O1 1_4555 1_5545 88.6(10) 88.3(11) 88.9(10)
Bi1 Pb1 O1 1_4555 1_5565 89.9(10) 88.4(10) 93.5(9)
Bi1 Pb1 O1 1_4555 5_4445 49.2(11) 41.1(12) 61.2(9)
Bi1 Pb1 O1 1_4555 5_4455 46.6(10) 36.6(10) 61.7(9)
Bi1 Pb1 O1 1_4555 5_5445 136.4(11) 119.4(10) 146.6(12)
Bi1 Pb1 O1 1_4555 5_5455 130.0(11) 115.4(10) 142.0(14)
Bi1 Pb1 O2 1_4555 1_5565 121.6(12) 118.8(12) 124.9(11)
Bi1 Pb1 O2 1_4555 5_4445 92.0(18) 90.8(19) 95.0(19)
Bi1 Pb1 O2 1_4555 5_4455 88.5(17) 85.8(14) 90(2)
Bi1 Pb1 O2 1_4555 5_4545 92.0(18) 90.8(19) 95.0(19)
Bi1 Pb1 O2 1_4555 5_4555 88.5(17) 85.8(14) 90(2)
Bi1 Pb1 O3 1_4555 5_4445 45.9(3) 43.3(3) 53.7(3)
Bi1 Pb1 O3 1_4555 5_4545 45.9(3) 43.3(3) 53.7(3)
Bi1 Pb1 O3 1_4555 5_5445 134.3(3) 132.0(4) 136.5(3)
Bi1 Pb1 O3 1_4555 5_5545 134.3(3) 132.0(4) 136.5(3)
Bi1 Pb1 Bi1 1_5455 1_5545 89.9(3) 89.39(17) 90.0(3)
Bi1 Pb1 Bi1 1_5455 . 87.9(3) 0 89.988(7)
Bi1 Pb1 Bi1 1_5455 1_5565 89.9(3) 89.38(17) 90.0(3)
Bi1 Pb1 Bi1 1_5455 1_5655 179.7(6) 178.5(5) 180.0(5)
Bi1 Pb1 Bi1 1_5455 1_6555 90.0(3) 89.8(4) 90.48(19)
Bi1 Pb1 Bi1 1_5455 5_4445 56.2(3) 56.2(4) 56.2(3)
Bi1 Pb1 Bi1 1_5455 5_4545 123.8(4) 123.8(4) 123.8(5)
Bi1 Pb1 Bi1 1_5455 5_5455 56.2(3) 56.2(4) 56.2(3)
Bi1 Pb1 Bi1 1_5455 5_5555 123.8(4) 123.8(4) 123.8(5)
Bi1 Pb1 O1 1_5455 1_5445 59.4(4) 57.4(5) 60.3(3)
Bi1 Pb1 O1 1_5455 1_5465 59.4(4) 57.4(5) 60.3(3)
Bi1 Pb1 O1 1_5455 1_5545 121.1(5) 120.5(4) 122.7(7)
Bi1 Pb1 O1 1_5455 1_5565 121.1(5) 120.5(4) 122.7(7)
Bi1 Pb1 O1 1_5455 5_4445 90.0(3) 89.92(18) 90.1(4)
Bi1 Pb1 O1 1_5455 5_4455 90.0(3) 89.26(19) 90.75(18)
Bi1 Pb1 O1 1_5455 5_5445 90.0(3) 89.26(19) 90.75(18)
Bi1 Pb1 O1 1_5455 5_5455 90.0(3) 89.92(18) 90.1(4)
Bi1 Pb1 O2 1_5455 1_4545 90.2(2) 90.1(3) 90.22(18)
Bi1 Pb1 O2 1_5455 1_5565 90.2(2) 90.1(3) 90.22(18)
Bi1 Pb1 O2 1_5455 5_4445 44.7(3) 36.0(4) 56.0(4)
Bi1 Pb1 O2 1_5455 5_4455 44.7(3) 36.0(4) 56.0(4)
Bi1 Pb1 O2 1_5455 5_4545 135.2(5) 124.0(7) 143.7(8)
Bi1 Pb1 O2 1_5455 5_4555 135.2(5) 124.0(7) 143.7(8)
Bi1 Pb1 O3 1_5455 5_4445 45.6(3) 41.9(3) 48.8(4)
Bi1 Pb1 O3 1_5455 5_4545 134.5(5) 131.0(6) 139.5(4)
Bi1 Pb1 O3 1_5455 5_5445 45.6(3) 41.9(3) 48.8(4)
Bi1 Pb1 O3 1_5455 5_5545 134.5(5) 131.0(6) 139.5(4)
Bi1 Pb1 Bi1 1_5545 . 100(600) 0 200(1400)
Bi1 Pb1 Bi1 1_5545 1_5565 176.4(6) 173.7(8) 180.0(5)
Bi1 Pb1 Bi1 1_5545 1_5655 89.9(4) 89.4(4) 90.0(4)
Bi1 Pb1 Bi1 1_5545 1_6555 87.8(5) 82.0(6) 91.3(6)
Bi1 Pb1 Bi1 1_5545 5_5455 121.2(5) 119.4(5) 122.1(6)
Bi1 Pb1 Bi1 1_5545 5_5555 121.2(5) 119.4(5) 122.1(6)
Bi1 Pb1 O1 1_5545 1_5465 149.1(3) 147.4(3) 149.8(3)
Bi1 Pb1 O1 1_5545 1_5565 149.1(3) 147.4(3) 149.8(3)
Bi1 Pb1 O1 1_5545 5_4445 44.9(11) 36.5(9) 50.9(12)
Bi1 Pb1 O1 1_5545 5_4455 140.5(11) 132.4(12) 153.8(9)
Bi1 Pb1 O1 1_5545 5_5445 45.9(10) 28.8(9) 54.5(10)
Bi1 Pb1 O1 1_5545 5_5455 139.2(11) 123.5(13) 152.5(10)
Bi1 Pb1 O2 1_5545 1_5565 146.3(11) 143.0(11) 149.0(12)
Bi1 Pb1 O2 1_5545 5_4445 45.3(3) 34.1(3) 53.9(4)
Bi1 Pb1 O2 1_5545 5_4455 137.5(3) 127.1(6) 145.9(3)
Bi1 Pb1 O2 1_5545 5_4545 45.3(3) 34.1(3) 53.9(4)
Bi1 Pb1 O2 1_5545 5_4555 137.5(3) 127.1(6) 145.9(3)
Bi1 Pb1 O3 1_5545 5_4445 93.4(9) 81.6(10) 107.9(9)
Bi1 Pb1 O3 1_5545 5_4545 93.4(9) 81.6(10) 107.9(9)
Bi1 Pb1 O3 1_5545 5_5445 92.6(9) 77.0(9) 106.3(9)
Bi1 Pb1 O3 1_5545 5_5545 92.6(9) 77.0(9) 106.3(9)
Bi1 Pb1 Bi1 . 1_5565 100(400) 0 200(1200)
Bi1 Pb1 Bi1 . 1_5655 87.9(4) 0 90.0(4)
Bi1 Pb1 Bi1 . 1_6555 100(300) 0 200(700)
Bi1 Pb1 Bi1 . 5_4445 90(30) 90(60) 90(20)
Bi1 Pb1 Bi1 . 5_4545 90(30) 90(60) 90(20)
Bi1 Pb1 Bi1 . 5_5455 90(30) 90(60) 90(20)
Bi1 Pb1 Bi1 . 5_5555 90(30) 90(60) 90(20)
Bi1 Pb1 O1 . 1_5445 130(80) 100(300) 130(19)
Bi1 Pb1 O1 . 1_5465 130(80) 100(300) 130(19)
Bi1 Pb1 O1 . 1_5545 130(80) 100(300) 130(19)
Bi1 Pb1 O1 . 1_5565 130(80) 100(300) 130(19)
Bi1 Pb1 O1 . 5_4445 100(300) 0 200(1600)
Bi1 Pb1 O1 . 5_4455 100(300) 0 170(30)
Bi1 Pb1 O1 . 5_5445 100(300) 0 170(30)
Bi1 Pb1 O1 . 5_5455 100(300) 0 200(1600)
Bi1 Pb1 O2 . 1_4545 110(30) 106(14) 110(40)
Bi1 Pb1 O2 . 1_5565 110(30) 106(14) 110(40)
Bi1 Pb1 O2 . 5_4445 80(160) 0 129(9)
Bi1 Pb1 O2 . 5_4455 80(160) 0 129(9)
Bi1 Pb1 O2 . 5_4545 80(160) 0 129(9)
Bi1 Pb1 O2 . 5_4555 80(160) 0 129(9)
Bi1 Pb1 O3 . 5_4445 90(180) 0 140(140)
Bi1 Pb1 O3 . 5_4545 90(180) 0 140(140)
Bi1 Pb1 O3 . 5_5445 90(180) 0 140(140)
Bi1 Pb1 O3 . 5_5545 90(180) 0 140(140)
Bi1 Pb1 Bi1 1_5565 1_5655 89.9(4) 89.4(4) 90.0(4)
Bi1 Pb1 Bi1 1_5565 1_6555 92.6(5) 91.4(5) 95.5(6)
Bi1 Pb1 Bi1 1_5565 5_4445 121.2(5) 119.4(5) 122.1(6)
Bi1 Pb1 Bi1 1_5565 5_4545 121.2(5) 119.4(5) 122.1(6)
Bi1 Pb1 O1 1_5565 1_5445 149.1(3) 147.4(3) 149.8(3)
Bi1 Pb1 O1 1_5565 1_5545 149.1(3) 147.4(3) 149.8(3)
Bi1 Pb1 O1 1_5565 5_4445 139.2(11) 123.5(13) 152.5(10)
Bi1 Pb1 O1 1_5565 5_4455 45.9(10) 28.8(9) 54.5(10)
Bi1 Pb1 O1 1_5565 5_5445 140.5(11) 132.4(12) 153.8(9)
Bi1 Pb1 O1 1_5565 5_5455 44.9(11) 36.5(9) 50.9(12)
Bi1 Pb1 O2 1_5565 1_4545 146.3(11) 143.0(11) 149.0(12)
Bi1 Pb1 O2 1_5565 5_4445 137.5(3) 127.1(6) 145.9(3)
Bi1 Pb1 O2 1_5565 5_4455 45.3(3) 34.1(3) 53.9(4)
Bi1 Pb1 O2 1_5565 5_4545 137.5(3) 127.1(6) 145.9(3)
Bi1 Pb1 O2 1_5565 5_4555 45.3(3) 34.1(3) 53.9(4)
Bi1 Pb1 O3 1_5565 5_4445 92.6(9) 77.0(9) 106.3(9)
Bi1 Pb1 O3 1_5565 5_4545 92.6(9) 77.0(9) 106.3(9)
Bi1 Pb1 O3 1_5565 5_5445 93.4(9) 81.6(10) 107.9(9)
Bi1 Pb1 O3 1_5565 5_5545 93.4(9) 81.6(10) 107.9(9)
Bi1 Pb1 Bi1 1_5655 1_6555 90.0(3) 89.8(4) 90.48(19)
Bi1 Pb1 Bi1 1_5655 5_4445 123.8(4) 123.8(4) 123.8(5)
Bi1 Pb1 Bi1 1_5655 5_4545 56.2(3) 56.2(4) 56.2(3)
Bi1 Pb1 Bi1 1_5655 5_5455 123.8(4) 123.8(4) 123.8(5)
Bi1 Pb1 Bi1 1_5655 5_5555 56.2(3) 56.2(4) 56.2(3)
Bi1 Pb1 O1 1_5655 1_5445 121.1(5) 120.5(4) 122.7(7)
Bi1 Pb1 O1 1_5655 1_5465 121.1(5) 120.5(4) 122.7(7)
Bi1 Pb1 O1 1_5655 1_5545 59.4(4) 57.4(5) 60.3(3)
Bi1 Pb1 O1 1_5655 1_5565 59.4(4) 57.4(5) 60.3(3)
Bi1 Pb1 O1 1_5655 5_4445 90.0(3) 89.92(18) 90.1(4)
Bi1 Pb1 O1 1_5655 5_4455 90.0(3) 89.26(19) 90.75(18)
Bi1 Pb1 O1 1_5655 5_5445 90.0(3) 89.26(19) 90.75(18)
Bi1 Pb1 O1 1_5655 5_5455 90.0(3) 89.92(18) 90.1(4)
Bi1 Pb1 O2 1_5655 1_4545 90.2(2) 90.1(3) 90.22(18)
Bi1 Pb1 O2 1_5655 1_5565 90.2(2) 90.1(3) 90.22(18)
Bi1 Pb1 O2 1_5655 5_4445 135.2(5) 124.0(7) 143.7(8)
Bi1 Pb1 O2 1_5655 5_4455 135.2(5) 124.0(7) 143.7(8)
Bi1 Pb1 O2 1_5655 5_4545 44.7(3) 36.0(4) 56.0(4)
Bi1 Pb1 O2 1_5655 5_4555 44.7(3) 36.0(4) 56.0(4)
Bi1 Pb1 O3 1_5655 5_4445 134.5(5) 131.0(6) 139.5(4)
Bi1 Pb1 O3 1_5655 5_4545 45.6(3) 41.9(3) 48.8(4)
Bi1 Pb1 O3 1_5655 5_5445 134.5(5) 131.0(6) 139.5(4)
Bi1 Pb1 O3 1_5655 5_5545 45.6(3) 41.9(3) 48.8(4)
Bi1 Pb1 Bi1 1_6555 5_4445 129.0(5) 128.2(6) 130.8(5)
Bi1 Pb1 Bi1 1_6555 5_4545 129.0(5) 128.2(6) 130.8(5)
Bi1 Pb1 Bi1 1_6555 5_5455 49.2(5) 49.2(5) 49.2(5)
Bi1 Pb1 Bi1 1_6555 5_5555 49.2(5) 49.2(5) 49.2(5)
Bi1 Pb1 O1 1_6555 1_5445 89.9(10) 88.4(10) 93.5(9)
Bi1 Pb1 O1 1_6555 1_5465 88.6(10) 88.3(11) 88.9(10)
Bi1 Pb1 O1 1_6555 1_5545 89.9(10) 88.4(10) 93.5(9)
Bi1 Pb1 O1 1_6555 1_5565 88.6(10) 88.3(11) 88.9(10)
Bi1 Pb1 O1 1_6555 5_4445 130.0(11) 115.4(10) 142.0(14)
Bi1 Pb1 O1 1_6555 5_4455 136.4(11) 119.4(10) 146.6(12)
Bi1 Pb1 O1 1_6555 5_5445 46.6(10) 36.6(10) 61.7(9)
Bi1 Pb1 O1 1_6555 5_5455 49.2(11) 41.1(12) 61.2(9)
Bi1 Pb1 O2 1_6555 1_4545 121.6(12) 118.8(12) 124.9(11)
Bi1 Pb1 O2 1_6555 5_4445 88.5(17) 85.8(14) 90(2)
Bi1 Pb1 O2 1_6555 5_4455 92.0(18) 90.8(19) 95.0(19)
Bi1 Pb1 O2 1_6555 5_4545 88.5(17) 85.8(14) 90(2)
Bi1 Pb1 O2 1_6555 5_4555 92.0(18) 90.8(19) 95.0(19)
Bi1 Pb1 O3 1_6555 5_4445 134.3(3) 132.0(4) 136.5(3)
Bi1 Pb1 O3 1_6555 5_4545 134.3(3) 132.0(4) 136.5(3)
Bi1 Pb1 O3 1_6555 5_5445 45.9(3) 43.3(3) 53.7(3)
Bi1 Pb1 O3 1_6555 5_5545 45.9(3) 43.3(3) 53.7(3)
Bi1 Pb1 Bi1 5_4445 5_4545 67.5(4) 67.5(3) 67.6(4)
Bi1 Pb1 O1 5_4445 1_5445 40.9(9) 40.2(9) 42.1(9)
Bi1 Pb1 O1 5_4445 1_5545 78.7(6) 78.2(6) 79.8(7)
Bi1 Pb1 O1 5_4445 5_4445 40.1(5) 40.1(5) 40.1(5)
Bi1 Pb1 O1 5_4445 5_4455 77.5(8) 76.5(8) 78.1(8)
Bi1 Pb1 O1 5_4445 5_5445 81.6(8) 80.9(7) 82.8(8)
Bi1 Pb1 O1 5_4445 5_5455 146.11(19) 145.7(3) 146.24(15)
Bi1 Pb1 O2 5_4445 1_4545 37.7(5) 37.3(5) 38.3(5)
Bi1 Pb1 O2 5_4445 5_4455 81.0(12) 80.4(11) 81.2(12)
Bi1 Pb1 O2 5_4445 5_4555 137(2) 134.1(19) 138(2)
Bi1 Pb1 O3 5_4445 5_4445 15.7(8) 15.7(8) 15.7(8)
Bi1 Pb1 O3 5_4445 5_4545 76.6(6) 76.6(6) 76.6(6)
Bi1 Pb1 O3 5_4445 5_5445 82.5(5) 79.7(5) 85.6(5)
Bi1 Pb1 O3 5_4445 5_5545 132.5(10) 131.1(9) 134.8(10)
Bi1 Pb1 O1 5_4545 1_5445 78.7(6) 78.2(6) 79.8(7)
Bi1 Pb1 O1 5_4545 1_5545 40.9(9) 40.2(9) 42.1(9)
Bi1 Pb1 O1 5_4545 5_4445 40.1(5) 40.1(5) 40.1(5)
Bi1 Pb1 O1 5_4545 5_4455 77.5(8) 76.5(8) 78.1(8)
Bi1 Pb1 O1 5_4545 5_5445 81.6(8) 80.9(7) 82.8(8)
Bi1 Pb1 O1 5_4545 5_5455 146.11(19) 145.7(3) 146.24(15)
Bi1 Pb1 O2 5_4545 1_4545 37.7(5) 37.3(5) 38.3(5)
Bi1 Pb1 O2 5_4545 5_4455 137(2) 134.1(19) 138(2)
Bi1 Pb1 O2 5_4545 5_4555 81.0(12) 80.4(11) 81.2(12)
Bi1 Pb1 O3 5_4545 5_4445 76.6(6) 76.6(6) 76.6(6)
Bi1 Pb1 O3 5_4545 5_4545 15.7(8) 15.7(8) 15.7(8)
Bi1 Pb1 O3 5_4545 5_5445 132.5(10) 131.1(9) 134.8(10)
Bi1 Pb1 O3 5_4545 5_5545 82.5(5) 79.7(5) 85.6(5)
Bi1 Pb1 Bi1 5_5455 5_5555 67.5(4) 67.5(3) 67.6(4)
Bi1 Pb1 O1 5_5455 1_5465 40.9(9) 40.2(9) 42.1(9)
Bi1 Pb1 O1 5_5455 1_5565 78.7(6) 78.2(6) 79.8(7)
Bi1 Pb1 O1 5_5455 5_4445 146.11(19) 145.7(3) 146.24(15)
Bi1 Pb1 O1 5_5455 5_4455 81.6(8) 80.9(7) 82.8(8)
Bi1 Pb1 O1 5_5455 5_5445 77.5(8) 76.5(8) 78.1(8)
Bi1 Pb1 O1 5_5455 5_5455 40.1(5) 40.1(5) 40.1(5)
Bi1 Pb1 O2 5_5455 1_5565 37.7(5) 37.3(5) 38.3(5)
Bi1 Pb1 O2 5_5455 5_4445 81.0(12) 80.4(11) 81.2(12)
Bi1 Pb1 O2 5_5455 5_4545 137(2) 134.1(19) 138(2)
Bi1 Pb1 O3 5_5455 5_4445 82.5(5) 79.7(5) 85.6(5)
Bi1 Pb1 O3 5_5455 5_4545 132.5(10) 131.1(9) 134.8(10)
Bi1 Pb1 O3 5_5455 5_5445 15.7(8) 15.7(8) 15.7(8)
Bi1 Pb1 O3 5_5455 5_5545 76.6(6) 76.6(6) 76.6(6)
Bi1 Pb1 O1 5_5555 1_5465 78.7(6) 78.2(6) 79.8(7)
Bi1 Pb1 O1 5_5555 1_5565 40.9(9) 40.2(9) 42.1(9)
Bi1 Pb1 O1 5_5555 5_4445 146.11(19) 145.7(3) 146.24(15)
Bi1 Pb1 O1 5_5555 5_4455 81.6(8) 80.9(7) 82.8(8)
Bi1 Pb1 O1 5_5555 5_5445 77.5(8) 76.5(8) 78.1(8)
Bi1 Pb1 O1 5_5555 5_5455 40.1(5) 40.1(5) 40.1(5)
Bi1 Pb1 O2 5_5555 1_5565 37.7(5) 37.3(5) 38.3(5)
Bi1 Pb1 O2 5_5555 5_4445 137(2) 134.1(19) 138(2)
Bi1 Pb1 O2 5_5555 5_4545 81.0(12) 80.4(11) 81.2(12)
Bi1 Pb1 O3 5_5555 5_4445 132.5(10) 131.1(9) 134.8(10)
Bi1 Pb1 O3 5_5555 5_4545 82.5(5) 79.7(5) 85.6(5)
Bi1 Pb1 O3 5_5555 5_5445 76.6(6) 76.6(6) 76.6(6)
Bi1 Pb1 O3 5_5555 5_5545 15.7(8) 15.7(8) 15.7(8)
O1 Pb1 O1 1_5445 1_5545 61.7(4) 60.2(3) 65.2(5)
O1 Pb1 O1 1_5445 5_4445 41.1(6) 39.9(6) 42.2(6)
O1 Pb1 O1 1_5445 5_4455 118.8(10) 116.7(10) 119.7(10)
O1 Pb1 O1 1_5445 5_5445 43.4(7) 42.1(7) 46.6(7)
O1 Pb1 O1 1_5445 5_5455 125.1(11) 122.8(11) 130.3(12)
O1 Pb1 O2 1_5445 1_4545 41.8(8) 41.5(8) 42.2(9)
O1 Pb1 O2 1_5445 5_4455 96.0(3) 94.2(3) 98.1(3)
O1 Pb1 O2 1_5445 5_4555 157.4(6) 156.5(5) 159.5(7)
O1 Pb1 O3 1_5445 5_4445 54.6(8) 54.3(8) 54.8(8)
O1 Pb1 O3 1_5445 5_4545 97.3(9) 94.9(9) 99.5(10)
O1 Pb1 O3 1_5445 5_5445 56.8(9) 53.8(10) 60.3(8)
O1 Pb1 O3 1_5445 5_5545 100.5(10) 99.0(9) 104.1(10)
O1 Pb1 O1 1_5465 1_5565 61.7(4) 60.2(3) 65.2(5)
O1 Pb1 O1 1_5465 5_4445 125.1(11) 122.8(11) 130.3(12)
O1 Pb1 O1 1_5465 5_4455 43.4(7) 42.1(7) 46.6(7)
O1 Pb1 O1 1_5465 5_5445 118.8(10) 116.7(10) 119.7(10)
O1 Pb1 O1 1_5465 5_5455 41.1(6) 39.9(6) 42.2(6)
O1 Pb1 O2 1_5465 1_5565 41.8(8) 41.5(8) 42.2(9)
O1 Pb1 O2 1_5465 5_4445 96.0(3) 94.2(3) 98.1(3)
O1 Pb1 O2 1_5465 5_4545 157.4(6) 156.5(5) 159.5(7)
O1 Pb1 O3 1_5465 5_4445 56.8(9) 53.8(10) 60.3(8)
O1 Pb1 O3 1_5465 5_4545 100.5(10) 99.0(9) 104.1(10)
O1 Pb1 O3 1_5465 5_5445 54.6(8) 54.3(8) 54.8(8)
O1 Pb1 O3 1_5465 5_5545 97.3(9) 94.9(9) 99.5(10)
O1 Pb1 O1 1_5545 5_4445 41.1(6) 39.9(6) 42.2(6)
O1 Pb1 O1 1_5545 5_4455 118.8(10) 116.7(10) 119.7(10)
O1 Pb1 O1 1_5545 5_5445 43.4(7) 42.1(7) 46.6(7)
O1 Pb1 O1 1_5545 5_5455 125.1(11) 122.8(11) 130.3(12)
O1 Pb1 O2 1_5545 1_4545 41.8(8) 41.5(8) 42.2(9)
O1 Pb1 O2 1_5545 5_4455 157.4(6) 156.5(5) 159.5(7)
O1 Pb1 O2 1_5545 5_4555 96.0(3) 94.2(3) 98.1(3)
O1 Pb1 O3 1_5545 5_4445 97.3(9) 94.9(9) 99.5(10)
O1 Pb1 O3 1_5545 5_4545 54.6(8) 54.3(8) 54.8(8)
O1 Pb1 O3 1_5545 5_5445 100.5(10) 99.0(9) 104.1(10)
O1 Pb1 O3 1_5545 5_5545 56.8(9) 53.8(10) 60.3(8)
O1 Pb1 O1 1_5565 5_4445 125.1(11) 122.8(11) 130.3(12)
O1 Pb1 O1 1_5565 5_4455 43.4(7) 42.1(7) 46.6(7)
O1 Pb1 O1 1_5565 5_5445 118.8(10) 116.7(10) 119.7(10)
O1 Pb1 O1 1_5565 5_5455 41.1(6) 39.9(6) 42.2(6)
O1 Pb1 O2 1_5565 1_5565 41.8(8) 41.5(8) 42.2(9)
O1 Pb1 O2 1_5565 5_4445 157.4(6) 156.5(5) 159.5(7)
O1 Pb1 O2 1_5565 5_4545 96.0(3) 94.2(3) 98.1(3)
O1 Pb1 O3 1_5565 5_4445 100.5(10) 99.0(9) 104.1(10)
O1 Pb1 O3 1_5565 5_4545 56.8(9) 53.8(10) 60.3(8)
O1 Pb1 O3 1_5565 5_5445 97.3(9) 94.9(9) 99.5(10)
O1 Pb1 O3 1_5565 5_5545 54.6(8) 54.3(8) 54.8(8)
O1 Pb1 O1 5_4445 5_4455 95.8(12) 93.1(10) 106.2(14)
O1 Pb1 O1 5_4445 5_5445 87.3(12) 58.2(9) 105.4(14)
O1 Pb1 O1 5_4445 5_5455 165.8(12) 156.8(14) 180.0(5)
O1 Pb1 O2 5_4445 1_5565 164.6(16) 160.5(16) 169.4(16)
O1 Pb1 O2 5_4445 5_4445 60.0(15) 46.3(11) 69.4(17)
O1 Pb1 O2 5_4445 5_4455 121.9(13) 119.5(14) 123.6(14)
O1 Pb1 O2 5_4445 5_4545 60.0(15) 46.3(11) 69.4(17)
O1 Pb1 O2 5_4445 5_4555 121.9(13) 119.5(14) 123.6(14)
O1 Pb1 O3 5_4445 5_4445 62.1(8) 55.1(8) 77.2(10)
O1 Pb1 O3 5_4445 5_4545 62.1(8) 55.1(8) 77.2(10)
O1 Pb1 O3 5_4445 5_5445 118.1(8) 96.4(9) 136.0(7)
O1 Pb1 O3 5_4445 5_5545 118.1(8) 96.4(9) 136.0(7)
O1 Pb1 O1 5_4455 5_5445 164.1(12) 153.7(10) 180.0(5)
O1 Pb1 O1 5_4455 5_5455 87.3(12) 58.2(10) 105.4(16)
O1 Pb1 O2 5_4455 1_4545 92.8(12) 90.5(12) 94.8(13)
O1 Pb1 O2 5_4455 1_5565 61.7(11) 60.8(12) 63.2(11)
O1 Pb1 O2 5_4455 5_4445 122.0(14) 119.9(14) 126.3(11)
O1 Pb1 O2 5_4455 5_4455 60.2(15) 45.1(12) 69.3(18)
O1 Pb1 O2 5_4455 5_4545 122.0(14) 119.9(14) 126.3(11)
O1 Pb1 O2 5_4455 5_4555 60.2(15) 45.1(12) 69.3(18)
O1 Pb1 O3 5_4455 5_4445 60.9(8) 57.4(8) 66.1(9)
O1 Pb1 O3 5_4455 5_4545 60.9(8) 57.4(8) 66.1(9)
O1 Pb1 O3 5_4455 5_5445 119.3(8) 96.6(9) 132.8(7)
O1 Pb1 O3 5_4455 5_5545 119.3(8) 96.6(9) 132.8(7)
O1 Pb1 O1 5_5445 5_5455 95.8(12) 93.1(11) 106.2(14)
O1 Pb1 O2 5_5445 1_4545 61.7(11) 60.8(12) 63.2(11)
O1 Pb1 O2 5_5445 1_5565 92.8(12) 90.5(12) 94.8(13)
O1 Pb1 O2 5_5445 5_4445 60.2(15) 45.1(12) 69.3(18)
O1 Pb1 O2 5_5445 5_4455 122.0(14) 119.9(14) 126.3(11)
O1 Pb1 O2 5_5445 5_4545 60.2(15) 45.1(12) 69.3(18)
O1 Pb1 O2 5_5445 5_4555 122.0(14) 119.9(14) 126.3(11)
O1 Pb1 O3 5_5445 5_4445 119.3(8) 96.6(9) 132.8(7)
O1 Pb1 O3 5_5445 5_4545 119.3(8) 96.6(9) 132.8(7)
O1 Pb1 O3 5_5445 5_5445 60.9(8) 57.4(8) 66.1(9)
O1 Pb1 O3 5_5445 5_5545 60.9(8) 57.4(8) 66.1(9)
O1 Pb1 O2 5_5455 1_4545 164.6(16) 160.5(16) 169.4(16)
O1 Pb1 O2 5_5455 5_4445 121.9(13) 119.5(14) 123.6(14)
O1 Pb1 O2 5_5455 5_4455 60.0(15) 46.3(11) 69.4(17)
O1 Pb1 O2 5_5455 5_4545 121.9(13) 119.5(14) 123.6(14)
O1 Pb1 O2 5_5455 5_4555 60.0(15) 46.3(11) 69.4(17)
O1 Pb1 O3 5_5455 5_4445 118.1(8) 96.4(9) 136.0(7)
O1 Pb1 O3 5_5455 5_4545 118.1(8) 96.4(9) 136.0(7)
O1 Pb1 O3 5_5455 5_5445 62.1(8) 55.1(8) 77.2(10)
O1 Pb1 O3 5_5455 5_5545 62.1(8) 55.1(8) 77.2(10)
O2 Pb1 O2 1_4545 5_4455 118.6(12) 117.6(13) 119.5(12)
O2 Pb1 O2 1_4545 5_4555 118.6(12) 117.6(13) 119.5(12)
O2 Pb1 O3 1_4545 5_5445 96.7(10) 96.0(10) 97.6(10)
O2 Pb1 O3 1_4545 5_5545 96.7(10) 96.0(10) 97.6(10)
O2 Pb1 O2 1_5565 5_4445 118.6(12) 117.6(13) 119.5(12)
O2 Pb1 O2 1_5565 5_4545 118.6(12) 117.6(13) 119.5(12)
O2 Pb1 O3 1_5565 5_4445 96.7(10) 96.0(10) 97.6(10)
O2 Pb1 O3 1_5565 5_4545 96.7(10) 96.0(10) 97.6(10)
O2 Pb1 O2 5_4445 5_4455 95.16(19) 93.3(3) 96.53(14)
O2 Pb1 O2 5_4445 5_4545 90.5(5) 68.0(4) 107.7(8)
O2 Pb1 O2 5_4445 5_4555 169.3(5) 161.2(7) 180.0(5)
O2 Pb1 O3 5_4445 5_4445 62.4(11) 57.2(11) 69.3(11)
O2 Pb1 O3 5_4445 5_4545 122.5(12) 103.9(12) 144.6(13)
O2 Pb1 O3 5_4445 5_5445 62.6(10) 57.4(11) 67.5(14)
O2 Pb1 O3 5_4445 5_5545 120.8(12) 103.0(12) 133.9(17)
O2 Pb1 O2 5_4455 5_4545 169.3(5) 161.2(7) 180.0(5)
O2 Pb1 O2 5_4455 5_4555 90.5(5) 68.0(4) 107.7(8)
O2 Pb1 O3 5_4455 5_4445 62.6(10) 57.4(11) 67.5(14)
O2 Pb1 O3 5_4455 5_4545 120.8(12) 103.0(12) 133.9(17)
O2 Pb1 O3 5_4455 5_5445 62.4(11) 57.2(11) 69.3(11)
O2 Pb1 O3 5_4455 5_5545 122.5(12) 103.9(12) 144.6(13)
O2 Pb1 O2 5_4545 5_4555 95.16(19) 93.3(3) 96.53(14)
O2 Pb1 O3 5_4545 5_4445 122.5(12) 103.9(12) 144.6(13)
O2 Pb1 O3 5_4545 5_4545 62.4(11) 57.2(11) 69.3(11)
O2 Pb1 O3 5_4545 5_5445 120.8(12) 103.0(12) 133.9(17)
O2 Pb1 O3 5_4545 5_5545 62.6(10) 57.4(11) 67.5(14)
O2 Pb1 O3 5_4555 5_4445 120.8(12) 103.0(12) 133.9(17)
O2 Pb1 O3 5_4555 5_4545 62.6(10) 57.4(11) 67.5(14)
O2 Pb1 O3 5_4555 5_5445 122.5(12) 103.9(12) 144.6(13)
O2 Pb1 O3 5_4555 5_5545 62.4(11) 57.2(11) 69.3(11)
O3 Pb1 O3 5_4445 5_4545 88.9(5) 82.2(5) 97.7(5)
O3 Pb1 O3 5_4445 5_5445 89.2(2) 86.9(4) 90.54(15)
O3 Pb1 O3 5_4445 5_5545 164.7(11) 150.5(11) 180.0(5)
O3 Pb1 O3 5_4545 5_5445 164.7(11) 150.5(11) 180.0(5)
O3 Pb1 O3 5_4545 5_5545 89.2(2) 86.9(4) 90.54(15)
O3 Pb1 O3 5_5445 5_5545 88.9(5) 82.2(5) 97.7(5)
Fe1 Bi1 Fe1 1_4555 1_5545 96.7(3) 94.2(3) 99.5(4)
Fe1 Bi1 Fe1 1_4555 . 64.9(12) 64.9(12) 64.9(12)
Fe1 Bi1 Fe1 1_4555 5_4455 47.2(3) 45.8(2) 48.0(3)
Fe1 Bi1 Fe1 1_4555 5_4555 47.2(3) 45.8(2) 48.0(3)
Fe1 Bi1 Fe1 1_4555 5_5445 125.1(4) 123.3(3) 127.2(4)
Fe1 Bi1 Fe1 1_4555 5_5455 116.2(4) 113.0(3) 118.5(4)
Fe1 Bi1 Fe1 1_4555 5_5545 125.1(4) 123.3(3) 127.2(4)
Fe1 Bi1 Fe1 1_4555 5_5555 116.2(4) 113.0(3) 118.5(4)
Fe1 Bi1 Pb1 1_4555 1_5455 90.4(4) 90.3(5) 90.6(4)
Fe1 Bi1 Pb1 1_4555 . 140(50) 140(30) 140(70)
Fe1 Bi1 Pb1 1_4555 1_5655 90.4(4) 90.3(5) 90.6(4)
Fe1 Bi1 Pb1 1_4555 1_6555 171.6(5) 170.1(5) 172.3(6)
Fe1 Bi1 Pb1 1_4555 5_4445 56.9(5) 56.0(4) 57.4(5)
Fe1 Bi1 Pb1 1_4555 5_4545 56.9(5) 56.0(4) 57.4(5)
Fe1 Bi1 Pb1 1_4555 5_5445 122.2(5) 122.2(5) 122.2(5)
Fe1 Bi1 Pb1 1_4555 5_5545 122.2(5) 122.2(5) 122.2(5)
Fe1 Bi1 Bi1 1_4555 1_5455 90.0(4) 90.0(4) 90.0(4)
Fe1 Bi1 Bi1 1_4555 1_5655 90.0(4) 90.0(4) 90.0(4)
Fe1 Bi1 Bi1 1_4555 1_6555 171.5(5) 169.9(5) 172.3(6)
Fe1 Bi1 Bi1 1_4555 5_4445 57.5(5) 56.3(4) 58.1(5)
Fe1 Bi1 Bi1 1_4555 5_4545 57.5(5) 56.3(4) 58.1(5)
Fe1 Bi1 Bi1 1_4555 5_5445 122.6(5) 122.6(5) 122.6(5)
Fe1 Bi1 Bi1 1_4555 5_5545 122.6(5) 122.6(5) 122.6(5)
Fe1 Bi1 O1 1_4555 1_5445 96.5(9) 94.8(9) 98.1(9)
Fe1 Bi1 O1 1_4555 1_5455 73.1(13) 73.1(13) 73.1(13)
Fe1 Bi1 O1 1_4555 1_5545 96.5(9) 94.8(9) 98.1(9)
Fe1 Bi1 O1 1_4555 . 73.1(13) 73.1(13) 73.1(13)
Fe1 Bi1 O1 1_4555 5_4455 25.4(9) 24.9(9) 25.7(9)
Fe1 Bi1 O1 1_4555 5_5445 128.9(9) 128.2(8) 130.2(9)
Fe1 Bi1 O1 1_4555 5_5455 128.6(13) 125.1(14) 130.7(13)
Fe1 Bi1 O2 1_4555 1_4545 67.1(11) 64.6(11) 69.7(11)
Fe1 Bi1 O2 1_4555 1_5545 124.2(11) 124.2(11) 124.2(11)
Fe1 Bi1 O2 1_4555 5_4455 81.3(19) 79.8(19) 82(2)
Fe1 Bi1 O2 1_4555 5_4555 81.3(19) 79.8(19) 82(2)
Fe1 Bi1 O3 1_4555 1_4545 25.9(6) 24.9(5) 26.8(6)
Fe1 Bi1 O3 1_4555 1_5545 88.3(8) 88.3(8) 88.3(8)
Fe1 Bi1 O3 1_4555 5_5445 132.1(3) 129.8(2) 134.1(3)
Fe1 Bi1 O3 1_4555 5_5545 132.1(3) 129.8(2) 134.1(3)
Fe1 Bi1 Fe1 1_5545 . 159.1(13) 159.1(13) 159.1(13)
Fe1 Bi1 Fe1 1_5545 5_4445 48.2(3) 46.6(3) 49.7(4)
Fe1 Bi1 Fe1 1_5545 5_4455 125.2(4) 121.8(3) 127.1(6)
Fe1 Bi1 Fe1 1_5545 5_4545 48.2(3) 46.6(3) 49.7(4)
Fe1 Bi1 Fe1 1_5545 5_4555 125.2(4) 121.8(3) 127.1(6)
Fe1 Bi1 Fe1 1_5545 5_5445 47.3(3) 46.8(3) 48.2(4)
Fe1 Bi1 Fe1 1_5545 5_5455 125.1(4) 120.2(6) 132.5(3)
Fe1 Bi1 Fe1 1_5545 5_5545 47.3(3) 46.8(3) 48.2(4)
Fe1 Bi1 Fe1 1_5545 5_5555 125.1(4) 120.2(6) 132.5(3)
Fe1 Bi1 Pb1 1_5545 1_4555 90.3(6) 88.1(6) 92.2(6)
Fe1 Bi1 Pb1 1_5545 1_5455 89.7(5) 89.4(4) 90.0(5)
Fe1 Bi1 Pb1 1_5545 . 40(130) 40(60) 100(400)
Fe1 Bi1 Pb1 1_5545 1_5565 176.8(6) 171.8(5) 179.5(6)
Fe1 Bi1 Pb1 1_5545 1_5655 89.7(5) 89.4(4) 90.0(5)
Fe1 Bi1 Pb1 1_5545 1_6555 89.1(5) 84.7(6) 95.7(5)
Fe1 Bi1 Pb1 1_5545 5_4445 56.0(5) 55.1(4) 57.7(5)
Fe1 Bi1 Pb1 1_5545 5_4545 56.0(5) 55.1(4) 57.7(5)
Fe1 Bi1 Pb1 1_5545 5_5445 56.2(5) 56.2(5) 56.2(5)
Fe1 Bi1 Pb1 1_5545 5_5545 56.2(5) 56.2(5) 56.2(5)
Fe1 Bi1 Bi1 1_5545 1_4555 90.8(6) 88.8(6) 92.5(6)
Fe1 Bi1 Bi1 1_5545 1_5455 90.0(5) 90.0(4) 90.0(4)
Fe1 Bi1 Bi1 1_5545 1_5565 176.8(6) 171.8(5) 179.5(6)
Fe1 Bi1 Bi1 1_5545 1_5655 90.0(5) 90.0(4) 90.0(4)
Fe1 Bi1 Bi1 1_5545 1_6555 89.1(5) 84.7(6) 96.0(5)
Fe1 Bi1 Bi1 1_5545 5_4445 55.9(5) 54.8(4) 58.1(5)
Fe1 Bi1 Bi1 1_5545 5_4545 55.9(5) 54.8(4) 58.1(5)
Fe1 Bi1 Bi1 1_5545 5_5445 55.8(5) 55.8(5) 55.8(5)
Fe1 Bi1 Bi1 1_5545 5_5545 55.8(5) 55.8(5) 55.8(5)
Fe1 Bi1 O1 1_5545 1_5445 30.7(3) 29.9(3) 32.9(4)
Fe1 Bi1 O1 1_5545 1_5455 125.0(7) 125.0(7) 125.0(7)
Fe1 Bi1 O1 1_5545 1_5545 30.7(3) 29.9(3) 32.9(4)
Fe1 Bi1 O1 1_5545 . 125.0(7) 125.0(7) 125.0(7)
Fe1 Bi1 O1 1_5545 5_4445 30.4(9) 27.6(9) 32.9(9)
Fe1 Bi1 O1 1_5545 5_4455 124.6(11) 119.1(9) 129.3(12)
Fe1 Bi1 O1 1_5545 5_5445 31.1(9) 30.3(9) 33.1(8)
Fe1 Bi1 O1 1_5545 5_5455 131.2(13) 125.9(14) 140.7(14)
Fe1 Bi1 O2 1_5545 1_4545 29.6(11) 29.5(11) 29.8(11)
Fe1 Bi1 O2 1_5545 1_5545 30.0(11) 30.0(11) 30.0(11)
Fe1 Bi1 O2 1_5545 5_4455 126.4(4) 125.9(4) 127.4(3)
Fe1 Bi1 O2 1_5545 5_4555 126.4(4) 125.9(4) 127.4(3)
Fe1 Bi1 O3 1_5545 1_4545 70.8(6) 69.3(6) 72.8(6)
Fe1 Bi1 O3 1_5545 1_5545 5.9(8) 5.9(8) 5.9(8)
Fe1 Bi1 O3 1_5545 5_4445 76.2(9) 73.6(8) 78.8(10)
Fe1 Bi1 O3 1_5545 5_4545 76.2(9) 73.6(8) 78.8(10)
Fe1 Bi1 O3 1_5545 5_5445 76.5(9) 75.6(9) 78.1(10)
Fe1 Bi1 O3 1_5545 5_5545 76.5(9) 75.6(9) 78.1(10)
Fe1 Bi1 Fe1 . 1_5565 159.1(8) 159.1(8) 159.1(8)
Fe1 Bi1 Fe1 . 5_4445 61.7(5) 61.7(5) 61.7(5)
Fe1 Bi1 Fe1 . 5_4455 43.2(4) 43.2(4) 43.2(4)
Fe1 Bi1 Fe1 . 5_4545 61.7(5) 61.7(5) 61.7(5)
Fe1 Bi1 Fe1 . 5_4555 43.2(4) 43.2(4) 43.2(4)
Fe1 Bi1 Fe1 . 5_5445 43.2(4) 43.2(4) 43.2(4)
Fe1 Bi1 Fe1 . 5_5455 61.7(5) 61.7(5) 61.7(5)
Fe1 Bi1 Fe1 . 5_5545 43.2(4) 43.2(4) 43.2(4)
Fe1 Bi1 Fe1 . 5_5555 61.7(5) 61.7(5) 61.7(5)
Fe1 Bi1 Pb1 . 1_4555 105.2(8) 105.2(8) 105.2(8)
Fe1 Bi1 Pb1 . 1_6555 105.2(8) 105.2(8) 105.2(8)
Fe1 Bi1 Pb1 . 5_4445 108.7(7) 108.7(7) 108.7(7)
Fe1 Bi1 Pb1 . 5_4455 134.1(5) 134.1(5) 134.1(5)
Fe1 Bi1 Pb1 . 5_4545 108.7(7) 108.7(7) 108.7(7)
Fe1 Bi1 Pb1 . 5_4555 134.1(5) 134.1(5) 134.1(5)
Fe1 Bi1 Pb1 . 5_5445 134.1(5) 134.1(5) 134.1(5)
Fe1 Bi1 Pb1 . 5_5455 108.7(7) 108.7(7) 108.7(7)
Fe1 Bi1 Pb1 . 5_5545 134.1(5) 134.1(5) 134.1(5)
Fe1 Bi1 Pb1 . 5_5555 108.7(7) 108.7(7) 108.7(7)
Fe1 Bi1 Bi1 . 1_4555 104.9(8) 104.9(8) 104.9(8)
Fe1 Bi1 Bi1 . 1_5455 90.0(4) 90.0(4) 90.0(4)
Fe1 Bi1 Bi1 . 1_5655 90.0(4) 90.0(4) 90.0(4)
Fe1 Bi1 Bi1 . 1_6555 104.9(8) 104.9(8) 104.9(8)
Fe1 Bi1 Bi1 . 5_4445 109.0(7) 109.0(7) 109.0(7)
Fe1 Bi1 Bi1 . 5_4455 134.7(5) 134.7(5) 134.7(5)
Fe1 Bi1 Bi1 . 5_4545 109.0(7) 109.0(7) 109.0(7)
Fe1 Bi1 Bi1 . 5_4555 134.7(5) 134.7(5) 134.7(5)
Fe1 Bi1 Bi1 . 5_5445 134.7(5) 134.7(5) 134.7(5)
Fe1 Bi1 Bi1 . 5_5455 109.0(7) 109.0(7) 109.0(7)
Fe1 Bi1 Bi1 . 5_5545 134.7(5) 134.7(5) 134.7(5)
Fe1 Bi1 Bi1 . 5_5555 109.0(7) 109.0(7) 109.0(7)
Fe1 Bi1 O1 . 1_5445 144.5(7) 144.5(7) 144.5(7)
Fe1 Bi1 O1 . 1_5455 51.3(7) 51.3(7) 51.3(7)
Fe1 Bi1 O1 . 1_5465 144.5(7) 144.5(7) 144.5(7)
Fe1 Bi1 O1 . 1_5545 144.5(7) 144.5(7) 144.5(7)
Fe1 Bi1 O1 . . 51.3(7) 51.3(7) 51.3(7)
Fe1 Bi1 O1 . 1_5565 144.5(7) 144.5(7) 144.5(7)
Fe1 Bi1 O1 . 5_4445 60.2(15) 60.2(15) 60.2(15)
Fe1 Bi1 O1 . 5_4455 40.0(11) 40.0(11) 40.0(11)
Fe1 Bi1 O1 . 5_5445 40.0(11) 40.0(11) 40.0(11)
Fe1 Bi1 O1 . 5_5455 60.2(15) 60.2(15) 60.2(15)
Fe1 Bi1 O2 . 1_4545 129.5(13) 129.5(13) 129.5(13)
Fe1 Bi1 O2 . 1_4565 170.8(14) 170.8(14) 170.8(14)
Fe1 Bi1 O2 . 1_5545 170.8(14) 170.8(14) 170.8(14)
Fe1 Bi1 O2 . 1_5565 129.5(13) 129.5(13) 129.5(13)
Fe1 Bi1 O3 . 1_5545 153.3(13) 153.3(13) 153.3(13)
Fe1 Bi1 O3 . . 153.3(13) 153.3(13) 153.3(13)
Fe1 Bi1 Fe1 1_5565 1_6555 96.7(4) 94.2(3) 99.5(4)
Fe1 Bi1 Fe1 1_5565 5_4445 125.1(4) 120.2(6) 132.5(3)
Fe1 Bi1 Fe1 1_5565 5_4455 47.3(3) 46.8(3) 48.2(4)
Fe1 Bi1 Fe1 1_5565 5_4545 125.1(4) 120.2(6) 132.5(3)
Fe1 Bi1 Fe1 1_5565 5_4555 47.3(3) 46.8(3) 48.2(4)
Fe1 Bi1 Fe1 1_5565 5_5445 125.2(4) 121.8(3) 127.1(6)
Fe1 Bi1 Fe1 1_5565 5_5455 48.2(3) 46.6(3) 49.7(4)
Fe1 Bi1 Fe1 1_5565 5_5545 125.2(4) 121.8(3) 127.1(6)
Fe1 Bi1 Fe1 1_5565 5_5555 48.2(3) 46.6(3) 49.7(4)
Fe1 Bi1 Pb1 1_5565 1_4555 89.1(5) 84.7(6) 95.7(5)
Fe1 Bi1 Pb1 1_5565 1_5455 89.7(5) 89.4(4) 90.0(5)
Fe1 Bi1 Pb1 1_5565 1_5545 176.8(6) 171.8(5) 179.5(6)
Fe1 Bi1 Pb1 1_5565 . 40(130) 40(60) 100(400)
Fe1 Bi1 Pb1 1_5565 1_5655 89.7(5) 89.4(4) 90.0(5)
Fe1 Bi1 Pb1 1_5565 1_6555 90.3(6) 88.1(6) 92.2(6)
Fe1 Bi1 Pb1 1_5565 5_4455 56.2(5) 56.2(5) 56.2(5)
Fe1 Bi1 Pb1 1_5565 5_4555 56.2(5) 56.2(5) 56.2(5)
Fe1 Bi1 Pb1 1_5565 5_5455 56.0(5) 55.1(4) 57.7(5)
Fe1 Bi1 Pb1 1_5565 5_5555 56.0(5) 55.1(4) 57.7(5)
Fe1 Bi1 Bi1 1_5565 1_4555 89.1(5) 84.7(6) 96.0(5)
Fe1 Bi1 Bi1 1_5565 1_5455 90.0(5) 90.0(5) 90.0(5)
Fe1 Bi1 Bi1 1_5565 1_5545 176.8(6) 171.8(5) 179.5(6)
Fe1 Bi1 Bi1 1_5565 1_5655 90.0(5) 90.0(5) 90.0(5)
Fe1 Bi1 Bi1 1_5565 1_6555 90.8(6) 88.8(6) 92.5(6)
Fe1 Bi1 Bi1 1_5565 5_4455 55.8(5) 55.8(5) 55.8(5)
Fe1 Bi1 Bi1 1_5565 5_4555 55.8(5) 55.8(5) 55.8(5)
Fe1 Bi1 Bi1 1_5565 5_5455 55.9(5) 54.8(4) 58.1(5)
Fe1 Bi1 Bi1 1_5565 5_5555 55.9(5) 54.8(4) 58.1(5)
Fe1 Bi1 O1 1_5565 1_5455 125.0(7) 125.0(7) 125.0(7)
Fe1 Bi1 O1 1_5565 1_5465 30.7(3) 29.9(3) 32.9(4)
Fe1 Bi1 O1 1_5565 . 125.0(7) 125.0(7) 125.0(7)
Fe1 Bi1 O1 1_5565 1_5565 30.7(3) 29.9(3) 32.9(4)
Fe1 Bi1 O1 1_5565 5_4445 131.2(13) 125.9(14) 140.7(14)
Fe1 Bi1 O1 1_5565 5_4455 31.1(9) 30.3(9) 33.1(8)
Fe1 Bi1 O1 1_5565 5_5445 124.6(11) 119.1(9) 129.3(12)
Fe1 Bi1 O1 1_5565 5_5455 30.4(9) 27.6(9) 32.9(9)
Fe1 Bi1 O2 1_5565 1_4565 30.0(11) 30.0(11) 30.0(11)
Fe1 Bi1 O2 1_5565 1_5565 29.6(11) 29.5(11) 29.8(11)
Fe1 Bi1 O2 1_5565 5_4445 126.4(4) 125.9(4) 127.4(3)
Fe1 Bi1 O2 1_5565 5_4545 126.4(4) 125.9(4) 127.4(3)
Fe1 Bi1 O3 1_5565 . 5.9(8) 5.9(8) 5.9(8)
Fe1 Bi1 O3 1_5565 1_6555 70.8(6) 69.3(6) 72.8(6)
Fe1 Bi1 O3 1_5565 5_4445 76.5(9) 75.6(9) 78.1(10)
Fe1 Bi1 O3 1_5565 5_4545 76.5(9) 75.6(9) 78.1(10)
Fe1 Bi1 O3 1_5565 5_5445 76.2(9) 73.6(8) 78.8(10)
Fe1 Bi1 O3 1_5565 5_5545 76.2(9) 73.6(8) 78.8(10)
Fe1 Bi1 Fe1 1_6555 5_4445 116.2(4) 113.0(3) 118.5(4)
Fe1 Bi1 Fe1 1_6555 5_4455 125.1(4) 123.3(3) 127.2(4)
Fe1 Bi1 Fe1 1_6555 5_4545 116.2(4) 113.0(3) 118.5(4)
Fe1 Bi1 Fe1 1_6555 5_4555 125.1(4) 123.3(3) 127.2(4)
Fe1 Bi1 Fe1 1_6555 5_5445 47.2(3) 45.8(2) 48.0(3)
Fe1 Bi1 Fe1 1_6555 5_5545 47.2(3) 45.8(2) 48.0(3)
Fe1 Bi1 Pb1 1_6555 1_4555 171.6(5) 170.1(5) 172.3(6)
Fe1 Bi1 Pb1 1_6555 1_5455 90.4(4) 90.3(5) 90.6(4)
Fe1 Bi1 Pb1 1_6555 . 140(50) 140(30) 140(70)
Fe1 Bi1 Pb1 1_6555 1_5655 90.4(4) 90.3(5) 90.6(4)
Fe1 Bi1 Pb1 1_6555 5_4455 122.2(5) 122.2(5) 122.2(5)
Fe1 Bi1 Pb1 1_6555 5_4555 122.2(5) 122.2(5) 122.2(5)
Fe1 Bi1 Pb1 1_6555 5_5455 56.9(5) 56.0(4) 57.4(5)
Fe1 Bi1 Pb1 1_6555 5_5555 56.9(5) 56.0(4) 57.4(5)
Fe1 Bi1 Bi1 1_6555 1_4555 171.5(5) 169.9(5) 172.3(6)
Fe1 Bi1 Bi1 1_6555 1_5455 90.0(4) 90.0(5) 90.0(5)
Fe1 Bi1 Bi1 1_6555 1_5655 90.0(4) 90.0(5) 90.0(5)
Fe1 Bi1 Bi1 1_6555 5_4455 122.6(5) 122.6(5) 122.6(5)
Fe1 Bi1 Bi1 1_6555 5_4555 122.6(5) 122.6(5) 122.6(5)
Fe1 Bi1 Bi1 1_6555 5_5455 57.5(5) 56.3(4) 58.1(5)
Fe1 Bi1 Bi1 1_6555 5_5555 57.5(5) 56.3(4) 58.1(5)
Fe1 Bi1 O1 1_6555 1_5455 73.1(13) 73.1(13) 73.1(13)
Fe1 Bi1 O1 1_6555 1_5465 96.5(9) 94.8(9) 98.1(9)
Fe1 Bi1 O1 1_6555 . 73.1(13) 73.1(13) 73.1(13)
Fe1 Bi1 O1 1_6555 1_5565 96.5(9) 94.8(9) 98.1(9)
Fe1 Bi1 O1 1_6555 5_4445 128.6(13) 125.1(14) 130.7(13)
Fe1 Bi1 O1 1_6555 5_4455 128.9(9) 128.2(8) 130.2(9)
Fe1 Bi1 O1 1_6555 5_5445 25.4(9) 24.9(9) 25.7(9)
Fe1 Bi1 O2 1_6555 1_4565 124.2(11) 124.2(11) 124.2(11)
Fe1 Bi1 O2 1_6555 1_5565 67.1(11) 64.6(11) 69.7(11)
Fe1 Bi1 O2 1_6555 5_4445 81.3(19) 79.8(19) 82(2)
Fe1 Bi1 O2 1_6555 5_4545 81.3(19) 79.8(19) 82(2)
Fe1 Bi1 O3 1_6555 . 88.3(8) 88.3(8) 88.3(8)
Fe1 Bi1 O3 1_6555 1_6555 25.9(6) 24.9(5) 26.8(6)
Fe1 Bi1 O3 1_6555 5_4445 132.1(3) 129.8(2) 134.1(3)
Fe1 Bi1 O3 1_6555 5_4545 132.1(3) 129.8(2) 134.1(3)
Fe1 Bi1 Fe1 5_4445 5_4455 73.6(3) 69.0(3) 83.7(3)
Fe1 Bi1 Fe1 5_4445 5_4545 69.8(3) 60.7(3) 72.5(3)
Fe1 Bi1 Fe1 5_4445 5_4555 111.1(5) 106.6(5) 122.0(4)
Fe1 Bi1 Fe1 5_4445 5_5445 69.6(3) 61.6(3) 72.9(3)
Fe1 Bi1 Fe1 5_4445 5_5455 110.16(18) 108.89(18) 112.90(18)
Fe1 Bi1 Fe1 5_4445 5_5545 107.3(5) 93.7(4) 113.2(6)
Fe1 Bi1 Fe1 5_4445 5_5555 172.9(6) 169.6(7) 180.0(5)
Fe1 Bi1 Pb1 5_4445 1_4555 56.5(4) 53.9(4) 59.6(4)
Fe1 Bi1 Pb1 5_4445 1_5455 55.1(4) 53.8(4) 59.6(4)
Fe1 Bi1 Pb1 5_4445 1_5545 55.2(4) 52.4(4) 57.3(4)
Fe1 Bi1 Pb1 5_4445 . 100(400) 0 100(1100)
Fe1 Bi1 Pb1 5_4445 1_5565 126.2(4) 117.7(6) 133.8(5)
Fe1 Bi1 Pb1 5_4445 1_5655 124.9(5) 120.3(5) 126.4(5)
Fe1 Bi1 Pb1 5_4445 1_6555 123.6(5) 118.9(6) 128.0(6)
Fe1 Bi1 Pb1 5_4445 5_4455 76.3(5) 76.3(5) 76.3(5)
Fe1 Bi1 Pb1 5_4445 5_4555 123.6(6) 123.6(6) 123.6(6)
Fe1 Bi1 Pb1 5_4445 5_5455 109.6(3) 108.9(3) 110.0(3)
Fe1 Bi1 Pb1 5_4445 5_5555 173.1(6) 168.8(6) 175.7(7)
Fe1 Bi1 Bi1 5_4445 1_4555 56.5(4) 53.9(4) 59.4(4)
Fe1 Bi1 Bi1 5_4445 1_5455 55.1(4) 53.7(4) 59.7(4)
Fe1 Bi1 Bi1 5_4445 1_5545 55.2(4) 52.1(4) 57.3(4)
Fe1 Bi1 Bi1 5_4445 1_5565 126.3(4) 118.0(6) 133.8(5)
Fe1 Bi1 Bi1 5_4445 1_5655 124.9(5) 120.3(5) 126.3(5)
Fe1 Bi1 Bi1 5_4445 1_6555 123.6(5) 118.9(6) 127.8(6)
Fe1 Bi1 Bi1 5_4445 5_4445 11.8(4) 11.8(4) 11.8(4)
Fe1 Bi1 Bi1 5_4445 5_4455 76.7(5) 76.7(5) 76.7(5)
Fe1 Bi1 Bi1 5_4445 5_4545 65.4(4) 65.4(4) 65.4(4)
Fe1 Bi1 Bi1 5_4445 5_4555 123.3(6) 123.3(6) 123.3(6)
Fe1 Bi1 Bi1 5_4445 5_5455 109.7(3) 108.9(3) 110.0(3)
Fe1 Bi1 Bi1 5_4445 5_5555 174.0(6) 169.2(6) 176.5(7)
Fe1 Bi1 O1 5_4445 1_5445 30.9(9) 29.9(10) 31.4(9)
Fe1 Bi1 O1 5_4445 1_5455 42.4(13) 42.4(13) 42.4(13)
Fe1 Bi1 O1 5_4445 1_5465 101.6(6) 98.5(7) 106.0(5)
Fe1 Bi1 O1 5_4445 1_5545 71.5(6) 70.0(6) 73.0(7)
Fe1 Bi1 O1 5_4445 . 100.6(9) 100.6(9) 100.6(9)
Fe1 Bi1 O1 5_4445 1_5565 143.4(10) 140.4(11) 150.7(9)
Fe1 Bi1 O1 5_4445 5_4445 35.2(2) 31.7(3) 36.7(2)
Fe1 Bi1 O1 5_4445 5_4455 93.3(9) 88.8(9) 106.5(7)
Fe1 Bi1 O1 5_4445 5_5445 89.1(9) 70.8(8) 100.0(10)
Fe1 Bi1 O1 5_4445 5_5455 143.4(4) 139.5(5) 146.8(5)
Fe1 Bi1 O2 5_4445 1_4565 111.3(9) 111.3(9) 111.3(9)
Fe1 Bi1 O2 5_4445 1_5565 142.3(3) 141.0(5) 143.60(17)
Fe1 Bi1 O2 5_4445 5_4445 36.1(17) 33.5(14) 38.0(19)
Fe1 Bi1 O2 5_4445 5_4455 91.5(10) 88.8(10) 95.1(9)
Fe1 Bi1 O2 5_4445 5_4545 90.7(11) 76.6(8) 99.5(12)
Fe1 Bi1 O2 5_4445 5_4555 143.8(17) 138.1(15) 147.9(19)
Fe1 Bi1 O3 5_4445 . 135.8(5) 135.8(5) 135.8(5)
Fe1 Bi1 O3 5_4445 1_6555 133.8(4) 130.6(4) 136.0(5)
Fe1 Bi1 O3 5_4445 5_4445 37.0(9) 27.1(8) 55.0(9)
Fe1 Bi1 O3 5_4445 5_4545 90.4(6) 77.0(6) 107.8(6)
Fe1 Bi1 O3 5_4445 5_5445 90.4(5) 80.7(6) 100.4(5)
Fe1 Bi1 O3 5_4445 5_5545 144.8(10) 123.0(10) 163.1(10)
Fe1 Bi1 Fe1 5_4455 5_4545 111.1(5) 106.6(5) 122.0(4)
Fe1 Bi1 Fe1 5_4455 5_4555 68.1(3) 64.6(2) 71.9(4)
Fe1 Bi1 Fe1 5_4455 5_5445 111.54(18) 110.54(15) 113.13(16)
Fe1 Bi1 Fe1 5_4455 5_5455 69.6(4) 61.6(3) 72.9(4)
Fe1 Bi1 Fe1 5_4455 5_5545 175.4(4) 168.2(4) 180.0(5)
Fe1 Bi1 Fe1 5_4455 5_5555 107.3(5) 93.7(4) 113.2(6)
Fe1 Bi1 Pb1 5_4455 1_4555 54.9(4) 52.2(3) 63.7(4)
Fe1 Bi1 Pb1 5_4455 1_5455 55.9(4) 54.0(4) 57.9(4)
Fe1 Bi1 Pb1 5_4455 1_5545 128.3(4) 125.0(3) 137.2(3)
Fe1 Bi1 Pb1 5_4455 . 100(200) 0 147(5)
Fe1 Bi1 Pb1 5_4455 1_5565 53.6(4) 46.6(4) 56.2(4)
Fe1 Bi1 Pb1 5_4455 1_5655 124.1(5) 122.0(5) 125.9(7)
Fe1 Bi1 Pb1 5_4455 1_6555 126.0(4) 118.6(5) 127.5(3)
Fe1 Bi1 Pb1 5_4455 5_4445 68.1(5) 66.9(4) 68.6(5)
Fe1 Bi1 Pb1 5_4455 5_4545 103.9(5) 101.6(5) 105.0(6)
Fe1 Bi1 Pb1 5_4455 5_5445 105.2(4) 105.2(4) 105.2(4)
Fe1 Bi1 Pb1 5_4455 5_5455 68.0(5) 66.7(4) 69.9(5)
Fe1 Bi1 Pb1 5_4455 5_5545 167.6(5) 167.6(5) 167.6(5)
Fe1 Bi1 Pb1 5_4455 5_5555 102.9(5) 101.8(5) 104.6(6)
Fe1 Bi1 Bi1 5_4455 1_4555 54.9(4) 52.2(3) 63.8(4)
Fe1 Bi1 Bi1 5_4455 1_5455 55.9(4) 54.1(4) 57.7(4)
Fe1 Bi1 Bi1 5_4455 1_5545 128.2(4) 125.0(3) 137.2(3)
Fe1 Bi1 Bi1 5_4455 1_5565 53.6(4) 46.9(4) 56.1(4)
Fe1 Bi1 Bi1 5_4455 1_5655 124.1(5) 122.3(4) 125.9(6)
Fe1 Bi1 Bi1 5_4455 1_6555 126.1(4) 119.2(5) 127.5(3)
Fe1 Bi1 Bi1 5_4455 5_4445 68.5(5) 67.2(4) 69.2(5)
Fe1 Bi1 Bi1 5_4455 5_4545 104.5(5) 101.9(5) 105.6(6)
Fe1 Bi1 Bi1 5_4455 5_5445 106.0(4) 106.0(4) 106.0(4)
Fe1 Bi1 Bi1 5_4455 5_5455 68.0(5) 66.3(4) 70.5(5)
Fe1 Bi1 Bi1 5_4455 5_5545 168.2(5) 168.2(5) 168.2(5)
Fe1 Bi1 Bi1 5_4455 5_5555 102.8(5) 101.5(4) 105.1(6)
Fe1 Bi1 O1 5_4455 1_5445 101.7(6) 99.0(7) 102.8(6)
Fe1 Bi1 O1 5_4455 1_5455 27.8(13) 27.8(13) 27.8(13)
Fe1 Bi1 O1 5_4455 1_5465 31.7(9) 29.4(9) 35.4(10)
Fe1 Bi1 O1 5_4455 1_5545 141.1(10) 137.6(9) 142.6(11)
Fe1 Bi1 O1 5_4455 . 87.1(10) 87.1(10) 87.1(10)
Fe1 Bi1 O1 5_4455 1_5565 72.4(6) 70.6(5) 76.4(8)
Fe1 Bi1 O1 5_4455 5_4445 94.0(9) 87.4(10) 105.0(8)
Fe1 Bi1 O1 5_4455 5_4455 34.6(2) 32.75(14) 36.6(3)
Fe1 Bi1 O1 5_4455 5_5445 144.1(3) 140.2(5) 146.3(3)
Fe1 Bi1 O1 5_4455 5_5455 87.1(9) 68.3(8) 95.0(11)
Fe1 Bi1 O2 5_4455 1_4545 100.4(9) 97.6(9) 102.5(10)
Fe1 Bi1 O2 5_4455 1_5545 141.9(6) 141.9(6) 141.9(6)
Fe1 Bi1 O2 5_4455 1_5565 69.5(9) 69.3(9) 69.9(9)
Fe1 Bi1 O2 5_4455 5_4445 92.0(10) 87.2(12) 99.8(9)
Fe1 Bi1 O2 5_4455 5_4455 35.2(17) 32.2(14) 36.2(18)
Fe1 Bi1 O2 5_4455 5_4545 145.3(17) 143.1(19) 154.2(17)
Fe1 Bi1 O2 5_4455 5_4555 89.2(11) 75.9(9) 97.1(14)
Fe1 Bi1 O3 5_4455 1_4545 66.4(5) 64.5(5) 67.5(6)
Fe1 Bi1 O3 5_4455 1_5545 117.2(7) 117.2(7) 117.2(7)
Fe1 Bi1 O3 5_4455 1_6555 104.3(5) 102.9(5) 105.9(6)
Fe1 Bi1 O3 5_4455 5_4445 36.6(9) 28.8(9) 52.6(8)
Fe1 Bi1 O3 5_4455 5_4545 89.3(7) 82.5(8) 98.6(8)
Fe1 Bi1 O3 5_4455 5_5445 90.5(6) 78.8(6) 97.5(5)
Fe1 Bi1 O3 5_4455 5_5545 144.3(10) 120.7(9) 159.4(8)
Fe1 Bi1 Fe1 5_4545 5_4555 73.6(3) 69.0(3) 83.7(3)
Fe1 Bi1 Fe1 5_4545 5_5445 107.3(5) 93.7(4) 113.2(6)
Fe1 Bi1 Fe1 5_4545 5_5455 172.9(6) 169.6(7) 180.0(5)
Fe1 Bi1 Fe1 5_4545 5_5545 69.6(3) 61.6(3) 72.9(3)
Fe1 Bi1 Fe1 5_4545 5_5555 110.16(18) 108.89(18) 112.90(18)
Fe1 Bi1 Pb1 5_4545 1_4555 56.5(4) 53.9(4) 59.6(4)
Fe1 Bi1 Pb1 5_4545 1_5455 124.9(5) 120.3(5) 126.4(5)
Fe1 Bi1 Pb1 5_4545 1_5545 55.2(4) 52.4(4) 57.3(4)
Fe1 Bi1 Pb1 5_4545 . 100(400) 0 100(1100)
Fe1 Bi1 Pb1 5_4545 1_5565 126.2(4) 117.7(6) 133.8(5)
Fe1 Bi1 Pb1 5_4545 1_5655 55.1(4) 53.8(4) 59.6(4)
Fe1 Bi1 Pb1 5_4545 1_6555 123.6(5) 118.9(6) 128.0(6)
Fe1 Bi1 Pb1 5_4545 5_4455 123.6(6) 123.6(6) 123.6(6)
Fe1 Bi1 Pb1 5_4545 5_4555 76.3(5) 76.3(5) 76.3(5)
Fe1 Bi1 Pb1 5_4545 5_5455 173.1(6) 168.8(6) 175.7(7)
Fe1 Bi1 Pb1 5_4545 5_5555 109.6(3) 108.9(3) 110.0(3)
Fe1 Bi1 Bi1 5_4545 1_4555 56.5(4) 53.9(4) 59.4(4)
Fe1 Bi1 Bi1 5_4545 1_5455 124.9(5) 120.3(5) 126.3(5)
Fe1 Bi1 Bi1 5_4545 1_5545 55.2(4) 52.1(4) 57.3(4)
Fe1 Bi1 Bi1 5_4545 1_5565 126.3(4) 118.0(6) 133.8(5)
Fe1 Bi1 Bi1 5_4545 1_5655 55.1(4) 53.7(4) 59.7(4)
Fe1 Bi1 Bi1 5_4545 1_6555 123.6(5) 118.9(6) 127.8(6)
Fe1 Bi1 Bi1 5_4545 5_4445 65.4(4) 65.4(4) 65.4(4)
Fe1 Bi1 Bi1 5_4545 5_4455 123.3(6) 123.3(6) 123.3(6)
Fe1 Bi1 Bi1 5_4545 5_4545 11.8(4) 11.8(4) 11.8(4)
Fe1 Bi1 Bi1 5_4545 5_4555 76.7(5) 76.7(5) 76.7(5)
Fe1 Bi1 Bi1 5_4545 5_5455 174.0(6) 169.2(6) 176.5(7)
Fe1 Bi1 Bi1 5_4545 5_5555 109.7(3) 108.9(3) 110.0(3)
Fe1 Bi1 O1 5_4545 1_5445 71.5(6) 70.0(6) 73.0(7)
Fe1 Bi1 O1 5_4545 1_5455 100.6(9) 100.6(9) 100.6(9)
Fe1 Bi1 O1 5_4545 1_5465 143.4(10) 140.4(11) 150.7(9)
Fe1 Bi1 O1 5_4545 1_5545 30.9(9) 29.9(10) 31.4(9)
Fe1 Bi1 O1 5_4545 . 42.4(13) 42.4(13) 42.4(13)
Fe1 Bi1 O1 5_4545 1_5565 101.6(6) 98.5(7) 106.0(5)
Fe1 Bi1 O1 5_4545 5_4445 35.2(2) 31.7(3) 36.7(2)
Fe1 Bi1 O1 5_4545 5_4455 93.3(9) 88.8(9) 106.5(7)
Fe1 Bi1 O1 5_4545 5_5445 89.1(9) 70.8(8) 100.0(10)
Fe1 Bi1 O1 5_4545 5_5455 143.4(4) 139.5(5) 146.8(5)
Fe1 Bi1 O2 5_4545 1_4565 111.3(9) 111.3(9) 111.3(9)
Fe1 Bi1 O2 5_4545 1_5565 142.3(3) 141.0(5) 143.60(17)
Fe1 Bi1 O2 5_4545 5_4445 90.7(11) 76.6(8) 99.5(12)
Fe1 Bi1 O2 5_4545 5_4455 143.8(17) 138.1(15) 147.9(19)
Fe1 Bi1 O2 5_4545 5_4545 36.1(17) 33.5(14) 38.0(19)
Fe1 Bi1 O2 5_4545 5_4555 91.5(10) 88.8(10) 95.1(9)
Fe1 Bi1 O3 5_4545 . 135.8(5) 135.8(5) 135.8(5)
Fe1 Bi1 O3 5_4545 1_6555 133.8(4) 130.6(4) 136.0(5)
Fe1 Bi1 O3 5_4545 5_4445 90.4(6) 77.0(6) 107.8(6)
Fe1 Bi1 O3 5_4545 5_4545 37.0(9) 27.1(8) 55.0(9)
Fe1 Bi1 O3 5_4545 5_5445 144.8(10) 123.0(10) 163.1(10)
Fe1 Bi1 O3 5_4545 5_5545 90.4(5) 80.7(6) 100.4(5)
Fe1 Bi1 Fe1 5_4555 5_5445 175.4(4) 168.2(4) 180.0(5)
Fe1 Bi1 Fe1 5_4555 5_5455 107.3(5) 93.7(4) 113.2(6)
Fe1 Bi1 Fe1 5_4555 5_5545 111.54(18) 110.54(15) 113.13(16)
Fe1 Bi1 Fe1 5_4555 5_5555 69.6(4) 61.6(3) 72.9(4)
Fe1 Bi1 Pb1 5_4555 1_4555 54.9(4) 52.2(3) 63.7(4)
Fe1 Bi1 Pb1 5_4555 1_5455 124.1(5) 122.0(5) 125.9(7)
Fe1 Bi1 Pb1 5_4555 1_5545 128.3(4) 125.0(3) 137.2(3)
Fe1 Bi1 Pb1 5_4555 . 100(200) 0 147(5)
Fe1 Bi1 Pb1 5_4555 1_5565 53.6(4) 46.6(4) 56.2(4)
Fe1 Bi1 Pb1 5_4555 1_5655 55.9(4) 54.0(4) 57.9(4)
Fe1 Bi1 Pb1 5_4555 1_6555 126.0(4) 118.6(5) 127.5(3)
Fe1 Bi1 Pb1 5_4555 5_4445 103.9(5) 101.6(5) 105.0(6)
Fe1 Bi1 Pb1 5_4555 5_4545 68.1(5) 66.9(4) 68.6(5)
Fe1 Bi1 Pb1 5_4555 5_5445 167.6(5) 167.6(5) 167.6(5)
Fe1 Bi1 Pb1 5_4555 5_5455 102.9(5) 101.8(5) 104.6(6)
Fe1 Bi1 Pb1 5_4555 5_5545 105.2(4) 105.2(4) 105.2(4)
Fe1 Bi1 Pb1 5_4555 5_5555 68.0(5) 66.7(4) 69.9(5)
Fe1 Bi1 Bi1 5_4555 1_4555 54.9(4) 52.2(3) 63.8(4)
Fe1 Bi1 Bi1 5_4555 1_5455 124.1(5) 122.3(4) 125.9(6)
Fe1 Bi1 Bi1 5_4555 1_5545 128.2(4) 125.0(3) 137.2(3)
Fe1 Bi1 Bi1 5_4555 1_5565 53.6(4) 46.9(4) 56.1(4)
Fe1 Bi1 Bi1 5_4555 1_5655 55.9(4) 54.1(4) 57.7(4)
Fe1 Bi1 Bi1 5_4555 1_6555 126.1(4) 119.2(5) 127.5(3)
Fe1 Bi1 Bi1 5_4555 5_4445 104.5(5) 101.9(5) 105.6(6)
Fe1 Bi1 Bi1 5_4555 5_4545 68.5(5) 67.2(4) 69.2(5)
Fe1 Bi1 Bi1 5_4555 5_5445 168.2(5) 168.2(5) 168.2(5)
Fe1 Bi1 Bi1 5_4555 5_5455 102.8(5) 101.5(4) 105.1(6)
Fe1 Bi1 Bi1 5_4555 5_5545 106.0(4) 106.0(4) 106.0(4)
Fe1 Bi1 Bi1 5_4555 5_5555 68.0(5) 66.3(4) 70.5(5)
Fe1 Bi1 O1 5_4555 1_5445 141.1(10) 137.6(9) 142.6(11)
Fe1 Bi1 O1 5_4555 1_5455 87.1(10) 87.1(10) 87.1(10)
Fe1 Bi1 O1 5_4555 1_5465 72.4(6) 70.6(5) 76.4(8)
Fe1 Bi1 O1 5_4555 1_5545 101.7(6) 99.0(7) 102.8(6)
Fe1 Bi1 O1 5_4555 . 27.8(13) 27.8(13) 27.8(13)
Fe1 Bi1 O1 5_4555 1_5565 31.7(9) 29.4(9) 35.4(10)
Fe1 Bi1 O1 5_4555 5_4445 94.0(9) 87.4(10) 105.0(8)
Fe1 Bi1 O1 5_4555 5_4455 34.6(2) 32.75(14) 36.6(3)
Fe1 Bi1 O1 5_4555 5_5445 144.1(3) 140.2(5) 146.3(3)
Fe1 Bi1 O1 5_4555 5_5455 87.1(9) 68.3(8) 95.0(11)
Fe1 Bi1 O2 5_4555 1_4545 100.4(9) 97.6(9) 102.5(10)
Fe1 Bi1 O2 5_4555 1_5545 141.9(6) 141.9(6) 141.9(6)
Fe1 Bi1 O2 5_4555 1_5565 69.5(9) 69.3(9) 69.9(9)
Fe1 Bi1 O2 5_4555 5_4445 145.3(17) 143.1(19) 154.2(17)
Fe1 Bi1 O2 5_4555 5_4455 89.2(11) 75.9(9) 97.1(14)
Fe1 Bi1 O2 5_4555 5_4545 92.0(10) 87.2(12) 99.8(9)
Fe1 Bi1 O2 5_4555 5_4555 35.2(17) 32.2(14) 36.2(18)
Fe1 Bi1 O3 5_4555 1_4545 66.4(5) 64.5(5) 67.5(6)
Fe1 Bi1 O3 5_4555 1_5545 117.2(7) 117.2(7) 117.2(7)
Fe1 Bi1 O3 5_4555 1_6555 104.3(5) 102.9(5) 105.9(6)
Fe1 Bi1 O3 5_4555 5_4445 89.3(7) 82.5(8) 98.6(8)
Fe1 Bi1 O3 5_4555 5_4545 36.6(9) 28.8(9) 52.6(8)
Fe1 Bi1 O3 5_4555 5_5445 144.3(10) 120.7(9) 159.4(8)
Fe1 Bi1 O3 5_4555 5_5545 90.5(6) 78.8(6) 97.5(5)
Fe1 Bi1 Fe1 5_5445 5_5455 73.6(4) 69.0(3) 83.7(3)
Fe1 Bi1 Fe1 5_5445 5_5545 68.1(3) 64.6(2) 71.9(4)
Fe1 Bi1 Fe1 5_5445 5_5555 111.1(5) 106.6(5) 122.0(4)
Fe1 Bi1 Pb1 5_5445 1_4555 126.0(4) 118.6(5) 127.5(3)
Fe1 Bi1 Pb1 5_5445 1_5455 55.9(4) 54.0(4) 57.9(4)
Fe1 Bi1 Pb1 5_5445 1_5545 53.6(4) 46.6(4) 56.2(4)
Fe1 Bi1 Pb1 5_5445 . 100(200) 0 147(5)
Fe1 Bi1 Pb1 5_5445 1_5565 128.3(4) 125.0(3) 137.2(3)
Fe1 Bi1 Pb1 5_5445 1_5655 124.1(5) 122.0(5) 125.9(7)
Fe1 Bi1 Pb1 5_5445 1_6555 54.9(4) 52.2(3) 63.7(4)
Fe1 Bi1 Pb1 5_5445 5_4445 68.0(5) 66.7(4) 69.9(5)
Fe1 Bi1 Pb1 5_5445 5_4455 105.2(4) 105.2(4) 105.2(4)
Fe1 Bi1 Pb1 5_5445 5_4545 102.9(5) 101.8(5) 104.6(6)
Fe1 Bi1 Pb1 5_5445 5_4555 167.6(5) 167.6(5) 167.6(5)
Fe1 Bi1 Pb1 5_5445 5_5455 68.1(5) 66.9(4) 68.6(5)
Fe1 Bi1 Pb1 5_5445 5_5555 103.9(5) 101.6(5) 105.0(6)
Fe1 Bi1 Bi1 5_5445 1_4555 126.1(4) 119.2(5) 127.5(3)
Fe1 Bi1 Bi1 5_5445 1_5455 55.9(4) 54.1(4) 57.7(4)
Fe1 Bi1 Bi1 5_5445 1_5545 53.6(4) 46.9(4) 56.1(4)
Fe1 Bi1 Bi1 5_5445 1_5565 128.2(4) 125.0(3) 137.2(3)
Fe1 Bi1 Bi1 5_5445 1_5655 124.1(5) 122.3(4) 125.9(6)
Fe1 Bi1 Bi1 5_5445 1_6555 54.9(4) 52.2(3) 63.8(4)
Fe1 Bi1 Bi1 5_5445 5_4445 68.0(5) 66.3(4) 70.5(5)
Fe1 Bi1 Bi1 5_5445 5_4455 106.0(4) 106.0(4) 106.0(4)
Fe1 Bi1 Bi1 5_5445 5_4545 102.8(5) 101.5(4) 105.1(6)
Fe1 Bi1 Bi1 5_5445 5_4555 168.2(5) 168.2(5) 168.2(5)
Fe1 Bi1 Bi1 5_5445 5_5455 68.5(5) 67.2(4) 69.2(5)
Fe1 Bi1 Bi1 5_5445 5_5555 104.5(5) 101.9(5) 105.6(6)
Fe1 Bi1 O1 5_5445 1_5445 31.7(9) 29.4(9) 35.4(10)
Fe1 Bi1 O1 5_5445 1_5455 27.8(13) 27.8(13) 27.8(13)
Fe1 Bi1 O1 5_5445 1_5465 101.7(6) 99.0(7) 102.8(6)
Fe1 Bi1 O1 5_5445 1_5545 72.4(6) 70.6(5) 76.4(8)
Fe1 Bi1 O1 5_5445 . 87.1(10) 87.1(10) 87.1(10)
Fe1 Bi1 O1 5_5445 1_5565 141.1(10) 137.6(9) 142.6(11)
Fe1 Bi1 O1 5_5445 5_4445 87.1(9) 68.3(8) 95.0(11)
Fe1 Bi1 O1 5_5445 5_4455 144.1(3) 140.2(5) 146.3(3)
Fe1 Bi1 O1 5_5445 5_5445 34.6(2) 32.75(14) 36.6(3)
Fe1 Bi1 O1 5_5445 5_5455 94.0(9) 87.4(10) 105.0(8)
Fe1 Bi1 O2 5_5445 1_4545 69.5(9) 69.3(9) 69.9(9)
Fe1 Bi1 O2 5_5445 1_4565 141.9(6) 141.9(6) 141.9(6)
Fe1 Bi1 O2 5_5445 1_5565 100.4(9) 97.6(9) 102.5(10)
Fe1 Bi1 O2 5_5445 5_4445 35.2(17) 32.2(14) 36.2(18)
Fe1 Bi1 O2 5_5445 5_4455 92.0(10) 87.2(12) 99.8(9)
Fe1 Bi1 O2 5_5445 5_4545 89.2(11) 75.9(9) 97.1(14)
Fe1 Bi1 O2 5_5445 5_4555 145.3(17) 143.1(19) 154.2(17)
Fe1 Bi1 O3 5_5445 1_4545 104.3(5) 102.9(5) 105.9(6)
Fe1 Bi1 O3 5_5445 . 117.2(7) 117.2(7) 117.2(7)
Fe1 Bi1 O3 5_5445 1_6555 66.4(5) 64.5(5) 67.5(6)
Fe1 Bi1 O3 5_5445 5_4445 90.5(6) 78.8(6) 97.5(5)
Fe1 Bi1 O3 5_5445 5_4545 144.3(10) 120.7(9) 159.4(8)
Fe1 Bi1 O3 5_5445 5_5445 36.6(9) 28.8(9) 52.6(8)
Fe1 Bi1 O3 5_5445 5_5545 89.3(7) 82.5(8) 98.6(8)
Fe1 Bi1 Fe1 5_5455 5_5545 111.1(5) 106.6(5) 122.0(4)
Fe1 Bi1 Fe1 5_5455 5_5555 69.8(3) 60.7(3) 72.5(3)
Fe1 Bi1 Pb1 5_5455 1_4555 123.6(5) 118.9(6) 128.0(6)
Fe1 Bi1 Pb1 5_5455 1_5455 55.1(4) 53.8(4) 59.6(4)
Fe1 Bi1 Pb1 5_5455 1_5545 126.2(4) 117.7(6) 133.8(5)
Fe1 Bi1 Pb1 5_5455 . 100(400) 0 100(1100)
Fe1 Bi1 Pb1 5_5455 1_5565 55.2(4) 52.4(4) 57.3(4)
Fe1 Bi1 Pb1 5_5455 1_5655 124.9(5) 120.3(5) 126.4(5)
Fe1 Bi1 Pb1 5_5455 1_6555 56.5(4) 53.9(4) 59.6(4)
Fe1 Bi1 Pb1 5_5455 5_4445 109.6(3) 108.9(3) 110.0(3)
Fe1 Bi1 Pb1 5_5455 5_4545 173.1(6) 168.8(6) 175.7(7)
Fe1 Bi1 Pb1 5_5455 5_5445 76.3(5) 76.3(5) 76.3(5)
Fe1 Bi1 Pb1 5_5455 5_5545 123.6(6) 123.6(6) 123.6(6)
Fe1 Bi1 Bi1 5_5455 1_4555 123.6(5) 118.9(6) 127.8(6)
Fe1 Bi1 Bi1 5_5455 1_5455 55.1(4) 53.7(4) 59.7(4)
Fe1 Bi1 Bi1 5_5455 1_5545 126.3(4) 118.0(6) 133.8(5)
Fe1 Bi1 Bi1 5_5455 1_5565 55.2(4) 52.1(4) 57.3(4)
Fe1 Bi1 Bi1 5_5455 1_5655 124.9(5) 120.3(5) 126.3(5)
Fe1 Bi1 Bi1 5_5455 1_6555 56.5(4) 53.9(4) 59.4(4)
Fe1 Bi1 Bi1 5_5455 5_4445 109.7(3) 108.9(3) 110.0(3)
Fe1 Bi1 Bi1 5_5455 5_4545 174.0(6) 169.2(6) 176.5(7)
Fe1 Bi1 Bi1 5_5455 5_5445 76.7(5) 76.7(5) 76.7(5)
Fe1 Bi1 Bi1 5_5455 5_5455 11.8(4) 11.8(4) 11.8(4)
Fe1 Bi1 Bi1 5_5455 5_5545 123.3(6) 123.3(6) 123.3(6)
Fe1 Bi1 Bi1 5_5455 5_5555 65.4(4) 65.4(4) 65.4(4)
Fe1 Bi1 O1 5_5455 1_5445 101.6(6) 98.5(7) 106.0(5)
Fe1 Bi1 O1 5_5455 1_5455 42.4(13) 42.4(13) 42.4(13)
Fe1 Bi1 O1 5_5455 1_5465 30.9(9) 29.9(10) 31.4(9)
Fe1 Bi1 O1 5_5455 1_5545 143.4(10) 140.4(11) 150.7(9)
Fe1 Bi1 O1 5_5455 . 100.6(9) 100.6(9) 100.6(9)
Fe1 Bi1 O1 5_5455 1_5565 71.5(6) 70.0(6) 73.0(7)
Fe1 Bi1 O1 5_5455 5_4445 143.4(4) 139.5(5) 146.8(5)
Fe1 Bi1 O1 5_5455 5_4455 89.1(9) 70.8(8) 100.0(10)
Fe1 Bi1 O1 5_5455 5_5445 93.3(9) 88.8(9) 106.5(7)
Fe1 Bi1 O1 5_5455 5_5455 35.2(2) 31.7(3) 36.7(2)
Fe1 Bi1 O2 5_5455 1_4545 142.3(3) 141.0(5) 143.60(17)
Fe1 Bi1 O2 5_5455 1_5545 111.3(9) 111.3(9) 111.3(9)
Fe1 Bi1 O2 5_5455 5_4445 91.5(10) 88.8(10) 95.1(9)
Fe1 Bi1 O2 5_5455 5_4455 36.1(17) 33.5(14) 38.0(19)
Fe1 Bi1 O2 5_5455 5_4545 143.8(17) 138.1(15) 147.9(19)
Fe1 Bi1 O2 5_5455 5_4555 90.7(11) 76.6(8) 99.5(12)
Fe1 Bi1 O3 5_5455 1_4545 133.8(4) 130.6(4) 136.0(5)
Fe1 Bi1 O3 5_5455 1_5545 135.8(5) 135.8(5) 135.8(5)
Fe1 Bi1 O3 5_5455 5_4445 90.4(5) 80.7(6) 100.4(5)
Fe1 Bi1 O3 5_5455 5_4545 144.8(10) 123.0(10) 163.1(10)
Fe1 Bi1 O3 5_5455 5_5445 37.0(9) 27.1(8) 55.0(9)
Fe1 Bi1 O3 5_5455 5_5545 90.4(6) 77.0(6) 107.8(6)
Fe1 Bi1 Fe1 5_5545 5_5555 73.6(4) 69.0(3) 83.7(3)
Fe1 Bi1 Pb1 5_5545 1_4555 126.0(4) 118.6(5) 127.5(3)
Fe1 Bi1 Pb1 5_5545 1_5455 124.1(5) 122.0(5) 125.9(7)
Fe1 Bi1 Pb1 5_5545 1_5545 53.6(4) 46.6(4) 56.2(4)
Fe1 Bi1 Pb1 5_5545 . 100(200) 0 147(5)
Fe1 Bi1 Pb1 5_5545 1_5565 128.3(4) 125.0(3) 137.2(3)
Fe1 Bi1 Pb1 5_5545 1_5655 55.9(4) 54.0(4) 57.9(4)
Fe1 Bi1 Pb1 5_5545 1_6555 54.9(4) 52.2(3) 63.7(4)
Fe1 Bi1 Pb1 5_5545 5_4445 102.9(5) 101.8(5) 104.6(6)
Fe1 Bi1 Pb1 5_5545 5_4455 167.6(5) 167.6(5) 167.6(5)
Fe1 Bi1 Pb1 5_5545 5_4545 68.0(5) 66.7(4) 69.9(5)
Fe1 Bi1 Pb1 5_5545 5_4555 105.2(4) 105.2(4) 105.2(4)
Fe1 Bi1 Pb1 5_5545 5_5455 103.9(5) 101.6(5) 105.0(6)
Fe1 Bi1 Pb1 5_5545 5_5555 68.1(5) 66.9(4) 68.6(5)
Fe1 Bi1 Bi1 5_5545 1_4555 126.1(4) 119.2(5) 127.5(3)
Fe1 Bi1 Bi1 5_5545 1_5455 124.1(5) 122.3(4) 125.9(6)
Fe1 Bi1 Bi1 5_5545 1_5545 53.6(4) 46.9(4) 56.1(4)
Fe1 Bi1 Bi1 5_5545 1_5565 128.2(4) 125.0(3) 137.2(3)
Fe1 Bi1 Bi1 5_5545 1_5655 55.9(4) 54.1(4) 57.7(4)
Fe1 Bi1 Bi1 5_5545 1_6555 54.9(4) 52.2(3) 63.8(4)
Fe1 Bi1 Bi1 5_5545 5_4445 102.8(5) 101.5(4) 105.1(6)
Fe1 Bi1 Bi1 5_5545 5_4455 168.2(5) 168.2(5) 168.2(5)
Fe1 Bi1 Bi1 5_5545 5_4545 68.0(5) 66.3(4) 70.5(5)
Fe1 Bi1 Bi1 5_5545 5_4555 106.0(4) 106.0(4) 106.0(4)
Fe1 Bi1 Bi1 5_5545 5_5455 104.5(5) 101.9(5) 105.6(6)
Fe1 Bi1 Bi1 5_5545 5_5555 68.5(5) 67.2(4) 69.2(5)
Fe1 Bi1 O1 5_5545 1_5445 72.4(6) 70.6(5) 76.4(8)
Fe1 Bi1 O1 5_5545 1_5455 87.1(10) 87.1(10) 87.1(10)
Fe1 Bi1 O1 5_5545 1_5465 141.1(10) 137.6(9) 142.6(11)
Fe1 Bi1 O1 5_5545 1_5545 31.7(9) 29.4(9) 35.4(10)
Fe1 Bi1 O1 5_5545 . 27.8(13) 27.8(13) 27.8(13)
Fe1 Bi1 O1 5_5545 1_5565 101.7(6) 99.0(7) 102.8(6)
Fe1 Bi1 O1 5_5545 5_4445 87.1(9) 68.3(8) 95.0(11)
Fe1 Bi1 O1 5_5545 5_4455 144.1(3) 140.2(5) 146.3(3)
Fe1 Bi1 O1 5_5545 5_5445 34.6(2) 32.75(14) 36.6(3)
Fe1 Bi1 O1 5_5545 5_5455 94.0(9) 87.4(10) 105.0(8)
Fe1 Bi1 O2 5_5545 1_4545 69.5(9) 69.3(9) 69.9(9)
Fe1 Bi1 O2 5_5545 1_4565 141.9(6) 141.9(6) 141.9(6)
Fe1 Bi1 O2 5_5545 1_5565 100.4(9) 97.6(9) 102.5(10)
Fe1 Bi1 O2 5_5545 5_4445 89.2(11) 75.9(9) 97.1(14)
Fe1 Bi1 O2 5_5545 5_4455 145.3(17) 143.1(19) 154.2(17)
Fe1 Bi1 O2 5_5545 5_4545 35.2(17) 32.2(14) 36.2(18)
Fe1 Bi1 O2 5_5545 5_4555 92.0(10) 87.2(12) 99.8(9)
Fe1 Bi1 O3 5_5545 1_4545 104.3(5) 102.9(5) 105.9(6)
Fe1 Bi1 O3 5_5545 . 117.2(7) 117.2(7) 117.2(7)
Fe1 Bi1 O3 5_5545 1_6555 66.4(5) 64.5(5) 67.5(6)
Fe1 Bi1 O3 5_5545 5_4445 144.3(10) 120.7(9) 159.4(8)
Fe1 Bi1 O3 5_5545 5_4545 90.5(6) 78.8(6) 97.5(5)
Fe1 Bi1 O3 5_5545 5_5445 89.3(7) 82.5(8) 98.6(8)
Fe1 Bi1 O3 5_5545 5_5545 36.6(9) 28.8(9) 52.6(8)
Fe1 Bi1 Pb1 5_5555 1_4555 123.6(5) 118.9(6) 128.0(6)
Fe1 Bi1 Pb1 5_5555 1_5455 124.9(5) 120.3(5) 126.4(5)
Fe1 Bi1 Pb1 5_5555 1_5545 126.2(4) 117.7(6) 133.8(5)
Fe1 Bi1 Pb1 5_5555 . 100(400) 0 100(1100)
Fe1 Bi1 Pb1 5_5555 1_5565 55.2(4) 52.4(4) 57.3(4)
Fe1 Bi1 Pb1 5_5555 1_5655 55.1(4) 53.8(4) 59.6(4)
Fe1 Bi1 Pb1 5_5555 1_6555 56.5(4) 53.9(4) 59.6(4)
Fe1 Bi1 Pb1 5_5555 5_4445 173.1(6) 168.8(6) 175.7(7)
Fe1 Bi1 Pb1 5_5555 5_4545 109.6(3) 108.9(3) 110.0(3)
Fe1 Bi1 Pb1 5_5555 5_5445 123.6(6) 123.6(6) 123.6(6)
Fe1 Bi1 Pb1 5_5555 5_5545 76.3(5) 76.3(5) 76.3(5)
Fe1 Bi1 Bi1 5_5555 1_4555 123.6(5) 118.9(6) 127.8(6)
Fe1 Bi1 Bi1 5_5555 1_5455 124.9(5) 120.3(5) 126.3(5)
Fe1 Bi1 Bi1 5_5555 1_5545 126.3(4) 118.0(6) 133.8(5)
Fe1 Bi1 Bi1 5_5555 1_5565 55.2(4) 52.1(4) 57.3(4)
Fe1 Bi1 Bi1 5_5555 1_5655 55.1(4) 53.7(4) 59.7(4)
Fe1 Bi1 Bi1 5_5555 1_6555 56.5(4) 53.9(4) 59.4(4)
Fe1 Bi1 Bi1 5_5555 5_4445 174.0(6) 169.2(6) 176.5(7)
Fe1 Bi1 Bi1 5_5555 5_4545 109.7(3) 108.9(3) 110.0(3)
Fe1 Bi1 Bi1 5_5555 5_5445 123.3(6) 123.3(6) 123.3(6)
Fe1 Bi1 Bi1 5_5555 5_5455 65.4(4) 65.4(4) 65.4(4)
Fe1 Bi1 Bi1 5_5555 5_5545 76.7(5) 76.7(5) 76.7(5)
Fe1 Bi1 Bi1 5_5555 5_5555 11.8(4) 11.8(4) 11.8(4)
Fe1 Bi1 O1 5_5555 1_5445 143.4(10) 140.4(11) 150.7(9)
Fe1 Bi1 O1 5_5555 1_5455 100.6(9) 100.6(9) 100.6(9)
Fe1 Bi1 O1 5_5555 1_5465 71.5(6) 70.0(6) 73.0(7)
Fe1 Bi1 O1 5_5555 1_5545 101.6(6) 98.5(7) 106.0(5)
Fe1 Bi1 O1 5_5555 . 42.4(13) 42.4(13) 42.4(13)
Fe1 Bi1 O1 5_5555 1_5565 30.9(9) 29.9(10) 31.4(9)
Fe1 Bi1 O1 5_5555 5_4445 143.4(4) 139.5(5) 146.8(5)
Fe1 Bi1 O1 5_5555 5_4455 89.1(9) 70.8(8) 100.0(10)
Fe1 Bi1 O1 5_5555 5_5445 93.3(9) 88.8(9) 106.5(7)
Fe1 Bi1 O1 5_5555 5_5455 35.2(2) 31.7(3) 36.7(2)
Fe1 Bi1 O2 5_5555 1_4545 142.3(3) 141.0(5) 143.60(17)
Fe1 Bi1 O2 5_5555 1_5545 111.3(9) 111.3(9) 111.3(9)
Fe1 Bi1 O2 5_5555 5_4445 143.8(17) 138.1(15) 147.9(19)
Fe1 Bi1 O2 5_5555 5_4455 90.7(11) 76.6(8) 99.5(12)
Fe1 Bi1 O2 5_5555 5_4545 91.5(10) 88.8(10) 95.1(9)
Fe1 Bi1 O2 5_5555 5_4555 36.1(17) 33.5(14) 38.0(19)
Fe1 Bi1 O3 5_5555 1_4545 133.8(4) 130.6(4) 136.0(5)
Fe1 Bi1 O3 5_5555 1_5545 135.8(5) 135.8(5) 135.8(5)
Fe1 Bi1 O3 5_5555 5_4445 144.8(10) 123.0(10) 163.1(10)
Fe1 Bi1 O3 5_5555 5_4545 90.4(5) 80.7(6) 100.4(5)
Fe1 Bi1 O3 5_5555 5_5445 90.4(6) 77.0(6) 107.8(6)
Fe1 Bi1 O3 5_5555 5_5545 37.0(9) 27.1(8) 55.0(9)
Pb1 Bi1 Pb1 1_4555 1_5455 90.0(5) 89.5(4) 90.2(5)
Pb1 Bi1 Pb1 1_4555 1_5545 92.6(5) 91.4(5) 95.6(6)
Pb1 Bi1 Pb1 1_4555 . 100(600) 0 200(1800)
Pb1 Bi1 Pb1 1_4555 1_5565 87.9(5) 81.6(6) 92.4(6)
Pb1 Bi1 Pb1 1_4555 1_5655 90.0(5) 89.5(4) 90.2(5)
Pb1 Bi1 Pb1 1_4555 1_6555 178.0(6) 175.4(8) 180.0(5)
Pb1 Bi1 Pb1 1_4555 5_4455 64.2(5) 64.2(5) 64.2(5)
Pb1 Bi1 Pb1 1_4555 5_4555 64.2(5) 64.2(5) 64.2(5)
Pb1 Bi1 Pb1 1_4555 5_5455 129.1(5) 128.2(6) 131.0(5)
Pb1 Bi1 Pb1 1_4555 5_5555 129.1(5) 128.2(6) 131.0(5)
Pb1 Bi1 Bi1 1_4555 1_4555 0.1(5) 0.0(5) 0.7(4)
Pb1 Bi1 Bi1 1_4555 1_5455 90.0(5) 90.0(5) 90.0(5)
Pb1 Bi1 Bi1 1_4555 1_5545 92.6(5) 91.4(5) 95.2(6)
Pb1 Bi1 Bi1 1_4555 1_5565 88.0(5) 82.0(6) 92.4(6)
Pb1 Bi1 Bi1 1_4555 1_5655 90.0(5) 90.0(5) 90.0(5)
Pb1 Bi1 Bi1 1_4555 1_6555 178.1(6) 175.4(7) 180.0(5)
Pb1 Bi1 Bi1 1_4555 5_4445 48.8(5) 48.8(5) 48.8(5)
Pb1 Bi1 Bi1 1_4555 5_4455 63.8(5) 63.8(5) 63.8(5)
Pb1 Bi1 Bi1 1_4555 5_4545 48.8(5) 48.8(5) 48.8(5)
Pb1 Bi1 Bi1 1_4555 5_4555 63.8(5) 63.8(5) 63.8(5)
Pb1 Bi1 Bi1 1_4555 5_5455 128.6(5) 127.6(6) 130.7(5)
Pb1 Bi1 Bi1 1_4555 5_5555 128.6(5) 127.6(6) 130.7(5)
Pb1 Bi1 O1 1_4555 1_5445 88.2(10) 87.8(10) 88.5(10)
Pb1 Bi1 O1 1_4555 1_5455 101.0(14) 101.0(14) 101.0(14)
Pb1 Bi1 O1 1_4555 1_5465 89.8(10) 88.2(10) 93.8(9)
Pb1 Bi1 O1 1_4555 1_5545 88.2(10) 87.8(10) 88.5(10)
Pb1 Bi1 O1 1_4555 . 101.0(14) 101.0(14) 101.0(14)
Pb1 Bi1 O1 1_4555 1_5565 89.8(10) 88.2(10) 93.8(9)
Pb1 Bi1 O1 1_4555 5_4445 49.0(11) 40.9(12) 60.5(9)
Pb1 Bi1 O1 1_4555 5_4455 46.6(10) 37.1(10) 60.7(9)
Pb1 Bi1 O1 1_4555 5_5445 136.7(11) 118.5(10) 146.9(12)
Pb1 Bi1 O1 1_4555 5_5455 130.1(11) 114.9(10) 143.4(14)
Pb1 Bi1 O2 1_4555 1_4565 65.7(12) 65.7(12) 65.7(12)
Pb1 Bi1 O2 1_4555 1_5565 121.3(11) 118.2(12) 125.3(11)
Pb1 Bi1 O2 1_4555 5_4445 92.0(18) 90.8(19) 94.8(19)
Pb1 Bi1 O2 1_4555 5_4455 88.6(17) 85.8(14) 91(2)
Pb1 Bi1 O2 1_4555 5_4545 92.0(18) 90.8(19) 94.8(19)
Pb1 Bi1 O2 1_4555 5_4555 88.6(17) 85.8(14) 91(2)
Pb1 Bi1 O3 1_4555 . 101.6(9) 101.6(9) 101.6(9)
Pb1 Bi1 O3 1_4555 1_6555 162.5(7) 161.1(8) 165.0(6)
Pb1 Bi1 O3 1_4555 5_4445 45.8(3) 43.3(3) 53.0(3)
Pb1 Bi1 O3 1_4555 5_4545 45.8(3) 43.3(3) 53.0(3)
Pb1 Bi1 O3 1_4555 5_5445 134.2(3) 131.8(4) 136.5(3)
Pb1 Bi1 O3 1_4555 5_5545 134.2(3) 131.8(4) 136.5(3)
Pb1 Bi1 Pb1 1_5455 1_5545 90.1(3) 90.0(3) 90.61(17)
Pb1 Bi1 Pb1 1_5455 . 87.9(3) 0 89.988(7)
Pb1 Bi1 Pb1 1_5455 1_5565 90.1(3) 90.0(3) 90.61(17)
Pb1 Bi1 Pb1 1_5455 1_5655 179.7(6) 178.5(5) 180.0(5)
Pb1 Bi1 Pb1 1_5455 1_6555 90.0(3) 89.51(19) 90.2(4)
Pb1 Bi1 Pb1 1_5455 5_4445 56.2(3) 56.2(3) 56.2(3)
Pb1 Bi1 Pb1 1_5455 5_4545 123.8(4) 123.8(4) 123.8(5)
Pb1 Bi1 Pb1 1_5455 5_5455 56.2(3) 56.2(3) 56.2(3)
Pb1 Bi1 Pb1 1_5455 5_5555 123.8(4) 123.8(4) 123.8(5)
Pb1 Bi1 Bi1 1_5455 1_4555 90.0(3) 89.51(19) 90.2(4)
Pb1 Bi1 Bi1 1_5455 1_5455 0.2(5) 0.0(5) 0.8(4)
Pb1 Bi1 Bi1 1_5455 1_5545 90.1(3) 90.0(3) 90.61(17)
Pb1 Bi1 Bi1 1_5455 1_5565 90.1(3) 90.0(3) 90.61(17)
Pb1 Bi1 Bi1 1_5455 1_5655 179.8(6) 179.2(5) 180.0(5)
Pb1 Bi1 Bi1 1_5455 1_6555 90.0(3) 89.51(19) 90.2(4)
Pb1 Bi1 Bi1 1_5455 5_4445 56.2(3) 56.2(4) 56.2(3)
Pb1 Bi1 Bi1 1_5455 5_4545 123.8(4) 123.7(4) 123.8(5)
Pb1 Bi1 Bi1 1_5455 5_5455 56.2(3) 56.2(4) 56.2(3)
Pb1 Bi1 Bi1 1_5455 5_5555 123.8(4) 123.7(4) 123.8(5)
Pb1 Bi1 O1 1_5455 1_5445 59.0(4) 57.4(5) 59.7(3)
Pb1 Bi1 O1 1_5455 1_5465 59.0(4) 57.4(5) 59.7(3)
Pb1 Bi1 O1 1_5455 1_5545 120.4(5) 119.4(4) 122.6(7)
Pb1 Bi1 O1 1_5455 1_5565 120.4(5) 119.4(4) 122.6(7)
Pb1 Bi1 O1 1_5455 5_4445 90.0(3) 89.9(4) 90.06(18)
Pb1 Bi1 O1 1_5455 5_4455 90.0(3) 89.25(18) 90.74(19)
Pb1 Bi1 O1 1_5455 5_5445 90.0(3) 89.25(18) 90.74(19)
Pb1 Bi1 O1 1_5455 5_5455 90.0(3) 89.9(4) 90.06(18)
Pb1 Bi1 O2 1_5455 1_4545 89.8(2) 89.77(18) 89.9(3)
Pb1 Bi1 O2 1_5455 1_5565 89.8(2) 89.77(18) 89.9(3)
Pb1 Bi1 O2 1_5455 5_4445 44.7(3) 36.1(4) 56.0(4)
Pb1 Bi1 O2 1_5455 5_4455 44.7(3) 36.1(4) 56.0(4)
Pb1 Bi1 O2 1_5455 5_4545 135.4(5) 124.0(7) 144.3(7)
Pb1 Bi1 O2 1_5455 5_4555 135.4(5) 124.0(7) 144.3(7)
Pb1 Bi1 O3 1_5455 1_4545 90.2(3) 90.2(3) 90.30(19)
Pb1 Bi1 O3 1_5455 1_6555 90.2(3) 90.2(3) 90.30(19)
Pb1 Bi1 O3 1_5455 5_4445 45.6(3) 41.2(3) 48.9(4)
Pb1 Bi1 O3 1_5455 5_4545 134.3(5) 131.3(6) 137.4(4)
Pb1 Bi1 O3 1_5455 5_5445 45.6(3) 41.2(3) 48.9(4)
Pb1 Bi1 O3 1_5455 5_5545 134.3(5) 131.3(6) 137.4(4)
Pb1 Bi1 Pb1 1_5545 . 100(600) 0 200(1400)
Pb1 Bi1 Pb1 1_5545 1_5565 176.2(6) 173.2(7) 180.0(5)
Pb1 Bi1 Pb1 1_5545 1_5655 90.1(4) 90.0(4) 90.6(4)
Pb1 Bi1 Pb1 1_5545 1_6555 87.9(5) 81.6(6) 92.4(6)
Pb1 Bi1 Pb1 1_5545 5_4455 128.4(5) 128.4(5) 128.4(5)
Pb1 Bi1 Pb1 1_5545 5_4555 128.4(5) 128.4(5) 128.4(5)
Pb1 Bi1 Pb1 1_5545 5_5455 120.9(5) 118.8(5) 122.0(5)
Pb1 Bi1 Pb1 1_5545 5_5555 120.9(5) 118.8(5) 122.0(5)
Pb1 Bi1 Bi1 1_5545 1_4555 92.6(5) 91.4(5) 95.9(6)
Pb1 Bi1 Bi1 1_5545 1_5455 90.0(4) 90.0(5) 90.0(5)
Pb1 Bi1 Bi1 1_5545 1_5545 0.1(5) 0.0(5) 0.4(4)
Pb1 Bi1 Bi1 1_5545 1_5565 176.3(6) 173.2(8) 180.0(5)
Pb1 Bi1 Bi1 1_5545 1_5655 90.0(4) 90.0(5) 90.0(5)
Pb1 Bi1 Bi1 1_5545 1_6555 87.8(5) 81.6(6) 91.7(6)
Pb1 Bi1 Bi1 1_5545 5_4455 128.9(5) 128.9(5) 128.9(5)
Pb1 Bi1 Bi1 1_5545 5_4555 128.9(5) 128.9(5) 128.9(5)
Pb1 Bi1 Bi1 1_5545 5_5455 121.5(5) 119.1(5) 122.6(5)
Pb1 Bi1 Bi1 1_5545 5_5555 121.5(5) 119.1(5) 122.6(5)
Pb1 Bi1 O1 1_5545 1_5455 52.9(6) 52.9(6) 52.9(6)
Pb1 Bi1 O1 1_5545 1_5465 149.2(3) 147.4(3) 150.0(3)
Pb1 Bi1 O1 1_5545 . 52.9(6) 52.9(6) 52.9(6)
Pb1 Bi1 O1 1_5545 1_5565 149.2(3) 147.4(3) 150.0(3)
Pb1 Bi1 O1 1_5545 5_4445 45.1(11) 36.9(9) 51.1(12)
Pb1 Bi1 O1 1_5545 5_4455 140.5(11) 132.9(12) 153.2(9)
Pb1 Bi1 O1 1_5545 5_5445 46.1(10) 28.3(9) 54.7(10)
Pb1 Bi1 O1 1_5545 5_5455 139.2(11) 123.0(13) 152.9(10)
Pb1 Bi1 O2 1_5545 1_4565 158.1(12) 158.1(12) 158.1(12)
Pb1 Bi1 O2 1_5545 1_5565 146.3(11) 142.2(11) 149.6(12)
Pb1 Bi1 O2 1_5545 5_4445 45.4(3) 34.1(3) 54.1(4)
Pb1 Bi1 O2 1_5545 5_4455 137.5(3) 127.0(6) 145.9(3)
Pb1 Bi1 O2 1_5545 5_4545 45.4(3) 34.1(3) 54.1(4)
Pb1 Bi1 O2 1_5545 5_4555 137.5(3) 127.0(6) 145.9(3)
Pb1 Bi1 O3 1_5545 . 166.0(9) 166.0(9) 166.0(9)
Pb1 Bi1 O3 1_5545 1_6555 105.1(7) 102.6(6) 106.7(7)
Pb1 Bi1 O3 1_5545 5_4445 93.5(9) 81.9(10) 108.4(9)
Pb1 Bi1 O3 1_5545 5_4545 93.5(9) 81.9(10) 108.4(9)
Pb1 Bi1 O3 1_5545 5_5445 92.6(9) 76.6(9) 106.7(9)
Pb1 Bi1 O3 1_5545 5_5545 92.6(9) 76.6(9) 106.7(9)
Pb1 Bi1 Pb1 . 1_5565 100(400) 0 200(1200)
Pb1 Bi1 Pb1 . 1_5655 87.9(4) 0 90.0(4)
Pb1 Bi1 Pb1 . 1_6555 100(300) 0 200(1600)
Pb1 Bi1 Pb1 . 5_4445 90(20) 90(15) 90(40)
Pb1 Bi1 Pb1 . 5_4545 90(20) 90(15) 90(40)
Pb1 Bi1 Pb1 . 5_5455 90(20) 90(15) 90(40)
Pb1 Bi1 Pb1 . 5_5555 90(20) 90(15) 90(40)
Pb1 Bi1 Bi1 . 1_4555 100(300) 0 200(1600)
Pb1 Bi1 Bi1 . 1_5455 88.1(4) 0 90.0(4)
Pb1 Bi1 Bi1 . 1_5545 100(400) 0 200(1200)
Pb1 Bi1 Bi1 . 1_5565 100(400) 0 200(1200)
Pb1 Bi1 Bi1 . 1_5655 88.1(4) 0 90.0(4)
Pb1 Bi1 Bi1 . 1_6555 100(300) 0 200(1600)
Pb1 Bi1 Bi1 . 5_4445 90(30) 89(15) 90(60)
Pb1 Bi1 Bi1 . 5_4545 90(30) 89(15) 90(60)
Pb1 Bi1 Bi1 . 5_5455 90(30) 89(15) 90(60)
Pb1 Bi1 Bi1 . 5_5555 90(30) 89(15) 90(60)
Pb1 Bi1 O1 . 1_5445 50(80) 50(19) 100(300)
Pb1 Bi1 O1 . 1_5465 50(80) 50(19) 100(300)
Pb1 Bi1 O1 . 1_5545 50(80) 50(19) 100(300)
Pb1 Bi1 O1 . 1_5565 50(80) 50(19) 100(300)
Pb1 Bi1 O1 . 5_4445 100(300) 0 100(1200)
Pb1 Bi1 O1 . 5_4455 100(300) 0 200(400)
Pb1 Bi1 O1 . 5_5445 100(300) 0 200(400)
Pb1 Bi1 O1 . 5_5455 100(300) 0 100(1200)
Pb1 Bi1 O2 . 1_4545 70(30) 70(40) 73(14)
Pb1 Bi1 O2 . 1_5565 70(30) 70(40) 73(14)
Pb1 Bi1 O2 . 5_4445 100(160) 0 150(90)
Pb1 Bi1 O2 . 5_4455 100(160) 0 150(90)
Pb1 Bi1 O2 . 5_4545 100(160) 0 150(90)
Pb1 Bi1 O2 . 5_4555 100(160) 0 150(90)
Pb1 Bi1 O3 . 1_4545 110(30) 113(18) 110(50)
Pb1 Bi1 O3 . 1_6555 110(30) 113(18) 110(50)
Pb1 Bi1 O3 . 5_4445 80(180) 0 140(90)
Pb1 Bi1 O3 . 5_4545 80(180) 0 140(90)
Pb1 Bi1 O3 . 5_5445 80(180) 0 140(90)
Pb1 Bi1 O3 . 5_5545 80(180) 0 140(90)
Pb1 Bi1 Pb1 1_5565 1_5655 90.1(4) 90.0(4) 90.6(4)
Pb1 Bi1 Pb1 1_5565 1_6555 92.6(5) 91.4(5) 95.6(6)
Pb1 Bi1 Pb1 1_5565 5_4445 120.9(5) 118.8(5) 122.0(5)
Pb1 Bi1 Pb1 1_5565 5_4545 120.9(5) 118.8(5) 122.0(5)
Pb1 Bi1 Pb1 1_5565 5_5445 128.4(5) 128.4(5) 128.4(5)
Pb1 Bi1 Pb1 1_5565 5_5545 128.4(5) 128.4(5) 128.4(5)
Pb1 Bi1 Bi1 1_5565 1_4555 87.8(5) 81.6(6) 91.7(6)
Pb1 Bi1 Bi1 1_5565 1_5455 90.0(4) 90.0(4) 90.0(4)
Pb1 Bi1 Bi1 1_5565 1_5545 176.3(6) 173.2(8) 180.0(5)
Pb1 Bi1 Bi1 1_5565 1_5565 0.1(5) 0.0(5) 0.4(4)
Pb1 Bi1 Bi1 1_5565 1_5655 90.0(4) 90.0(4) 90.0(4)
Pb1 Bi1 Bi1 1_5565 1_6555 92.6(5) 91.4(5) 95.9(6)
Pb1 Bi1 Bi1 1_5565 5_4445 121.5(5) 119.1(5) 122.6(5)
Pb1 Bi1 Bi1 1_5565 5_4545 121.5(5) 119.1(5) 122.6(5)
Pb1 Bi1 Bi1 1_5565 5_5445 128.9(5) 128.9(5) 128.9(5)
Pb1 Bi1 Bi1 1_5565 5_5545 128.9(5) 128.9(5) 128.9(5)
Pb1 Bi1 O1 1_5565 1_5445 149.2(3) 147.4(3) 150.0(3)
Pb1 Bi1 O1 1_5565 1_5455 52.9(6) 52.9(6) 52.9(6)
Pb1 Bi1 O1 1_5565 1_5545 149.2(3) 147.4(3) 150.0(3)
Pb1 Bi1 O1 1_5565 . 52.9(6) 52.9(6) 52.9(6)
Pb1 Bi1 O1 1_5565 5_4445 139.2(11) 123.0(13) 152.9(10)
Pb1 Bi1 O1 1_5565 5_4455 46.1(10) 28.3(9) 54.7(10)
Pb1 Bi1 O1 1_5565 5_5445 140.5(11) 132.9(12) 153.2(9)
Pb1 Bi1 O1 1_5565 5_5455 45.1(11) 36.9(9) 51.1(12)
Pb1 Bi1 O2 1_5565 1_4545 146.3(11) 142.2(11) 149.6(12)
Pb1 Bi1 O2 1_5565 1_5545 158.1(12) 158.1(12) 158.1(12)
Pb1 Bi1 O2 1_5565 5_4445 137.5(3) 127.0(6) 145.9(3)
Pb1 Bi1 O2 1_5565 5_4455 45.4(3) 34.1(3) 54.1(4)
Pb1 Bi1 O2 1_5565 5_4545 137.5(3) 127.0(6) 145.9(3)
Pb1 Bi1 O2 1_5565 5_4555 45.4(3) 34.1(3) 54.1(4)
Pb1 Bi1 O3 1_5565 1_4545 105.1(7) 102.6(6) 106.7(7)
Pb1 Bi1 O3 1_5565 1_5545 166.0(9) 166.0(9) 166.0(9)
Pb1 Bi1 O3 1_5565 5_4445 92.6(9) 76.6(9) 106.7(9)
Pb1 Bi1 O3 1_5565 5_4545 92.6(9) 76.6(9) 106.7(9)
Pb1 Bi1 O3 1_5565 5_5445 93.5(9) 81.9(10) 108.4(9)
Pb1 Bi1 O3 1_5565 5_5545 93.5(9) 81.9(10) 108.4(9)
Pb1 Bi1 Pb1 1_5655 1_6555 90.0(3) 89.51(19) 90.2(4)
Pb1 Bi1 Pb1 1_5655 5_4445 123.8(4) 123.8(4) 123.8(5)
Pb1 Bi1 Pb1 1_5655 5_4545 56.2(3) 56.2(3) 56.2(3)
Pb1 Bi1 Pb1 1_5655 5_5455 123.8(4) 123.8(4) 123.8(5)
Pb1 Bi1 Pb1 1_5655 5_5555 56.2(3) 56.2(3) 56.2(3)
Pb1 Bi1 Bi1 1_5655 1_4555 90.0(3) 89.51(19) 90.2(4)
Pb1 Bi1 Bi1 1_5655 1_5455 179.8(6) 179.2(5) 180.0(5)
Pb1 Bi1 Bi1 1_5655 1_5545 90.1(3) 90.0(3) 90.61(17)
Pb1 Bi1 Bi1 1_5655 1_5565 90.1(3) 90.0(3) 90.61(17)
Pb1 Bi1 Bi1 1_5655 1_5655 0.2(5) 0.0(5) 0.8(4)
Pb1 Bi1 Bi1 1_5655 1_6555 90.0(3) 89.51(19) 90.2(4)
Pb1 Bi1 Bi1 1_5655 5_4445 123.8(4) 123.7(4) 123.8(5)
Pb1 Bi1 Bi1 1_5655 5_4545 56.2(3) 56.2(4) 56.2(3)
Pb1 Bi1 Bi1 1_5655 5_5455 123.8(4) 123.7(4) 123.8(5)
Pb1 Bi1 Bi1 1_5655 5_5555 56.2(3) 56.2(4) 56.2(3)
Pb1 Bi1 O1 1_5655 1_5445 120.4(5) 119.4(4) 122.6(7)
Pb1 Bi1 O1 1_5655 1_5465 120.4(5) 119.4(4) 122.6(7)
Pb1 Bi1 O1 1_5655 1_5545 59.0(4) 57.4(5) 59.7(3)
Pb1 Bi1 O1 1_5655 1_5565 59.0(4) 57.4(5) 59.7(3)
Pb1 Bi1 O1 1_5655 5_4445 90.0(3) 89.9(4) 90.06(18)
Pb1 Bi1 O1 1_5655 5_4455 90.0(3) 89.25(18) 90.74(19)
Pb1 Bi1 O1 1_5655 5_5445 90.0(3) 89.25(18) 90.74(19)
Pb1 Bi1 O1 1_5655 5_5455 90.0(3) 89.9(4) 90.06(18)
Pb1 Bi1 O2 1_5655 1_4545 89.8(2) 89.77(18) 89.9(3)
Pb1 Bi1 O2 1_5655 1_5565 89.8(2) 89.77(18) 89.9(3)
Pb1 Bi1 O2 1_5655 5_4445 135.4(5) 124.0(7) 144.3(7)
Pb1 Bi1 O2 1_5655 5_4455 135.4(5) 124.0(7) 144.3(7)
Pb1 Bi1 O2 1_5655 5_4545 44.7(3) 36.1(4) 56.0(4)
Pb1 Bi1 O2 1_5655 5_4555 44.7(3) 36.1(4) 56.0(4)
Pb1 Bi1 O3 1_5655 1_4545 90.2(3) 90.2(3) 90.30(19)
Pb1 Bi1 O3 1_5655 1_6555 90.2(3) 90.2(3) 90.30(19)
Pb1 Bi1 O3 1_5655 5_4445 134.3(5) 131.3(6) 137.4(4)
Pb1 Bi1 O3 1_5655 5_4545 45.6(3) 41.2(3) 48.9(4)
Pb1 Bi1 O3 1_5655 5_5445 134.3(5) 131.3(6) 137.4(4)
Pb1 Bi1 O3 1_5655 5_5545 45.6(3) 41.2(3) 48.9(4)
Pb1 Bi1 Pb1 1_6555 5_4445 129.1(5) 128.2(6) 131.0(5)
Pb1 Bi1 Pb1 1_6555 5_4545 129.1(5) 128.2(6) 131.0(5)
Pb1 Bi1 Pb1 1_6555 5_5445 64.2(5) 64.2(5) 64.2(5)
Pb1 Bi1 Pb1 1_6555 5_5545 64.2(5) 64.2(5) 64.2(5)
Pb1 Bi1 Bi1 1_6555 1_4555 178.1(6) 175.4(7) 180.0(5)
Pb1 Bi1 Bi1 1_6555 1_5455 90.0(5) 90.0(4) 90.0(4)
Pb1 Bi1 Bi1 1_6555 1_5545 88.0(5) 82.0(6) 92.4(6)
Pb1 Bi1 Bi1 1_6555 1_5565 92.6(5) 91.4(5) 95.2(6)
Pb1 Bi1 Bi1 1_6555 1_5655 90.0(5) 90.0(4) 90.0(4)
Pb1 Bi1 Bi1 1_6555 1_6555 0.1(5) 0.0(5) 0.7(4)
Pb1 Bi1 Bi1 1_6555 5_4445 128.6(5) 127.6(6) 130.7(5)
Pb1 Bi1 Bi1 1_6555 5_4545 128.6(5) 127.6(6) 130.7(5)
Pb1 Bi1 Bi1 1_6555 5_5445 63.8(5) 63.8(5) 63.8(5)
Pb1 Bi1 Bi1 1_6555 5_5455 48.8(5) 48.8(5) 48.8(5)
Pb1 Bi1 Bi1 1_6555 5_5545 63.8(5) 63.8(5) 63.8(5)
Pb1 Bi1 Bi1 1_6555 5_5555 48.8(5) 48.8(5) 48.8(5)
Pb1 Bi1 O1 1_6555 1_5445 89.8(10) 88.2(10) 93.8(9)
Pb1 Bi1 O1 1_6555 1_5455 101.0(14) 101.0(14) 101.0(14)
Pb1 Bi1 O1 1_6555 1_5465 88.2(10) 87.8(10) 88.5(10)
Pb1 Bi1 O1 1_6555 1_5545 89.8(10) 88.2(10) 93.8(9)
Pb1 Bi1 O1 1_6555 . 101.0(14) 101.0(14) 101.0(14)
Pb1 Bi1 O1 1_6555 1_5565 88.2(10) 87.8(10) 88.5(10)
Pb1 Bi1 O1 1_6555 5_4445 130.1(11) 114.9(10) 143.4(14)
Pb1 Bi1 O1 1_6555 5_4455 136.7(11) 118.5(10) 146.9(12)
Pb1 Bi1 O1 1_6555 5_5445 46.6(10) 37.1(10) 60.7(9)
Pb1 Bi1 O1 1_6555 5_5455 49.0(11) 40.9(12) 60.5(9)
Pb1 Bi1 O2 1_6555 1_4545 121.3(11) 118.2(12) 125.3(11)
Pb1 Bi1 O2 1_6555 1_5545 65.7(12) 65.7(12) 65.7(12)
Pb1 Bi1 O2 1_6555 5_4445 88.6(17) 85.8(14) 91(2)
Pb1 Bi1 O2 1_6555 5_4455 92.0(18) 90.8(19) 94.8(19)
Pb1 Bi1 O2 1_6555 5_4545 88.6(17) 85.8(14) 91(2)
Pb1 Bi1 O2 1_6555 5_4555 92.0(18) 90.8(19) 94.8(19)
Pb1 Bi1 O3 1_6555 1_4545 162.5(7) 161.1(8) 165.0(6)
Pb1 Bi1 O3 1_6555 1_5545 101.6(9) 101.6(9) 101.6(9)
Pb1 Bi1 O3 1_6555 5_4445 134.2(3) 131.8(4) 136.5(3)
Pb1 Bi1 O3 1_6555 5_4545 134.2(3) 131.8(4) 136.5(3)
Pb1 Bi1 O3 1_6555 5_5445 45.8(3) 43.3(3) 53.0(3)
Pb1 Bi1 O3 1_6555 5_5545 45.8(3) 43.3(3) 53.0(3)
Pb1 Bi1 Pb1 5_4445 5_4545 67.5(3) 67.5(3) 67.6(3)
Pb1 Bi1 Pb1 5_4445 5_5445 66.8(6) 66.8(6) 66.8(6)
Pb1 Bi1 Pb1 5_4445 5_5545 110.5(6) 110.5(6) 110.5(6)
Pb1 Bi1 Bi1 5_4445 1_5455 56.2(4) 56.2(4) 56.2(4)
Pb1 Bi1 Bi1 5_4445 1_5655 123.8(5) 123.8(5) 123.8(5)
Pb1 Bi1 Bi1 5_4445 1_6555 129.2(4) 128.3(4) 131.2(4)
Pb1 Bi1 Bi1 5_4445 5_4445 0.6(5) 0.3(5) 0.8(5)
Pb1 Bi1 Bi1 5_4445 5_4545 67.5(3) 67.5(3) 67.6(3)
Pb1 Bi1 Bi1 5_4445 5_5445 67.2(6) 67.2(6) 67.2(6)
Pb1 Bi1 Bi1 5_4445 5_5545 110.2(6) 110.2(6) 110.2(6)
Pb1 Bi1 O1 5_4445 1_5445 40.9(9) 40.3(9) 42.1(9)
Pb1 Bi1 O1 5_4445 1_5455 75.2(10) 75.2(10) 75.2(10)
Pb1 Bi1 O1 5_4445 1_5545 78.5(6) 78.1(6) 79.4(7)
Pb1 Bi1 O1 5_4445 . 127.7(14) 127.7(14) 127.7(14)
Pb1 Bi1 O1 5_4445 5_4455 77.1(8) 75.7(8) 77.7(8)
Pb1 Bi1 O1 5_4445 5_5445 81.4(7) 81.0(7) 82.3(8)
Pb1 Bi1 O1 5_4445 5_5455 146.06(19) 145.5(3) 146.23(15)
Pb1 Bi1 O2 5_4445 1_4545 37.8(5) 37.3(5) 38.7(5)
Pb1 Bi1 O2 5_4445 1_5545 78.8(10) 78.8(10) 78.8(10)
Pb1 Bi1 O2 5_4445 5_4455 80.9(12) 80.6(11) 81.0(12)
Pb1 Bi1 O2 5_4445 5_4555 136.8(19) 135.1(19) 138(2)
Pb1 Bi1 O3 5_4445 1_4545 40.1(3) 39.9(3) 40.3(3)
Pb1 Bi1 O3 5_4445 1_5545 50.9(6) 50.9(6) 50.9(6)
Pb1 Bi1 O3 5_4445 5_5445 81.9(5) 79.5(5) 84.5(5)
Pb1 Bi1 O3 5_4445 5_5545 131.7(9) 130.2(9) 133.6(10)
Pb1 Bi1 Pb1 5_4455 5_4555 83.9(4) 83.9(4) 83.9(4)
Pb1 Bi1 Pb1 5_4455 5_5455 66.8(4) 66.8(4) 66.8(4)
Pb1 Bi1 Pb1 5_4455 5_5555 110.5(5) 110.5(5) 110.5(5)
Pb1 Bi1 Bi1 5_4455 1_4555 64.3(4) 64.3(4) 64.3(4)
Pb1 Bi1 Bi1 5_4455 1_5455 48.0(4) 48.0(4) 48.0(4)
Pb1 Bi1 Bi1 5_4455 1_5655 132.0(5) 132.0(5) 132.0(5)
Pb1 Bi1 Bi1 5_4455 5_4455 0.8(4) 0.8(4) 0.8(4)
Pb1 Bi1 Bi1 5_4455 5_4555 83.2(4) 83.2(4) 83.2(4)
Pb1 Bi1 Bi1 5_4455 5_5455 66.6(4) 66.6(4) 66.6(4)
Pb1 Bi1 Bi1 5_4455 5_5555 110.3(5) 110.3(5) 110.3(5)
Pb1 Bi1 O1 5_4455 1_5455 85.5(9) 85.5(9) 85.5(9)
Pb1 Bi1 O1 5_4455 1_5465 34.2(8) 34.2(8) 34.2(8)
Pb1 Bi1 O1 5_4455 . 164.6(13) 164.6(13) 164.6(13)
Pb1 Bi1 O1 5_4455 1_5565 81.2(5) 81.2(5) 81.2(5)
Pb1 Bi1 O1 5_4455 5_4445 96.8(10) 96.8(10) 96.8(10)
Pb1 Bi1 O1 5_4455 5_5445 134.6(4) 134.6(4) 134.6(4)
Pb1 Bi1 O2 5_4455 1_4565 43.2(3) 43.2(3) 43.2(3)
Pb1 Bi1 O2 5_4455 1_5565 76.1(8) 76.1(8) 76.1(8)
Pb1 Bi1 O3 5_4455 . 59.8(5) 59.8(5) 59.8(5)
Pb1 Bi1 Pb1 5_4545 5_5445 110.5(6) 110.5(6) 110.5(6)
Pb1 Bi1 Pb1 5_4545 5_5545 66.8(6) 66.8(6) 66.8(6)
Pb1 Bi1 Bi1 5_4545 1_5455 123.8(5) 123.8(5) 123.8(5)
Pb1 Bi1 Bi1 5_4545 1_5655 56.2(4) 56.2(4) 56.2(4)
Pb1 Bi1 Bi1 5_4545 1_6555 129.2(4) 128.3(4) 131.2(4)
Pb1 Bi1 Bi1 5_4545 5_4445 67.5(3) 67.5(3) 67.6(3)
Pb1 Bi1 Bi1 5_4545 5_4545 0.6(5) 0.3(5) 0.8(5)
Pb1 Bi1 Bi1 5_4545 5_5445 110.2(6) 110.2(6) 110.2(6)
Pb1 Bi1 Bi1 5_4545 5_5545 67.2(6) 67.2(6) 67.2(6)
Pb1 Bi1 O1 5_4545 1_5445 78.5(6) 78.1(6) 79.4(7)
Pb1 Bi1 O1 5_4545 1_5455 127.7(14) 127.7(14) 127.7(14)
Pb1 Bi1 O1 5_4545 1_5545 40.9(9) 40.3(9) 42.1(9)
Pb1 Bi1 O1 5_4545 . 75.2(10) 75.2(10) 75.2(10)
Pb1 Bi1 O1 5_4545 5_4455 77.1(8) 75.7(8) 77.7(8)
Pb1 Bi1 O1 5_4545 5_5445 81.4(7) 81.0(7) 82.3(8)
Pb1 Bi1 O1 5_4545 5_5455 146.06(19) 145.5(3) 146.23(15)
Pb1 Bi1 O2 5_4545 1_4545 37.8(5) 37.3(5) 38.7(5)
Pb1 Bi1 O2 5_4545 1_5545 78.8(10) 78.8(10) 78.8(10)
Pb1 Bi1 O2 5_4545 5_4455 136.8(19) 135.1(19) 138(2)
Pb1 Bi1 O2 5_4545 5_4555 80.9(12) 80.6(11) 81.0(12)
Pb1 Bi1 O3 5_4545 1_4545 40.1(3) 39.9(3) 40.3(3)
Pb1 Bi1 O3 5_4545 1_5545 50.9(6) 50.9(6) 50.9(6)
Pb1 Bi1 O3 5_4545 5_5445 131.7(9) 130.2(9) 133.6(10)
Pb1 Bi1 O3 5_4545 5_5545 81.9(5) 79.5(5) 84.5(5)
Pb1 Bi1 Pb1 5_4555 5_5455 110.5(5) 110.5(5) 110.5(5)
Pb1 Bi1 Pb1 5_4555 5_5555 66.8(4) 66.8(4) 66.8(4)
Pb1 Bi1 Bi1 5_4555 1_4555 64.3(4) 64.3(4) 64.3(4)
Pb1 Bi1 Bi1 5_4555 1_5455 132.0(5) 132.0(5) 132.0(5)
Pb1 Bi1 Bi1 5_4555 1_5655 48.0(4) 48.0(4) 48.0(4)
Pb1 Bi1 Bi1 5_4555 5_4455 83.2(4) 83.2(4) 83.2(4)
Pb1 Bi1 Bi1 5_4555 5_4555 0.8(4) 0.8(4) 0.8(4)
Pb1 Bi1 Bi1 5_4555 5_5455 110.3(5) 110.3(5) 110.3(5)
Pb1 Bi1 Bi1 5_4555 5_5555 66.6(4) 66.6(4) 66.6(4)
Pb1 Bi1 O1 5_4555 1_5455 164.6(13) 164.6(13) 164.6(13)
Pb1 Bi1 O1 5_4555 1_5465 81.2(5) 81.2(5) 81.2(5)
Pb1 Bi1 O1 5_4555 . 85.5(9) 85.5(9) 85.5(9)
Pb1 Bi1 O1 5_4555 1_5565 34.2(8) 34.2(8) 34.2(8)
Pb1 Bi1 O1 5_4555 5_4445 96.8(10) 96.8(10) 96.8(10)
Pb1 Bi1 O1 5_4555 5_5445 134.6(4) 134.6(4) 134.6(4)
Pb1 Bi1 O2 5_4555 1_4565 43.2(3) 43.2(3) 43.2(3)
Pb1 Bi1 O2 5_4555 1_5565 76.1(8) 76.1(8) 76.1(8)
Pb1 Bi1 O3 5_4555 . 59.8(5) 59.8(5) 59.8(5)
Pb1 Bi1 Pb1 5_5445 5_5545 83.9(4) 83.9(4) 83.9(4)
Pb1 Bi1 Bi1 5_5445 1_5455 48.0(4) 48.0(4) 48.0(4)
Pb1 Bi1 Bi1 5_5445 1_5655 132.0(5) 132.0(5) 132.0(5)
Pb1 Bi1 Bi1 5_5445 1_6555 64.3(4) 64.3(4) 64.3(4)
Pb1 Bi1 Bi1 5_5445 5_4445 66.6(4) 66.6(4) 66.6(4)
Pb1 Bi1 Bi1 5_5445 5_4545 110.3(5) 110.3(5) 110.3(5)
Pb1 Bi1 Bi1 5_5445 5_5445 0.8(4) 0.8(4) 0.8(4)
Pb1 Bi1 Bi1 5_5445 5_5545 83.2(4) 83.2(4) 83.2(4)
Pb1 Bi1 O1 5_5445 1_5445 34.2(8) 34.2(8) 34.2(8)
Pb1 Bi1 O1 5_5445 1_5455 85.5(9) 85.5(9) 85.5(9)
Pb1 Bi1 O1 5_5445 1_5545 81.2(5) 81.2(5) 81.2(5)
Pb1 Bi1 O1 5_5445 . 164.6(13) 164.6(13) 164.6(13)
Pb1 Bi1 O1 5_5445 5_4455 134.6(4) 134.6(4) 134.6(4)
Pb1 Bi1 O1 5_5445 5_5455 96.8(10) 96.8(10) 96.8(10)
Pb1 Bi1 O2 5_5445 1_4545 76.1(8) 76.1(8) 76.1(8)
Pb1 Bi1 O2 5_5445 1_5545 43.2(3) 43.2(3) 43.2(3)
Pb1 Bi1 O3 5_5445 1_5545 59.8(5) 59.8(5) 59.8(5)
Pb1 Bi1 Pb1 5_5455 5_5555 67.5(3) 67.5(3) 67.6(3)
Pb1 Bi1 Bi1 5_5455 1_4555 129.2(4) 128.3(4) 131.2(4)
Pb1 Bi1 Bi1 5_5455 1_5455 56.2(4) 56.2(4) 56.2(4)
Pb1 Bi1 Bi1 5_5455 1_5655 123.8(5) 123.8(5) 123.8(5)
Pb1 Bi1 Bi1 5_5455 5_4455 67.2(6) 67.2(6) 67.2(6)
Pb1 Bi1 Bi1 5_5455 5_4555 110.2(6) 110.2(6) 110.2(6)
Pb1 Bi1 Bi1 5_5455 5_5455 0.6(5) 0.3(5) 0.8(5)
Pb1 Bi1 Bi1 5_5455 5_5555 67.5(3) 67.5(3) 67.6(3)
Pb1 Bi1 O1 5_5455 1_5455 75.2(10) 75.2(10) 75.2(10)
Pb1 Bi1 O1 5_5455 1_5465 40.9(9) 40.3(9) 42.1(9)
Pb1 Bi1 O1 5_5455 . 127.7(14) 127.7(14) 127.7(14)
Pb1 Bi1 O1 5_5455 1_5565 78.5(6) 78.1(6) 79.4(7)
Pb1 Bi1 O1 5_5455 5_4445 146.06(19) 145.5(3) 146.23(15)
Pb1 Bi1 O1 5_5455 5_4455 81.4(7) 81.0(7) 82.3(8)
Pb1 Bi1 O1 5_5455 5_5445 77.1(8) 75.7(8) 77.7(8)
Pb1 Bi1 O2 5_5455 1_4565 78.8(10) 78.8(10) 78.8(10)
Pb1 Bi1 O2 5_5455 1_5565 37.8(5) 37.3(5) 38.7(5)
Pb1 Bi1 O2 5_5455 5_4445 80.9(12) 80.6(11) 81.0(12)
Pb1 Bi1 O2 5_5455 5_4545 136.8(19) 135.1(19) 138(2)
Pb1 Bi1 O3 5_5455 . 50.9(6) 50.9(6) 50.9(6)
Pb1 Bi1 O3 5_5455 1_6555 40.1(3) 39.9(3) 40.3(3)
Pb1 Bi1 O3 5_5455 5_4445 81.9(5) 79.5(5) 84.5(5)
Pb1 Bi1 O3 5_5455 5_4545 131.7(9) 130.2(9) 133.6(10)
Pb1 Bi1 Bi1 5_5545 1_5455 132.0(5) 132.0(5) 132.0(5)
Pb1 Bi1 Bi1 5_5545 1_5655 48.0(4) 48.0(4) 48.0(4)
Pb1 Bi1 Bi1 5_5545 1_6555 64.3(4) 64.3(4) 64.3(4)
Pb1 Bi1 Bi1 5_5545 5_4445 110.3(5) 110.3(5) 110.3(5)
Pb1 Bi1 Bi1 5_5545 5_4545 66.6(4) 66.6(4) 66.6(4)
Pb1 Bi1 Bi1 5_5545 5_5445 83.2(4) 83.2(4) 83.2(4)
Pb1 Bi1 Bi1 5_5545 5_5545 0.8(4) 0.8(4) 0.8(4)
Pb1 Bi1 O1 5_5545 1_5445 81.2(5) 81.2(5) 81.2(5)
Pb1 Bi1 O1 5_5545 1_5455 164.6(13) 164.6(13) 164.6(13)
Pb1 Bi1 O1 5_5545 1_5545 34.2(8) 34.2(8) 34.2(8)
Pb1 Bi1 O1 5_5545 . 85.5(9) 85.5(9) 85.5(9)
Pb1 Bi1 O1 5_5545 5_4455 134.6(4) 134.6(4) 134.6(4)
Pb1 Bi1 O1 5_5545 5_5455 96.8(10) 96.8(10) 96.8(10)
Pb1 Bi1 O2 5_5545 1_4545 76.1(8) 76.1(8) 76.1(8)
Pb1 Bi1 O2 5_5545 1_5545 43.2(3) 43.2(3) 43.2(3)
Pb1 Bi1 O3 5_5545 1_5545 59.8(5) 59.8(5) 59.8(5)
Pb1 Bi1 Bi1 5_5555 1_4555 129.2(4) 128.3(4) 131.2(4)
Pb1 Bi1 Bi1 5_5555 1_5455 123.8(5) 123.8(5) 123.8(5)
Pb1 Bi1 Bi1 5_5555 1_5655 56.2(4) 56.2(4) 56.2(4)
Pb1 Bi1 Bi1 5_5555 5_4455 110.2(6) 110.2(6) 110.2(6)
Pb1 Bi1 Bi1 5_5555 5_4555 67.2(6) 67.2(6) 67.2(6)
Pb1 Bi1 Bi1 5_5555 5_5455 67.5(3) 67.5(3) 67.6(3)
Pb1 Bi1 Bi1 5_5555 5_5555 0.6(5) 0.3(5) 0.8(5)
Pb1 Bi1 O1 5_5555 1_5455 127.7(14) 127.7(14) 127.7(14)
Pb1 Bi1 O1 5_5555 1_5465 78.5(6) 78.1(6) 79.4(7)
Pb1 Bi1 O1 5_5555 . 75.2(10) 75.2(10) 75.2(10)
Pb1 Bi1 O1 5_5555 1_5565 40.9(9) 40.3(9) 42.1(9)
Pb1 Bi1 O1 5_5555 5_4445 146.06(19) 145.5(3) 146.23(15)
Pb1 Bi1 O1 5_5555 5_4455 81.4(7) 81.0(7) 82.3(8)
Pb1 Bi1 O1 5_5555 5_5445 77.1(8) 75.7(8) 77.7(8)
Pb1 Bi1 O2 5_5555 1_4565 78.8(10) 78.8(10) 78.8(10)
Pb1 Bi1 O2 5_5555 1_5565 37.8(5) 37.3(5) 38.7(5)
Pb1 Bi1 O2 5_5555 5_4445 136.8(19) 135.1(19) 138(2)
Pb1 Bi1 O2 5_5555 5_4545 80.9(12) 80.6(11) 81.0(12)
Pb1 Bi1 O3 5_5555 . 50.9(6) 50.9(6) 50.9(6)
Pb1 Bi1 O3 5_5555 1_6555 40.1(3) 39.9(3) 40.3(3)
Pb1 Bi1 O3 5_5555 5_4445 131.7(9) 130.2(9) 133.6(10)
Pb1 Bi1 O3 5_5555 5_4545 81.9(5) 79.5(5) 84.5(5)
Bi1 Bi1 Bi1 1_4555 1_5455 90.0(5) 90.0(5) 90.0(5)
Bi1 Bi1 Bi1 1_4555 1_5545 92.6(5) 91.4(5) 95.5(6)
Bi1 Bi1 Bi1 1_4555 1_5565 87.9(5) 82.0(6) 91.7(6)
Bi1 Bi1 Bi1 1_4555 1_5655 90.0(5) 90.0(5) 90.0(5)
Bi1 Bi1 Bi1 1_4555 1_6555 178.2(6) 176.2(7) 180.0(5)
Bi1 Bi1 Bi1 1_4555 5_4445 49.3(5) 49.3(5) 49.3(5)
Bi1 Bi1 Bi1 1_4555 5_4455 64.0(5) 64.0(5) 64.0(5)
Bi1 Bi1 Bi1 1_4555 5_4545 49.3(5) 49.3(5) 49.3(5)
Bi1 Bi1 Bi1 1_4555 5_4555 64.0(5) 64.0(5) 64.0(5)
Bi1 Bi1 Bi1 1_4555 5_5455 128.6(5) 127.6(6) 130.9(5)
Bi1 Bi1 Bi1 1_4555 5_5555 128.6(5) 127.6(6) 130.9(5)
Bi1 Bi1 O1 1_4555 1_5445 88.6(10) 88.3(11) 88.9(10)
Bi1 Bi1 O1 1_4555 1_5455 100.9(14) 100.9(14) 100.9(14)
Bi1 Bi1 O1 1_4555 1_5465 89.8(10) 88.2(10) 94.0(9)
Bi1 Bi1 O1 1_4555 1_5545 88.6(10) 88.3(11) 88.9(10)
Bi1 Bi1 O1 1_4555 . 100.9(14) 100.9(14) 100.9(14)
Bi1 Bi1 O1 1_4555 1_5565 89.8(10) 88.2(10) 94.0(9)
Bi1 Bi1 O1 1_4555 5_4445 49.0(11) 40.9(12) 61.2(9)
Bi1 Bi1 O1 1_4555 5_4455 46.5(10) 36.7(10) 60.9(9)
Bi1 Bi1 O1 1_4555 5_5445 136.7(11) 119.2(10) 146.9(12)
Bi1 Bi1 O1 1_4555 5_5455 130.0(11) 114.9(10) 142.7(14)
Bi1 Bi1 O2 1_4555 1_4565 65.9(12) 65.9(12) 65.9(12)
Bi1 Bi1 O2 1_4555 1_5565 121.4(11) 118.2(12) 125.6(11)
Bi1 Bi1 O2 1_4555 5_4445 92.0(18) 90.8(19) 94.7(19)
Bi1 Bi1 O2 1_4555 5_4455 88.5(17) 85.8(14) 90(2)
Bi1 Bi1 O2 1_4555 5_4545 92.0(18) 90.8(19) 94.7(19)
Bi1 Bi1 O2 1_4555 5_4555 88.5(17) 85.8(14) 90(2)
Bi1 Bi1 O3 1_4555 . 101.8(9) 101.8(9) 101.8(9)
Bi1 Bi1 O3 1_4555 1_6555 162.7(7) 161.1(8) 165.2(6)
Bi1 Bi1 O3 1_4555 5_4445 45.9(3) 43.3(3) 53.0(3)
Bi1 Bi1 O3 1_4555 5_4545 45.9(3) 43.3(3) 53.0(3)
Bi1 Bi1 O3 1_4555 5_5445 134.3(3) 132.0(4) 136.5(3)
Bi1 Bi1 O3 1_4555 5_5545 134.3(3) 132.0(4) 136.5(3)
Bi1 Bi1 Bi1 1_5455 1_5545 90.0(3) 90.0(5) 90.0(5)
Bi1 Bi1 Bi1 1_5455 1_5565 90.0(3) 90.00(16) 90.00(16)
Bi1 Bi1 Bi1 1_5455 1_5655 180.0(5) 180.0(5) 180.0(5)
Bi1 Bi1 Bi1 1_5455 1_6555 90.0(3) 90.00(18) 90.00(18)
Bi1 Bi1 Bi1 1_5455 5_4445 56.2(3) 56.2(3) 56.2(3)
Bi1 Bi1 Bi1 1_5455 5_4455 48.8(4) 48.8(4) 48.8(4)
Bi1 Bi1 Bi1 1_5455 5_4545 123.8(4) 123.8(4) 123.8(3)
Bi1 Bi1 Bi1 1_5455 5_4555 131.2(4) 131.2(4) 131.2(4)
Bi1 Bi1 Bi1 1_5455 5_5445 48.8(4) 48.8(4) 48.8(4)
Bi1 Bi1 Bi1 1_5455 5_5455 56.2(3) 56.2(3) 56.2(3)
Bi1 Bi1 Bi1 1_5455 5_5545 131.2(4) 131.2(4) 131.2(4)
Bi1 Bi1 Bi1 1_5455 5_5555 123.8(4) 123.8(4) 123.8(3)
Bi1 Bi1 O1 1_5455 1_5445 59.3(4) 57.4(5) 60.1(3)
Bi1 Bi1 O1 1_5455 1_5455 38.7(7) 38.7(7) 38.7(7)
Bi1 Bi1 O1 1_5455 1_5465 59.3(4) 57.4(5) 60.1(3)
Bi1 Bi1 O1 1_5455 1_5545 120.7(5) 119.9(4) 122.6(7)
Bi1 Bi1 O1 1_5455 . 141.3(8) 141.3(8) 141.3(8)
Bi1 Bi1 O1 1_5455 1_5565 120.7(5) 119.9(4) 122.6(7)
Bi1 Bi1 O1 1_5455 5_4445 90.0(3) 90.0(4) 90.0(4)
Bi1 Bi1 O1 1_5455 5_4455 90.0(3) 90.00(17) 90.00(17)
Bi1 Bi1 O1 1_5455 5_5445 90.0(3) 90.00(18) 90.00(18)
Bi1 Bi1 O1 1_5455 5_5455 90.0(3) 90.00(16) 90.00(16)
Bi1 Bi1 O2 1_5455 1_4545 90.0(2) 90.00(16) 90.00(16)
Bi1 Bi1 O2 1_5455 1_4565 90.00(16) 90.00(16) 90.00(16)
Bi1 Bi1 O2 1_5455 1_5545 90.00(16) 90.00(16) 90.00(16)
Bi1 Bi1 O2 1_5455 1_5565 90.0(2) 90.0(3) 90.0(3)
Bi1 Bi1 O2 1_5455 5_4445 44.6(3) 35.9(4) 56.0(4)
Bi1 Bi1 O2 1_5455 5_4455 44.6(3) 35.9(4) 56.0(4)
Bi1 Bi1 O2 1_5455 5_4545 135.4(5) 124.0(7) 144.1(7)
Bi1 Bi1 O2 1_5455 5_4555 135.4(5) 124.0(7) 144.1(7)
Bi1 Bi1 O3 1_5455 1_4545 90.0(2) 90.00(17) 90.00(17)
Bi1 Bi1 O3 1_5455 1_5545 90.00(16) 90.00(16) 90.00(16)
Bi1 Bi1 O3 1_5455 . 90.00(16) 90.00(16) 90.00(16)
Bi1 Bi1 O3 1_5455 1_6555 90.0(2) 90.0(3) 90.0(3)
Bi1 Bi1 O3 1_5455 5_4445 45.6(3) 41.9(3) 48.8(4)
Bi1 Bi1 O3 1_5455 5_4545 134.4(5) 131.2(6) 138.1(4)
Bi1 Bi1 O3 1_5455 5_5445 45.6(3) 41.9(3) 48.8(4)
Bi1 Bi1 O3 1_5455 5_5545 134.4(5) 131.2(6) 138.1(4)
Bi1 Bi1 Bi1 1_5545 1_5565 176.4(6) 173.6(7) 180.0(5)
Bi1 Bi1 Bi1 1_5545 1_5655 90.0(4) 90.0(5) 90.0(5)
Bi1 Bi1 Bi1 1_5545 1_6555 87.9(5) 82.0(6) 91.7(6)
Bi1 Bi1 Bi1 1_5545 5_4455 128.9(5) 128.9(5) 128.9(5)
Bi1 Bi1 Bi1 1_5545 5_4555 128.9(5) 128.9(5) 128.9(5)
Bi1 Bi1 Bi1 1_5545 5_5455 121.5(5) 119.0(5) 122.6(5)
Bi1 Bi1 Bi1 1_5545 5_5555 121.5(5) 119.0(5) 122.6(5)
Bi1 Bi1 O1 1_5545 1_5455 52.9(6) 52.9(6) 52.9(6)
Bi1 Bi1 O1 1_5545 1_5465 149.2(3) 147.4(3) 150.0(3)
Bi1 Bi1 O1 1_5545 . 52.9(6) 52.9(6) 52.9(6)
Bi1 Bi1 O1 1_5545 1_5565 149.2(3) 147.4(3) 150.0(3)
Bi1 Bi1 O1 1_5545 5_4445 45.1(11) 36.4(9) 51.1(12)
Bi1 Bi1 O1 1_5545 5_4455 140.4(11) 132.4(12) 153.3(9)
Bi1 Bi1 O1 1_5545 5_5445 46.2(10) 28.8(9) 54.7(10)
Bi1 Bi1 O1 1_5545 5_5455 139.3(11) 123.4(13) 152.9(10)
Bi1 Bi1 O2 1_5545 1_4565 158.2(12) 158.2(12) 158.2(12)
Bi1 Bi1 O2 1_5545 1_5565 146.3(11) 142.2(11) 149.6(12)
Bi1 Bi1 O2 1_5545 5_4445 45.4(3) 34.1(3) 54.1(4)
Bi1 Bi1 O2 1_5545 5_4455 137.5(3) 127.1(6) 145.9(3)
Bi1 Bi1 O2 1_5545 5_4545 45.4(3) 34.1(3) 54.1(4)
Bi1 Bi1 O2 1_5545 5_4555 137.5(3) 127.1(6) 145.9(3)
Bi1 Bi1 O3 1_5545 . 165.9(9) 165.9(9) 165.9(9)
Bi1 Bi1 O3 1_5545 1_6555 105.1(7) 102.5(6) 106.7(7)
Bi1 Bi1 O3 1_5545 5_4445 93.5(9) 81.6(10) 108.4(9)
Bi1 Bi1 O3 1_5545 5_4545 93.5(9) 81.6(10) 108.4(9)
Bi1 Bi1 O3 1_5545 5_5445 92.6(9) 76.9(9) 106.8(9)
Bi1 Bi1 O3 1_5545 5_5545 92.6(9) 76.9(9) 106.8(9)
Bi1 Bi1 Bi1 1_5565 1_5655 90.0(4) 90.0(4) 90.0(4)
Bi1 Bi1 Bi1 1_5565 1_6555 92.6(5) 91.4(5) 95.5(6)
Bi1 Bi1 Bi1 1_5565 5_4445 121.5(5) 119.0(5) 122.6(5)
Bi1 Bi1 Bi1 1_5565 5_4545 121.5(5) 119.0(5) 122.6(5)
Bi1 Bi1 Bi1 1_5565 5_5445 128.9(5) 128.9(5) 128.9(5)
Bi1 Bi1 Bi1 1_5565 5_5545 128.9(5) 128.9(5) 128.9(5)
Bi1 Bi1 O1 1_5565 1_5445 149.2(3) 147.4(3) 150.0(3)
Bi1 Bi1 O1 1_5565 1_5455 52.9(6) 52.9(6) 52.9(6)
Bi1 Bi1 O1 1_5565 1_5545 149.2(3) 147.4(3) 150.0(3)
Bi1 Bi1 O1 1_5565 . 52.9(6) 52.9(6) 52.9(6)
Bi1 Bi1 O1 1_5565 5_4445 139.3(11) 123.4(13) 152.9(10)
Bi1 Bi1 O1 1_5565 5_4455 46.2(10) 28.8(9) 54.7(10)
Bi1 Bi1 O1 1_5565 5_5445 140.4(11) 132.4(12) 153.3(9)
Bi1 Bi1 O1 1_5565 5_5455 45.1(11) 36.4(9) 51.1(12)
Bi1 Bi1 O2 1_5565 1_4545 146.3(11) 142.2(11) 149.6(12)
Bi1 Bi1 O2 1_5565 1_5545 158.2(12) 158.2(12) 158.2(12)
Bi1 Bi1 O2 1_5565 5_4445 137.5(3) 127.1(6) 145.9(3)
Bi1 Bi1 O2 1_5565 5_4455 45.4(3) 34.1(3) 54.1(4)
Bi1 Bi1 O2 1_5565 5_4545 137.5(3) 127.1(6) 145.9(3)
Bi1 Bi1 O2 1_5565 5_4555 45.4(3) 34.1(3) 54.1(4)
Bi1 Bi1 O3 1_5565 1_4545 105.1(7) 102.5(6) 106.7(7)
Bi1 Bi1 O3 1_5565 1_5545 165.9(9) 165.9(9) 165.9(9)
Bi1 Bi1 O3 1_5565 5_4445 92.6(9) 76.9(9) 106.8(9)
Bi1 Bi1 O3 1_5565 5_4545 92.6(9) 76.9(9) 106.8(9)
Bi1 Bi1 O3 1_5565 5_5445 93.5(9) 81.6(10) 108.4(9)
Bi1 Bi1 O3 1_5565 5_5545 93.5(9) 81.6(10) 108.4(9)
Bi1 Bi1 Bi1 1_5655 1_6555 90.0(3) 90.00(18) 90.00(18)
Bi1 Bi1 Bi1 1_5655 5_4445 123.8(4) 123.8(4) 123.8(3)
Bi1 Bi1 Bi1 1_5655 5_4455 131.2(4) 131.2(4) 131.2(4)
Bi1 Bi1 Bi1 1_5655 5_4545 56.2(3) 56.2(3) 56.2(3)
Bi1 Bi1 Bi1 1_5655 5_4555 48.8(4) 48.8(4) 48.8(4)
Bi1 Bi1 Bi1 1_5655 5_5445 131.2(4) 131.2(4) 131.2(4)
Bi1 Bi1 Bi1 1_5655 5_5455 123.8(4) 123.8(4) 123.8(3)
Bi1 Bi1 Bi1 1_5655 5_5545 48.8(4) 48.8(4) 48.8(4)
Bi1 Bi1 Bi1 1_5655 5_5555 56.2(3) 56.2(3) 56.2(3)
Bi1 Bi1 O1 1_5655 1_5445 120.7(5) 119.9(4) 122.6(7)
Bi1 Bi1 O1 1_5655 1_5455 141.3(8) 141.3(8) 141.3(8)
Bi1 Bi1 O1 1_5655 1_5465 120.7(5) 119.9(4) 122.6(7)
Bi1 Bi1 O1 1_5655 1_5545 59.3(4) 57.4(5) 60.1(3)
Bi1 Bi1 O1 1_5655 . 38.7(7) 38.7(7) 38.7(7)
Bi1 Bi1 O1 1_5655 1_5565 59.3(4) 57.4(5) 60.1(3)
Bi1 Bi1 O1 1_5655 5_4445 90.0(3) 90.0(4) 90.0(4)
Bi1 Bi1 O1 1_5655 5_4455 90.0(3) 90.00(17) 90.00(17)
Bi1 Bi1 O1 1_5655 5_5445 90.0(3) 90.00(18) 90.00(18)
Bi1 Bi1 O1 1_5655 5_5455 90.0(3) 90.00(16) 90.00(16)
Bi1 Bi1 O2 1_5655 1_4545 90.0(2) 90.00(16) 90.00(16)
Bi1 Bi1 O2 1_5655 1_4565 90.00(16) 90.00(16) 90.00(16)
Bi1 Bi1 O2 1_5655 1_5545 90.00(16) 90.00(16) 90.00(16)
Bi1 Bi1 O2 1_5655 1_5565 90.0(2) 90.0(3) 90.0(3)
Bi1 Bi1 O2 1_5655 5_4445 135.4(5) 124.0(7) 144.1(7)
Bi1 Bi1 O2 1_5655 5_4455 135.4(5) 124.0(7) 144.1(7)
Bi1 Bi1 O2 1_5655 5_4545 44.6(3) 35.9(4) 56.0(4)
Bi1 Bi1 O2 1_5655 5_4555 44.6(3) 35.9(4) 56.0(4)
Bi1 Bi1 O3 1_5655 1_4545 90.0(2) 90.00(17) 90.00(17)
Bi1 Bi1 O3 1_5655 1_5545 90.00(16) 90.00(16) 90.00(16)
Bi1 Bi1 O3 1_5655 . 90.00(16) 90.00(16) 90.00(16)
Bi1 Bi1 O3 1_5655 1_6555 90.0(2) 90.0(3) 90.0(3)
Bi1 Bi1 O3 1_5655 5_4445 134.4(5) 131.2(6) 138.1(4)
Bi1 Bi1 O3 1_5655 5_4545 45.6(3) 41.9(3) 48.8(4)
Bi1 Bi1 O3 1_5655 5_5445 134.4(5) 131.2(6) 138.1(4)
Bi1 Bi1 O3 1_5655 5_5545 45.6(3) 41.9(3) 48.8(4)
Bi1 Bi1 Bi1 1_6555 5_4445 128.6(5) 127.6(6) 130.9(5)
Bi1 Bi1 Bi1 1_6555 5_4545 128.6(5) 127.6(6) 130.9(5)
Bi1 Bi1 Bi1 1_6555 5_5445 64.0(5) 64.0(5) 64.0(5)
Bi1 Bi1 Bi1 1_6555 5_5455 49.3(5) 49.3(5) 49.3(5)
Bi1 Bi1 Bi1 1_6555 5_5545 64.0(5) 64.0(5) 64.0(5)
Bi1 Bi1 Bi1 1_6555 5_5555 49.3(5) 49.3(5) 49.3(5)
Bi1 Bi1 O1 1_6555 1_5445 89.8(10) 88.2(10) 94.0(9)
Bi1 Bi1 O1 1_6555 1_5455 100.9(14) 100.9(14) 100.9(14)
Bi1 Bi1 O1 1_6555 1_5465 88.6(10) 88.3(11) 88.9(10)
Bi1 Bi1 O1 1_6555 1_5545 89.8(10) 88.2(10) 94.0(9)
Bi1 Bi1 O1 1_6555 . 100.9(14) 100.9(14) 100.9(14)
Bi1 Bi1 O1 1_6555 1_5565 88.6(10) 88.3(11) 88.9(10)
Bi1 Bi1 O1 1_6555 5_4445 130.0(11) 114.9(10) 142.7(14)
Bi1 Bi1 O1 1_6555 5_4455 136.7(11) 119.2(10) 146.9(12)
Bi1 Bi1 O1 1_6555 5_5445 46.5(10) 36.7(10) 60.9(9)
Bi1 Bi1 O1 1_6555 5_5455 49.0(11) 40.9(12) 61.2(9)
Bi1 Bi1 O2 1_6555 1_4545 121.4(11) 118.2(12) 125.6(11)
Bi1 Bi1 O2 1_6555 1_5545 65.9(12) 65.9(12) 65.9(12)
Bi1 Bi1 O2 1_6555 5_4445 88.5(17) 85.8(14) 90(2)
Bi1 Bi1 O2 1_6555 5_4455 92.0(18) 90.8(19) 94.7(19)
Bi1 Bi1 O2 1_6555 5_4545 88.5(17) 85.8(14) 90(2)
Bi1 Bi1 O2 1_6555 5_4555 92.0(18) 90.8(19) 94.7(19)
Bi1 Bi1 O3 1_6555 1_4545 162.7(7) 161.1(8) 165.2(6)
Bi1 Bi1 O3 1_6555 1_5545 101.8(9) 101.8(9) 101.8(9)
Bi1 Bi1 O3 1_6555 5_4445 134.3(3) 132.0(4) 136.5(3)
Bi1 Bi1 O3 1_6555 5_4545 134.3(3) 132.0(4) 136.5(3)
Bi1 Bi1 O3 1_6555 5_5445 45.9(3) 43.3(3) 53.0(3)
Bi1 Bi1 O3 1_6555 5_5545 45.9(3) 43.3(3) 53.0(3)
Bi1 Bi1 Bi1 5_4445 5_4545 67.6(3) 67.5(3) 67.6(3)
Bi1 Bi1 Bi1 5_4445 5_5445 66.9(6) 66.9(6) 66.9(6)
Bi1 Bi1 Bi1 5_4445 5_5545 110.0(6) 110.0(6) 110.0(6)
Bi1 Bi1 O1 5_4445 1_5445 40.6(9) 40.0(9) 42.0(9)
Bi1 Bi1 O1 5_4445 1_5455 75.4(10) 75.4(10) 75.4(10)
Bi1 Bi1 O1 5_4445 1_5545 78.4(6) 77.8(6) 79.6(7)
Bi1 Bi1 O1 5_4445 . 128.0(14) 128.0(14) 128.0(14)
Bi1 Bi1 O1 5_4445 5_4445 40.1(5) 40.1(5) 40.1(5)
Bi1 Bi1 O1 5_4445 5_4455 77.6(8) 76.0(8) 78.4(8)
Bi1 Bi1 O1 5_4445 5_5445 81.1(7) 80.4(7) 82.5(8)
Bi1 Bi1 O1 5_4445 5_5455 146.10(19) 145.6(3) 146.24(15)
Bi1 Bi1 O2 5_4445 1_4545 37.5(5) 37.2(5) 38.3(5)
Bi1 Bi1 O2 5_4445 1_5545 78.5(10) 78.5(10) 78.5(10)
Bi1 Bi1 O2 5_4445 5_4455 81.2(12) 80.8(11) 81.4(12)
Bi1 Bi1 O2 5_4445 5_4555 137(2) 135.4(19) 139(2)
Bi1 Bi1 O3 5_4445 1_4545 40.5(4) 40.2(4) 40.6(3)
Bi1 Bi1 O3 5_4445 1_5545 50.6(6) 50.6(6) 50.6(6)
Bi1 Bi1 O3 5_4445 5_4445 15.6(8) 15.6(8) 15.6(8)
Bi1 Bi1 O3 5_4445 5_4545 76.7(6) 76.7(6) 76.7(6)
Bi1 Bi1 O3 5_4445 5_5445 82.2(5) 79.3(5) 85.4(5)
Bi1 Bi1 O3 5_4445 5_5545 131.7(10) 129.9(9) 134.4(10)
Bi1 Bi1 Bi1 5_4455 5_4555 82.4(4) 82.4(4) 82.4(4)
Bi1 Bi1 Bi1 5_4455 5_5455 66.9(4) 66.9(4) 66.9(4)
Bi1 Bi1 Bi1 5_4455 5_5555 110.0(5) 110.0(5) 110.0(5)
Bi1 Bi1 O1 5_4455 1_5455 86.2(9) 86.2(9) 86.2(9)
Bi1 Bi1 O1 5_4455 1_5465 34.2(8) 34.2(8) 34.2(8)
Bi1 Bi1 O1 5_4455 . 164.0(13) 164.0(13) 164.0(13)
Bi1 Bi1 O1 5_4455 1_5565 80.6(5) 80.6(5) 80.6(5)
Bi1 Bi1 O1 5_4455 5_4445 96.8(10) 96.8(10) 96.8(10)
Bi1 Bi1 O1 5_4455 5_5445 135.3(4) 135.3(4) 135.3(4)
Bi1 Bi1 O2 5_4455 1_4565 42.5(3) 42.5(3) 42.5(3)
Bi1 Bi1 O2 5_4455 1_5565 76.0(8) 76.0(8) 76.0(8)
Bi1 Bi1 O3 5_4455 . 59.4(5) 59.4(5) 59.4(5)
Bi1 Bi1 Bi1 5_4545 5_5445 110.0(6) 110.0(6) 110.0(6)
Bi1 Bi1 Bi1 5_4545 5_5545 66.9(6) 66.9(6) 66.9(6)
Bi1 Bi1 O1 5_4545 1_5445 78.4(6) 77.8(6) 79.6(7)
Bi1 Bi1 O1 5_4545 1_5455 128.0(14) 128.0(14) 128.0(14)
Bi1 Bi1 O1 5_4545 1_5545 40.6(9) 40.0(9) 42.0(9)
Bi1 Bi1 O1 5_4545 . 75.4(10) 75.4(10) 75.4(10)
Bi1 Bi1 O1 5_4545 5_4445 40.1(5) 40.1(5) 40.1(5)
Bi1 Bi1 O1 5_4545 5_4455 77.6(8) 76.0(8) 78.4(8)
Bi1 Bi1 O1 5_4545 5_5445 81.1(7) 80.4(7) 82.5(8)
Bi1 Bi1 O1 5_4545 5_5455 146.10(19) 145.6(3) 146.24(15)
Bi1 Bi1 O2 5_4545 1_4545 37.5(5) 37.2(5) 38.3(5)
Bi1 Bi1 O2 5_4545 1_5545 78.5(10) 78.5(10) 78.5(10)
Bi1 Bi1 O2 5_4545 5_4455 137(2) 135.4(19) 139(2)
Bi1 Bi1 O2 5_4545 5_4555 81.2(12) 80.8(11) 81.4(12)
Bi1 Bi1 O3 5_4545 1_4545 40.5(4) 40.2(4) 40.6(3)
Bi1 Bi1 O3 5_4545 1_5545 50.6(6) 50.6(6) 50.6(6)
Bi1 Bi1 O3 5_4545 5_4445 76.7(6) 76.7(6) 76.7(6)
Bi1 Bi1 O3 5_4545 5_4545 15.6(8) 15.6(8) 15.6(8)
Bi1 Bi1 O3 5_4545 5_5445 131.7(10) 129.9(9) 134.4(10)
Bi1 Bi1 O3 5_4545 5_5545 82.2(5) 79.3(5) 85.4(5)
Bi1 Bi1 Bi1 5_4555 5_5455 110.0(5) 110.0(5) 110.0(5)
Bi1 Bi1 Bi1 5_4555 5_5555 66.9(4) 66.9(4) 66.9(4)
Bi1 Bi1 O1 5_4555 1_5455 164.0(13) 164.0(13) 164.0(13)
Bi1 Bi1 O1 5_4555 1_5465 80.6(5) 80.6(5) 80.6(5)
Bi1 Bi1 O1 5_4555 . 86.2(9) 86.2(9) 86.2(9)
Bi1 Bi1 O1 5_4555 1_5565 34.2(8) 34.2(8) 34.2(8)
Bi1 Bi1 O1 5_4555 5_4445 96.8(10) 96.8(10) 96.8(10)
Bi1 Bi1 O1 5_4555 5_5445 135.3(4) 135.3(4) 135.3(4)
Bi1 Bi1 O2 5_4555 1_4565 42.5(3) 42.5(3) 42.5(3)
Bi1 Bi1 O2 5_4555 1_5565 76.0(8) 76.0(8) 76.0(8)
Bi1 Bi1 O3 5_4555 . 59.4(5) 59.4(5) 59.4(5)
Bi1 Bi1 Bi1 5_5445 5_5545 82.4(4) 82.4(4) 82.4(4)
Bi1 Bi1 O1 5_5445 1_5445 34.2(8) 34.2(8) 34.2(8)
Bi1 Bi1 O1 5_5445 1_5455 86.2(9) 86.2(9) 86.2(9)
Bi1 Bi1 O1 5_5445 1_5545 80.6(5) 80.6(5) 80.6(5)
Bi1 Bi1 O1 5_5445 . 164.0(13) 164.0(13) 164.0(13)
Bi1 Bi1 O1 5_5445 5_4455 135.3(4) 135.3(4) 135.3(4)
Bi1 Bi1 O1 5_5445 5_5455 96.8(10) 96.8(10) 96.8(10)
Bi1 Bi1 O2 5_5445 1_4545 76.0(8) 76.0(8) 76.0(8)
Bi1 Bi1 O2 5_5445 1_5545 42.5(3) 42.5(3) 42.5(3)
Bi1 Bi1 O3 5_5445 1_5545 59.4(5) 59.4(5) 59.4(5)
Bi1 Bi1 Bi1 5_5455 5_5555 67.6(3) 67.5(3) 67.6(3)
Bi1 Bi1 O1 5_5455 1_5455 75.4(10) 75.4(10) 75.4(10)
Bi1 Bi1 O1 5_5455 1_5465 40.6(9) 40.0(9) 42.0(9)
Bi1 Bi1 O1 5_5455 . 128.0(14) 128.0(14) 128.0(14)
Bi1 Bi1 O1 5_5455 1_5565 78.4(6) 77.8(6) 79.6(7)
Bi1 Bi1 O1 5_5455 5_4445 146.10(19) 145.6(3) 146.24(15)
Bi1 Bi1 O1 5_5455 5_4455 81.1(7) 80.4(7) 82.5(8)
Bi1 Bi1 O1 5_5455 5_5445 77.6(8) 76.0(8) 78.4(8)
Bi1 Bi1 O1 5_5455 5_5455 40.1(5) 40.1(5) 40.1(5)
Bi1 Bi1 O2 5_5455 1_4565 78.5(10) 78.5(10) 78.5(10)
Bi1 Bi1 O2 5_5455 1_5565 37.5(5) 37.2(5) 38.3(5)
Bi1 Bi1 O2 5_5455 5_4445 81.2(12) 80.8(11) 81.4(12)
Bi1 Bi1 O2 5_5455 5_4545 137(2) 135.4(19) 139(2)
Bi1 Bi1 O3 5_5455 . 50.6(6) 50.6(6) 50.6(6)
Bi1 Bi1 O3 5_5455 1_6555 40.5(4) 40.2(4) 40.6(3)
Bi1 Bi1 O3 5_5455 5_4445 82.2(5) 79.3(5) 85.4(5)
Bi1 Bi1 O3 5_5455 5_4545 131.7(10) 129.9(9) 134.4(10)
Bi1 Bi1 O3 5_5455 5_5445 15.6(8) 15.6(8) 15.6(8)
Bi1 Bi1 O3 5_5455 5_5545 76.7(6) 76.7(6) 76.7(6)
Bi1 Bi1 O1 5_5545 1_5445 80.6(5) 80.6(5) 80.6(5)
Bi1 Bi1 O1 5_5545 1_5455 164.0(13) 164.0(13) 164.0(13)
Bi1 Bi1 O1 5_5545 1_5545 34.2(8) 34.2(8) 34.2(8)
Bi1 Bi1 O1 5_5545 . 86.2(9) 86.2(9) 86.2(9)
Bi1 Bi1 O1 5_5545 5_4455 135.3(4) 135.3(4) 135.3(4)
Bi1 Bi1 O1 5_5545 5_5455 96.8(10) 96.8(10) 96.8(10)
Bi1 Bi1 O2 5_5545 1_4545 76.0(8) 76.0(8) 76.0(8)
Bi1 Bi1 O2 5_5545 1_5545 42.5(3) 42.5(3) 42.5(3)
Bi1 Bi1 O3 5_5545 1_5545 59.4(5) 59.4(5) 59.4(5)
Bi1 Bi1 O1 5_5555 1_5455 128.0(14) 128.0(14) 128.0(14)
Bi1 Bi1 O1 5_5555 1_5465 78.4(6) 77.8(6) 79.6(7)
Bi1 Bi1 O1 5_5555 . 75.4(10) 75.4(10) 75.4(10)
Bi1 Bi1 O1 5_5555 1_5565 40.6(9) 40.0(9) 42.0(9)
Bi1 Bi1 O1 5_5555 5_4445 146.10(19) 145.6(3) 146.24(15)
Bi1 Bi1 O1 5_5555 5_4455 81.1(7) 80.4(7) 82.5(8)
Bi1 Bi1 O1 5_5555 5_5445 77.6(8) 76.0(8) 78.4(8)
Bi1 Bi1 O1 5_5555 5_5455 40.1(5) 40.1(5) 40.1(5)
Bi1 Bi1 O2 5_5555 1_4565 78.5(10) 78.5(10) 78.5(10)
Bi1 Bi1 O2 5_5555 1_5565 37.5(5) 37.2(5) 38.3(5)
Bi1 Bi1 O2 5_5555 5_4445 137(2) 135.4(19) 139(2)
Bi1 Bi1 O2 5_5555 5_4545 81.2(12) 80.8(11) 81.4(12)
Bi1 Bi1 O3 5_5555 . 50.6(6) 50.6(6) 50.6(6)
Bi1 Bi1 O3 5_5555 1_6555 40.5(4) 40.2(4) 40.6(3)
Bi1 Bi1 O3 5_5555 5_4445 131.7(10) 129.9(9) 134.4(10)
Bi1 Bi1 O3 5_5555 5_4545 82.2(5) 79.3(5) 85.4(5)
Bi1 Bi1 O3 5_5555 5_5445 76.7(6) 76.7(6) 76.7(6)
Bi1 Bi1 O3 5_5555 5_5545 15.6(8) 15.6(8) 15.6(8)
O1 Bi1 O1 1_5445 1_5455 96.2(7) 96.2(7) 96.2(7)
O1 Bi1 O1 1_5445 1_5545 61.3(4) 59.8(3) 65.2(5)
O1 Bi1 O1 1_5445 . 153.3(10) 153.3(10) 153.3(10)
O1 Bi1 O1 1_5445 5_4445 41.1(6) 39.8(6) 42.2(6)
O1 Bi1 O1 1_5445 5_4455 118.7(10) 115.9(10) 119.8(10)
O1 Bi1 O1 1_5445 5_5445 43.1(7) 41.8(7) 46.5(7)
O1 Bi1 O1 1_5445 5_5455 125.0(11) 122.5(11) 131.0(12)
O1 Bi1 O2 1_5445 1_4545 41.7(8) 41.3(8) 42.2(9)
O1 Bi1 O2 1_5445 1_5545 40.7(9) 40.7(9) 40.7(9)
O1 Bi1 O2 1_5445 5_4455 95.8(3) 94.2(3) 97.8(3)
O1 Bi1 O2 1_5445 5_4555 157.0(5) 156.1(5) 159.4(7)
O1 Bi1 O3 1_5445 1_4545 74.1(8) 73.3(8) 75.1(7)
O1 Bi1 O3 1_5445 1_5545 31.0(3) 31.0(3) 31.0(3)
O1 Bi1 O3 1_5445 5_4445 54.5(8) 54.3(8) 54.7(8)
O1 Bi1 O3 1_5445 5_4545 97.2(9) 94.8(9) 99.5(10)
O1 Bi1 O3 1_5445 5_5445 56.5(9) 53.2(10) 60.3(8)
O1 Bi1 O3 1_5445 5_5545 99.8(10) 98.1(9) 104.0(10)
O1 Bi1 O1 1_5455 1_5465 96.2(4) 96.2(4) 96.2(4)
O1 Bi1 O1 1_5455 1_5545 153.3(6) 153.3(6) 153.3(6)
O1 Bi1 O1 1_5455 . 102.5(8) 102.5(8) 102.5(8)
O1 Bi1 O1 1_5455 1_5565 153.3(6) 153.3(6) 153.3(6)
O1 Bi1 O1 1_5455 5_4445 73.4(9) 73.4(9) 73.4(9)
O1 Bi1 O1 1_5455 5_4455 60.2(6) 60.2(6) 60.2(6)
O1 Bi1 O1 1_5455 5_5445 60.2(6) 60.2(6) 60.2(6)
O1 Bi1 O1 1_5455 5_5455 73.4(9) 73.4(9) 73.4(9)
O1 Bi1 O2 1_5455 1_4545 112.1(7) 112.1(7) 112.1(7)
O1 Bi1 O2 1_5455 1_4565 128.4(3) 128.4(3) 128.4(3)
O1 Bi1 O2 1_5455 1_5545 128.4(3) 128.4(3) 128.4(3)
O1 Bi1 O2 1_5455 1_5565 112.1(7) 112.1(7) 112.1(7)
O1 Bi1 O3 1_5455 1_5545 123.0(4) 123.0(4) 123.0(4)
O1 Bi1 O3 1_5455 . 123.0(4) 123.0(4) 123.0(4)
O1 Bi1 O1 1_5465 . 153.3(10) 153.3(10) 153.3(10)
O1 Bi1 O1 1_5465 1_5565 61.3(4) 59.8(3) 65.2(5)
O1 Bi1 O1 1_5465 5_4445 125.0(11) 122.5(11) 131.0(12)
O1 Bi1 O1 1_5465 5_4455 43.1(7) 41.8(7) 46.5(7)
O1 Bi1 O1 1_5465 5_5445 118.7(10) 115.9(10) 119.8(10)
O1 Bi1 O1 1_5465 5_5455 41.1(6) 39.8(6) 42.2(6)
O1 Bi1 O2 1_5465 1_4565 40.7(9) 40.7(9) 40.7(9)
O1 Bi1 O2 1_5465 1_5565 41.7(8) 41.3(8) 42.2(9)
O1 Bi1 O2 1_5465 5_4445 95.8(3) 94.2(3) 97.8(3)
O1 Bi1 O2 1_5465 5_4545 157.0(5) 156.1(5) 159.4(7)
O1 Bi1 O3 1_5465 . 31.0(3) 31.0(3) 31.0(3)
O1 Bi1 O3 1_5465 1_6555 74.1(8) 73.3(8) 75.1(7)
O1 Bi1 O3 1_5465 5_4445 56.5(9) 53.2(10) 60.3(8)
O1 Bi1 O3 1_5465 5_4545 99.8(10) 98.1(9) 104.0(10)
O1 Bi1 O3 1_5465 5_5445 54.5(8) 54.3(8) 54.7(8)
O1 Bi1 O3 1_5465 5_5545 97.2(9) 94.8(9) 99.5(10)
O1 Bi1 O1 1_5545 . 96.2(7) 96.2(7) 96.2(7)
O1 Bi1 O1 1_5545 5_4445 41.1(6) 39.8(6) 42.2(6)
O1 Bi1 O1 1_5545 5_4455 118.7(10) 115.9(10) 119.8(10)
O1 Bi1 O1 1_5545 5_5445 43.1(7) 41.8(7) 46.5(7)
O1 Bi1 O1 1_5545 5_5455 125.0(11) 122.5(11) 131.0(12)
O1 Bi1 O2 1_5545 1_4545 41.7(8) 41.3(8) 42.2(9)
O1 Bi1 O2 1_5545 1_5545 40.7(9) 40.7(9) 40.7(9)
O1 Bi1 O2 1_5545 5_4455 157.0(5) 156.1(5) 159.4(7)
O1 Bi1 O2 1_5545 5_4555 95.8(3) 94.2(3) 97.8(3)
O1 Bi1 O3 1_5545 1_4545 74.1(8) 73.3(8) 75.1(7)
O1 Bi1 O3 1_5545 1_5545 31.0(3) 31.0(3) 31.0(3)
O1 Bi1 O3 1_5545 5_4445 97.2(9) 94.8(9) 99.5(10)
O1 Bi1 O3 1_5545 5_4545 54.5(8) 54.3(8) 54.7(8)
O1 Bi1 O3 1_5545 5_5445 99.8(10) 98.1(9) 104.0(10)
O1 Bi1 O3 1_5545 5_5545 56.5(9) 53.2(10) 60.3(8)
O1 Bi1 O1 . 1_5565 96.2(4) 96.2(4) 96.2(4)
O1 Bi1 O1 . 5_4445 73.4(9) 73.4(9) 73.4(9)
O1 Bi1 O1 . 5_4455 60.2(6) 60.2(6) 60.2(6)
O1 Bi1 O1 . 5_5445 60.2(6) 60.2(6) 60.2(6)
O1 Bi1 O1 . 5_5455 73.4(9) 73.4(9) 73.4(9)
O1 Bi1 O2 . 1_4545 112.1(7) 112.1(7) 112.1(7)
O1 Bi1 O2 . 1_4565 128.4(3) 128.4(3) 128.4(3)
O1 Bi1 O2 . 1_5545 128.4(3) 128.4(3) 128.4(3)
O1 Bi1 O2 . 1_5565 112.1(7) 112.1(7) 112.1(7)
O1 Bi1 O3 . 1_5545 123.0(4) 123.0(4) 123.0(4)
O1 Bi1 O3 . . 123.0(4) 123.0(4) 123.0(4)
O1 Bi1 O1 1_5565 5_4445 125.0(11) 122.5(11) 131.0(12)
O1 Bi1 O1 1_5565 5_4455 43.1(7) 41.8(7) 46.5(7)
O1 Bi1 O1 1_5565 5_5445 118.7(10) 115.9(10) 119.8(10)
O1 Bi1 O1 1_5565 5_5455 41.1(6) 39.8(6) 42.2(6)
O1 Bi1 O2 1_5565 1_4565 40.7(9) 40.7(9) 40.7(9)
O1 Bi1 O2 1_5565 1_5565 41.7(8) 41.3(8) 42.2(9)
O1 Bi1 O2 1_5565 5_4445 157.0(5) 156.1(5) 159.4(7)
O1 Bi1 O2 1_5565 5_4545 95.8(3) 94.2(3) 97.8(3)
O1 Bi1 O3 1_5565 . 31.0(3) 31.0(3) 31.0(3)
O1 Bi1 O3 1_5565 1_6555 74.1(8) 73.3(8) 75.1(7)
O1 Bi1 O3 1_5565 5_4445 99.8(10) 98.1(9) 104.0(10)
O1 Bi1 O3 1_5565 5_4545 56.5(9) 53.2(10) 60.3(8)
O1 Bi1 O3 1_5565 5_5445 97.2(9) 94.8(9) 99.5(10)
O1 Bi1 O3 1_5565 5_5545 54.5(8) 54.3(8) 54.7(8)
O1 Bi1 O1 5_4445 5_4455 95.6(12) 93.2(10) 104.7(14)
O1 Bi1 O1 5_4445 5_5445 87.7(12) 58.0(9) 105.8(14)
O1 Bi1 O1 5_4445 5_5455 165.7(12) 156.1(14) 180.0(5)
O1 Bi1 O2 5_4445 1_4565 110.7(16) 110.7(16) 110.7(16)
O1 Bi1 O2 5_4445 1_5565 164.3(16) 159.6(16) 170.3(15)
O1 Bi1 O2 5_4445 5_4445 60.1(15) 46.3(11) 69.5(17)
O1 Bi1 O2 5_4445 5_4455 121.9(13) 119.4(14) 123.6(14)
O1 Bi1 O2 5_4445 5_4545 60.1(15) 46.3(11) 69.5(17)
O1 Bi1 O2 5_4445 5_4555 121.9(13) 119.4(14) 123.6(14)
O1 Bi1 O3 5_4445 . 146.6(14) 146.6(14) 146.6(14)
O1 Bi1 O3 5_4445 1_6555 154.5(13) 150.0(12) 157.5(13)
O1 Bi1 O3 5_4445 5_4445 62.0(8) 55.0(8) 76.6(10)
O1 Bi1 O3 5_4445 5_4545 62.0(8) 55.0(8) 76.6(10)
O1 Bi1 O3 5_4445 5_5445 118.0(8) 96.1(9) 136.2(6)
O1 Bi1 O3 5_4445 5_5545 118.0(8) 96.1(9) 136.2(6)
O1 Bi1 O1 5_4455 5_5445 164.1(12) 153.5(10) 180.0(5)
O1 Bi1 O1 5_4455 5_5455 87.7(12) 58.0(10) 105.8(16)
O1 Bi1 O2 5_4455 1_4545 92.5(12) 89.5(11) 95.0(14)
O1 Bi1 O2 5_4455 1_5545 149.1(12) 149.1(12) 149.1(12)
O1 Bi1 O2 5_4455 1_5565 61.3(11) 60.5(12) 62.6(11)
O1 Bi1 O2 5_4455 5_4445 121.8(14) 119.8(14) 125.2(11)
O1 Bi1 O2 5_4455 5_4455 60.3(15) 45.1(12) 69.5(18)
O1 Bi1 O2 5_4455 5_4545 121.8(14) 119.8(14) 125.2(11)
O1 Bi1 O2 5_4455 5_4555 60.3(15) 45.1(12) 69.5(18)
O1 Bi1 O3 5_4455 1_4545 51.3(8) 49.8(7) 52.1(9)
O1 Bi1 O3 5_4455 1_5545 113.2(9) 113.2(9) 113.2(9)
O1 Bi1 O3 5_4455 1_6555 102.8(7) 102.6(7) 103.4(8)
O1 Bi1 O3 5_4455 5_4445 60.8(8) 56.8(8) 66.4(9)
O1 Bi1 O3 5_4455 5_4545 60.8(8) 56.8(8) 66.4(9)
O1 Bi1 O3 5_4455 5_5445 119.3(8) 96.3(9) 133.1(6)
O1 Bi1 O3 5_4455 5_5545 119.3(8) 96.3(9) 133.1(6)
O1 Bi1 O1 5_5445 5_5455 95.6(12) 93.2(11) 104.7(14)
O1 Bi1 O2 5_5445 1_4545 61.3(11) 60.5(12) 62.6(11)
O1 Bi1 O2 5_5445 1_4565 149.1(12) 149.1(12) 149.1(12)
O1 Bi1 O2 5_5445 1_5565 92.5(12) 89.5(11) 95.0(14)
O1 Bi1 O2 5_5445 5_4445 60.3(15) 45.1(12) 69.5(18)
O1 Bi1 O2 5_5445 5_4455 121.8(14) 119.8(14) 125.2(11)
O1 Bi1 O2 5_5445 5_4545 60.3(15) 45.1(12) 69.5(18)
O1 Bi1 O2 5_5445 5_4555 121.8(14) 119.8(14) 125.2(11)
O1 Bi1 O3 5_5445 1_4545 102.8(7) 102.6(7) 103.4(8)
O1 Bi1 O3 5_5445 . 113.2(9) 113.2(9) 113.2(9)
O1 Bi1 O3 5_5445 1_6555 51.3(8) 49.8(7) 52.1(9)
O1 Bi1 O3 5_5445 5_4445 119.3(8) 96.3(9) 133.1(6)
O1 Bi1 O3 5_5445 5_4545 119.3(8) 96.3(9) 133.1(6)
O1 Bi1 O3 5_5445 5_5445 60.8(8) 56.8(8) 66.4(9)
O1 Bi1 O3 5_5445 5_5545 60.8(8) 56.8(8) 66.4(9)
O1 Bi1 O2 5_5455 1_4545 164.3(16) 159.6(16) 170.3(15)
O1 Bi1 O2 5_5455 1_5545 110.7(16) 110.7(16) 110.7(16)
O1 Bi1 O2 5_5455 5_4445 121.9(13) 119.4(14) 123.6(14)
O1 Bi1 O2 5_5455 5_4455 60.1(15) 46.3(11) 69.5(17)
O1 Bi1 O2 5_5455 5_4545 121.9(13) 119.4(14) 123.6(14)
O1 Bi1 O2 5_5455 5_4555 60.1(15) 46.3(11) 69.5(17)
O1 Bi1 O3 5_5455 1_4545 154.5(13) 150.0(12) 157.5(13)
O1 Bi1 O3 5_5455 1_5545 146.6(14) 146.6(14) 146.6(14)
O1 Bi1 O3 5_5455 5_4445 118.0(8) 96.1(9) 136.2(6)
O1 Bi1 O3 5_5455 5_4545 118.0(8) 96.1(9) 136.2(6)
O1 Bi1 O3 5_5455 5_5445 62.0(8) 55.0(8) 76.6(10)
O1 Bi1 O3 5_5455 5_5545 62.0(8) 55.0(8) 76.6(10)
O2 Bi1 O2 1_4545 1_5545 59.6(14) 59.6(14) 59.6(14)
O2 Bi1 O2 1_4545 5_4455 118.7(12) 117.9(13) 119.5(12)
O2 Bi1 O2 1_4545 5_4555 118.7(12) 117.9(13) 119.5(12)
O2 Bi1 O3 1_4545 1_4545 41.2(10) 39.7(10) 42.9(9)
O2 Bi1 O3 1_4545 1_5545 23.7(12) 23.7(12) 23.7(12)
O2 Bi1 O3 1_4545 5_5445 96.1(10) 95.1(10) 97.2(10)
O2 Bi1 O3 1_4545 5_5545 96.1(10) 95.1(10) 97.2(10)
O2 Bi1 O2 1_4565 1_5565 59.6(13) 59.6(13) 59.6(13)
O2 Bi1 O3 1_4565 . 35.9(10) 35.9(10) 35.9(10)
O2 Bi1 O3 1_5545 1_5545 35.9(10) 35.9(10) 35.9(10)
O2 Bi1 O2 1_5565 5_4445 118.7(12) 117.9(13) 119.5(12)
O2 Bi1 O2 1_5565 5_4545 118.7(12) 117.9(13) 119.5(12)
O2 Bi1 O3 1_5565 . 23.7(12) 23.7(12) 23.7(12)
O2 Bi1 O3 1_5565 1_6555 41.2(10) 39.7(10) 42.9(9)
O2 Bi1 O3 1_5565 5_4445 96.1(10) 95.1(10) 97.2(10)
O2 Bi1 O3 1_5565 5_4545 96.1(10) 95.1(10) 97.2(10)
O2 Bi1 O2 5_4445 5_4455 95.17(19) 93.3(3) 96.53(14)
O2 Bi1 O2 5_4445 5_4545 90.7(5) 68.0(4) 108.1(7)
O2 Bi1 O2 5_4445 5_4555 169.3(5) 161.2(8) 180.0(5)
O2 Bi1 O3 5_4445 1_6555 96.9(15) 95.3(13) 98.1(17)
O2 Bi1 O3 5_4445 5_4445 62.4(11) 57.2(11) 69.2(11)
O2 Bi1 O3 5_4445 5_4545 122.5(12) 103.9(12) 144.3(13)
O2 Bi1 O3 5_4445 5_5445 62.6(10) 57.3(11) 67.7(14)
O2 Bi1 O3 5_4445 5_5545 120.9(12) 102.9(12) 134.2(17)
O2 Bi1 O2 5_4455 5_4545 169.3(5) 161.2(7) 180.0(5)
O2 Bi1 O2 5_4455 5_4555 90.7(5) 68.0(4) 108.1(7)
O2 Bi1 O3 5_4455 1_4545 96.9(15) 95.3(13) 98.1(17)
O2 Bi1 O3 5_4455 5_4445 62.6(10) 57.3(11) 67.7(14)
O2 Bi1 O3 5_4455 5_4545 120.9(12) 102.9(12) 134.2(17)
O2 Bi1 O3 5_4455 5_5445 62.4(11) 57.2(11) 69.2(11)
O2 Bi1 O3 5_4455 5_5545 122.5(12) 103.9(12) 144.3(13)
O2 Bi1 O2 5_4545 5_4555 95.17(19) 93.3(3) 96.53(14)
O2 Bi1 O3 5_4545 1_6555 96.9(15) 95.3(13) 98.1(17)
O2 Bi1 O3 5_4545 5_4445 122.5(12) 103.9(12) 144.3(13)
O2 Bi1 O3 5_4545 5_4545 62.4(11) 57.2(11) 69.2(11)
O2 Bi1 O3 5_4545 5_5445 120.9(12) 102.9(12) 134.2(17)
O2 Bi1 O3 5_4545 5_5545 62.6(10) 57.3(11) 67.7(14)
O2 Bi1 O3 5_4555 1_4545 96.9(15) 95.3(13) 98.1(17)
O2 Bi1 O3 5_4555 5_4445 120.9(12) 102.9(12) 134.2(17)
O2 Bi1 O3 5_4555 5_4545 62.6(10) 57.3(11) 67.7(14)
O2 Bi1 O3 5_4555 5_5445 122.5(12) 103.9(12) 144.3(13)
O2 Bi1 O3 5_4555 5_5545 62.4(11) 57.2(11) 69.2(11)
O3 Bi1 O3 1_4545 1_5545 63.4(9) 63.4(9) 63.4(9)
O3 Bi1 O3 1_4545 5_5445 122.1(6) 119.7(6) 124.4(6)
O3 Bi1 O3 1_4545 5_5545 122.1(6) 119.7(6) 124.4(6)
O3 Bi1 O3 1_6555 5_4445 122.1(6) 119.7(6) 124.4(6)
O3 Bi1 O3 1_6555 5_4545 122.1(6) 119.7(6) 124.4(6)
O3 Bi1 O3 5_4445 5_4545 88.7(5) 82.4(5) 96.1(5)
O3 Bi1 O3 5_4445 5_5445 89.2(2) 86.7(4) 90.54(15)
O3 Bi1 O3 5_4445 5_5545 164.7(11) 150.0(11) 180.0(5)
O3 Bi1 O3 5_4545 5_5445 164.7(11) 150.0(11) 180.0(5)
O3 Bi1 O3 5_4545 5_5545 89.2(2) 86.7(4) 90.54(15)
O3 Bi1 O3 5_5445 5_5545 88.7(5) 82.4(5) 96.1(5)
Fe1 O1 Fe1 . 1_5655 155.6(11) 139.0(8) 180.0(5)
Fe1 O1 Fe1 . 5_4545 95.7(9) 88.0(6) 99.2(13)
Fe1 O1 Fe1 . 5_4555 100.4(6) 97.3(7) 103.5(6)
Fe1 O1 Fe1 . 5_5545 100.4(6) 97.3(7) 103.5(6)
Fe1 O1 Fe1 . 5_5555 95.7(9) 88.0(6) 99.2(13)
Fe1 O1 Pb1 . 1_5545 76.7(4) 74.9(6) 77.6(4)
Fe1 O1 Pb1 . 1_5565 76.7(4) 74.9(6) 77.6(4)
Fe1 O1 Pb1 . 1_5645 138.2(7) 135.8(10) 140.5(5)
Fe1 O1 Pb1 . 1_5665 138.2(7) 135.8(10) 140.5(5)
Fe1 O1 Pb1 . 5_4545 86.2(7) 75.3(6) 102.9(12)
Fe1 O1 Pb1 . 5_4555 86.8(7) 69.7(4) 100.2(8)
Fe1 O1 Pb1 . 5_5545 86.8(7) 69.7(4) 100.2(8)
Fe1 O1 Pb1 . 5_5555 86.2(7) 75.3(6) 102.9(12)
Fe1 O1 Bi1 . 1_5545 76.8(4) 75.2(7) 77.7(4)
Fe1 O1 Bi1 . . 18.3(5) 18.3(5) 18.3(5)
Fe1 O1 Bi1 . 1_5565 76.8(4) 75.2(7) 77.7(4)
Fe1 O1 Bi1 . 1_5645 138.1(7) 135.5(10) 140.5(5)
Fe1 O1 Bi1 . 1_5655 120.8(8) 120.8(8) 120.8(8)
Fe1 O1 Bi1 . 1_5665 138.1(7) 135.5(10) 140.5(5)
Fe1 O1 Bi1 . 5_4545 86.6(7) 75.3(6) 103.2(12)
Fe1 O1 Bi1 . 5_4555 87.1(7) 69.7(4) 101.3(7)
Fe1 O1 Bi1 . 5_5545 87.1(7) 69.7(4) 101.3(7)
Fe1 O1 Bi1 . 5_5555 86.6(7) 75.3(6) 103.2(12)
Fe1 O1 O1 . 1_4555 90.5(9) 86.2(15) 96.3(5)
Fe1 O1 O1 . 1_5455 12.2(6) 0.0(5) 20.5(6)
Fe1 O1 O1 . 1_5655 167.8(10) 159.5(8) 180.0(5)
Fe1 O1 O1 . 1_6555 90.5(9) 86.2(15) 96.3(5)
Fe1 O1 O1 . 5_4445 47.9(9) 42.8(8) 51.7(11)
Fe1 O1 O1 . 5_4455 49.0(10) 45.9(10) 51.7(10)
Fe1 O1 O1 . 5_4545 133.2(16) 124.5(11) 137(2)
Fe1 O1 O1 . 5_4555 139.4(12) 136.9(13) 142.3(12)
Fe1 O1 O1 . 5_5445 49.0(10) 45.9(10) 51.7(10)
Fe1 O1 O1 . 5_5455 47.9(9) 42.8(8) 51.7(11)
Fe1 O1 O1 . 5_5545 139.4(12) 136.9(13) 142.3(12)
Fe1 O1 O1 . 5_5555 133.2(16) 124.5(11) 137(2)
Fe1 O1 O2 . 1_4555 46.2(13) 44.0(13) 49.0(14)
Fe1 O1 O2 . 1_4655 133.7(18) 129(2) 140(3)
Fe1 O1 O2 . . 46.2(13) 44.0(13) 49.0(14)
Fe1 O1 O2 . 1_5655 133.7(18) 129(2) 140(3)
Fe1 O1 O2 . 5_3545 87.1(6) 82.6(5) 91.0(8)
Fe1 O1 O2 . 5_5555 87.1(6) 82.6(5) 91.0(8)
Fe1 O1 O3 . 1_5545 44.1(6) 32.7(5) 64.2(8)
Fe1 O1 O3 . . 44.1(6) 32.7(5) 64.2(8)
Fe1 O1 O3 . 1_5645 126.6(9) 107.8(6) 144.8(13)
Fe1 O1 O3 . 1_5655 126.6(9) 107.8(6) 144.8(13)
Fe1 O1 O3 . 5_4535 103.3(7) 98.8(5) 104.9(8)
Fe1 O1 O3 . 5_4555 107.5(5) 105.1(6) 109.9(4)
Fe1 O1 O3 . 5_5535 107.5(5) 105.1(6) 109.9(4)
Fe1 O1 O3 . 5_5555 103.3(7) 98.8(5) 104.9(8)
Fe1 O1 Fe1 1_5655 5_4545 95.7(9) 88.0(6) 99.2(13)
Fe1 O1 Fe1 1_5655 5_4555 100.4(6) 97.3(7) 103.5(6)
Fe1 O1 Fe1 1_5655 5_5545 100.4(6) 97.3(7) 103.5(6)
Fe1 O1 Fe1 1_5655 5_5555 95.7(9) 88.0(6) 99.2(13)
Fe1 O1 Pb1 1_5655 1_5545 138.2(7) 135.8(10) 140.5(5)
Fe1 O1 Pb1 1_5655 1_5565 138.2(7) 135.8(10) 140.5(5)
Fe1 O1 Pb1 1_5655 1_5645 76.7(4) 74.9(6) 77.6(4)
Fe1 O1 Pb1 1_5655 1_5665 76.7(4) 74.9(6) 77.6(4)
Fe1 O1 Pb1 1_5655 5_4545 86.2(7) 75.3(6) 102.9(12)
Fe1 O1 Pb1 1_5655 5_4555 86.8(7) 69.7(4) 100.2(8)
Fe1 O1 Pb1 1_5655 5_5545 86.8(7) 69.7(4) 100.2(8)
Fe1 O1 Pb1 1_5655 5_5555 86.2(7) 75.3(6) 102.9(12)
Fe1 O1 Bi1 1_5655 1_5545 138.1(7) 135.5(10) 140.5(5)
Fe1 O1 Bi1 1_5655 . 120.8(8) 120.8(8) 120.8(8)
Fe1 O1 Bi1 1_5655 1_5565 138.1(7) 135.5(10) 140.5(5)
Fe1 O1 Bi1 1_5655 1_5645 76.8(4) 75.2(7) 77.7(4)
Fe1 O1 Bi1 1_5655 1_5655 18.3(5) 18.3(5) 18.3(5)
Fe1 O1 Bi1 1_5655 1_5665 76.8(4) 75.2(7) 77.7(4)
Fe1 O1 Bi1 1_5655 5_4545 86.6(7) 75.3(6) 103.2(12)
Fe1 O1 Bi1 1_5655 5_4555 87.1(7) 69.7(4) 101.3(7)
Fe1 O1 Bi1 1_5655 5_5545 87.1(7) 69.7(4) 101.3(7)
Fe1 O1 Bi1 1_5655 5_5555 86.6(7) 75.3(6) 103.2(12)
Fe1 O1 O1 1_5655 1_4555 90.5(9) 86.2(15) 96.3(5)
Fe1 O1 O1 1_5655 1_5455 167.8(10) 159.5(8) 180.0(5)
Fe1 O1 O1 1_5655 1_5655 12.2(6) 0.0(5) 20.5(6)
Fe1 O1 O1 1_5655 1_6555 90.5(9) 86.2(15) 96.3(5)
Fe1 O1 O1 1_5655 5_4445 133.2(16) 124.5(11) 137(2)
Fe1 O1 O1 1_5655 5_4455 139.4(12) 136.9(13) 142.3(12)
Fe1 O1 O1 1_5655 5_4545 47.9(9) 42.8(8) 51.7(11)
Fe1 O1 O1 1_5655 5_4555 49.0(10) 45.9(10) 51.7(10)
Fe1 O1 O1 1_5655 5_5445 139.4(12) 136.9(13) 142.3(12)
Fe1 O1 O1 1_5655 5_5455 133.2(16) 124.5(11) 137(2)
Fe1 O1 O1 1_5655 5_5545 49.0(10) 45.9(10) 51.7(10)
Fe1 O1 O1 1_5655 5_5555 47.9(9) 42.8(8) 51.7(11)
Fe1 O1 O2 1_5655 1_4555 133.7(18) 129(2) 140(3)
Fe1 O1 O2 1_5655 1_4655 46.2(13) 44.0(13) 49.0(14)
Fe1 O1 O2 1_5655 . 133.7(18) 129(2) 140(3)
Fe1 O1 O2 1_5655 1_5655 46.2(13) 44.0(13) 49.0(14)
Fe1 O1 O2 1_5655 5_3545 87.1(6) 82.6(5) 91.0(8)
Fe1 O1 O2 1_5655 5_5555 87.1(6) 82.6(5) 91.0(8)
Fe1 O1 O3 1_5655 1_5545 126.6(9) 107.8(6) 144.8(13)
Fe1 O1 O3 1_5655 . 126.6(9) 107.8(6) 144.8(13)
Fe1 O1 O3 1_5655 1_5645 44.1(6) 32.7(5) 64.2(8)
Fe1 O1 O3 1_5655 1_5655 44.1(6) 32.7(5) 64.2(8)
Fe1 O1 O3 1_5655 5_4535 103.3(7) 98.8(5) 104.9(8)
Fe1 O1 O3 1_5655 5_4555 107.5(5) 105.1(6) 109.9(4)
Fe1 O1 O3 1_5655 5_5535 107.5(5) 105.1(6) 109.9(4)
Fe1 O1 O3 1_5655 5_5555 103.3(7) 98.8(5) 104.9(8)
Fe1 O1 Fe1 5_4545 5_5545 139.8(8) 137.0(9) 143.7(9)
Fe1 O1 Pb1 5_4545 1_5545 68.7(6) 66.5(7) 72.8(6)
Fe1 O1 Pb1 5_4545 1_5645 68.7(6) 66.5(7) 72.8(6)
Fe1 O1 Pb1 5_4545 5_4555 82.7(10) 76.9(7) 85.3(10)
Fe1 O1 Pb1 5_4545 5_5545 120.0(11) 119.5(12) 120.9(9)
Fe1 O1 Pb1 5_4545 5_5555 146.4(11) 134.2(8) 152.7(16)
Fe1 O1 Bi1 5_4545 1_5545 68.9(6) 66.9(7) 72.9(6)
Fe1 O1 Bi1 5_4545 . 88.3(8) 88.3(8) 88.3(8)
Fe1 O1 Bi1 5_4545 1_5645 68.9(6) 66.9(7) 72.9(6)
Fe1 O1 Bi1 5_4545 1_5655 88.3(8) 88.3(8) 88.3(8)
Fe1 O1 Bi1 5_4545 5_4545 22.4(8) 22.4(8) 22.4(8)
Fe1 O1 Bi1 5_4545 5_4555 82.6(10) 76.7(7) 85.2(10)
Fe1 O1 Bi1 5_4545 5_5545 120.5(11) 119.7(12) 122.4(9)
Fe1 O1 Bi1 5_4545 5_5555 146.3(11) 134.0(8) 152.7(16)
Fe1 O1 O1 5_4545 1_4555 22.6(8) 22.1(7) 23.1(8)
Fe1 O1 O1 5_4545 1_5455 90.0(9) 90.0(9) 90.0(9)
Fe1 O1 O1 5_4545 1_5655 90.0(9) 90.0(9) 90.0(9)
Fe1 O1 O1 5_4545 1_6555 158.4(10) 154.5(12) 167.4(8)
Fe1 O1 O1 5_4545 5_4445 48.0(9) 45.6(8) 49.0(9)
Fe1 O1 O1 5_4545 5_4545 48.0(9) 45.6(8) 49.0(9)
Fe1 O1 O1 5_4545 5_5445 128.2(10) 127.1(10) 129.2(10)
Fe1 O1 O1 5_4545 5_5545 128.2(10) 127.1(10) 129.2(10)
Fe1 O1 O2 5_4545 . 130.2(11) 129.9(11) 130.8(10)
Fe1 O1 O2 5_4545 1_5655 130.2(11) 129.9(11) 130.8(10)
Fe1 O1 O2 5_4545 5_3545 18.7(4) 16.0(4) 20.5(5)
Fe1 O1 O3 5_4545 . 107.7(9) 97.1(6) 112.4(12)
Fe1 O1 O3 5_4545 1_5655 107.7(9) 97.1(6) 112.4(12)
Fe1 O1 O3 5_4545 5_4535 30.8(6) 29.9(5) 32.9(6)
Fe1 O1 O3 5_4545 5_5535 106.3(7) 104.8(8) 108.5(7)
Fe1 O1 Fe1 5_4555 5_5555 139.8(8) 137.0(9) 143.7(8)
Fe1 O1 Pb1 5_4555 1_5565 75.2(6) 74.4(5) 76.9(6)
Fe1 O1 Pb1 5_4555 1_5665 75.2(6) 74.4(5) 76.9(6)
Fe1 O1 Pb1 5_4555 5_4545 79.7(7) 76.7(7) 82.0(7)
Fe1 O1 Pb1 5_4555 5_5545 139.4(7) 138.9(8) 139.7(7)
Fe1 O1 Bi1 5_4555 . 113.1(8) 113.1(8) 113.1(8)
Fe1 O1 Bi1 5_4555 1_5565 75.1(6) 74.3(5) 76.8(6)
Fe1 O1 Bi1 5_4555 1_5655 113.1(8) 113.1(8) 113.1(8)
Fe1 O1 Bi1 5_4555 1_5665 75.1(6) 74.3(5) 76.8(6)
Fe1 O1 Bi1 5_4555 5_4545 79.8(7) 76.8(7) 82.3(7)
Fe1 O1 Bi1 5_4555 5_4555 14.6(6) 14.6(6) 14.6(6)
Fe1 O1 Bi1 5_4555 5_5545 139.6(7) 139.0(8) 139.8(7)
Fe1 O1 O1 5_4555 1_4555 22.5(6) 20.7(6) 23.7(6)
Fe1 O1 O1 5_4555 1_5455 90.0(9) 90.0(9) 90.0(9)
Fe1 O1 O1 5_4555 1_5655 90.0(9) 90.0(9) 90.0(9)
Fe1 O1 O1 5_4555 5_4455 51.4(10) 51.1(10) 51.9(10)
Fe1 O1 O1 5_4555 5_4555 51.4(10) 51.1(10) 51.9(10)
Fe1 O1 O1 5_4555 5_5455 129.7(10) 128.6(10) 131.6(9)
Fe1 O1 O1 5_4555 5_5555 129.7(10) 128.6(10) 131.6(9)
Fe1 O1 O2 5_4555 5_5555 158.1(6) 157.2(6) 159.7(6)
Fe1 O1 O3 5_4555 1_5545 108.3(6) 105.2(6) 111.3(5)
Fe1 O1 O3 5_4555 1_5645 108.3(6) 105.2(6) 111.3(5)
Fe1 O1 O3 5_4555 5_4555 33.4(6) 32.2(6) 35.2(6)
Fe1 O1 O3 5_4555 5_5555 109.1(7) 107.1(7) 112.2(7)
Fe1 O1 Pb1 5_5545 1_5545 75.2(6) 74.4(5) 76.9(6)
Fe1 O1 Pb1 5_5545 1_5645 75.2(6) 74.4(5) 76.9(6)
Fe1 O1 Pb1 5_5545 5_4555 139.4(7) 138.9(8) 139.7(7)
Fe1 O1 Pb1 5_5545 5_5555 79.7(7) 76.7(7) 82.0(7)
Fe1 O1 Bi1 5_5545 1_5545 75.1(6) 74.3(5) 76.8(6)
Fe1 O1 Bi1 5_5545 . 113.1(8) 113.1(8) 113.1(8)
Fe1 O1 Bi1 5_5545 1_5645 75.1(6) 74.3(5) 76.8(6)
Fe1 O1 Bi1 5_5545 1_5655 113.1(8) 113.1(8) 113.1(8)
Fe1 O1 Bi1 5_5545 5_4555 139.6(7) 139.0(8) 139.8(7)
Fe1 O1 Bi1 5_5545 5_5545 14.6(6) 14.6(6) 14.6(6)
Fe1 O1 Bi1 5_5545 5_5555 79.8(7) 76.8(7) 82.3(7)
Fe1 O1 O1 5_5545 1_5455 90.0(9) 90.0(9) 90.0(9)
Fe1 O1 O1 5_5545 1_5655 90.0(9) 90.0(9) 90.0(9)
Fe1 O1 O1 5_5545 1_6555 22.5(6) 20.7(6) 23.7(6)
Fe1 O1 O1 5_5545 5_4445 129.7(10) 128.6(10) 131.6(9)
Fe1 O1 O1 5_5545 5_4545 129.7(10) 128.6(10) 131.6(9)
Fe1 O1 O1 5_5545 5_5445 51.4(10) 51.1(10) 51.9(10)
Fe1 O1 O1 5_5545 5_5545 51.4(10) 51.1(10) 51.9(10)
Fe1 O1 O2 5_5545 5_3545 158.1(6) 157.2(6) 159.7(6)
Fe1 O1 O3 5_5545 . 108.3(6) 105.2(6) 111.3(5)
Fe1 O1 O3 5_5545 1_5655 108.3(6) 105.2(6) 111.3(5)
Fe1 O1 O3 5_5545 5_4535 109.1(7) 107.1(7) 112.2(7)
Fe1 O1 O3 5_5545 5_5535 33.4(6) 32.2(6) 35.2(6)
Fe1 O1 Pb1 5_5555 1_5565 68.7(6) 66.5(7) 72.8(6)
Fe1 O1 Pb1 5_5555 1_5665 68.7(6) 66.5(7) 72.8(6)
Fe1 O1 Pb1 5_5555 5_4545 146.4(11) 134.2(8) 152.7(16)
Fe1 O1 Pb1 5_5555 5_4555 120.0(11) 119.5(12) 120.9(9)
Fe1 O1 Pb1 5_5555 5_5545 82.7(10) 76.9(7) 85.3(10)
Fe1 O1 Bi1 5_5555 . 88.3(8) 88.3(8) 88.3(8)
Fe1 O1 Bi1 5_5555 1_5565 68.9(6) 66.9(7) 72.9(6)
Fe1 O1 Bi1 5_5555 1_5655 88.3(8) 88.3(8) 88.3(8)
Fe1 O1 Bi1 5_5555 1_5665 68.9(6) 66.9(7) 72.9(6)
Fe1 O1 Bi1 5_5555 5_4545 146.3(11) 134.0(8) 152.7(16)
Fe1 O1 Bi1 5_5555 5_4555 120.5(11) 119.7(12) 122.4(9)
Fe1 O1 Bi1 5_5555 5_5545 82.6(10) 76.7(7) 85.2(10)
Fe1 O1 Bi1 5_5555 5_5555 22.4(8) 22.4(8) 22.4(8)
Fe1 O1 O1 5_5555 1_4555 158.4(10) 154.5(12) 167.4(8)
Fe1 O1 O1 5_5555 1_5455 90.0(9) 90.0(10) 90.0(10)
Fe1 O1 O1 5_5555 1_5655 90.0(9) 90.0(10) 90.0(10)
Fe1 O1 O1 5_5555 1_6555 22.6(8) 22.1(7) 23.1(8)
Fe1 O1 O1 5_5555 5_4455 128.2(10) 127.1(10) 129.2(10)
Fe1 O1 O1 5_5555 5_4555 128.2(10) 127.1(10) 129.2(10)
Fe1 O1 O1 5_5555 5_5455 48.0(9) 45.6(8) 49.0(9)
Fe1 O1 O1 5_5555 5_5555 48.0(9) 45.6(8) 49.0(9)
Fe1 O1 O2 5_5555 1_4555 130.2(11) 129.9(11) 130.8(10)
Fe1 O1 O2 5_5555 1_4655 130.2(11) 129.9(11) 130.8(10)
Fe1 O1 O2 5_5555 5_5555 18.7(4) 16.0(4) 20.5(5)
Fe1 O1 O3 5_5555 1_5545 107.7(9) 97.1(6) 112.4(12)
Fe1 O1 O3 5_5555 1_5645 107.7(9) 97.1(6) 112.4(12)
Fe1 O1 O3 5_5555 5_4555 106.3(7) 104.8(8) 108.5(7)
Fe1 O1 O3 5_5555 5_5555 30.8(6) 29.9(5) 32.9(6)
Pb1 O1 Pb1 1_5545 1_5645 61.8(4) 60.2(4) 65.8(4)
Pb1 O1 Pb1 1_5545 5_4555 136.5(7) 134.3(6) 137.7(6)
Pb1 O1 Pb1 1_5545 5_5545 61.9(7) 61.6(6) 62.6(7)
Pb1 O1 Pb1 1_5545 5_5555 137.0(7) 134.7(11) 140.3(5)
Pb1 O1 Bi1 1_5545 1_5545 0.3(4) 0.0(5) 0.7(4)
Pb1 O1 Bi1 1_5545 . 93.4(6) 93.4(6) 93.4(6)
Pb1 O1 Bi1 1_5545 1_5645 61.6(4) 60.0(4) 65.8(4)
Pb1 O1 Bi1 1_5545 1_5655 155.0(8) 155.0(8) 155.0(8)
Pb1 O1 Bi1 1_5545 5_4545 48.9(7) 48.9(7) 48.9(7)
Pb1 O1 Bi1 1_5545 5_4555 136.4(7) 134.2(6) 137.7(6)
Pb1 O1 Bi1 1_5545 5_5545 62.1(6) 61.8(6) 62.7(7)
Pb1 O1 Bi1 1_5545 5_5555 137.1(7) 134.7(11) 140.4(5)
Pb1 O1 O1 1_5545 1_4555 86.1(8) 85.6(9) 86.3(7)
Pb1 O1 O1 1_5545 1_5455 59.1(5) 57.1(5) 59.9(5)
Pb1 O1 O1 1_5545 1_5655 120.9(6) 120.1(7) 122.9(6)
Pb1 O1 O1 1_5545 1_6555 93.0(7) 91.5(8) 96.7(7)
Pb1 O1 O1 1_5545 5_4445 63.8(9) 63.2(9) 65.2(9)
Pb1 O1 O1 1_5545 5_4545 106.7(9) 106.3(10) 107.7(8)
Pb1 O1 O1 1_5545 5_5445 68.1(8) 67.9(8) 68.6(8)
Pb1 O1 O1 1_5545 5_5545 114.4(10) 113.1(10) 116.9(10)
Pb1 O1 O2 1_5545 . 70.4(6) 70.1(6) 71.1(5)
Pb1 O1 O2 1_5545 1_5655 111.7(10) 111.1(11) 112.8(9)
Pb1 O1 O2 1_5545 5_3545 86.0(5) 85.4(5) 86.3(5)
Pb1 O1 O3 1_5545 . 110.4(5) 108.5(5) 111.2(5)
Pb1 O1 O3 1_5545 1_5655 171.3(6) 169.3(7) 172.3(6)
Pb1 O1 O3 1_5545 5_4535 44.7(4) 41.5(4) 48.5(5)
Pb1 O1 O3 1_5545 5_5535 48.7(5) 48.4(5) 49.4(5)
Pb1 O1 Pb1 1_5565 1_5665 61.8(4) 60.2(4) 65.8(4)
Pb1 O1 Pb1 1_5565 5_4545 137.0(7) 134.7(11) 140.3(5)
Pb1 O1 Pb1 1_5565 5_4555 61.9(7) 61.6(6) 62.6(7)
Pb1 O1 Pb1 1_5565 5_5545 136.5(7) 134.3(6) 137.7(6)
Pb1 O1 Bi1 1_5565 . 93.4(6) 93.4(6) 93.4(6)
Pb1 O1 Bi1 1_5565 1_5565 0.3(4) 0.0(5) 0.7(4)
Pb1 O1 Bi1 1_5565 1_5655 155.0(8) 155.0(8) 155.0(8)
Pb1 O1 Bi1 1_5565 1_5665 61.6(4) 60.0(4) 65.8(4)
Pb1 O1 Bi1 1_5565 5_4545 137.1(7) 134.7(11) 140.4(5)
Pb1 O1 Bi1 1_5565 5_4555 62.1(6) 61.8(6) 62.7(7)
Pb1 O1 Bi1 1_5565 5_5545 136.4(7) 134.2(6) 137.7(6)
Pb1 O1 Bi1 1_5565 5_5555 48.9(7) 48.9(7) 48.9(7)
Pb1 O1 O1 1_5565 1_4555 93.0(7) 91.5(8) 96.7(7)
Pb1 O1 O1 1_5565 1_5455 59.1(5) 57.1(5) 59.9(5)
Pb1 O1 O1 1_5565 1_5655 120.9(6) 120.1(7) 122.9(6)
Pb1 O1 O1 1_5565 1_6555 86.1(8) 85.6(9) 86.3(7)
Pb1 O1 O1 1_5565 5_4455 68.1(8) 67.9(8) 68.6(8)
Pb1 O1 O1 1_5565 5_4555 114.4(10) 113.1(10) 116.9(10)
Pb1 O1 O1 1_5565 5_5455 63.8(9) 63.2(9) 65.2(9)
Pb1 O1 O1 1_5565 5_5555 106.7(9) 106.3(10) 107.7(8)
Pb1 O1 O2 1_5565 1_4555 70.4(6) 70.1(6) 71.1(5)
Pb1 O1 O2 1_5565 1_4655 111.7(10) 111.1(11) 112.8(9)
Pb1 O1 O2 1_5565 5_5555 86.0(5) 85.4(5) 86.3(5)
Pb1 O1 O3 1_5565 1_5545 110.4(5) 108.5(5) 111.2(5)
Pb1 O1 O3 1_5565 1_5645 171.3(6) 169.3(7) 172.3(6)
Pb1 O1 O3 1_5565 5_4555 48.7(5) 48.4(5) 49.4(5)
Pb1 O1 O3 1_5565 5_5555 44.7(4) 41.5(4) 48.5(5)
Pb1 O1 Pb1 1_5645 5_4555 136.5(7) 134.3(6) 137.7(6)
Pb1 O1 Pb1 1_5645 5_5545 61.9(7) 61.6(6) 62.6(7)
Pb1 O1 Pb1 1_5645 5_5555 137.0(7) 134.7(11) 140.3(5)
Pb1 O1 Bi1 1_5645 1_5545 61.6(4) 60.0(4) 65.8(4)
Pb1 O1 Bi1 1_5645 . 155.0(8) 155.0(8) 155.0(8)
Pb1 O1 Bi1 1_5645 1_5645 0.3(4) 0.0(5) 0.7(4)
Pb1 O1 Bi1 1_5645 1_5655 93.4(6) 93.4(6) 93.4(6)
Pb1 O1 Bi1 1_5645 5_4545 48.9(7) 48.9(7) 48.9(7)
Pb1 O1 Bi1 1_5645 5_4555 136.4(7) 134.2(6) 137.7(6)
Pb1 O1 Bi1 1_5645 5_5545 62.1(6) 61.8(6) 62.7(7)
Pb1 O1 Bi1 1_5645 5_5555 137.1(7) 134.7(11) 140.4(5)
Pb1 O1 O1 1_5645 1_4555 86.1(8) 85.6(9) 86.3(7)
Pb1 O1 O1 1_5645 1_5455 120.9(6) 120.1(7) 122.9(6)
Pb1 O1 O1 1_5645 1_5655 59.1(5) 57.1(5) 59.9(5)
Pb1 O1 O1 1_5645 1_6555 93.0(7) 91.5(8) 96.7(7)
Pb1 O1 O1 1_5645 5_4445 106.7(9) 106.3(10) 107.7(8)
Pb1 O1 O1 1_5645 5_4545 63.8(9) 63.2(9) 65.2(9)
Pb1 O1 O1 1_5645 5_5445 114.4(10) 113.1(10) 116.9(10)
Pb1 O1 O1 1_5645 5_5545 68.1(8) 67.9(8) 68.6(8)
Pb1 O1 O2 1_5645 . 111.7(10) 111.1(11) 112.8(9)
Pb1 O1 O2 1_5645 1_5655 70.4(6) 70.1(6) 71.1(5)
Pb1 O1 O2 1_5645 5_3545 86.0(5) 85.4(5) 86.3(5)
Pb1 O1 O3 1_5645 . 171.3(6) 169.3(7) 172.3(6)
Pb1 O1 O3 1_5645 1_5655 110.4(5) 108.5(5) 111.2(5)
Pb1 O1 O3 1_5645 5_4535 44.7(4) 41.5(4) 48.5(5)
Pb1 O1 O3 1_5645 5_5535 48.7(5) 48.4(5) 49.4(5)
Pb1 O1 Pb1 1_5665 5_4545 137.0(7) 134.7(11) 140.3(5)
Pb1 O1 Pb1 1_5665 5_4555 61.9(7) 61.6(6) 62.6(7)
Pb1 O1 Pb1 1_5665 5_5545 136.5(7) 134.3(6) 137.7(6)
Pb1 O1 Bi1 1_5665 . 155.0(8) 155.0(8) 155.0(8)
Pb1 O1 Bi1 1_5665 1_5565 61.6(4) 60.0(4) 65.8(4)
Pb1 O1 Bi1 1_5665 1_5655 93.4(6) 93.4(6) 93.4(6)
Pb1 O1 Bi1 1_5665 1_5665 0.3(4) 0.0(5) 0.7(4)
Pb1 O1 Bi1 1_5665 5_4545 137.1(7) 134.7(11) 140.4(5)
Pb1 O1 Bi1 1_5665 5_4555 62.1(6) 61.8(6) 62.7(7)
Pb1 O1 Bi1 1_5665 5_5545 136.4(7) 134.2(6) 137.7(6)
Pb1 O1 Bi1 1_5665 5_5555 48.9(7) 48.9(7) 48.9(7)
Pb1 O1 O1 1_5665 1_4555 93.0(7) 91.5(8) 96.7(7)
Pb1 O1 O1 1_5665 1_5455 120.9(6) 120.1(7) 122.9(6)
Pb1 O1 O1 1_5665 1_5655 59.1(5) 57.1(5) 59.9(5)
Pb1 O1 O1 1_5665 1_6555 86.1(8) 85.6(9) 86.3(7)
Pb1 O1 O1 1_5665 5_4455 114.4(10) 113.1(10) 116.9(10)
Pb1 O1 O1 1_5665 5_4555 68.1(8) 67.9(8) 68.6(8)
Pb1 O1 O1 1_5665 5_5455 106.7(9) 106.3(10) 107.7(8)
Pb1 O1 O1 1_5665 5_5555 63.8(9) 63.2(9) 65.2(9)
Pb1 O1 O2 1_5665 1_4555 111.7(10) 111.1(11) 112.8(9)
Pb1 O1 O2 1_5665 1_4655 70.4(6) 70.1(6) 71.1(5)
Pb1 O1 O2 1_5665 5_5555 86.0(5) 85.4(5) 86.3(5)
Pb1 O1 O3 1_5665 1_5545 171.3(6) 169.3(7) 172.3(6)
Pb1 O1 O3 1_5665 1_5645 110.4(5) 108.5(5) 111.2(5)
Pb1 O1 O3 1_5665 5_4555 48.7(5) 48.4(5) 49.4(5)
Pb1 O1 O3 1_5665 5_5555 44.7(4) 41.5(4) 48.5(5)
Pb1 O1 Pb1 5_4545 5_4555 88.9(11) 84.5(10) 103.8(18)
Pb1 O1 Pb1 5_4545 5_5545 84.1(8) 57.4(5) 101.2(11)
Pb1 O1 Pb1 5_4545 5_5555 175.9(13) 174.0(18) 180.0(5)
Pb1 O1 Bi1 5_4545 . 64.7(6) 64.7(6) 64.7(6)
Pb1 O1 Bi1 5_4545 1_5565 136.9(7) 134.4(11) 140.3(5)
Pb1 O1 Bi1 5_4545 1_5655 64.7(6) 64.7(6) 64.7(6)
Pb1 O1 Bi1 5_4545 1_5665 136.9(7) 134.4(11) 140.3(5)
Pb1 O1 Bi1 5_4545 5_4545 0.2(6) 0.0(5) 1.4(7)
Pb1 O1 Bi1 5_4545 5_4555 88.9(11) 84.6(10) 103.8(18)
Pb1 O1 Bi1 5_4545 5_5545 84.1(8) 57.5(5) 101.2(11)
Pb1 O1 Bi1 5_4545 5_5555 175.6(13) 173.3(19) 180.0(5)
Pb1 O1 O1 5_4545 1_4555 45.6(8) 38.2(8) 58.3(7)
Pb1 O1 O1 5_4545 1_5455 90.0(8) 90.0(7) 90.0(7)
Pb1 O1 O1 5_4545 1_5655 90.0(8) 90.0(7) 90.0(7)
Pb1 O1 O1 5_4545 1_6555 136.5(10) 128.0(9) 141.3(7)
Pb1 O1 O1 5_4545 5_4455 70.8(8) 69.4(9) 71.9(8)
Pb1 O1 O1 5_4545 5_4555 70.8(8) 69.4(9) 71.9(8)
Pb1 O1 O1 5_4545 5_5455 116.0(8) 111.5(8) 118.5(10)
Pb1 O1 O1 5_4545 5_5555 116.0(8) 111.5(8) 118.5(10)
Pb1 O1 O2 5_4545 1_4555 59.5(9) 55.3(9) 65.7(6)
Pb1 O1 O2 5_4545 1_4655 59.5(9) 55.3(9) 65.7(6)
Pb1 O1 O2 5_4545 . 121.7(9) 115.9(9) 124.1(8)
Pb1 O1 O2 5_4545 1_5655 121.7(9) 115.9(9) 124.1(8)
Pb1 O1 O2 5_4545 5_5555 123.2(6) 118.2(5) 127.9(7)
Pb1 O1 O3 5_4545 1_5545 56.8(5) 48.8(5) 64.6(6)
Pb1 O1 O3 5_4545 . 120.7(9) 117.7(4) 126.9(14)
Pb1 O1 O3 5_4545 1_5645 56.8(5) 48.8(5) 64.6(6)
Pb1 O1 O3 5_4545 1_5655 120.7(9) 117.7(4) 126.9(14)
Pb1 O1 O3 5_4545 5_4555 113.1(8) 109.0(9) 117.2(8)
Pb1 O1 O3 5_4545 5_5555 174.4(11) 165.7(8) 179.8(11)
Pb1 O1 Pb1 5_4555 5_5545 164.9(12) 154.3(9) 180.0(5)
Pb1 O1 Pb1 5_4555 5_5555 84.1(8) 57.4(5) 101.2(12)
Pb1 O1 Bi1 5_4555 1_5545 136.7(7) 134.3(5) 138.0(7)
Pb1 O1 Bi1 5_4555 . 52.0(6) 52.0(6) 52.0(6)
Pb1 O1 Bi1 5_4555 1_5565 61.5(6) 61.2(6) 62.0(7)
Pb1 O1 Bi1 5_4555 1_5645 136.7(7) 134.3(5) 138.0(7)
Pb1 O1 Bi1 5_4555 1_5655 52.0(6) 52.0(6) 52.0(6)
Pb1 O1 Bi1 5_4555 1_5665 61.5(6) 61.2(6) 62.0(7)
Pb1 O1 Bi1 5_4555 5_4545 89.1(11) 84.6(10) 104.6(18)
Pb1 O1 Bi1 5_4555 5_4555 0.0(5) 0.0(5) 0.3(6)
Pb1 O1 Bi1 5_4555 5_5545 164.6(12) 153.6(9) 180.0(5)
Pb1 O1 Bi1 5_4555 5_5555 84.5(8) 57.1(5) 101.7(12)
Pb1 O1 O1 5_4555 1_4555 46.7(8) 35.0(8) 63.2(8)
Pb1 O1 O1 5_4555 1_5455 90.0(8) 90.0(7) 90.0(7)
Pb1 O1 O1 5_4555 1_5655 90.0(8) 90.0(7) 90.0(7)
Pb1 O1 O1 5_4555 1_6555 131.0(9) 115.7(7) 142.7(11)
Pb1 O1 O1 5_4555 5_4445 72.7(10) 69.6(12) 74.3(10)
Pb1 O1 O1 5_4555 5_4545 72.7(10) 69.6(12) 74.3(10)
Pb1 O1 O1 5_4555 5_5445 109.3(9) 108.7(9) 109.7(9)
Pb1 O1 O1 5_4555 5_5455 122.4(11) 121.4(10) 124.3(11)
Pb1 O1 O1 5_4555 5_5545 109.3(9) 108.7(9) 109.7(9)
Pb1 O1 O1 5_4555 5_5555 122.4(11) 121.4(10) 124.3(11)
Pb1 O1 O2 5_4555 1_4555 59.9(10) 53.2(12) 69.3(12)
Pb1 O1 O2 5_4555 1_4655 59.9(10) 53.2(12) 69.3(12)
Pb1 O1 O2 5_4555 . 117.8(9) 109.5(8) 122.8(13)
Pb1 O1 O2 5_4555 1_5655 117.8(9) 109.5(8) 122.8(13)
Pb1 O1 O2 5_4555 5_3545 62.8(4) 60.9(3) 64.4(5)
Pb1 O1 O2 5_4555 5_5555 141.4(6) 141.4(6) 141.4(6)
Pb1 O1 O3 5_4555 1_5545 120.2(9) 113.2(14) 130.4(11)
Pb1 O1 O3 5_4555 . 55.6(5) 42.9(4) 63.0(8)
Pb1 O1 O3 5_4555 1_5645 120.2(9) 113.2(14) 130.4(11)
Pb1 O1 O3 5_4555 1_5655 55.6(5) 42.9(4) 63.0(8)
Pb1 O1 O3 5_4555 5_4535 113.6(10) 108.4(7) 115.7(13)
Pb1 O1 O3 5_4555 5_5535 172.9(8) 171.2(9) 174.6(8)
Pb1 O1 O3 5_4555 5_5555 89.0(8) 87.5(9) 91.0(6)
Pb1 O1 Pb1 5_5545 5_5555 88.9(11) 84.5(10) 103.8(19)
Pb1 O1 Bi1 5_5545 1_5545 61.5(6) 61.2(6) 62.0(7)
Pb1 O1 Bi1 5_5545 . 52.0(6) 52.0(6) 52.0(6)
Pb1 O1 Bi1 5_5545 1_5565 136.7(7) 134.3(5) 138.0(7)
Pb1 O1 Bi1 5_5545 1_5645 61.5(6) 61.2(6) 62.0(7)
Pb1 O1 Bi1 5_5545 1_5655 52.0(6) 52.0(6) 52.0(6)
Pb1 O1 Bi1 5_5545 1_5665 136.7(7) 134.3(5) 138.0(7)
Pb1 O1 Bi1 5_5545 5_4545 84.5(8) 57.1(5) 101.7(12)
Pb1 O1 Bi1 5_5545 5_4555 164.6(12) 153.6(9) 180.0(5)
Pb1 O1 Bi1 5_5545 5_5545 0.0(5) 0.0(5) 0.3(6)
Pb1 O1 Bi1 5_5545 5_5555 89.1(11) 84.6(10) 104.6(18)
Pb1 O1 O1 5_5545 1_4555 131.0(9) 115.7(7) 142.7(11)
Pb1 O1 O1 5_5545 1_5455 90.0(8) 90.0(7) 90.0(7)
Pb1 O1 O1 5_5545 1_5655 90.0(8) 90.0(7) 90.0(7)
Pb1 O1 O1 5_5545 1_6555 46.7(8) 35.0(8) 63.2(8)
Pb1 O1 O1 5_5545 5_4445 122.4(11) 121.4(10) 124.3(11)
Pb1 O1 O1 5_5545 5_4455 109.3(9) 108.7(9) 109.7(9)
Pb1 O1 O1 5_5545 5_4545 122.4(11) 121.4(10) 124.3(11)
Pb1 O1 O1 5_5545 5_4555 109.3(9) 108.7(9) 109.7(9)
Pb1 O1 O1 5_5545 5_5455 72.7(10) 69.6(12) 74.3(10)
Pb1 O1 O1 5_5545 5_5555 72.7(10) 69.6(12) 74.3(10)
Pb1 O1 O2 5_5545 1_4555 117.8(9) 109.5(8) 122.8(13)
Pb1 O1 O2 5_5545 1_4655 117.8(9) 109.5(8) 122.8(13)
Pb1 O1 O2 5_5545 . 59.9(10) 53.2(12) 69.3(12)
Pb1 O1 O2 5_5545 1_5655 59.9(10) 53.2(12) 69.3(12)
Pb1 O1 O2 5_5545 5_3545 141.4(6) 141.4(6) 141.4(6)
Pb1 O1 O2 5_5545 5_5555 62.8(4) 60.9(3) 64.4(5)
Pb1 O1 O3 5_5545 1_5545 55.6(5) 42.9(4) 63.0(8)
Pb1 O1 O3 5_5545 . 120.2(9) 113.2(14) 130.4(11)
Pb1 O1 O3 5_5545 1_5645 55.6(5) 42.9(4) 63.0(8)
Pb1 O1 O3 5_5545 1_5655 120.2(9) 113.2(14) 130.4(11)
Pb1 O1 O3 5_5545 5_4535 89.0(8) 87.5(9) 91.0(6)
Pb1 O1 O3 5_5545 5_4555 172.9(8) 171.2(9) 174.6(8)
Pb1 O1 O3 5_5545 5_5555 113.6(10) 108.4(7) 115.7(13)
Pb1 O1 Bi1 5_5555 1_5545 136.9(7) 134.4(11) 140.3(5)
Pb1 O1 Bi1 5_5555 . 64.7(6) 64.7(6) 64.7(6)
Pb1 O1 Bi1 5_5555 1_5645 136.9(7) 134.4(11) 140.3(5)
Pb1 O1 Bi1 5_5555 1_5655 64.7(6) 64.7(6) 64.7(6)
Pb1 O1 Bi1 5_5555 5_4545 175.6(13) 173.3(19) 180.0(5)
Pb1 O1 Bi1 5_5555 5_4555 84.1(8) 57.5(5) 101.2(11)
Pb1 O1 Bi1 5_5555 5_5545 88.9(11) 84.6(10) 103.8(18)
Pb1 O1 Bi1 5_5555 5_5555 0.2(6) 0.0(5) 1.4(7)
Pb1 O1 O1 5_5555 1_4555 136.5(10) 128.0(9) 141.3(7)
Pb1 O1 O1 5_5555 1_5455 90.0(8) 90.0(7) 90.0(7)
Pb1 O1 O1 5_5555 1_5655 90.0(8) 90.0(7) 90.0(7)
Pb1 O1 O1 5_5555 1_6555 45.6(8) 38.2(8) 58.3(7)
Pb1 O1 O1 5_5555 5_4445 116.0(8) 111.5(8) 118.5(10)
Pb1 O1 O1 5_5555 5_4545 116.0(8) 111.5(8) 118.5(10)
Pb1 O1 O1 5_5555 5_5445 70.8(8) 69.4(9) 71.9(8)
Pb1 O1 O1 5_5555 5_5545 70.8(8) 69.4(9) 71.9(8)
Pb1 O1 O2 5_5555 1_4555 121.7(9) 115.9(9) 124.1(8)
Pb1 O1 O2 5_5555 1_4655 121.7(9) 115.9(9) 124.1(8)
Pb1 O1 O2 5_5555 . 59.5(9) 55.3(9) 65.7(6)
Pb1 O1 O2 5_5555 1_5655 59.5(9) 55.3(9) 65.7(6)
Pb1 O1 O2 5_5555 5_3545 123.2(6) 118.2(5) 127.9(7)
Pb1 O1 O3 5_5555 1_5545 120.7(9) 117.7(4) 126.9(14)
Pb1 O1 O3 5_5555 . 56.8(5) 48.8(5) 64.6(6)
Pb1 O1 O3 5_5555 1_5645 120.7(9) 117.7(4) 126.9(14)
Pb1 O1 O3 5_5555 1_5655 56.8(5) 48.8(5) 64.6(6)
Pb1 O1 O3 5_5555 5_4535 174.4(11) 165.7(8) 179.8(11)
Pb1 O1 O3 5_5555 5_5535 113.1(8) 109.0(9) 117.2(8)
Bi1 O1 Bi1 1_5545 . 93.4(6) 93.4(6) 93.4(6)
Bi1 O1 Bi1 1_5545 1_5645 61.5(4) 59.8(4) 65.7(4)
Bi1 O1 Bi1 1_5545 1_5655 155.0(8) 155.0(8) 155.0(8)
Bi1 O1 Bi1 1_5545 5_4545 49.2(7) 49.2(7) 49.2(7)
Bi1 O1 Bi1 1_5545 5_4555 136.7(7) 134.2(6) 137.9(6)
Bi1 O1 Bi1 1_5545 5_5545 61.7(6) 61.4(6) 62.2(6)
Bi1 O1 Bi1 1_5545 5_5555 136.9(7) 134.4(11) 140.4(5)
Bi1 O1 O1 1_5545 1_4555 86.5(8) 86.2(9) 86.7(8)
Bi1 O1 O1 1_5545 1_5455 59.3(5) 57.1(5) 60.1(5)
Bi1 O1 O1 1_5545 1_5655 120.7(6) 119.9(7) 122.9(6)
Bi1 O1 O1 1_5545 1_6555 92.7(7) 91.1(8) 96.7(7)
Bi1 O1 O1 1_5545 5_4445 64.1(9) 63.3(8) 65.8(9)
Bi1 O1 O1 1_5545 5_4545 106.8(9) 106.4(9) 107.7(8)
Bi1 O1 O1 1_5545 5_5445 68.0(8) 67.8(8) 68.5(8)
Bi1 O1 O1 1_5545 5_5545 114.3(10) 112.9(10) 116.8(10)
Bi1 O1 O2 1_5545 . 70.3(6) 70.0(6) 71.0(5)
Bi1 O1 O2 1_5545 1_5655 111.3(10) 110.7(11) 112.6(9)
Bi1 O1 O2 1_5545 5_3545 86.2(5) 85.6(5) 86.4(5)
Bi1 O1 O3 1_5545 . 110.6(5) 108.5(5) 111.3(5)
Bi1 O1 O3 1_5545 1_5655 171.2(6) 169.4(7) 172.3(6)
Bi1 O1 O3 1_5545 5_4535 44.8(4) 41.8(4) 48.5(5)
Bi1 O1 O3 1_5545 5_5535 48.6(5) 48.2(5) 49.3(5)
Bi1 O1 Bi1 . 1_5565 93.4(3) 93.4(3) 93.4(3)
Bi1 O1 Bi1 . 1_5645 155.0(6) 155.0(6) 155.0(6)
Bi1 O1 Bi1 . 1_5655 102.5(7) 102.5(7) 102.5(7)
Bi1 O1 Bi1 . 1_5665 155.0(6) 155.0(6) 155.0(6)
Bi1 O1 Bi1 . 5_4545 64.5(4) 64.5(4) 64.5(4)
Bi1 O1 Bi1 . 5_4555 52.1(3) 52.1(3) 52.1(3)
Bi1 O1 Bi1 . 5_5545 52.1(3) 52.1(3) 52.1(3)
Bi1 O1 Bi1 . 5_5555 64.5(4) 64.5(4) 64.5(4)
Bi1 O1 O1 . 1_4555 99.4(6) 99.4(6) 99.4(6)
Bi1 O1 O1 . 1_5455 38.7(6) 38.7(6) 38.7(6)
Bi1 O1 O1 . 1_5655 141.3(7) 141.3(7) 141.3(7)
Bi1 O1 O1 . 1_6555 99.4(6) 99.4(6) 99.4(6)
Bi1 O1 O1 . 5_4445 48.1(7) 48.1(7) 48.1(7)
Bi1 O1 O1 . 5_4455 62.9(10) 62.9(10) 62.9(10)
Bi1 O1 O1 . 5_4545 114.5(11) 114.5(11) 114.5(11)
Bi1 O1 O1 . 5_4555 136.0(10) 136.0(10) 136.0(10)
Bi1 O1 O1 . 5_5445 62.9(10) 62.9(10) 62.9(10)
Bi1 O1 O1 . 5_5455 48.1(7) 48.1(7) 48.1(7)
Bi1 O1 O1 . 5_5545 136.0(10) 136.0(10) 136.0(10)
Bi1 O1 O1 . 5_5555 114.5(11) 114.5(11) 114.5(11)
Bi1 O1 O3 . 1_5545 15.8(5) 15.8(5) 15.8(5)
Bi1 O1 O3 . . 15.8(5) 15.8(5) 15.8(5)
Bi1 O1 O3 . 1_5645 89.6(6) 89.6(6) 89.6(6)
Bi1 O1 O3 . 1_5655 89.6(6) 89.6(6) 89.6(6)
Bi1 O1 O3 . 5_4535 107.6(6) 107.6(6) 107.6(6)
Bi1 O1 O3 . 5_4555 127.0(4) 127.0(4) 127.0(4)
Bi1 O1 O3 . 5_5535 127.0(4) 127.0(4) 127.0(4)
Bi1 O1 O3 . 5_5555 107.6(6) 107.6(6) 107.6(6)
Bi1 O1 Bi1 1_5565 1_5655 155.0(8) 155.0(8) 155.0(8)
Bi1 O1 Bi1 1_5565 1_5665 61.5(4) 59.8(4) 65.7(4)
Bi1 O1 Bi1 1_5565 5_4545 136.9(7) 134.4(11) 140.4(5)
Bi1 O1 Bi1 1_5565 5_4555 61.7(6) 61.4(6) 62.2(6)
Bi1 O1 Bi1 1_5565 5_5545 136.7(7) 134.2(6) 137.9(6)
Bi1 O1 Bi1 1_5565 5_5555 49.2(7) 49.2(7) 49.2(7)
Bi1 O1 O1 1_5565 1_4555 92.7(7) 91.1(8) 96.7(7)
Bi1 O1 O1 1_5565 1_5455 59.3(5) 57.1(5) 60.1(5)
Bi1 O1 O1 1_5565 1_5655 120.7(6) 119.9(7) 122.9(6)
Bi1 O1 O1 1_5565 1_6555 86.5(8) 86.2(9) 86.7(8)
Bi1 O1 O1 1_5565 5_4455 68.0(8) 67.8(8) 68.5(8)
Bi1 O1 O1 1_5565 5_4555 114.3(10) 112.9(10) 116.8(10)
Bi1 O1 O1 1_5565 5_5455 64.1(9) 63.3(8) 65.8(9)
Bi1 O1 O1 1_5565 5_5555 106.8(9) 106.4(9) 107.7(8)
Bi1 O1 O2 1_5565 1_4555 70.3(6) 70.0(6) 71.0(5)
Bi1 O1 O2 1_5565 1_4655 111.3(10) 110.7(11) 112.6(9)
Bi1 O1 O2 1_5565 5_5555 86.2(5) 85.6(5) 86.4(5)
Bi1 O1 O3 1_5565 1_5545 110.6(5) 108.5(5) 111.3(5)
Bi1 O1 O3 1_5565 1_5645 171.2(6) 169.4(7) 172.3(6)
Bi1 O1 O3 1_5565 5_4555 48.6(5) 48.2(5) 49.3(5)
Bi1 O1 O3 1_5565 5_5555 44.8(4) 41.8(4) 48.5(5)
Bi1 O1 Bi1 1_5645 1_5655 93.4(6) 93.4(6) 93.4(6)
Bi1 O1 Bi1 1_5645 5_4545 49.2(7) 49.2(7) 49.2(7)
Bi1 O1 Bi1 1_5645 5_4555 136.7(7) 134.2(6) 137.9(6)
Bi1 O1 Bi1 1_5645 5_5545 61.7(6) 61.4(6) 62.2(6)
Bi1 O1 Bi1 1_5645 5_5555 136.9(7) 134.4(11) 140.4(5)
Bi1 O1 O1 1_5645 1_4555 86.5(8) 86.2(9) 86.7(8)
Bi1 O1 O1 1_5645 1_5455 120.7(6) 119.9(7) 122.9(6)
Bi1 O1 O1 1_5645 1_5655 59.3(5) 57.1(5) 60.1(5)
Bi1 O1 O1 1_5645 1_6555 92.7(7) 91.1(8) 96.7(7)
Bi1 O1 O1 1_5645 5_4445 106.8(9) 106.4(9) 107.7(8)
Bi1 O1 O1 1_5645 5_4545 64.1(9) 63.3(8) 65.8(9)
Bi1 O1 O1 1_5645 5_5445 114.3(10) 112.9(10) 116.8(10)
Bi1 O1 O1 1_5645 5_5545 68.0(8) 67.8(8) 68.5(8)
Bi1 O1 O2 1_5645 . 111.3(10) 110.7(11) 112.6(9)
Bi1 O1 O2 1_5645 1_5655 70.3(6) 70.0(6) 71.0(5)
Bi1 O1 O2 1_5645 5_3545 86.2(5) 85.6(5) 86.4(5)
Bi1 O1 O3 1_5645 . 171.2(6) 169.4(7) 172.3(6)
Bi1 O1 O3 1_5645 1_5655 110.6(5) 108.5(5) 111.3(5)
Bi1 O1 O3 1_5645 5_4535 44.8(4) 41.8(4) 48.5(5)
Bi1 O1 O3 1_5645 5_5535 48.6(5) 48.2(5) 49.3(5)
Bi1 O1 Bi1 1_5655 1_5665 93.4(3) 93.4(3) 93.4(3)
Bi1 O1 Bi1 1_5655 5_4545 64.5(4) 64.5(4) 64.5(4)
Bi1 O1 Bi1 1_5655 5_4555 52.1(3) 52.1(3) 52.1(3)
Bi1 O1 Bi1 1_5655 5_5545 52.1(3) 52.1(3) 52.1(3)
Bi1 O1 Bi1 1_5655 5_5555 64.5(4) 64.5(4) 64.5(4)
Bi1 O1 O1 1_5655 1_4555 99.4(6) 99.4(6) 99.4(6)
Bi1 O1 O1 1_5655 1_5455 141.3(7) 141.3(7) 141.3(7)
Bi1 O1 O1 1_5655 1_5655 38.7(6) 38.7(6) 38.7(6)
Bi1 O1 O1 1_5655 1_6555 99.4(6) 99.4(6) 99.4(6)
Bi1 O1 O1 1_5655 5_4445 114.5(11) 114.5(11) 114.5(11)
Bi1 O1 O1 1_5655 5_4455 136.0(10) 136.0(10) 136.0(10)
Bi1 O1 O1 1_5655 5_4545 48.1(7) 48.1(7) 48.1(7)
Bi1 O1 O1 1_5655 5_4555 62.9(10) 62.9(10) 62.9(10)
Bi1 O1 O1 1_5655 5_5445 136.0(10) 136.0(10) 136.0(10)
Bi1 O1 O1 1_5655 5_5455 114.5(11) 114.5(11) 114.5(11)
Bi1 O1 O1 1_5655 5_5545 62.9(10) 62.9(10) 62.9(10)
Bi1 O1 O1 1_5655 5_5555 48.1(7) 48.1(7) 48.1(7)
Bi1 O1 O3 1_5655 1_5545 89.6(6) 89.6(6) 89.6(6)
Bi1 O1 O3 1_5655 . 89.6(6) 89.6(6) 89.6(6)
Bi1 O1 O3 1_5655 1_5645 15.8(5) 15.8(5) 15.8(5)
Bi1 O1 O3 1_5655 1_5655 15.8(5) 15.8(5) 15.8(5)
Bi1 O1 O3 1_5655 5_4535 107.6(6) 107.6(6) 107.6(6)
Bi1 O1 O3 1_5655 5_4555 127.0(4) 127.0(4) 127.0(4)
Bi1 O1 O3 1_5655 5_5535 127.0(4) 127.0(4) 127.0(4)
Bi1 O1 O3 1_5655 5_5555 107.6(6) 107.6(6) 107.6(6)
Bi1 O1 Bi1 1_5665 5_4545 136.9(7) 134.4(11) 140.4(5)
Bi1 O1 Bi1 1_5665 5_4555 61.7(6) 61.4(6) 62.2(6)
Bi1 O1 Bi1 1_5665 5_5545 136.7(7) 134.2(6) 137.9(6)
Bi1 O1 Bi1 1_5665 5_5555 49.2(7) 49.2(7) 49.2(7)
Bi1 O1 O1 1_5665 1_4555 92.7(7) 91.1(8) 96.7(7)
Bi1 O1 O1 1_5665 1_5455 120.7(6) 119.9(7) 122.9(6)
Bi1 O1 O1 1_5665 1_5655 59.3(5) 57.1(5) 60.1(5)
Bi1 O1 O1 1_5665 1_6555 86.5(8) 86.2(9) 86.7(8)
Bi1 O1 O1 1_5665 5_4455 114.3(10) 112.9(10) 116.8(10)
Bi1 O1 O1 1_5665 5_4555 68.0(8) 67.8(8) 68.5(8)
Bi1 O1 O1 1_5665 5_5455 106.8(9) 106.4(9) 107.7(8)
Bi1 O1 O1 1_5665 5_5555 64.1(9) 63.3(8) 65.8(9)
Bi1 O1 O2 1_5665 1_4555 111.3(10) 110.7(11) 112.6(9)
Bi1 O1 O2 1_5665 1_4655 70.3(6) 70.0(6) 71.0(5)
Bi1 O1 O2 1_5665 5_5555 86.2(5) 85.6(5) 86.4(5)
Bi1 O1 O3 1_5665 1_5545 171.2(6) 169.4(7) 172.3(6)
Bi1 O1 O3 1_5665 1_5645 110.6(5) 108.5(5) 111.3(5)
Bi1 O1 O3 1_5665 5_4555 48.6(5) 48.2(5) 49.3(5)
Bi1 O1 O3 1_5665 5_5555 44.8(4) 41.8(4) 48.5(5)
Bi1 O1 Bi1 5_4545 5_4555 89.2(11) 84.6(10) 104.5(17)
Bi1 O1 Bi1 5_4545 5_5545 84.5(8) 57.3(5) 101.7(11)
Bi1 O1 Bi1 5_4545 5_5555 175.4(13) 173.4(18) 180.0(5)
Bi1 O1 O1 5_4545 1_4555 45.5(8) 38.1(8) 58.6(7)
Bi1 O1 O1 5_4545 1_5455 90.0(8) 90.0(7) 90.0(7)
Bi1 O1 O1 5_4545 1_5655 90.0(8) 90.0(7) 90.0(7)
Bi1 O1 O1 5_4545 1_6555 136.6(10) 128.0(9) 141.3(8)
Bi1 O1 O1 5_4545 5_4445 58.5(11) 58.5(11) 58.5(11)
Bi1 O1 O1 5_4545 5_4455 70.9(8) 69.4(9) 72.1(8)
Bi1 O1 O1 5_4545 5_4545 58.5(11) 58.5(11) 58.5(11)
Bi1 O1 O1 5_4545 5_4555 70.9(8) 69.4(9) 72.1(8)
Bi1 O1 O1 5_4545 5_5455 115.9(8) 111.3(8) 118.5(10)
Bi1 O1 O1 5_4545 5_5555 115.9(8) 111.3(8) 118.5(10)
Bi1 O1 O2 5_4545 1_4555 59.4(9) 55.3(9) 65.7(6)
Bi1 O1 O2 5_4545 1_4655 59.4(9) 55.3(9) 65.7(6)
Bi1 O1 O2 5_4545 . 121.8(9) 116.0(9) 124.1(8)
Bi1 O1 O2 5_4545 1_5655 121.8(9) 116.0(9) 124.1(8)
Bi1 O1 O2 5_4545 5_5555 123.0(6) 118.0(5) 127.8(7)
Bi1 O1 O3 5_4545 1_5545 56.8(5) 48.7(5) 64.6(6)
Bi1 O1 O3 5_4545 . 120.8(9) 117.8(4) 127.0(13)
Bi1 O1 O3 5_4545 1_5645 56.8(5) 48.7(5) 64.6(6)
Bi1 O1 O3 5_4545 1_5655 120.8(9) 117.8(4) 127.0(13)
Bi1 O1 O3 5_4545 5_4535 10.5(6) 10.5(6) 10.5(6)
Bi1 O1 O3 5_4545 5_4555 113.3(8) 109.0(9) 117.5(8)
Bi1 O1 O3 5_4545 5_5555 174.4(11) 165.5(8) 179.9(11)
Bi1 O1 Bi1 5_4555 5_5545 164.4(11) 153.7(8) 180.0(5)
Bi1 O1 Bi1 5_4555 5_5555 84.5(8) 57.3(5) 101.7(12)
Bi1 O1 O1 5_4555 1_4555 46.4(7) 34.8(7) 63.1(8)
Bi1 O1 O1 5_4555 1_5455 90.0(8) 90.0(7) 90.0(7)
Bi1 O1 O1 5_4555 1_5655 90.0(8) 90.0(7) 90.0(7)
Bi1 O1 O1 5_4555 1_6555 131.1(9) 115.9(7) 142.8(11)
Bi1 O1 O1 5_4555 5_4445 72.6(10) 69.6(12) 74.2(10)
Bi1 O1 O1 5_4555 5_4455 56.6(10) 56.6(10) 56.6(10)
Bi1 O1 O1 5_4555 5_4545 72.6(10) 69.6(12) 74.2(10)
Bi1 O1 O1 5_4555 5_4555 56.6(10) 56.6(10) 56.6(10)
Bi1 O1 O1 5_4555 5_5445 109.4(9) 108.8(9) 109.7(9)
Bi1 O1 O1 5_4555 5_5455 122.4(10) 121.5(10) 124.3(11)
Bi1 O1 O1 5_4555 5_5545 109.4(9) 108.8(9) 109.7(9)
Bi1 O1 O1 5_4555 5_5555 122.4(10) 121.5(10) 124.3(11)
Bi1 O1 O2 5_4555 1_4555 59.9(10) 53.1(12) 69.2(12)
Bi1 O1 O2 5_4555 1_4655 59.9(10) 53.1(12) 69.2(12)
Bi1 O1 O2 5_4555 . 117.8(9) 109.5(8) 122.8(13)
Bi1 O1 O2 5_4555 1_5655 117.8(9) 109.5(8) 122.8(13)
Bi1 O1 O2 5_4555 5_3545 62.7(4) 60.7(3) 64.3(5)
Bi1 O1 O2 5_4555 5_5555 142.1(6) 141.7(7) 142.5(6)
Bi1 O1 O3 5_4555 1_5545 120.0(9) 113.2(14) 130.3(11)
Bi1 O1 O3 5_4555 . 55.6(5) 43.0(4) 63.1(8)
Bi1 O1 O3 5_4555 1_5645 120.0(9) 113.2(14) 130.3(11)
Bi1 O1 O3 5_4555 1_5655 55.6(5) 43.0(4) 63.1(8)
Bi1 O1 O3 5_4555 5_4535 113.5(10) 108.2(7) 115.6(13)
Bi1 O1 O3 5_4555 5_4555 17.6(5) 17.6(5) 17.6(5)
Bi1 O1 O3 5_4555 5_5535 173.0(8) 171.3(9) 174.8(8)
Bi1 O1 O3 5_4555 5_5555 89.7(8) 87.6(10) 92.4(6)
Bi1 O1 Bi1 5_5545 5_5555 89.2(11) 84.6(10) 104.5(18)
Bi1 O1 O1 5_5545 1_4555 131.1(9) 115.9(7) 142.8(11)
Bi1 O1 O1 5_5545 1_5455 90.0(8) 90.0(7) 90.0(7)
Bi1 O1 O1 5_5545 1_5655 90.0(8) 90.0(7) 90.0(7)
Bi1 O1 O1 5_5545 1_6555 46.4(7) 34.8(7) 63.1(8)
Bi1 O1 O1 5_5545 5_4445 122.4(10) 121.5(10) 124.3(11)
Bi1 O1 O1 5_5545 5_4455 109.4(9) 108.8(9) 109.7(9)
Bi1 O1 O1 5_5545 5_4545 122.4(10) 121.5(10) 124.3(11)
Bi1 O1 O1 5_5545 5_4555 109.4(9) 108.8(9) 109.7(9)
Bi1 O1 O1 5_5545 5_5445 56.6(10) 56.6(10) 56.6(10)
Bi1 O1 O1 5_5545 5_5455 72.6(10) 69.6(12) 74.2(10)
Bi1 O1 O1 5_5545 5_5545 56.6(10) 56.6(10) 56.6(10)
Bi1 O1 O1 5_5545 5_5555 72.6(10) 69.6(12) 74.2(10)
Bi1 O1 O2 5_5545 1_4555 117.8(9) 109.5(8) 122.8(13)
Bi1 O1 O2 5_5545 1_4655 117.8(9) 109.5(8) 122.8(13)
Bi1 O1 O2 5_5545 . 59.9(10) 53.1(12) 69.2(12)
Bi1 O1 O2 5_5545 1_5655 59.9(10) 53.1(12) 69.2(12)
Bi1 O1 O2 5_5545 5_3545 142.1(6) 141.7(7) 142.5(6)
Bi1 O1 O2 5_5545 5_5555 62.7(4) 60.7(3) 64.3(5)
Bi1 O1 O3 5_5545 1_5545 55.6(5) 43.0(4) 63.1(8)
Bi1 O1 O3 5_5545 . 120.0(9) 113.2(14) 130.3(11)
Bi1 O1 O3 5_5545 1_5645 55.6(5) 43.0(4) 63.1(8)
Bi1 O1 O3 5_5545 1_5655 120.0(9) 113.2(14) 130.3(11)
Bi1 O1 O3 5_5545 5_4535 89.7(8) 87.6(10) 92.4(6)
Bi1 O1 O3 5_5545 5_4555 173.0(8) 171.3(9) 174.8(8)
Bi1 O1 O3 5_5545 5_5535 17.6(5) 17.6(5) 17.6(5)
Bi1 O1 O3 5_5545 5_5555 113.5(10) 108.2(7) 115.6(13)
Bi1 O1 O1 5_5555 1_4555 136.6(10) 128.0(9) 141.3(8)
Bi1 O1 O1 5_5555 1_5455 90.0(8) 90.0(7) 90.0(7)
Bi1 O1 O1 5_5555 1_5655 90.0(8) 90.0(7) 90.0(7)
Bi1 O1 O1 5_5555 1_6555 45.5(8) 38.1(8) 58.6(7)
Bi1 O1 O1 5_5555 5_4445 115.9(8) 111.3(8) 118.5(10)
Bi1 O1 O1 5_5555 5_4545 115.9(8) 111.3(8) 118.5(10)
Bi1 O1 O1 5_5555 5_5445 70.9(8) 69.4(9) 72.1(8)
Bi1 O1 O1 5_5555 5_5455 58.5(11) 58.5(11) 58.5(11)
Bi1 O1 O1 5_5555 5_5545 70.9(8) 69.4(9) 72.1(8)
Bi1 O1 O1 5_5555 5_5555 58.5(11) 58.5(11) 58.5(11)
Bi1 O1 O2 5_5555 1_4555 121.8(9) 116.0(9) 124.1(8)
Bi1 O1 O2 5_5555 1_4655 121.8(9) 116.0(9) 124.1(8)
Bi1 O1 O2 5_5555 . 59.4(9) 55.3(9) 65.7(6)
Bi1 O1 O2 5_5555 1_5655 59.4(9) 55.3(9) 65.7(6)
Bi1 O1 O2 5_5555 5_3545 123.0(6) 118.0(5) 127.8(7)
Bi1 O1 O3 5_5555 1_5545 120.8(9) 117.8(4) 127.0(13)
Bi1 O1 O3 5_5555 . 56.8(5) 48.7(5) 64.6(6)
Bi1 O1 O3 5_5555 1_5645 120.8(9) 117.8(4) 127.0(13)
Bi1 O1 O3 5_5555 1_5655 56.8(5) 48.7(5) 64.6(6)
Bi1 O1 O3 5_5555 5_4535 174.4(11) 165.5(8) 179.9(11)
Bi1 O1 O3 5_5555 5_5535 113.3(8) 109.0(9) 117.5(8)
Bi1 O1 O3 5_5555 5_5555 10.5(6) 10.5(6) 10.5(6)
O1 O1 O1 1_4555 1_5455 90.0(10) 90.0(9) 90.0(9)
O1 O1 O1 1_4555 1_5655 90.0(10) 90.0(9) 90.0(9)
O1 O1 O1 1_4555 1_6555 178.8(8) 177.3(9) 180.0(5)
O1 O1 O1 1_4555 5_4445 45.3(11) 44.0(11) 46.3(10)
O1 O1 O1 1_4555 5_4455 48.6(10) 48.4(10) 49.0(10)
O1 O1 O1 1_4555 5_4545 45.3(11) 44.0(11) 46.3(10)
O1 O1 O1 1_4555 5_4555 48.6(10) 48.4(10) 49.0(10)
O1 O1 O1 1_4555 5_5455 134.5(10) 133.5(10) 136.0(9)
O1 O1 O1 1_4555 5_5555 134.5(10) 133.5(10) 136.0(9)
O1 O1 O2 1_4555 1_4555 44.7(13) 43.6(13) 47.5(15)
O1 O1 O2 1_4555 1_4655 44.7(13) 43.6(13) 47.5(15)
O1 O1 O2 1_4555 . 135.3(13) 132.5(15) 136.4(13)
O1 O1 O2 1_4555 1_5655 135.3(13) 132.5(15) 136.4(13)
O1 O1 O2 1_4555 5_5555 178.0(6) 176.6(5) 179.6(5)
O1 O1 O3 1_4555 1_5545 89.0(7) 86.2(10) 92.8(5)
O1 O1 O3 1_4555 . 91.5(7) 87.8(9) 95.1(11)
O1 O1 O3 1_4555 1_5645 89.0(7) 86.2(10) 92.8(5)
O1 O1 O3 1_4555 1_5655 91.5(7) 87.8(9) 95.1(11)
O1 O1 O3 1_4555 5_4535 53.9(7) 52.1(6) 55.2(9)
O1 O1 O3 1_4555 5_4555 55.9(7) 52.9(7) 58.9(7)
O1 O1 O3 1_4555 5_5555 127.5(9) 122.8(12) 135.9(7)
O1 O1 O1 1_5455 1_5655 180.0(5) 180.0(5) 180.0(5)
O1 O1 O1 1_5455 1_6555 90.0(6) 90 90
O1 O1 O1 1_5455 5_4445 44.7(10) 43.7(10) 46.0(9)
O1 O1 O1 1_5455 5_4455 41.5(10) 41.1(10) 41.7(10)
O1 O1 O1 1_5455 5_4545 135.3(13) 134.0(10) 136.3(12)
O1 O1 O1 1_5455 5_4555 138.5(12) 138.3(12) 138.9(12)
O1 O1 O1 1_5455 5_5445 41.5(10) 41.1(10) 41.7(10)
O1 O1 O1 1_5455 5_5455 44.7(10) 43.7(10) 46.0(9)
O1 O1 O1 1_5455 5_5545 138.5(12) 138.3(12) 138.9(12)
O1 O1 O1 1_5455 5_5555 135.3(13) 134.0(10) 136.3(12)
O1 O1 O2 1_5455 1_4555 45.3(13) 42.5(15) 46.4(13)
O1 O1 O2 1_5455 1_4655 134.7(16) 133.6(18) 137(2)
O1 O1 O2 1_5455 . 45.3(13) 42.5(15) 46.4(13)
O1 O1 O2 1_5455 1_5655 134.7(16) 133.6(18) 137(2)
O1 O1 O2 1_5455 5_3545 90.0(4) 90.0(4) 90.0(4)
O1 O1 O2 1_5455 5_5555 90.0(4) 90.0(5) 90.0(5)
O1 O1 O3 1_5455 1_5545 48.7(6) 46.2(6) 52.2(5)
O1 O1 O3 1_5455 . 48.7(6) 46.2(6) 52.2(5)
O1 O1 O3 1_5455 1_5645 131.3(8) 127.8(6) 133.8(6)
O1 O1 O3 1_5455 1_5655 131.3(8) 127.8(6) 133.8(6)
O1 O1 O3 1_5455 5_4535 90.0(4) 90.0(3) 90.0(3)
O1 O1 O3 1_5455 5_4555 90.0(3) 90.0(4) 90.0(4)
O1 O1 O3 1_5455 5_5535 90.0(3) 90.0(3) 90.0(3)
O1 O1 O3 1_5455 5_5555 90.0(4) 90.0(7) 90.0(7)
O1 O1 O1 1_5655 1_6555 90.0(6) 90 90
O1 O1 O1 1_5655 5_4445 135.3(13) 134.0(10) 136.3(12)
O1 O1 O1 1_5655 5_4455 138.5(12) 138.3(12) 138.9(12)
O1 O1 O1 1_5655 5_4545 44.7(10) 43.7(10) 46.0(9)
O1 O1 O1 1_5655 5_4555 41.5(10) 41.1(10) 41.7(10)
O1 O1 O1 1_5655 5_5445 138.5(12) 138.3(12) 138.9(12)
O1 O1 O1 1_5655 5_5455 135.3(13) 134.0(10) 136.3(12)
O1 O1 O1 1_5655 5_5545 41.5(10) 41.1(10) 41.7(10)
O1 O1 O1 1_5655 5_5555 44.7(10) 43.7(10) 46.0(9)
O1 O1 O2 1_5655 1_4555 134.7(16) 133.6(18) 137(2)
O1 O1 O2 1_5655 1_4655 45.3(13) 42.5(15) 46.4(13)
O1 O1 O2 1_5655 . 134.7(16) 133.6(18) 137(2)
O1 O1 O2 1_5655 1_5655 45.3(13) 42.5(15) 46.4(13)
O1 O1 O2 1_5655 5_3545 90.0(4) 90.0(4) 90.0(4)
O1 O1 O2 1_5655 5_5555 90.0(4) 90.0(5) 90.0(5)
O1 O1 O3 1_5655 1_5545 131.3(8) 127.8(6) 133.8(6)
O1 O1 O3 1_5655 . 131.3(8) 127.8(6) 133.8(6)
O1 O1 O3 1_5655 1_5645 48.7(6) 46.2(6) 52.2(5)
O1 O1 O3 1_5655 1_5655 48.7(6) 46.2(6) 52.2(5)
O1 O1 O3 1_5655 5_4535 90.0(4) 90.0(3) 90.0(3)
O1 O1 O3 1_5655 5_4555 90.0(3) 90.0(4) 90.0(4)
O1 O1 O3 1_5655 5_5535 90.0(3) 90.0(3) 90.0(3)
O1 O1 O3 1_5655 5_5555 90.0(4) 90.0(7) 90.0(7)
O1 O1 O1 1_6555 5_4445 134.5(10) 133.5(10) 136.0(9)
O1 O1 O1 1_6555 5_4545 134.5(10) 133.5(10) 136.0(9)
O1 O1 O1 1_6555 5_5445 48.6(10) 48.4(10) 49.0(10)
O1 O1 O1 1_6555 5_5455 45.3(11) 44.0(11) 46.3(10)
O1 O1 O1 1_6555 5_5545 48.6(10) 48.4(10) 49.0(10)
O1 O1 O1 1_6555 5_5555 45.3(11) 44.0(11) 46.3(10)
O1 O1 O2 1_6555 1_4555 135.3(13) 132.5(15) 136.4(13)
O1 O1 O2 1_6555 1_4655 135.3(13) 132.5(15) 136.4(13)
O1 O1 O2 1_6555 . 44.7(13) 43.6(13) 47.5(15)
O1 O1 O2 1_6555 1_5655 44.7(13) 43.6(13) 47.5(15)
O1 O1 O2 1_6555 5_3545 178.0(6) 176.6(5) 179.6(5)
O1 O1 O3 1_6555 1_5545 91.5(7) 87.8(9) 95.1(11)
O1 O1 O3 1_6555 . 89.0(7) 86.2(10) 92.8(5)
O1 O1 O3 1_6555 1_5645 91.5(7) 87.8(9) 95.1(11)
O1 O1 O3 1_6555 1_5655 89.0(7) 86.2(10) 92.8(5)
O1 O1 O3 1_6555 5_4535 127.5(9) 122.8(12) 135.9(7)
O1 O1 O3 1_6555 5_5535 55.9(7) 52.9(7) 58.9(7)
O1 O1 O3 1_6555 5_5555 53.9(7) 52.1(6) 55.2(9)
O1 O1 O1 5_4445 5_4545 90.7(13) 87.9(12) 92.5(13)
O1 O1 O1 5_4445 5_5445 86.1(11) 84.9(11) 87.1(12)
O1 O1 O1 5_4445 5_5545 174.9(11) 174.7(10) 175.2(11)
O1 O1 O2 5_4445 . 90.1(12) 88.8(13) 92.0(12)
O1 O1 O2 5_4445 1_5655 175.9(11) 175.4(11) 176.6(11)
O1 O1 O2 5_4445 5_3545 45.5(6) 44.0(7) 46.3(6)
O1 O1 O3 5_4445 . 66.8(6) 61.9(7) 68.8(6)
O1 O1 O3 5_4445 1_5655 119.5(10) 112.3(8) 122.4(11)
O1 O1 O3 5_4445 5_4535 62.3(7) 59.5(7) 65.0(8)
O1 O1 O3 5_4445 5_5535 111.7(7) 111.3(7) 112.5(8)
O1 O1 O1 5_4455 5_4555 97.1(12) 96.6(12) 97.7(12)
O1 O1 O1 5_4455 5_5455 86.1(9) 84.9(10) 87.1(9)
O1 O1 O1 5_4455 5_5555 174.9(9) 174.7(10) 175.2(9)
O1 O1 O2 5_4455 5_5555 131.4(5) 131.1(5) 131.6(4)
O1 O1 O3 5_4455 1_5545 64.9(5) 62.6(5) 66.6(5)
O1 O1 O3 5_4455 1_5645 120.0(7) 118.1(7) 121.7(7)
O1 O1 O3 5_4455 5_4555 66.5(6) 65.6(6) 68.1(6)
O1 O1 O3 5_4455 5_5555 114.4(5) 112.8(5) 116.3(5)
O1 O1 O1 5_4545 5_5445 174.9(11) 174.7(10) 175.2(11)
O1 O1 O1 5_4545 5_5545 86.1(11) 84.9(11) 87.1(12)
O1 O1 O2 5_4545 . 175.9(11) 175.4(11) 176.6(11)
O1 O1 O2 5_4545 1_5655 90.1(12) 88.8(13) 92.0(12)
O1 O1 O2 5_4545 5_3545 45.5(6) 44.0(7) 46.3(6)
O1 O1 O3 5_4545 . 119.5(10) 112.3(8) 122.4(11)
O1 O1 O3 5_4545 1_5655 66.8(6) 61.9(7) 68.8(6)
O1 O1 O3 5_4545 5_4535 62.3(7) 59.5(7) 65.0(8)
O1 O1 O3 5_4545 5_5535 111.7(7) 111.3(7) 112.5(8)
O1 O1 O1 5_4555 5_5455 174.9(9) 174.7(10) 175.2(9)
O1 O1 O1 5_4555 5_5555 86.1(9) 84.9(10) 87.1(9)
O1 O1 O2 5_4555 5_5555 131.4(5) 131.1(5) 131.6(4)
O1 O1 O3 5_4555 1_5545 120.0(7) 118.1(7) 121.7(7)
O1 O1 O3 5_4555 1_5645 64.9(5) 62.6(5) 66.6(5)
O1 O1 O3 5_4555 5_4555 66.5(6) 65.6(6) 68.1(6)
O1 O1 O3 5_4555 5_5555 114.4(5) 112.8(5) 116.3(5)
O1 O1 O1 5_5445 5_5545 97.1(12) 96.6(12) 97.7(12)
O1 O1 O2 5_5445 5_3545 131.4(5) 131.1(5) 131.6(4)
O1 O1 O3 5_5445 . 64.9(5) 62.6(5) 66.6(5)
O1 O1 O3 5_5445 1_5655 120.0(7) 118.1(7) 121.7(7)
O1 O1 O3 5_5445 5_4535 114.4(5) 112.8(5) 116.3(5)
O1 O1 O3 5_5445 5_5535 66.5(6) 65.6(6) 68.1(6)
O1 O1 O1 5_5455 5_5555 90.7(13) 87.9(12) 92.5(13)
O1 O1 O2 5_5455 1_4555 90.1(12) 88.8(13) 92.0(12)
O1 O1 O2 5_5455 1_4655 175.9(11) 175.4(11) 176.6(11)
O1 O1 O2 5_5455 5_5555 45.5(6) 44.0(7) 46.3(6)
O1 O1 O3 5_5455 1_5545 66.8(6) 61.9(7) 68.8(6)
O1 O1 O3 5_5455 1_5645 119.5(10) 112.3(8) 122.4(11)
O1 O1 O3 5_5455 5_4555 111.7(7) 111.3(7) 112.5(8)
O1 O1 O3 5_5455 5_5555 62.3(7) 59.5(7) 65.0(8)
O1 O1 O2 5_5545 5_3545 131.4(5) 131.1(5) 131.6(4)
O1 O1 O3 5_5545 . 120.0(7) 118.1(7) 121.7(7)
O1 O1 O3 5_5545 1_5655 64.9(5) 62.6(5) 66.6(5)
O1 O1 O3 5_5545 5_4535 114.4(5) 112.8(5) 116.3(5)
O1 O1 O3 5_5545 5_5535 66.5(6) 65.6(6) 68.1(6)
O1 O1 O2 5_5555 1_4555 175.9(11) 175.4(11) 176.6(11)
O1 O1 O2 5_5555 1_4655 90.1(12) 88.8(13) 92.0(12)
O1 O1 O2 5_5555 5_5555 45.5(6) 44.0(7) 46.3(6)
O1 O1 O3 5_5555 1_5545 119.5(10) 112.3(8) 122.4(11)
O1 O1 O3 5_5555 1_5645 66.8(6) 61.9(7) 68.8(6)
O1 O1 O3 5_5555 5_4555 111.7(7) 111.3(7) 112.5(8)
O1 O1 O3 5_5555 5_5555 62.3(7) 59.5(7) 65.0(8)
O2 O1 O2 1_4555 1_4655 89.4(17) 87.1(18) 95(2)
O2 O1 O2 1_4555 . 90.5(14) 88.7(15) 91.4(12)
O2 O1 O2 1_4555 1_5655 177.0(12) 175.6(18) 180.0(5)
O2 O1 O2 1_4555 5_5555 135.1(9) 135.1(9) 135.1(9)
O2 O1 O3 1_4555 1_5545 61.0(6) 60.3(4) 62.2(6)
O2 O1 O3 1_4555 . 62.6(6) 59.1(6) 66.3(8)
O2 O1 O3 1_4555 1_5645 116.9(9) 114.3(10) 119.4(12)
O2 O1 O3 1_4555 1_5655 119.2(10) 114.7(15) 122.9(14)
O2 O1 O3 1_4555 5_5555 113.3(7) 111.9(8) 115.4(6)
O2 O1 O2 1_4655 . 177.0(12) 175.6(18) 180.0(5)
O2 O1 O2 1_4655 1_5655 90.5(14) 88.7(15) 91.4(12)
O2 O1 O2 1_4655 5_5555 135.1(9) 135.1(9) 135.1(9)
O2 O1 O3 1_4655 1_5545 116.9(9) 114.3(10) 119.4(12)
O2 O1 O3 1_4655 . 119.2(10) 114.7(15) 122.9(14)
O2 O1 O3 1_4655 1_5645 61.0(6) 60.3(4) 62.2(6)
O2 O1 O3 1_4655 1_5655 62.6(6) 59.1(6) 66.3(8)
O2 O1 O3 1_4655 5_5555 113.3(7) 111.9(8) 115.4(6)
O2 O1 O2 . 1_5655 89.4(17) 87.1(18) 95(2)
O2 O1 O2 . 5_3545 135.1(9) 135.1(9) 135.1(9)
O2 O1 O3 . 1_5545 62.6(6) 59.1(6) 66.3(8)
O2 O1 O3 . . 61.0(6) 60.3(4) 62.2(6)
O2 O1 O3 . 1_5645 119.2(10) 114.7(15) 122.9(14)
O2 O1 O3 . 1_5655 116.9(9) 114.3(10) 119.4(12)
O2 O1 O3 . 5_4535 113.3(7) 111.9(8) 115.4(6)
O2 O1 O2 1_5655 5_3545 135.1(9) 135.1(9) 135.1(9)
O2 O1 O3 1_5655 1_5545 119.2(10) 114.7(15) 122.9(14)
O2 O1 O3 1_5655 . 116.9(9) 114.3(10) 119.4(12)
O2 O1 O3 1_5655 1_5645 62.6(6) 59.1(6) 66.3(8)
O2 O1 O3 1_5655 1_5655 61.0(6) 60.3(4) 62.2(6)
O2 O1 O3 1_5655 5_4535 113.3(7) 111.9(8) 115.4(6)
O2 O1 O3 5_3545 . 89.6(5) 84.4(4) 94.1(6)
O2 O1 O3 5_3545 1_5655 89.6(5) 84.4(4) 94.1(6)
O2 O1 O3 5_3545 5_4535 49.2(5) 47.5(5) 50.4(6)
O2 O1 O3 5_3545 5_5535 124.6(7) 124.5(6) 124.9(7)
O2 O1 O3 5_5555 1_5545 89.6(5) 84.4(4) 94.1(6)
O2 O1 O3 5_5555 1_5645 89.6(5) 84.4(4) 94.1(6)
O2 O1 O3 5_5555 5_4555 124.6(7) 124.5(6) 124.9(7)
O2 O1 O3 5_5555 5_5555 49.2(5) 47.5(5) 50.4(6)
O3 O1 O3 1_5545 . 95.2(6) 92.8(6) 99.7(6)
O3 O1 O3 1_5545 1_5645 82.7(8) 75.6(6) 87.7(7)
O3 O1 O3 1_5545 1_5655 175.9(12) 174.0(18) 180.0(5)
O3 O1 O3 1_5545 5_4555 131.3(5) 128.1(6) 134.5(5)
O3 O1 O3 1_5545 5_5555 128.9(7) 120.9(6) 132.9(10)
O3 O1 O3 . 1_5645 175.9(12) 174.0(18) 180.0(5)
O3 O1 O3 . 1_5655 82.7(8) 75.6(6) 87.7(7)
O3 O1 O3 . 5_4535 128.9(7) 120.9(6) 132.9(10)
O3 O1 O3 . 5_5535 131.3(5) 128.1(6) 134.5(5)
O3 O1 O3 1_5645 1_5655 95.2(6) 92.8(6) 99.7(6)
O3 O1 O3 1_5645 5_4555 131.3(5) 128.1(6) 134.5(5)
O3 O1 O3 1_5645 5_5555 128.9(7) 120.9(6) 132.9(10)
O3 O1 O3 1_5655 5_4535 128.9(7) 120.9(6) 132.9(10)
O3 O1 O3 1_5655 5_5535 131.3(5) 128.1(6) 134.5(5)
O3 O1 O3 5_4535 5_5535 75.7(7) 74.8(7) 77.0(7)
O3 O1 O3 5_4555 5_5555 75.7(6) 74.8(6) 77.0(7)
Fe1 O2 Fe1 . 1_6555 159.7(6) 148.8(7) 179.6(5)
Fe1 O2 Pb1 . 1_5545 74.8(13) 73.0(15) 75.6(12)
Fe1 O2 Pb1 . 1_6565 135.7(15) 135.5(15) 135.8(16)
Fe1 O2 Pb1 . 5_5445 90.5(11) 77.6(7) 105.8(15)
Fe1 O2 Pb1 . 5_5455 87.6(11) 76.5(9) 95.6(19)
Fe1 O2 Pb1 . 5_5545 90.5(11) 77.6(7) 105.8(15)
Fe1 O2 Pb1 . 5_5555 87.6(11) 76.5(9) 95.6(19)
Fe1 O2 Bi1 . 1_5545 75.3(13) 73.8(15) 76.1(13)
Fe1 O2 Bi1 . 1_6565 135.2(15) 135.0(16) 135.5(14)
Fe1 O2 Bi1 . 5_5445 90.4(11) 77.6(7) 104.9(15)
Fe1 O2 Bi1 . 5_5455 87.7(11) 76.5(9) 95.7(19)
Fe1 O2 Bi1 . 5_5545 90.4(11) 77.6(7) 104.9(15)
Fe1 O2 Bi1 . 5_5555 87.7(11) 76.5(9) 95.7(19)
Fe1 O2 O1 . 1_5455 45.7(11) 44.0(8) 49.2(13)
Fe1 O2 O1 . . 45.7(11) 44.0(8) 49.2(13)
Fe1 O2 O1 . 1_6455 134.0(11) 130.4(13) 136.3(8)
Fe1 O2 O1 . 1_6555 134.0(11) 130.4(13) 136.3(8)
Fe1 O2 O1 . 5_4445 19.5(8) 17.9(8) 20.4(7)
Fe1 O2 O1 . 5_6455 169.0(10) 168.8(9) 169.2(10)
Fe1 O2 O2 . 1_4555 9.3(4) 0.0(5) 16.3(6)
Fe1 O2 O2 . 1_5455 90.0(14) 90.0(12) 90.0(12)
Fe1 O2 O2 . 1_5655 90.0(14) 90.0(12) 90.0(12)
Fe1 O2 O2 . 1_6555 170.4(4) 163.6(6) 180.0(5)
Fe1 O2 O3 . 1_5545 46.7(8) 34.3(7) 64.9(17)
Fe1 O2 O3 . . 46.0(9) 35.2(7) 66.8(15)
Fe1 O2 O3 . 1_6545 133.9(9) 113.6(8) 150.6(16)
Fe1 O2 O3 . 1_6555 128.1(9) 114.4(8) 143.3(17)
Fe1 O2 Pb1 1_6555 1_5545 135.7(15) 135.5(15) 136.1(16)
Fe1 O2 Pb1 1_6555 1_6565 75.1(13) 74.0(15) 75.6(13)
Fe1 O2 Pb1 1_6555 5_5445 87.6(11) 76.5(9) 96(2)
Fe1 O2 Pb1 1_6555 5_5455 90.4(11) 77.5(7) 105.6(15)
Fe1 O2 Pb1 1_6555 5_5545 87.6(11) 76.5(9) 96(2)
Fe1 O2 Pb1 1_6555 5_5555 90.4(11) 77.5(7) 105.6(15)
Fe1 O2 Bi1 1_6555 1_5545 135.2(15) 135.0(16) 135.6(14)
Fe1 O2 Bi1 1_6555 1_6565 75.2(14) 73.4(15) 76.0(13)
Fe1 O2 Bi1 1_6555 5_5445 87.7(11) 76.5(9) 96(2)
Fe1 O2 Bi1 1_6555 5_5455 90.3(11) 77.5(7) 104.7(16)
Fe1 O2 Bi1 1_6555 5_5545 87.7(11) 76.5(9) 96(2)
Fe1 O2 Bi1 1_6555 5_5555 90.3(11) 77.5(7) 104.7(16)
Fe1 O2 O1 1_6555 1_5455 134.0(11) 130.4(13) 136.3(8)
Fe1 O2 O1 1_6555 . 134.0(11) 130.4(13) 136.3(8)
Fe1 O2 O1 1_6555 1_6455 45.7(11) 44.0(8) 49.3(13)
Fe1 O2 O1 1_6555 1_6555 45.7(11) 44.0(8) 49.3(13)
Fe1 O2 O1 1_6555 5_4445 169.0(10) 168.8(9) 169.2(10)
Fe1 O2 O1 1_6555 5_6455 19.8(8) 18.6(8) 20.3(7)
Fe1 O2 O2 1_6555 1_4555 170.2(4) 163.6(6) 179.59(16)
Fe1 O2 O2 1_6555 1_5455 90.0(14) 90.0(12) 90.0(12)
Fe1 O2 O2 1_6555 1_5655 90.0(14) 90.0(12) 90.0(12)
Fe1 O2 O2 1_6555 1_6555 9.8(4) 0.43(16) 16.4(6)
Fe1 O2 O3 1_6555 1_5545 127.6(9) 114.4(8) 143.1(17)
Fe1 O2 O3 1_6555 . 133.9(9) 113.6(8) 150.6(16)
Fe1 O2 O3 1_6555 1_6545 46.2(9) 35.2(7) 67.4(15)
Fe1 O2 O3 1_6555 1_6555 47.2(9) 34.3(7) 65.5(17)
Pb1 O2 Pb1 1_5545 5_5445 61.4(8) 60.9(7) 61.8(9)
Pb1 O2 Pb1 1_5545 5_5455 134.4(13) 132.7(15) 135.4(11)
Pb1 O2 Pb1 1_5545 5_5545 61.4(8) 60.9(7) 61.8(9)
Pb1 O2 Pb1 1_5545 5_5555 134.4(13) 132.7(15) 135.4(11)
Pb1 O2 Bi1 1_5545 1_5545 0.5(4) 0.3(5) 0.8(4)
Pb1 O2 Bi1 1_5545 5_5445 61.5(8) 61.0(7) 61.9(9)
Pb1 O2 Bi1 1_5545 5_5455 134.3(13) 132.7(15) 135.4(11)
Pb1 O2 Bi1 1_5545 5_5545 61.5(8) 61.0(7) 61.9(9)
Pb1 O2 Bi1 1_5545 5_5555 134.3(13) 132.7(15) 135.4(11)
Pb1 O2 O1 1_5545 1_5455 67.7(11) 67.3(12) 68.1(11)
Pb1 O2 O1 1_5545 . 67.7(11) 67.3(12) 68.1(11)
Pb1 O2 O1 1_5545 1_6455 111.9(8) 110.3(8) 113.9(8)
Pb1 O2 O1 1_5545 1_6555 111.9(8) 110.3(8) 113.9(8)
Pb1 O2 O1 1_5545 5_4445 55.3(9) 54.9(8) 55.5(9)
Pb1 O2 O2 1_5545 1_5455 90.0(7) 90.0(7) 90.0(7)
Pb1 O2 O2 1_5545 1_5655 90.0(7) 90.0(7) 90.0(7)
Pb1 O2 O2 1_5545 1_6555 121.0(9) 119.4(8) 123.3(10)
Pb1 O2 O3 1_5545 . 110.2(18) 109(2) 110.8(18)
Pb1 O2 O3 1_5545 1_6545 72.8(6) 68.5(6) 77.2(6)
Pb1 O2 O3 1_5545 1_6555 170.5(19) 170.0(17) 172(2)
Pb1 O2 Pb1 1_6565 5_5445 134.5(13) 133.3(15) 135.4(11)
Pb1 O2 Pb1 1_6565 5_5455 61.4(8) 61.0(7) 61.7(9)
Pb1 O2 Pb1 1_6565 5_5545 134.5(13) 133.3(15) 135.4(11)
Pb1 O2 Pb1 1_6565 5_5555 61.4(8) 61.0(7) 61.7(9)
Pb1 O2 Bi1 1_6565 1_6565 0.5(4) 0.3(5) 0.7(4)
Pb1 O2 Bi1 1_6565 5_5445 134.5(13) 133.3(15) 135.4(11)
Pb1 O2 Bi1 1_6565 5_5455 61.4(8) 61.1(7) 61.8(9)
Pb1 O2 Bi1 1_6565 5_5545 134.5(13) 133.3(15) 135.4(11)
Pb1 O2 Bi1 1_6565 5_5555 61.4(8) 61.1(7) 61.8(9)
Pb1 O2 O1 1_6565 1_5455 111.8(8) 110.4(8) 113.2(8)
Pb1 O2 O1 1_6565 . 111.8(8) 110.4(8) 113.2(8)
Pb1 O2 O1 1_6565 1_6455 67.9(11) 67.6(10) 68.1(11)
Pb1 O2 O1 1_6565 1_6555 67.9(11) 67.6(10) 68.1(11)
Pb1 O2 O1 1_6565 5_6455 55.3(9) 55.0(8) 55.5(9)
Pb1 O2 O2 1_6565 1_4555 120.7(9) 119.5(8) 122.4(10)
Pb1 O2 O2 1_6565 1_5455 90.0(7) 90.0(8) 90.0(8)
Pb1 O2 O2 1_6565 1_5655 90.0(7) 90.0(8) 90.0(8)
Pb1 O2 O3 1_6565 1_5545 170.3(19) 169.9(18) 171(2)
Pb1 O2 O3 1_6565 . 72.4(6) 69.0(6) 75.9(6)
Pb1 O2 O3 1_6565 1_6545 110.4(18) 110(2) 110.8(17)
Pb1 O2 Pb1 5_5445 5_5455 89.2(5) 87.2(4) 95.1(3)
Pb1 O2 Pb1 5_5445 5_5545 90.7(5) 68.2(4) 107.7(7)
Pb1 O2 Pb1 5_5445 5_5555 167.4(5) 161.6(8) 179.7(4)
Pb1 O2 Bi1 5_5445 1_5545 61.2(6) 60.8(5) 61.5(8)
Pb1 O2 Bi1 5_5445 1_6565 134.5(13) 132.9(15) 135.6(11)
Pb1 O2 Bi1 5_5445 5_5445 0.1(5) 0.0(5) 1.1(6)
Pb1 O2 Bi1 5_5445 5_5455 89.1(5) 87.2(4) 95.1(3)
Pb1 O2 Bi1 5_5445 5_5545 90.8(5) 68.2(4) 107.9(7)
Pb1 O2 Bi1 5_5445 5_5555 167.4(5) 161.2(7) 179.7(4)
Pb1 O2 O1 5_5445 1_5455 59.8(9) 57.0(10) 65.4(9)
Pb1 O2 O1 5_5445 . 119.4(14) 113.4(15) 127.2(19)
Pb1 O2 O1 5_5445 1_6455 60.3(9) 50.3(9) 67.9(9)
Pb1 O2 O1 5_5445 1_6555 120.2(15) 113.7(17) 126(2)
Pb1 O2 O1 5_5445 5_4445 92.1(15) 91.3(17) 93.2(12)
Pb1 O2 O1 5_5445 5_6455 92.8(13) 91.9(14) 93.5(12)
Pb1 O2 O2 5_5445 1_4555 88.8(8) 87.4(2) 91.4(17)
Pb1 O2 O2 5_5445 1_5455 44.6(3) 36.2(4) 55.9(3)
Pb1 O2 O2 5_5445 1_5655 135.4(3) 124.1(4) 143.8(5)
Pb1 O2 O2 5_5445 1_6555 90.4(10) 83.2(12) 92.6(2)
Pb1 O2 O3 5_5445 1_5545 57.7(5) 51.1(5) 64.8(9)
Pb1 O2 O3 5_5445 . 121.1(12) 117.6(11) 130.6(14)
Pb1 O2 O3 5_5445 1_6545 58.4(6) 49.7(6) 65.4(8)
Pb1 O2 O3 5_5445 1_6555 120.0(11) 114.0(16) 127.9(18)
Pb1 O2 Pb1 5_5455 5_5545 167.4(5) 161.6(6) 179.7(4)
Pb1 O2 Pb1 5_5455 5_5555 90.8(5) 68.0(4) 107.7(7)
Pb1 O2 Bi1 5_5455 1_5545 134.7(13) 133.2(15) 135.6(11)
Pb1 O2 Bi1 5_5455 1_6565 61.2(6) 60.8(5) 61.5(8)
Pb1 O2 Bi1 5_5455 5_5445 89.1(5) 87.2(4) 94.7(3)
Pb1 O2 Bi1 5_5455 5_5455 0.1(6) 0.0(5) 1.0(6)
Pb1 O2 Bi1 5_5455 5_5545 167.4(5) 161.2(7) 179.8(4)
Pb1 O2 Bi1 5_5455 5_5555 90.8(5) 68.0(4) 107.9(7)
Pb1 O2 O1 5_5455 1_5455 60.4(9) 50.5(9) 68.0(9)
Pb1 O2 O1 5_5455 . 120.3(15) 113.7(17) 126(2)
Pb1 O2 O1 5_5455 1_6455 59.8(9) 57.0(10) 65.6(9)
Pb1 O2 O1 5_5455 1_6555 119.4(14) 113.4(15) 127.3(18)
Pb1 O2 O1 5_5455 5_4445 92.7(13) 91.5(14) 93.6(11)
Pb1 O2 O1 5_5455 5_6455 92.2(15) 91.5(17) 93.0(12)
Pb1 O2 O2 5_5455 1_4555 90.5(10) 83.5(13) 92.58(19)
Pb1 O2 O2 5_5455 1_5455 44.6(3) 36.2(4) 56.0(3)
Pb1 O2 O2 5_5455 1_5655 135.4(3) 124.0(4) 143.8(5)
Pb1 O2 O2 5_5455 1_6555 88.9(9) 87.42(19) 91.9(17)
Pb1 O2 O3 5_5455 1_5545 119.7(11) 114.0(15) 127.5(17)
Pb1 O2 O3 5_5455 . 58.5(6) 49.7(6) 65.4(8)
Pb1 O2 O3 5_5455 1_6545 121.1(12) 117.6(11) 131.0(13)
Pb1 O2 O3 5_5455 1_6555 57.9(5) 51.0(5) 64.9(9)
Pb1 O2 Pb1 5_5545 5_5555 89.2(5) 87.2(4) 95.1(3)
Pb1 O2 Bi1 5_5545 1_5545 61.2(6) 60.8(5) 61.5(8)
Pb1 O2 Bi1 5_5545 1_6565 134.5(13) 132.9(15) 135.6(11)
Pb1 O2 Bi1 5_5545 5_5445 90.8(5) 68.2(4) 107.9(7)
Pb1 O2 Bi1 5_5545 5_5455 167.4(5) 161.2(7) 179.7(4)
Pb1 O2 Bi1 5_5545 5_5545 0.1(5) 0.0(5) 1.1(6)
Pb1 O2 Bi1 5_5545 5_5555 89.1(5) 87.2(4) 95.1(3)
Pb1 O2 O1 5_5545 1_5455 119.4(14) 113.4(15) 127.2(19)
Pb1 O2 O1 5_5545 . 59.8(9) 57.0(10) 65.4(9)
Pb1 O2 O1 5_5545 1_6455 120.2(15) 113.7(17) 126(2)
Pb1 O2 O1 5_5545 1_6555 60.3(9) 50.3(9) 67.9(9)
Pb1 O2 O1 5_5545 5_4445 92.1(15) 91.3(17) 93.2(12)
Pb1 O2 O1 5_5545 5_6455 92.8(13) 91.9(14) 93.5(12)
Pb1 O2 O2 5_5545 1_4555 88.8(8) 87.4(2) 91.4(17)
Pb1 O2 O2 5_5545 1_5455 135.4(3) 124.1(4) 143.8(5)
Pb1 O2 O2 5_5545 1_5655 44.6(3) 36.2(4) 55.9(3)
Pb1 O2 O2 5_5545 1_6555 90.4(10) 83.2(12) 92.6(2)
Pb1 O2 O3 5_5545 1_5545 57.7(5) 51.1(5) 64.8(9)
Pb1 O2 O3 5_5545 . 121.1(12) 117.6(11) 130.6(14)
Pb1 O2 O3 5_5545 1_6545 58.4(6) 49.7(6) 65.4(8)
Pb1 O2 O3 5_5545 1_6555 120.0(11) 114.0(16) 127.9(18)
Pb1 O2 Bi1 5_5555 1_5545 134.7(13) 133.2(15) 135.6(11)
Pb1 O2 Bi1 5_5555 1_6565 61.2(6) 60.8(5) 61.5(8)
Pb1 O2 Bi1 5_5555 5_5445 167.4(5) 161.2(7) 179.8(4)
Pb1 O2 Bi1 5_5555 5_5455 90.8(5) 68.0(4) 107.9(7)
Pb1 O2 Bi1 5_5555 5_5545 89.1(5) 87.2(4) 94.7(3)
Pb1 O2 Bi1 5_5555 5_5555 0.1(6) 0.0(5) 1.0(6)
Pb1 O2 O1 5_5555 1_5455 120.3(15) 113.7(17) 126(2)
Pb1 O2 O1 5_5555 . 60.4(9) 50.5(9) 68.0(9)
Pb1 O2 O1 5_5555 1_6455 119.4(14) 113.4(15) 127.3(18)
Pb1 O2 O1 5_5555 1_6555 59.8(9) 57.0(10) 65.6(9)
Pb1 O2 O1 5_5555 5_4445 92.7(13) 91.5(14) 93.6(11)
Pb1 O2 O1 5_5555 5_6455 92.2(15) 91.5(17) 93.0(12)
Pb1 O2 O2 5_5555 1_4555 90.5(10) 83.5(13) 92.58(19)
Pb1 O2 O2 5_5555 1_5455 135.4(3) 124.0(4) 143.8(5)
Pb1 O2 O2 5_5555 1_5655 44.6(3) 36.2(4) 56.0(3)
Pb1 O2 O2 5_5555 1_6555 88.9(9) 87.42(19) 91.9(17)
Pb1 O2 O3 5_5555 1_5545 119.7(11) 114.0(15) 127.5(17)
Pb1 O2 O3 5_5555 . 58.5(6) 49.7(6) 65.4(8)
Pb1 O2 O3 5_5555 1_6545 121.1(12) 117.6(11) 131.0(13)
Pb1 O2 O3 5_5555 1_6555 57.9(5) 51.0(5) 64.9(9)
Bi1 O2 Bi1 1_5545 5_5445 61.2(8) 60.9(7) 61.5(9)
Bi1 O2 Bi1 1_5545 5_5455 134.7(13) 133.2(15) 135.6(11)
Bi1 O2 Bi1 1_5545 5_5545 61.2(8) 60.9(7) 61.5(9)
Bi1 O2 Bi1 1_5545 5_5555 134.7(13) 133.2(15) 135.6(11)
Bi1 O2 O1 1_5545 1_5455 68.1(11) 67.7(10) 68.4(11)
Bi1 O2 O1 1_5545 . 68.1(11) 67.7(10) 68.4(11)
Bi1 O2 O1 1_5545 1_6455 111.6(8) 110.1(8) 113.4(8)
Bi1 O2 O1 1_5545 1_6555 111.6(8) 110.1(8) 113.4(8)
Bi1 O2 O1 1_5545 5_4445 55.8(9) 55.2(8) 56.1(10)
Bi1 O2 O2 1_5545 1_5455 90.0(7) 90.0(7) 90.0(7)
Bi1 O2 O2 1_5545 1_5655 90.0(7) 90.0(7) 90.0(7)
Bi1 O2 O2 1_5545 1_6555 120.4(9) 119.1(8) 122.5(10)
Bi1 O2 O3 1_5545 . 110.7(18) 110(2) 111.3(18)
Bi1 O2 O3 1_5545 1_6545 72.2(6) 68.2(6) 76.4(6)
Bi1 O2 O3 1_5545 1_6555 169.9(19) 169.5(19) 171(2)
Bi1 O2 Bi1 1_6565 5_5445 134.5(13) 132.9(15) 135.6(11)
Bi1 O2 Bi1 1_6565 5_5455 61.3(8) 60.9(7) 61.6(9)
Bi1 O2 Bi1 1_6565 5_5545 134.5(13) 132.9(15) 135.6(11)
Bi1 O2 Bi1 1_6565 5_5555 61.3(8) 60.9(7) 61.6(9)
Bi1 O2 O1 1_6565 1_5455 111.8(8) 110.2(8) 113.6(8)
Bi1 O2 O1 1_6565 . 111.8(8) 110.2(8) 113.6(8)
Bi1 O2 O1 1_6565 1_6455 68.1(11) 67.6(12) 68.4(11)
Bi1 O2 O1 1_6565 1_6555 68.1(11) 67.6(12) 68.4(11)
Bi1 O2 O1 1_6565 5_6455 55.8(9) 55.3(8) 56.1(9)
Bi1 O2 O2 1_6565 1_4555 120.7(9) 119.2(8) 122.9(10)
Bi1 O2 O2 1_6565 1_5455 90.0(7) 90.0(8) 90.0(8)
Bi1 O2 O2 1_6565 1_5655 90.0(7) 90.0(8) 90.0(8)
Bi1 O2 O2 1_6565 1_6555 57.0(9) 57.0(9) 57.0(9)
Bi1 O2 O3 1_6565 1_5545 170.0(19) 169.5(18) 171(2)
Bi1 O2 O3 1_6565 . 72.7(6) 68.7(6) 77.0(6)
Bi1 O2 O3 1_6565 1_6545 110.6(18) 109(2) 111.3(19)
Bi1 O2 O3 1_6565 1_6555 7.9(6) 7.9(6) 7.9(6)
Bi1 O2 Bi1 5_5445 5_5455 89.0(5) 87.3(4) 94.3(3)
Bi1 O2 Bi1 5_5445 5_5545 90.9(5) 68.2(4) 108.2(7)
Bi1 O2 Bi1 5_5445 5_5555 167.3(5) 161.2(7) 179.7(4)
Bi1 O2 O1 5_5445 1_5455 59.7(9) 57.0(10) 65.4(9)
Bi1 O2 O1 5_5445 . 119.4(14) 113.4(15) 127.1(19)
Bi1 O2 O1 5_5445 1_6455 60.3(9) 50.4(9) 67.8(9)
Bi1 O2 O1 5_5445 1_6555 120.4(15) 113.7(17) 126(2)
Bi1 O2 O1 5_5445 5_4445 91.6(15) 91.0(17) 92.5(12)
Bi1 O2 O1 5_5445 5_6455 92.8(13) 91.9(14) 93.5(12)
Bi1 O2 O2 5_5445 1_4555 88.8(8) 87.5(2) 91.2(17)
Bi1 O2 O2 5_5445 1_5455 44.5(3) 35.9(4) 55.9(3)
Bi1 O2 O2 5_5445 1_5655 135.5(3) 124.1(4) 144.1(5)
Bi1 O2 O2 5_5445 1_6555 90.5(10) 84.0(13) 92.5(2)
Bi1 O2 O3 5_5445 1_5545 57.7(5) 51.1(5) 64.7(9)
Bi1 O2 O3 5_5445 . 121.0(12) 117.6(11) 130.6(14)
Bi1 O2 O3 5_5445 1_6545 58.6(6) 49.7(6) 65.5(9)
Bi1 O2 O3 5_5445 1_6555 120.0(11) 114.1(16) 127.9(18)
Bi1 O2 Bi1 5_5455 5_5545 167.3(5) 161.2(6) 179.7(4)
Bi1 O2 Bi1 5_5455 5_5555 90.9(5) 68.0(4) 108.1(7)
Bi1 O2 O1 5_5455 1_5455 60.4(9) 50.6(9) 68.0(9)
Bi1 O2 O1 5_5455 . 120.4(15) 113.7(17) 126(2)
Bi1 O2 O1 5_5455 1_6455 59.7(9) 57.0(11) 65.6(9)
Bi1 O2 O1 5_5455 1_6555 119.4(14) 113.4(15) 127.1(18)
Bi1 O2 O1 5_5455 5_4445 92.7(13) 91.6(14) 93.6(11)
Bi1 O2 O1 5_5455 5_6455 91.7(15) 91.1(17) 92.4(12)
Bi1 O2 O2 5_5455 1_4555 90.6(10) 84.2(13) 92.54(19)
Bi1 O2 O2 5_5455 1_5455 44.5(3) 35.9(4) 56.0(3)
Bi1 O2 O2 5_5455 1_5655 135.5(3) 124.0(4) 144.1(5)
Bi1 O2 O2 5_5455 1_6555 88.9(9) 87.46(19) 91.6(17)
Bi1 O2 O3 5_5455 1_5545 119.8(11) 114.1(15) 127.5(17)
Bi1 O2 O3 5_5455 . 58.6(6) 49.7(6) 65.5(9)
Bi1 O2 O3 5_5455 1_6545 121.0(12) 117.6(12) 131.0(13)
Bi1 O2 O3 5_5455 1_6555 57.9(5) 51.0(5) 64.9(9)
Bi1 O2 Bi1 5_5545 5_5555 89.0(5) 87.3(4) 94.3(3)
Bi1 O2 O1 5_5545 1_5455 119.4(14) 113.4(15) 127.1(19)
Bi1 O2 O1 5_5545 . 59.7(9) 57.0(10) 65.4(9)
Bi1 O2 O1 5_5545 1_6455 120.4(15) 113.7(17) 126(2)
Bi1 O2 O1 5_5545 1_6555 60.3(9) 50.4(9) 67.8(9)
Bi1 O2 O1 5_5545 5_4445 91.6(15) 91.0(17) 92.5(12)
Bi1 O2 O1 5_5545 5_6455 92.8(13) 91.9(14) 93.5(12)
Bi1 O2 O2 5_5545 1_4555 88.8(8) 87.5(2) 91.2(17)
Bi1 O2 O2 5_5545 1_5455 135.5(3) 124.1(4) 144.1(5)
Bi1 O2 O2 5_5545 1_5655 44.5(3) 35.9(4) 55.9(3)
Bi1 O2 O2 5_5545 1_6555 90.5(10) 84.0(13) 92.5(2)
Bi1 O2 O3 5_5545 1_5545 57.7(5) 51.1(5) 64.7(9)
Bi1 O2 O3 5_5545 . 121.0(12) 117.6(11) 130.6(14)
Bi1 O2 O3 5_5545 1_6545 58.6(6) 49.7(6) 65.5(9)
Bi1 O2 O3 5_5545 1_6555 120.0(11) 114.1(16) 127.9(18)
Bi1 O2 O1 5_5555 1_5455 120.4(15) 113.7(17) 126(2)
Bi1 O2 O1 5_5555 . 60.4(9) 50.6(9) 68.0(9)
Bi1 O2 O1 5_5555 1_6455 119.4(14) 113.4(15) 127.1(18)
Bi1 O2 O1 5_5555 1_6555 59.7(9) 57.0(11) 65.6(9)
Bi1 O2 O1 5_5555 5_4445 92.7(13) 91.6(14) 93.6(11)
Bi1 O2 O1 5_5555 5_6455 91.7(15) 91.1(17) 92.4(12)
Bi1 O2 O2 5_5555 1_4555 90.6(10) 84.2(13) 92.54(19)
Bi1 O2 O2 5_5555 1_5455 135.5(3) 124.0(4) 144.1(5)
Bi1 O2 O2 5_5555 1_5655 44.5(3) 35.9(4) 56.0(3)
Bi1 O2 O2 5_5555 1_6555 88.9(9) 87.46(19) 91.6(17)
Bi1 O2 O3 5_5555 1_5545 119.8(11) 114.1(15) 127.5(17)
Bi1 O2 O3 5_5555 . 58.6(6) 49.7(6) 65.5(9)
Bi1 O2 O3 5_5555 1_6545 121.0(12) 117.6(12) 131.0(13)
Bi1 O2 O3 5_5555 1_6555 57.9(5) 51.0(5) 64.9(9)
O1 O2 O1 1_5455 . 89.4(17) 87.1(15) 95(2)
O1 O2 O1 1_5455 1_6455 90.6(10) 87.6(10) 92.1(8)
O1 O2 O1 1_5455 1_6555 177.5(14) 176.5(15) 180.0(5)
O1 O2 O1 1_5455 5_4445 44.4(11) 44.0(12) 44.9(9)
O1 O2 O1 1_5455 5_6455 133.0(13) 132.4(12) 133.6(13)
O1 O2 O2 1_5455 1_4555 44.8(7) 43.6(8) 47.5(12)
O1 O2 O2 1_5455 1_5455 45.3(13) 42.5(14) 46.4(14)
O1 O2 O2 1_5455 1_5655 134.7(19) 133.6(18) 137(2)
O1 O2 O2 1_5455 1_6555 135.6(7) 133.8(13) 136.4(8)
O1 O2 O3 1_5455 1_5545 60.7(8) 59.5(4) 63.7(11)
O1 O2 O3 1_5455 . 62.1(10) 60.5(4) 65.4(12)
O1 O2 O3 1_5455 1_6545 117.8(6) 113.6(7) 122.2(7)
O1 O2 O3 1_5455 1_6555 119.3(5) 118.1(6) 120.5(4)
O1 O2 O1 . 1_6455 177.5(14) 176.5(15) 180.0(5)
O1 O2 O1 . 1_6555 90.6(10) 87.6(10) 92.1(8)
O1 O2 O1 . 5_4445 44.4(11) 44.0(12) 44.9(9)
O1 O2 O1 . 5_6455 133.0(13) 132.4(12) 133.6(13)
O1 O2 O2 . 1_4555 44.8(7) 43.6(8) 47.5(12)
O1 O2 O2 . 1_5455 134.7(19) 133.6(18) 137(2)
O1 O2 O2 . 1_5655 45.3(13) 42.5(14) 46.4(14)
O1 O2 O2 . 1_6555 135.6(7) 133.8(13) 136.4(8)
O1 O2 O3 . 1_5545 60.7(8) 59.5(4) 63.7(11)
O1 O2 O3 . . 62.1(10) 60.5(4) 65.4(12)
O1 O2 O3 . 1_6545 117.8(6) 113.6(7) 122.2(7)
O1 O2 O3 . 1_6555 119.3(5) 118.1(6) 120.5(4)
O1 O2 O1 1_6455 1_6555 89.4(17) 87.1(15) 95(2)
O1 O2 O1 1_6455 5_4445 133.1(13) 132.3(11) 133.7(13)
O1 O2 O1 1_6455 5_6455 44.5(11) 44.1(12) 44.8(9)
O1 O2 O2 1_6455 1_4555 135.7(7) 133.9(12) 136.4(8)
O1 O2 O2 1_6455 1_5455 45.3(13) 42.5(14) 46.4(14)
O1 O2 O2 1_6455 1_5655 134.7(19) 133.6(17) 138(2)
O1 O2 O2 1_6455 1_6555 44.8(8) 43.6(8) 47.6(12)
O1 O2 O3 1_6455 1_5545 119.3(5) 118.1(7) 120.5(4)
O1 O2 O3 1_6455 . 117.9(6) 113.6(7) 122.2(7)
O1 O2 O3 1_6455 1_6545 62.1(10) 60.5(4) 65.6(12)
O1 O2 O3 1_6455 1_6555 60.8(8) 59.5(4) 63.9(11)
O1 O2 O1 1_6555 5_4445 133.1(13) 132.3(11) 133.7(13)
O1 O2 O1 1_6555 5_6455 44.5(11) 44.1(12) 44.8(9)
O1 O2 O2 1_6555 1_4555 135.7(7) 133.9(12) 136.4(8)
O1 O2 O2 1_6555 1_5455 134.7(19) 133.6(17) 138(2)
O1 O2 O2 1_6555 1_5655 45.3(13) 42.5(14) 46.4(14)
O1 O2 O2 1_6555 1_6555 44.8(8) 43.6(8) 47.6(12)
O1 O2 O3 1_6555 1_5545 119.3(5) 118.1(7) 120.5(4)
O1 O2 O3 1_6555 . 117.9(6) 113.6(7) 122.2(7)
O1 O2 O3 1_6555 1_6545 62.1(10) 60.5(4) 65.6(12)
O1 O2 O3 1_6555 1_6555 60.8(8) 59.5(4) 63.9(11)
O1 O2 O2 5_4445 1_5455 90.0(15) 90.0(14) 90.0(14)
O1 O2 O2 5_4445 1_5655 90.0(15) 90.0(14) 90.0(14)
O1 O2 O2 5_4445 1_6555 176.2(4) 174.3(4) 178.5(3)
O1 O2 O3 5_4445 . 54.9(12) 53.7(12) 55.6(11)
O1 O2 O3 5_4445 1_6545 128.0(10) 123.4(9) 132.4(11)
O1 O2 O3 5_4445 1_6555 134.3(12) 133.3(12) 134.9(11)
O1 O2 O2 5_6455 1_4555 176.0(4) 174.5(4) 177.8(3)
O1 O2 O2 5_6455 1_5455 90.0(15) 90.0(16) 90.0(16)
O1 O2 O2 5_6455 1_5655 90.0(15) 90.0(16) 90.0(16)
O1 O2 O3 5_6455 1_5545 134.4(12) 133.7(13) 134.9(11)
O1 O2 O3 5_6455 . 127.7(10) 124.0(9) 131.3(11)
O1 O2 O3 5_6455 1_6545 55.1(12) 54.2(12) 55.5(11)
O2 O2 O2 1_4555 1_5455 90.0(14) 90.0(12) 90.0(12)
O2 O2 O2 1_4555 1_5655 90.0(14) 90.0(12) 90.0(12)
O2 O2 O2 1_4555 1_6555 180.0(5) 179.9(3) 180.0(5)
O2 O2 O3 1_4555 1_5545 46.6(8) 44.7(6) 50.6(9)
O2 O2 O3 1_4555 . 48.2(9) 44.9(10) 52.3(12)
O2 O2 O3 1_4555 1_6545 131.2(8) 127.8(11) 135.0(10)
O2 O2 O3 1_4555 1_6555 134.0(9) 130.8(12) 135.3(6)
O2 O2 O2 1_5455 1_5655 180.0(5) 180.0(5) 180.0(5)
O2 O2 O2 1_5455 1_6555 90.0(8) 90.00(17) 90.00(17)
O2 O2 O3 1_5455 1_5545 90.0(5) 90.00(11) 90.00(11)
O2 O2 O3 1_5455 . 90.0(6) 90.00(12) 90.00(12)
O2 O2 O3 1_5455 1_6545 90.0(6) 90.00(12) 90.00(12)
O2 O2 O3 1_5455 1_6555 90.0(5) 90.00(11) 90.00(11)
O2 O2 O2 1_5655 1_6555 90.0(8) 90.00(17) 90.00(17)
O2 O2 O3 1_5655 1_5545 90.0(5) 90.00(11) 90.00(11)
O2 O2 O3 1_5655 . 90.0(6) 90.00(12) 90.00(12)
O2 O2 O3 1_5655 1_6545 90.0(6) 90.00(12) 90.00(12)
O2 O2 O3 1_5655 1_6555 90.0(5) 90.00(11) 90.00(11)
O2 O2 O3 1_6555 1_5545 134.0(9) 131.3(12) 135.3(6)
O2 O2 O3 1_6555 . 131.3(8) 127.8(11) 135.0(10)
O2 O2 O3 1_6555 1_6545 48.4(9) 44.9(10) 52.3(12)
O2 O2 O3 1_6555 1_6555 46.6(9) 44.7(6) 50.7(9)
O3 O2 O3 1_5545 . 94.7(14) 90.9(10) 101.1(17)
O3 O2 O3 1_5545 1_6545 84.6(6) 79.2(6) 89.2(8)
O3 O2 O3 1_5545 1_6555 179.8(12) 179(2) 180.0(5)
O3 O2 O3 . 1_6545 175.6(15) 172.9(19) 179.8(6)
O3 O2 O3 . 1_6555 84.7(7) 79.2(7) 89.2(7)
O3 O2 O3 1_6545 1_6555 95.0(14) 90.9(11) 101.7(17)
Fe1 O3 Fe1 . 1_5565 179.0(6) 176.0(6) 180.0(5)
Fe1 O3 Pb1 . 1_4555 73.6(6) 72.6(6) 75.5(6)
Fe1 O3 Pb1 . 5_4455 91.4(8) 72.9(7) 107.2(7)
Fe1 O3 Pb1 . 5_4555 91.4(8) 72.9(7) 107.2(7)
Fe1 O3 Pb1 . 5_5455 88.9(8) 75.6(7) 104.9(7)
Fe1 O3 Pb1 . 5_5555 88.9(8) 75.6(7) 104.9(7)
Fe1 O3 Bi1 . 1_4555 73.0(6) 72.0(6) 75.2(6)
Fe1 O3 Bi1 . . 11.9(15) 11.9(15) 11.9(15)
Fe1 O3 Bi1 . 1_6565 109.1(6) 108.3(7) 109.5(6)
Fe1 O3 Bi1 . 5_4455 91.5(8) 72.7(7) 108.0(7)
Fe1 O3 Bi1 . 5_4555 91.5(8) 72.7(7) 108.0(7)
Fe1 O3 Bi1 . 5_5455 88.9(8) 74.9(7) 105.2(7)
Fe1 O3 Bi1 . 5_5555 88.9(8) 74.9(7) 105.2(7)
Fe1 O3 O1 . 1_5455 41.4(5) 38.2(4) 43.9(6)
Fe1 O3 O1 . 1_5465 138.6(5) 136.1(6) 141.6(5)
Fe1 O3 O1 . . 41.4(5) 38.2(4) 43.9(6)
Fe1 O3 O1 . 1_5565 138.6(5) 136.1(6) 141.6(5)
Fe1 O3 O1 . 5_4445 35.0(10) 33.3(10) 39.3(10)
Fe1 O3 O1 . 5_4465 140.8(10) 139.2(10) 142.3(11)
Fe1 O3 O1 . 5_5445 36.9(10) 36.0(10) 37.6(9)
Fe1 O3 O1 . 5_5465 146.1(11) 140.8(10) 149.2(11)
Fe1 O3 O2 . 1_4555 41.9(13) 37.5(13) 44.2(13)
Fe1 O3 O2 . 1_4565 137.7(13) 133.2(13) 144.1(13)
Fe1 O3 O2 . . 42.8(13) 39.6(13) 46.1(12)
Fe1 O3 O2 . 1_5565 137.9(13) 136.3(14) 141.9(13)
Fe1 O3 O3 . 1_4555 88.8(7) 85.4(7) 90.7(6)
Fe1 O3 O3 . 1_5455 90.0(7) 90.0(6) 90.0(6)
Fe1 O3 O3 . 1_5655 90.0(7) 90.0(6) 90.0(6)
Fe1 O3 O3 . 1_6555 91.0(7) 89.9(6) 94.8(8)
Fe1 O3 Pb1 1_5565 1_4555 108.7(6) 108.1(7) 109.1(6)
Fe1 O3 Pb1 1_5565 5_4455 88.6(8) 75.2(7) 104.6(7)
Fe1 O3 Pb1 1_5565 5_4555 88.6(8) 75.2(7) 104.6(7)
Fe1 O3 Pb1 1_5565 5_5455 91.0(8) 72.2(6) 106.6(7)
Fe1 O3 Pb1 1_5565 5_5555 91.0(8) 72.2(6) 106.6(7)
Fe1 O3 Bi1 1_5565 1_4555 109.0(6) 108.1(7) 109.5(6)
Fe1 O3 Bi1 1_5565 . 172.0(17) 172.0(17) 172.0(17)
Fe1 O3 Bi1 1_5565 1_6565 72.7(6) 72.0(6) 74.3(6)
Fe1 O3 Bi1 1_5565 5_4455 88.6(8) 74.4(7) 104.8(7)
Fe1 O3 Bi1 1_5565 5_4555 88.6(8) 74.4(7) 104.8(7)
Fe1 O3 Bi1 1_5565 5_5455 91.1(7) 71.9(6) 107.3(7)
Fe1 O3 Bi1 1_5565 5_5555 91.1(7) 71.9(6) 107.3(7)
Fe1 O3 O1 1_5565 1_5455 138.5(5) 136.1(6) 141.6(5)
Fe1 O3 O1 1_5565 1_5465 41.4(5) 38.2(4) 43.9(6)
Fe1 O3 O1 1_5565 . 138.5(5) 136.1(6) 141.6(5)
Fe1 O3 O1 1_5565 1_5565 41.4(5) 38.2(4) 43.9(6)
Fe1 O3 O1 1_5565 5_4445 146.1(11) 140.1(10) 149.2(11)
Fe1 O3 O1 1_5565 5_4465 36.8(10) 36.2(10) 37.4(9)
Fe1 O3 O1 1_5565 5_5445 140.6(10) 138.4(10) 142.7(11)
Fe1 O3 O1 1_5565 5_5465 34.9(10) 33.4(10) 38.6(10)
Fe1 O3 O2 1_5565 1_4555 137.8(13) 136.3(14) 141.8(13)
Fe1 O3 O2 1_5565 1_4565 42.6(13) 39.6(13) 46.1(13)
Fe1 O3 O2 1_5565 . 137.4(13) 133.2(13) 142.7(13)
Fe1 O3 O2 1_5565 1_5565 41.7(13) 37.3(13) 44.2(13)
Fe1 O3 O3 1_5565 1_4555 90.9(7) 89.9(6) 94.6(8)
Fe1 O3 O3 1_5565 1_5455 90.0(7) 90.0(6) 90.0(6)
Fe1 O3 O3 1_5565 1_5655 90.0(7) 90.0(6) 90.0(6)
Fe1 O3 O3 1_5565 1_6555 88.7(7) 84.9(7) 90.7(6)
Pb1 O3 Pb1 1_4555 5_4455 58.0(5) 54.9(5) 61.1(6)
Pb1 O3 Pb1 1_4555 5_4555 58.0(5) 54.9(5) 61.1(6)
Pb1 O3 Pb1 1_4555 5_5455 137.0(4) 135.6(4) 138.6(4)
Pb1 O3 Pb1 1_4555 5_5555 137.0(4) 135.6(4) 138.6(4)
Pb1 O3 Bi1 1_4555 1_4555 0.5(4) 0.3(5) 0.7(4)
Pb1 O3 Bi1 1_4555 . 63.5(16) 63.5(16) 63.5(16)
Pb1 O3 Bi1 1_4555 5_4455 57.9(5) 54.8(5) 60.9(6)
Pb1 O3 Bi1 1_4555 5_4555 57.9(5) 54.8(5) 60.9(6)
Pb1 O3 Bi1 1_4555 5_5455 136.9(4) 135.5(4) 138.4(4)
Pb1 O3 Bi1 1_4555 5_5555 136.9(4) 135.5(4) 138.4(4)
Pb1 O3 O1 1_4555 1_5455 79.5(11) 77.0(11) 83.1(11)
Pb1 O3 O1 1_4555 1_5465 101.7(12) 100.8(12) 102.3(11)
Pb1 O3 O1 1_4555 . 79.5(11) 77.0(11) 83.1(11)
Pb1 O3 O1 1_4555 1_5565 101.7(12) 100.8(12) 102.3(11)
Pb1 O3 O1 1_4555 5_4445 39.8(10) 39.0(10) 40.7(11)
Pb1 O3 O1 1_4555 5_5445 110.6(11) 108.7(12) 113.1(10)
Pb1 O3 O2 1_4555 1_4565 66.2(12) 63.4(12) 68.6(13)
Pb1 O3 O2 1_4555 . 113.1(14) 113.1(14) 113.1(14)
Pb1 O3 O2 1_4555 1_5565 150.1(15) 148.1(14) 151.0(15)
Pb1 O3 O3 1_4555 1_5455 90.0(3) 90.0(3) 90.0(3)
Pb1 O3 O3 1_4555 1_5655 90.0(3) 90.0(3) 90.0(3)
Pb1 O3 O3 1_4555 1_6555 164.6(9) 163.7(10) 166.6(8)
Pb1 O3 Pb1 5_4455 5_4555 89.2(5) 83.3(5) 99.3(6)
Pb1 O3 Pb1 5_4455 5_5455 88.1(5) 80.2(5) 91.9(4)
Pb1 O3 Pb1 5_4455 5_5555 164.1(11) 146.4(8) 179.7(5)
Pb1 O3 Bi1 5_4455 1_4555 57.6(4) 54.0(4) 61.2(3)
Pb1 O3 Bi1 5_4455 . 99.8(11) 99.8(11) 99.8(11)
Pb1 O3 Bi1 5_4455 1_6565 136.6(3) 135.2(4) 138.2(3)
Pb1 O3 Bi1 5_4455 5_4455 0.1(5) 0.0(5) 1.0(5)
Pb1 O3 Bi1 5_4455 5_4555 89.1(5) 83.4(5) 98.4(6)
Pb1 O3 Bi1 5_4455 5_5455 88.1(5) 80.0(5) 91.9(4)
Pb1 O3 Bi1 5_4455 5_5555 164.0(11) 146.2(8) 179.8(5)
Pb1 O3 O1 5_4455 1_5455 63.6(10) 51.0(11) 79.1(8)
Pb1 O3 O1 5_4455 1_5465 60.9(10) 45.2(10) 75.0(9)
Pb1 O3 O1 5_4455 . 119.4(12) 103.4(10) 138.2(10)
Pb1 O3 O1 5_4455 1_5565 116.7(12) 106.0(10) 125.9(13)
Pb1 O3 O1 5_4455 5_4445 78.6(8) 70.8(8) 85.1(7)
Pb1 O3 O1 5_4455 5_4465 76.8(8) 76.6(9) 76.9(8)
Pb1 O3 O1 5_4455 5_5445 125.7(7) 125.2(9) 125.9(6)
Pb1 O3 O1 5_4455 5_5465 123.7(10) 121.9(10) 127.1(8)
Pb1 O3 O2 5_4455 1_4555 59.8(8) 48.2(7) 71.4(10)
Pb1 O3 O2 5_4455 1_4565 59.4(7) 51.0(7) 73.1(10)
Pb1 O3 O2 5_4455 . 118.5(10) 103.1(11) 127.0(9)
Pb1 O3 O2 5_4455 1_5565 113.5(10) 100.5(9) 120.5(11)
Pb1 O3 O3 5_4455 1_4555 45.4(2) 43.76(18) 48.3(4)
Pb1 O3 O3 5_4455 1_5455 45.4(3) 40.3(3) 48.3(4)
Pb1 O3 O3 5_4455 1_5655 134.6(4) 131.7(5) 139.7(5)
Pb1 O3 O3 5_4455 1_6555 134.0(3) 124.7(4) 136.4(2)
Pb1 O3 Pb1 5_4555 5_5455 164.1(11) 146.4(8) 179.7(5)
Pb1 O3 Pb1 5_4555 5_5555 88.1(5) 80.2(5) 91.9(4)
Pb1 O3 Bi1 5_4555 1_4555 57.6(4) 54.0(4) 61.2(3)
Pb1 O3 Bi1 5_4555 . 99.8(11) 99.8(11) 99.8(11)
Pb1 O3 Bi1 5_4555 1_6565 136.6(3) 135.2(4) 138.2(3)
Pb1 O3 Bi1 5_4555 5_4455 89.1(5) 83.4(5) 98.4(6)
Pb1 O3 Bi1 5_4555 5_4555 0.1(5) 0.0(5) 1.0(5)
Pb1 O3 Bi1 5_4555 5_5455 164.0(11) 146.2(8) 179.8(5)
Pb1 O3 Bi1 5_4555 5_5555 88.1(5) 80.0(5) 91.9(4)
Pb1 O3 O1 5_4555 1_5455 119.4(12) 103.4(10) 138.2(10)
Pb1 O3 O1 5_4555 1_5465 116.7(12) 106.0(10) 125.9(13)
Pb1 O3 O1 5_4555 . 63.6(10) 51.0(11) 79.1(8)
Pb1 O3 O1 5_4555 1_5565 60.9(10) 45.2(10) 75.0(9)
Pb1 O3 O1 5_4555 5_4445 78.6(8) 70.8(8) 85.1(7)
Pb1 O3 O1 5_4555 5_4465 76.8(8) 76.6(9) 76.9(8)
Pb1 O3 O1 5_4555 5_5445 125.7(7) 125.2(9) 125.9(6)
Pb1 O3 O1 5_4555 5_5465 123.7(10) 121.9(10) 127.1(8)
Pb1 O3 O2 5_4555 1_4555 59.8(8) 48.2(7) 71.4(10)
Pb1 O3 O2 5_4555 1_4565 59.4(7) 51.0(7) 73.1(10)
Pb1 O3 O2 5_4555 . 118.5(10) 103.1(11) 127.0(9)
Pb1 O3 O2 5_4555 1_5565 113.5(10) 100.5(9) 120.5(11)
Pb1 O3 O3 5_4555 1_4555 45.4(2) 43.76(18) 48.3(4)
Pb1 O3 O3 5_4555 1_5455 134.6(4) 131.7(5) 139.7(5)
Pb1 O3 O3 5_4555 1_5655 45.4(3) 40.3(3) 48.3(4)
Pb1 O3 O3 5_4555 1_6555 134.0(3) 124.7(4) 136.4(2)
Pb1 O3 Pb1 5_5455 5_5555 88.8(5) 82.3(5) 97.7(6)
Pb1 O3 Bi1 5_5455 1_4555 136.7(3) 135.1(4) 138.6(3)
Pb1 O3 Bi1 5_5455 . 113.5(12) 113.5(12) 113.5(12)
Pb1 O3 Bi1 5_5455 1_6565 57.4(4) 54.4(4) 60.4(3)
Pb1 O3 Bi1 5_5455 5_4455 88.2(5) 80.7(6) 91.9(4)
Pb1 O3 Bi1 5_5455 5_4555 164.0(11) 145.8(9) 179.7(5)
Pb1 O3 Bi1 5_5455 5_5455 0.1(5) 0.0(5) 0.9(5)
Pb1 O3 Bi1 5_5455 5_5555 88.7(5) 82.3(5) 97.0(6)
Pb1 O3 O1 5_5455 1_5455 61.1(10) 45.6(10) 75.1(8)
Pb1 O3 O1 5_5455 1_5465 63.3(10) 50.6(11) 78.6(8)
Pb1 O3 O1 5_5455 . 116.8(12) 106.1(10) 125.9(13)
Pb1 O3 O1 5_5455 1_5565 118.9(12) 102.2(10) 136.7(10)
Pb1 O3 O1 5_5455 5_4445 123.9(9) 121.9(10) 128.0(7)
Pb1 O3 O1 5_5455 5_4465 125.7(7) 125.3(8) 125.9(5)
Pb1 O3 O1 5_5455 5_5445 76.8(8) 76.6(9) 76.9(8)
Pb1 O3 O1 5_5455 5_5465 78.5(8) 71.5(8) 84.4(8)
Pb1 O3 O2 5_5455 1_4555 113.6(10) 101.7(10) 120.3(10)
Pb1 O3 O2 5_5455 1_4565 118.4(10) 102.0(11) 127.2(9)
Pb1 O3 O2 5_5455 . 59.1(7) 51.0(7) 73.0(10)
Pb1 O3 O2 5_5455 1_5565 59.9(8) 47.6(7) 71.7(10)
Pb1 O3 O3 5_5455 1_4555 134.2(3) 125.9(4) 136.4(2)
Pb1 O3 O3 5_5455 1_5455 45.6(3) 41.1(3) 48.9(4)
Pb1 O3 O3 5_5455 1_5655 134.4(4) 131.1(5) 138.9(5)
Pb1 O3 O3 5_5455 1_6555 45.4(2) 43.8(2) 48.6(4)
Pb1 O3 Bi1 5_5555 1_4555 136.7(3) 135.1(4) 138.6(3)
Pb1 O3 Bi1 5_5555 . 113.5(12) 113.5(12) 113.5(12)
Pb1 O3 Bi1 5_5555 1_6565 57.4(4) 54.4(4) 60.4(3)
Pb1 O3 Bi1 5_5555 5_4455 164.0(11) 145.8(9) 179.7(5)
Pb1 O3 Bi1 5_5555 5_4555 88.2(5) 80.7(6) 91.9(4)
Pb1 O3 Bi1 5_5555 5_5455 88.7(5) 82.3(5) 97.0(6)
Pb1 O3 Bi1 5_5555 5_5555 0.1(5) 0.0(5) 0.9(5)
Pb1 O3 O1 5_5555 1_5455 116.8(12) 106.1(10) 125.9(13)
Pb1 O3 O1 5_5555 1_5465 118.9(12) 102.2(10) 136.7(10)
Pb1 O3 O1 5_5555 . 61.1(10) 45.6(10) 75.1(8)
Pb1 O3 O1 5_5555 1_5565 63.3(10) 50.6(11) 78.6(8)
Pb1 O3 O1 5_5555 5_4445 123.9(9) 121.9(10) 128.0(7)
Pb1 O3 O1 5_5555 5_4465 125.7(7) 125.3(8) 125.9(5)
Pb1 O3 O1 5_5555 5_5445 76.8(8) 76.6(9) 76.9(8)
Pb1 O3 O1 5_5555 5_5465 78.5(8) 71.5(8) 84.4(8)
Pb1 O3 O2 5_5555 1_4555 113.6(10) 101.7(10) 120.3(10)
Pb1 O3 O2 5_5555 1_4565 118.4(10) 102.0(11) 127.2(9)
Pb1 O3 O2 5_5555 . 59.1(7) 51.0(7) 73.0(10)
Pb1 O3 O2 5_5555 1_5565 59.9(8) 47.6(7) 71.7(10)
Pb1 O3 O3 5_5555 1_4555 134.2(3) 125.9(4) 136.4(2)
Pb1 O3 O3 5_5555 1_5455 134.4(4) 131.1(5) 138.9(5)
Pb1 O3 O3 5_5555 1_5655 45.6(3) 41.1(3) 48.9(4)
Pb1 O3 O3 5_5555 1_6555 45.4(2) 43.8(2) 48.6(4)
Bi1 O3 Bi1 1_4555 . 63.3(16) 63.3(16) 63.3(16)
Bi1 O3 Bi1 1_4555 5_4455 57.5(5) 54.0(5) 61.1(6)
Bi1 O3 Bi1 1_4555 5_4555 57.5(5) 54.0(5) 61.1(6)
Bi1 O3 Bi1 1_4555 5_5455 136.7(4) 135.1(4) 138.5(4)
Bi1 O3 Bi1 1_4555 5_5555 136.7(4) 135.1(4) 138.5(4)
Bi1 O3 O1 1_4555 1_5455 78.7(11) 76.2(12) 82.9(11)
Bi1 O3 O1 1_4555 1_5465 101.8(12) 100.7(12) 102.5(11)
Bi1 O3 O1 1_4555 . 78.7(11) 76.2(12) 82.9(11)
Bi1 O3 O1 1_4555 1_5565 101.8(12) 100.7(12) 102.5(11)
Bi1 O3 O1 1_4555 5_4445 39.1(10) 38.0(10) 40.4(11)
Bi1 O3 O1 1_4555 5_5445 110.2(11) 108.1(12) 112.8(10)
Bi1 O3 O2 1_4555 1_4565 66.1(12) 62.9(12) 68.9(13)
Bi1 O3 O2 1_4555 . 112.4(14) 112.4(14) 112.4(14)
Bi1 O3 O2 1_4555 1_5565 150.6(15) 148.4(14) 151.6(16)
Bi1 O3 O3 1_4555 1_4555 13.5(6) 13.5(6) 13.5(6)
Bi1 O3 O3 1_4555 1_5455 90.0(3) 90.0(3) 90.0(3)
Bi1 O3 O3 1_4555 1_5655 90.0(3) 90.0(3) 90.0(3)
Bi1 O3 O3 1_4555 1_6555 164.1(10) 163.1(11) 166.3(8)
Bi1 O3 Bi1 . 5_4455 100.5(8) 100.5(8) 100.5(8)
Bi1 O3 Bi1 . 5_4555 100.5(8) 100.5(8) 100.5(8)
Bi1 O3 Bi1 . 5_5455 113.8(8) 113.8(8) 113.8(8)
Bi1 O3 Bi1 . 5_5555 113.8(8) 113.8(8) 113.8(8)
Bi1 O3 O1 . 1_5455 41.2(6) 41.2(6) 41.2(6)
Bi1 O3 O1 . 1_5465 138.9(5) 138.9(5) 138.9(5)
Bi1 O3 O1 . . 41.2(6) 41.2(6) 41.2(6)
Bi1 O3 O1 . 1_5565 138.9(5) 138.9(5) 138.9(5)
Bi1 O3 O1 . 5_4445 22.8(12) 22.8(12) 22.8(12)
Bi1 O3 O1 . 5_5445 49.6(11) 49.6(11) 49.6(11)
Bi1 O3 O2 . 1_4565 132.1(15) 132.1(15) 132.1(15)
Bi1 O3 O2 . 1_5565 148.4(15) 148.4(15) 148.4(15)
Bi1 O3 O3 . 1_5455 90.0(6) 90.0(6) 90.0(6)
Bi1 O3 O3 . 1_5655 90.0(6) 90.0(6) 90.0(6)
Bi1 O3 O3 . 1_6555 103.1(10) 103.1(10) 103.1(10)
Bi1 O3 Bi1 1_6565 5_4455 136.6(4) 135.2(4) 138.1(4)
Bi1 O3 Bi1 1_6565 5_4555 136.6(4) 135.2(4) 138.1(4)
Bi1 O3 Bi1 1_6565 5_5455 57.4(5) 54.4(5) 60.3(6)
Bi1 O3 Bi1 1_6565 5_5555 57.4(5) 54.4(5) 60.3(6)
Bi1 O3 O1 1_6565 1_5455 101.8(12) 100.9(12) 102.5(11)
Bi1 O3 O1 1_6565 1_5465 78.4(11) 76.3(12) 81.6(11)
Bi1 O3 O1 1_6565 . 101.8(12) 100.9(12) 102.5(11)
Bi1 O3 O1 1_6565 1_5565 78.4(11) 76.3(12) 81.6(11)
Bi1 O3 O1 1_6565 5_4465 109.9(11) 108.3(12) 111.7(10)
Bi1 O3 O1 1_6565 5_5465 39.0(10) 38.1(10) 40.1(10)
Bi1 O3 O2 1_6565 1_4555 150.9(15) 149.3(14) 151.6(15)
Bi1 O3 O2 1_6565 1_4565 112.5(14) 112.4(14) 112.6(14)
Bi1 O3 O2 1_6565 . 66.0(12) 63.3(12) 68.4(12)
Bi1 O3 O3 1_6565 1_4555 163.8(10) 163.0(11) 165.5(8)
Bi1 O3 O3 1_6565 1_5455 90.0(3) 90.0(3) 90.0(3)
Bi1 O3 O3 1_6565 1_5655 90.0(3) 90.0(3) 90.0(3)
Bi1 O3 O3 1_6565 1_6555 13.5(6) 13.5(6) 13.5(6)
Bi1 O3 Bi1 5_4455 5_4555 89.0(5) 83.5(5) 97.5(6)
Bi1 O3 Bi1 5_4455 5_5455 88.2(5) 80.4(5) 91.9(4)
Bi1 O3 Bi1 5_4455 5_5555 164.0(11) 145.5(8) 179.7(5)
Bi1 O3 O1 5_4455 1_5455 63.7(10) 50.7(11) 80.2(8)
Bi1 O3 O1 5_4455 1_5465 60.9(10) 44.9(10) 75.2(9)
Bi1 O3 O1 5_4455 . 119.4(12) 103.3(10) 138.6(10)
Bi1 O3 O1 5_4455 1_5565 116.6(12) 105.0(10) 125.9(13)
Bi1 O3 O1 5_4455 5_4445 78.8(8) 70.8(8) 85.5(7)
Bi1 O3 O1 5_4455 5_4465 77.0(8) 76.7(9) 77.2(8)
Bi1 O3 O1 5_4455 5_5445 126.4(7) 125.6(9) 126.9(5)
Bi1 O3 O1 5_4455 5_5465 123.7(10) 121.9(10) 127.3(8)
Bi1 O3 O2 5_4455 1_4555 59.8(8) 48.0(7) 71.4(10)
Bi1 O3 O2 5_4455 1_4565 59.3(7) 50.8(7) 73.2(10)
Bi1 O3 O2 5_4455 . 118.5(10) 102.8(11) 127.4(9)
Bi1 O3 O2 5_4455 1_5565 113.5(10) 100.2(9) 120.4(11)
Bi1 O3 O3 5_4455 1_4555 45.4(2) 43.78(18) 48.2(4)
Bi1 O3 O3 5_4455 1_5455 45.5(3) 41.2(3) 48.3(4)
Bi1 O3 O3 5_4455 1_5655 134.5(4) 131.7(5) 138.8(5)
Bi1 O3 O3 5_4455 1_6555 134.0(3) 125.2(4) 136.4(2)
Bi1 O3 Bi1 5_4555 5_5455 164.0(11) 145.5(8) 179.7(5)
Bi1 O3 Bi1 5_4555 5_5555 88.2(5) 80.4(5) 91.9(4)
Bi1 O3 O1 5_4555 1_5455 119.4(12) 103.3(10) 138.6(10)
Bi1 O3 O1 5_4555 1_5465 116.6(12) 105.0(10) 125.9(13)
Bi1 O3 O1 5_4555 . 63.7(10) 50.7(11) 80.2(8)
Bi1 O3 O1 5_4555 1_5565 60.9(10) 44.9(10) 75.2(9)
Bi1 O3 O1 5_4555 5_4445 78.8(8) 70.8(8) 85.5(7)
Bi1 O3 O1 5_4555 5_4465 77.0(8) 76.7(9) 77.2(8)
Bi1 O3 O1 5_4555 5_5445 126.4(7) 125.6(9) 126.9(5)
Bi1 O3 O1 5_4555 5_5465 123.7(10) 121.9(10) 127.3(8)
Bi1 O3 O2 5_4555 1_4555 59.8(8) 48.0(7) 71.4(10)
Bi1 O3 O2 5_4555 1_4565 59.3(7) 50.8(7) 73.2(10)
Bi1 O3 O2 5_4555 . 118.5(10) 102.8(11) 127.4(9)
Bi1 O3 O2 5_4555 1_5565 113.5(10) 100.2(9) 120.4(11)
Bi1 O3 O3 5_4555 1_4555 45.4(2) 43.78(18) 48.2(4)
Bi1 O3 O3 5_4555 1_5455 134.5(4) 131.7(5) 138.8(5)
Bi1 O3 O3 5_4555 1_5655 45.5(3) 41.2(3) 48.3(4)
Bi1 O3 O3 5_4555 1_6555 134.0(3) 125.2(4) 136.4(2)
Bi1 O3 Bi1 5_5455 5_5555 88.7(5) 82.4(5) 96.2(6)
Bi1 O3 O1 5_5455 1_5455 61.1(10) 45.4(10) 75.3(8)
Bi1 O3 O1 5_5455 1_5465 63.4(10) 50.3(11) 79.5(8)
Bi1 O3 O1 5_5455 . 116.7(12) 105.2(10) 125.9(13)
Bi1 O3 O1 5_5455 1_5565 118.9(12) 102.0(10) 137.0(10)
Bi1 O3 O1 5_5455 5_4445 123.9(9) 121.9(10) 128.2(7)
Bi1 O3 O1 5_5455 5_4465 126.4(7) 125.8(8) 126.8(5)
Bi1 O3 O1 5_5455 5_5445 77.0(8) 76.7(9) 77.2(8)
Bi1 O3 O1 5_5455 5_5465 78.7(8) 71.5(8) 84.8(8)
Bi1 O3 O2 5_5455 1_4555 113.6(10) 101.4(10) 120.3(10)
Bi1 O3 O2 5_5455 1_4565 118.4(10) 101.6(11) 127.6(9)
Bi1 O3 O2 5_5455 . 59.0(7) 50.8(7) 73.0(10)
Bi1 O3 O2 5_5455 1_5565 59.9(8) 47.5(6) 71.7(10)
Bi1 O3 O3 5_5455 1_4555 134.2(3) 126.3(4) 136.4(2)
Bi1 O3 O3 5_5455 1_5455 45.7(3) 41.9(3) 48.8(4)
Bi1 O3 O3 5_5455 1_5655 134.3(4) 131.2(5) 138.1(5)
Bi1 O3 O3 5_5455 1_6555 45.4(2) 43.8(2) 48.5(4)
Bi1 O3 O1 5_5555 1_5455 116.7(12) 105.2(10) 125.9(13)
Bi1 O3 O1 5_5555 1_5465 118.9(12) 102.0(10) 137.0(10)
Bi1 O3 O1 5_5555 . 61.1(10) 45.4(10) 75.3(8)
Bi1 O3 O1 5_5555 1_5565 63.4(10) 50.3(11) 79.5(8)
Bi1 O3 O1 5_5555 5_4445 123.9(9) 121.9(10) 128.2(7)
Bi1 O3 O1 5_5555 5_4465 126.4(7) 125.8(8) 126.8(5)
Bi1 O3 O1 5_5555 5_5445 77.0(8) 76.7(9) 77.2(8)
Bi1 O3 O1 5_5555 5_5465 78.7(8) 71.5(8) 84.8(8)
Bi1 O3 O2 5_5555 1_4555 113.6(10) 101.4(10) 120.3(10)
Bi1 O3 O2 5_5555 1_4565 118.4(10) 101.6(11) 127.6(9)
Bi1 O3 O2 5_5555 . 59.0(7) 50.8(7) 73.0(10)
Bi1 O3 O2 5_5555 1_5565 59.9(8) 47.5(6) 71.7(10)
Bi1 O3 O3 5_5555 1_4555 134.2(3) 126.3(4) 136.4(2)
Bi1 O3 O3 5_5555 1_5455 134.3(4) 131.2(5) 138.1(5)
Bi1 O3 O3 5_5555 1_5655 45.7(3) 41.9(3) 48.8(4)
Bi1 O3 O3 5_5555 1_6555 45.4(2) 43.8(2) 48.5(4)
O1 O3 O1 1_5455 1_5465 97.3(5) 95.1(5) 101.9(5)
O1 O3 O1 1_5455 . 82.7(8) 75.6(6) 87.7(9)
O1 O3 O1 1_5455 1_5565 175.8(11) 173.8(12) 179.9(9)
O1 O3 O1 1_5455 5_4445 50.9(8) 49.7(8) 53.1(7)
O1 O3 O1 1_5455 5_4465 127.4(10) 126.8(10) 127.9(9)
O1 O3 O1 1_5455 5_5445 48.9(7) 47.8(6) 49.8(8)
O1 O3 O1 1_5455 5_5465 126.2(8) 122.6(6) 129.4(9)
O1 O3 O2 1_5455 1_4555 56.7(10) 50.9(11) 60.3(11)
O1 O3 O2 1_5455 1_4565 123.6(9) 119.7(11) 133.1(7)
O1 O3 O2 1_5455 . 56.9(10) 53.0(9) 59.2(7)
O1 O3 O2 1_5455 1_5565 124.2(9) 121.0(9) 125.6(11)
O1 O3 O3 1_5455 1_4555 89.0(8) 86.1(11) 91.8(8)
O1 O3 O3 1_5455 1_5455 48.7(6) 46.2(6) 52.2(6)
O1 O3 O3 1_5455 1_5655 131.3(9) 127.8(8) 133.8(10)
O1 O3 O3 1_5455 1_6555 90.7(8) 86.3(6) 92.4(11)
O1 O3 O1 1_5465 . 175.8(11) 173.8(14) 179.9(10)
O1 O3 O1 1_5465 1_5565 82.6(8) 75.8(6) 87.7(9)
O1 O3 O1 1_5465 5_4445 126.3(8) 122.3(6) 129.9(9)
O1 O3 O1 1_5465 5_4465 49.0(7) 48.2(6) 49.6(8)
O1 O3 O1 1_5465 5_5445 127.3(10) 126.4(9) 128.0(9)
O1 O3 O1 1_5465 5_5465 50.6(8) 49.7(8) 52.3(7)
O1 O3 O2 1_5465 1_4555 124.3(9) 121.5(9) 125.6(11)
O1 O3 O2 1_5465 1_4565 56.7(10) 52.6(11) 59.2(7)
O1 O3 O2 1_5465 . 123.3(9) 119.7(12) 131.9(8)
O1 O3 O2 1_5465 1_5565 56.4(10) 50.9(11) 60.3(11)
O1 O3 O3 1_5465 1_4555 90.8(8) 87.0(6) 92.4(11)
O1 O3 O3 1_5465 1_5455 48.7(7) 46.2(6) 52.1(6)
O1 O3 O3 1_5465 1_5655 131.3(9) 127.9(8) 133.8(10)
O1 O3 O3 1_5465 1_6555 88.9(8) 86.1(10) 91.8(8)
O1 O3 O1 . 1_5565 97.3(5) 95.1(5) 101.9(5)
O1 O3 O1 . 5_4445 50.9(8) 49.7(8) 53.1(7)
O1 O3 O1 . 5_4465 127.4(10) 126.8(10) 127.9(9)
O1 O3 O1 . 5_5445 48.9(7) 47.8(6) 49.8(8)
O1 O3 O1 . 5_5465 126.2(8) 122.6(6) 129.4(9)
O1 O3 O2 . 1_4555 56.7(10) 50.9(11) 60.3(11)
O1 O3 O2 . 1_4565 123.6(9) 119.7(11) 133.1(7)
O1 O3 O2 . . 56.9(10) 53.0(9) 59.2(7)
O1 O3 O2 . 1_5565 124.2(9) 121.0(9) 125.6(11)
O1 O3 O3 . 1_4555 89.0(8) 86.1(11) 91.8(8)
O1 O3 O3 . 1_5455 131.3(9) 127.8(8) 133.8(10)
O1 O3 O3 . 1_5655 48.7(6) 46.2(6) 52.2(6)
O1 O3 O3 . 1_6555 90.7(8) 86.3(6) 92.4(11)
O1 O3 O1 1_5565 5_4445 126.3(8) 122.3(6) 129.9(9)
O1 O3 O1 1_5565 5_4465 49.0(7) 48.2(6) 49.6(8)
O1 O3 O1 1_5565 5_5445 127.3(10) 126.4(9) 128.0(9)
O1 O3 O1 1_5565 5_5465 50.6(8) 49.7(8) 52.3(7)
O1 O3 O2 1_5565 1_4555 124.3(9) 121.5(9) 125.6(11)
O1 O3 O2 1_5565 1_4565 56.7(10) 52.6(11) 59.2(7)
O1 O3 O2 1_5565 . 123.3(9) 119.7(12) 131.9(8)
O1 O3 O2 1_5565 1_5565 56.4(10) 50.9(11) 60.3(11)
O1 O3 O3 1_5565 1_4555 90.8(8) 87.0(6) 92.4(11)
O1 O3 O3 1_5565 1_5455 131.3(9) 127.9(8) 133.8(10)
O1 O3 O3 1_5565 1_5655 48.7(7) 46.2(6) 52.1(6)
O1 O3 O3 1_5565 1_6555 88.9(8) 86.1(10) 91.8(8)
O1 O3 O1 5_4445 5_5445 70.7(12) 69.4(12) 72.4(12)
O1 O3 O2 5_4445 1_4565 102.1(13) 94.0(12) 109.3(15)
O1 O3 O2 5_4445 . 75.9(14) 74.1(14) 78.8(14)
O1 O3 O2 5_4445 1_5565 171.4(16) 169.7(15) 175.7(15)
O1 O3 O3 5_4445 1_4555 49.9(7) 47.8(7) 51.5(7)
O1 O3 O3 5_4445 1_5455 90.0(6) 90.0(6) 90.0(6)
O1 O3 O3 5_4445 1_5655 90.0(6) 90.0(6) 90.0(6)
O1 O3 O3 5_4445 1_6555 126.0(11) 124.5(11) 129.8(11)
O1 O3 O1 5_4465 5_5465 70.5(12) 69.6(12) 71.6(11)
O1 O3 O2 5_4465 1_4555 99.6(13) 99.0(13) 100.2(13)
O1 O3 O2 5_4465 . 176.9(14) 173.9(14) 179.9(14)
O1 O3 O3 5_4465 1_4555 54.3(7) 53.8(7) 54.9(7)
O1 O3 O3 5_4465 1_5455 90.0(6) 90.0(6) 90.0(6)
O1 O3 O3 5_4465 1_5655 90.0(6) 90.0(6) 90.0(6)
O1 O3 O2 5_5445 1_4565 176.6(14) 173.3(14) 179.3(14)
O1 O3 O2 5_5445 1_5565 99.5(13) 98.8(13) 100.3(13)
O1 O3 O3 5_5445 1_5455 90.0(6) 90.0(5) 90.0(5)
O1 O3 O3 5_5445 1_5655 90.0(6) 90.0(5) 90.0(5)
O1 O3 O3 5_5445 1_6555 54.3(7) 53.5(7) 55.0(7)
O1 O3 O2 5_5465 1_4555 171.2(16) 169.7(15) 175.1(16)
O1 O3 O2 5_5465 1_4565 75.6(14) 74.1(14) 78.2(14)
O1 O3 O2 5_5465 . 102.0(13) 94.7(12) 108.5(15)
O1 O3 O3 5_5465 1_4555 125.8(11) 124.4(11) 129.2(11)
O1 O3 O3 5_5465 1_5455 90.0(6) 90.0(6) 90.0(6)
O1 O3 O3 5_5465 1_5655 90.0(6) 90.0(6) 90.0(6)
O1 O3 O3 5_5465 1_6555 50.3(7) 48.3(7) 51.7(7)
O2 O3 O2 1_4555 1_4565 95.9(13) 94.8(16) 96.9(12)
O2 O3 O2 1_4555 . 85.3(15) 77.1(16) 90.3(15)
O2 O3 O2 1_4555 1_5565 176.7(14) 173.8(15) 179.9(13)
O2 O3 O3 1_4555 1_4555 47.3(9) 45.3(11) 49.9(10)
O2 O3 O3 1_4555 1_5455 90.0(5) 90.0(5) 90.0(5)
O2 O3 O3 1_4555 1_5655 90.0(5) 90.0(5) 90.0(5)
O2 O3 O3 1_4555 1_6555 132.9(10) 127.9(13) 137.9(13)
O2 O3 O2 1_4565 . 175.0(15) 172.8(18) 179.8(12)
O2 O3 O2 1_4565 1_5565 84.8(15) 77.0(18) 90.3(17)
O2 O3 O3 1_4565 1_4555 48.2(9) 45.3(7) 51.1(12)
O2 O3 O3 1_4565 1_5455 90.0(5) 90.0(5) 90.0(5)
O2 O3 O3 1_4565 1_5655 90.0(5) 90.0(5) 90.0(5)
O2 O3 O3 1_4565 1_6555 131.4(11) 124.8(11) 136.4(11)
O2 O3 O2 . 1_5565 95.9(14) 94.8(12) 96.9(16)
O2 O3 O3 . 1_4555 131.7(11) 125.9(14) 136.4(12)
O2 O3 O3 . 1_5455 90.0(5) 90.0(5) 90.0(5)
O2 O3 O3 . 1_5655 90.0(5) 90.0(5) 90.0(5)
O2 O3 O3 . 1_6555 48.1(9) 45.3(7) 51.1(11)
O2 O3 O3 1_5565 1_4555 132.6(11) 127.8(13) 137.8(13)
O2 O3 O3 1_5565 1_5455 90.0(5) 90.0(5) 90.0(5)
O2 O3 O3 1_5565 1_5655 90.0(5) 90.0(5) 90.0(5)
O2 O3 O3 1_5565 1_6555 47.4(9) 45.3(11) 49.9(10)
O3 O3 O3 1_4555 1_5455 90.00(16) 90.00(15) 90.00(15)
O3 O3 O3 1_4555 1_5655 90.00(16) 90.00(15) 90.00(15)
O3 O3 O3 1_4555 1_6555 178.3(9) 176.7(12) 180.0(5)
O3 O3 O3 1_5455 1_5655 180.0(5) 180.0(5) 180.0(5)
O3 O3 O3 1_5455 1_6555 90.00(7) 90.00(2) 90.00(2)
O3 O3 O3 1_5655 1_6555 90.00(7) 90.00(2) 90.00(2)

loop_
_geom_bond_atom_site_label_1
_geom_bond_atom_site_label_2
_geom_bond_site_ssg_symmetry_2
_geom_bond_distance_av
_geom_bond_distance_min
_geom_bond_distance_max
Fe1 Fe1 1_4555 3.945(12) 3.873(18) 3.988(18)
Fe1 Fe1 1_5455 3.9266 3.9266 3.9266
Fe1 Fe1 1_5545 4.161(13) 3.895(15) 4.697(15)
Fe1 Fe1 1_5565 4.161(13) 3.895(15) 4.697(15)
Fe1 Fe1 1_5655 3.9266 3.9266 3.9266
Fe1 Fe1 1_6555 3.945(12) 3.873(18) 3.988(18)
Fe1 Fe1 5_4445 3.053(9) 3.014(10) 3.080(10)
Fe1 Fe1 5_4455 3.128(6) 3.116(7) 3.137(7)
Fe1 Fe1 5_4545 3.053(9) 3.014(10) 3.080(10)
Fe1 Fe1 5_4555 3.128(6) 3.116(7) 3.137(7)
Fe1 Fe1 5_5445 3.128(6) 3.116(7) 3.137(7)
Fe1 Fe1 5_5455 3.053(9) 3.014(10) 3.080(10)
Fe1 Fe1 5_5545 3.128(6) 3.116(7) 3.137(7)
Fe1 Fe1 5_5555 3.053(9) 3.014(10) 3.080(10)
Fe1 Pb1 1_4555 4.016(14) 3.927(18) 4.146(18)
Fe1 Pb1 1_5545 3.909(18) 3.71(2) 4.00(2)
Fe1 Pb1 1_5565 3.909(18) 3.71(2) 4.00(2)
Fe1 Pb1 1_6555 4.016(14) 3.927(18) 4.146(18)
Fe1 Pb1 5_4445 3.440(14) 3.33(2) 3.88(2)
Fe1 Pb1 5_4455 3.506(13) 3.34(2) 3.69(2)
Fe1 Pb1 5_4545 3.440(14) 3.33(2) 3.88(2)
Fe1 Pb1 5_4555 3.506(13) 3.34(2) 3.69(2)
Fe1 Pb1 5_5445 3.506(13) 3.34(2) 3.69(2)
Fe1 Pb1 5_5455 3.440(14) 3.33(2) 3.88(2)
Fe1 Pb1 5_5545 3.506(13) 3.34(2) 3.69(2)
Fe1 Pb1 5_5555 3.440(14) 3.33(2) 3.88(2)
Fe1 Bi1 1_4555 4.015(14) 3.910(18) 4.178(18)
Fe1 Bi1 1_5545 3.928(18) 3.71(2) 4.02(2)
Fe1 Bi1 . 0.843(9) 0.843(9) 0.843(9)
Fe1 Bi1 1_5565 3.928(18) 3.71(2) 4.02(2)
Fe1 Bi1 1_6555 4.015(14) 3.910(18) 4.178(18)
Fe1 Bi1 5_4445 3.437(14) 3.32(2) 3.89(2)
Fe1 Bi1 5_4455 3.511(13) 3.34(2) 3.69(2)
Fe1 Bi1 5_4545 3.437(14) 3.32(2) 3.89(2)
Fe1 Bi1 5_4555 3.511(13) 3.34(2) 3.69(2)
Fe1 Bi1 5_5445 3.511(13) 3.34(2) 3.69(2)
Fe1 Bi1 5_5455 3.437(14) 3.32(2) 3.89(2)
Fe1 Bi1 5_5545 3.511(13) 3.34(2) 3.69(2)
Fe1 Bi1 5_5555 3.437(14) 3.32(2) 3.89(2)
Fe1 O1 1_5455 2.021(4) 1.963(8) 2.096(8)
Fe1 O1 . 2.021(4) 1.963(8) 2.096(8)
Fe1 O1 5_4445 2.06(3) 1.92(4) 2.24(4)
Fe1 O1 5_4455 2.01(2) 1.89(2) 2.10(2)
Fe1 O1 5_5445 2.01(2) 1.89(2) 2.10(2)
Fe1 O1 5_5455 2.06(3) 1.92(4) 2.24(4)
Fe1 O2 1_4555 2.02(4) 1.98(7) 2.06(7)
Fe1 O2 . 2.02(4) 1.98(7) 2.06(7)
Fe1 O3 1_5545 2.07(2) 1.83(4) 2.82(4)
Fe1 O3 . 2.07(2) 1.83(4) 2.82(4)
Pb1 Pb1 1_4555 3.90(2) 3.60(3) 4.06(3)
Pb1 Pb1 1_5455 3.9266 3.9266 3.9266
Pb1 Pb1 1_5545 4.00(2) 3.74(2) 4.52(2)
Pb1 Pb1 1_5565 4.00(2) 3.74(2) 4.52(2)
Pb1 Pb1 1_5655 3.9266 3.9266 3.9266
Pb1 Pb1 1_6555 3.90(2) 3.60(3) 4.06(3)
Pb1 Pb1 5_4445 3.533(14) 3.532(15) 3.533(15)
Pb1 Pb1 5_4545 3.533(14) 3.532(15) 3.533(15)
Pb1 Pb1 5_5455 3.533(14) 3.532(15) 3.533(15)
Pb1 Pb1 5_5555 3.533(14) 3.532(15) 3.533(15)
Pb1 Bi1 1_4555 3.90(2) 3.61(3) 4.06(3)
Pb1 Bi1 1_5455 3.92666(6) 3.92661(17) 3.92696(17)
Pb1 Bi1 1_5545 3.99(2) 3.74(2) 4.48(2)
Pb1 Bi1 . 0.01(2) 0.00(3) 0.05(3)
Pb1 Bi1 1_5565 3.99(2) 3.74(2) 4.48(2)
Pb1 Bi1 1_5655 3.92666(6) 3.92661(17) 3.92696(17)
Pb1 Bi1 1_6555 3.90(2) 3.61(3) 4.06(3)
Pb1 Bi1 5_4445 3.532(14) 3.530(16) 3.533(16)
Pb1 Bi1 5_4545 3.532(14) 3.530(16) 3.533(16)
Pb1 Bi1 5_5455 3.532(14) 3.530(16) 3.533(16)
Pb1 Bi1 5_5555 3.532(14) 3.530(16) 3.533(16)
Pb1 O1 1_5445 3.83(2) 3.64(2) 3.92(2)
Pb1 O1 1_5465 3.83(2) 3.64(2) 3.92(2)
Pb1 O1 1_5545 3.83(2) 3.64(2) 3.92(2)
Pb1 O1 1_5565 3.83(2) 3.64(2) 3.92(2)
Pb1 O1 5_4445 2.95(3) 2.22(4) 3.78(4)
Pb1 O1 5_4455 2.99(3) 2.56(5) 3.70(5)
Pb1 O1 5_5445 2.99(3) 2.56(5) 3.70(5)
Pb1 O1 5_5455 2.95(3) 2.22(4) 3.78(4)
Pb1 O2 1_4545 3.97(3) 3.96(4) 3.98(4)
Pb1 O2 1_5565 3.97(3) 3.96(4) 3.98(4)
Pb1 O2 5_4445 2.829(10) 2.43(2) 3.51(2)
Pb1 O2 5_4455 2.829(10) 2.43(2) 3.51(2)
Pb1 O2 5_4545 2.829(10) 2.43(2) 3.51(2)
Pb1 O2 5_4555 2.829(10) 2.43(2) 3.51(2)
Pb1 O3 5_4445 2.807(11) 2.608(19) 2.986(19)
Pb1 O3 5_4545 2.807(11) 2.608(19) 2.986(19)
Pb1 O3 5_5445 2.807(11) 2.608(19) 2.986(19)
Pb1 O3 5_5545 2.807(11) 2.608(19) 2.986(19)
Bi1 Bi1 1_4555 3.90(2) 3.61(3) 4.06(3)
Bi1 Bi1 1_5455 3.9266 3.9266 3.9266
Bi1 Bi1 1_5545 4.00(2) 3.74(2) 4.53(2)
Bi1 Bi1 1_5565 4.00(2) 3.74(2) 4.53(2)
Bi1 Bi1 1_5655 3.9266 3.9266 3.9266
Bi1 Bi1 1_6555 3.90(2) 3.61(3) 4.06(3)
Bi1 Bi1 5_4445 3.531(15) 3.529(16) 3.533(16)
Bi1 Bi1 5_4455 2.981(9) 2.981(9) 2.981(9)
Bi1 Bi1 5_4545 3.531(15) 3.529(16) 3.533(16)
Bi1 Bi1 5_4555 2.981(9) 2.981(9) 2.981(9)
Bi1 Bi1 5_5445 2.981(9) 2.981(9) 2.981(9)
Bi1 Bi1 5_5455 3.531(15) 3.529(16) 3.533(16)
Bi1 Bi1 5_5545 2.981(9) 2.981(9) 2.981(9)
Bi1 Bi1 5_5555 3.531(15) 3.529(16) 3.533(16)
Bi1 O1 1_5445 3.85(2) 3.64(2) 3.94(2)
Bi1 O1 1_5455 2.517(10) 2.517(10) 2.517(10)
Bi1 O1 1_5465 3.85(2) 3.64(2) 3.94(2)
Bi1 O1 1_5545 3.85(2) 3.64(2) 3.94(2)
Bi1 O1 . 2.517(10) 2.517(10) 2.517(10)
Bi1 O1 1_5565 3.85(2) 3.64(2) 3.94(2)
Bi1 O1 5_4445 2.94(3) 2.20(4) 3.78(4)
Bi1 O1 5_4455 2.99(3) 2.55(5) 3.76(5)
Bi1 O1 5_5445 2.99(3) 2.55(5) 3.76(5)
Bi1 O1 5_5455 2.94(3) 2.20(4) 3.78(4)
Bi1 O2 1_4545 3.98(3) 3.97(4) 3.99(4)
Bi1 O2 1_4565 3.72(3) 3.72(3) 3.72(3)
Bi1 O2 1_5545 3.72(3) 3.72(3) 3.72(3)
Bi1 O2 1_5565 3.98(3) 3.97(4) 3.99(4)
Bi1 O2 5_4445 2.826(10) 2.42(2) 3.51(2)
Bi1 O2 5_4455 2.826(10) 2.42(2) 3.51(2)
Bi1 O2 5_4545 2.826(10) 2.42(2) 3.51(2)
Bi1 O2 5_4555 2.826(10) 2.42(2) 3.51(2)
Bi1 O3 1_4545 4.161(17) 3.997(19) 4.329(19)
Bi1 O3 1_5545 1.040(19) 1.040(19) 1.040(19)
Bi1 O3 . 1.040(19) 1.040(19) 1.040(19)
Bi1 O3 1_6555 4.161(17) 3.997(19) 4.329(19)
Bi1 O3 5_4445 2.811(11) 2.639(19) 2.981(19)
Bi1 O3 5_4545 2.811(11) 2.639(19) 2.981(19)
Bi1 O3 5_5445 2.811(11) 2.639(19) 2.981(19)
Bi1 O3 5_5545 2.811(11) 2.639(19) 2.981(19)
O1 O1 1_4555 3.91(5) 3.59(7) 4.07(7)
O1 O1 1_5455 3.9266 3.9266 3.9266
O1 O1 1_5655 3.9266 3.9266 3.9266
O1 O1 1_6555 3.91(5) 3.59(7) 4.07(7)
O1 O1 5_4445 2.76(3) 2.72(4) 2.83(4)
O1 O1 5_4455 2.620(18) 2.61(2) 2.63(2)
O1 O1 5_4545 2.76(3) 2.72(4) 2.83(4)
O1 O1 5_4555 2.620(18) 2.61(2) 2.63(2)
O1 O1 5_5445 2.620(18) 2.61(2) 2.63(2)
O1 O1 5_5455 2.76(3) 2.72(4) 2.83(4)
O1 O1 5_5545 2.620(18) 2.61(2) 2.63(2)
O1 O1 5_5555 2.76(3) 2.72(4) 2.83(4)
O1 O2 1_4555 2.79(4) 2.66(6) 2.85(6)
O1 O2 1_4655 2.79(4) 2.66(6) 2.85(6)
O1 O2 . 2.79(4) 2.66(6) 2.85(6)
O1 O2 1_5655 2.79(4) 2.66(6) 2.85(6)
O1 O2 5_3545 3.94(7) 3.85(7) 4.07(7)
O1 O2 5_5555 3.94(7) 3.85(7) 4.07(7)
O1 O3 1_5545 2.98(2) 2.83(3) 3.20(3)
O1 O3 . 2.98(2) 2.83(3) 3.20(3)
O1 O3 1_5645 2.98(2) 2.83(3) 3.20(3)
O1 O3 1_5655 2.98(2) 2.83(3) 3.20(3)
O1 O3 5_4535 3.27(3) 3.12(4) 3.34(4)
O1 O3 5_4555 3.13(3) 3.01(3) 3.22(3)
O1 O3 5_5535 3.13(3) 3.01(3) 3.22(3)
O1 O3 5_5555 3.27(3) 3.12(4) 3.34(4)
O2 O2 1_4555 3.96(6) 3.84(9) 4.03(9)
O2 O2 1_5455 3.9266 3.9266 3.9266
O2 O2 1_5655 3.9266 3.9266 3.9266
O2 O2 1_6555 3.96(6) 3.83(9) 4.03(9)
O2 O3 1_5545 2.97(3) 2.82(5) 3.14(5)
O2 O3 . 2.92(3) 2.82(6) 3.09(6)
O2 O3 1_6545 2.92(3) 2.82(6) 3.08(6)
O2 O3 1_6555 2.97(3) 2.82(5) 3.14(5)
O3 O3 1_4555 3.964(5) 3.962(12) 3.973(12)
O3 O3 1_5455 3.9266 3.9266 3.9266
O3 O3 1_5655 3.9266 3.9266 3.9266
O3 O3 1_6555 3.964(6) 3.962(12) 3.974(12)

loop_
_jana_atom_site_displace_legendre_atom_site_label
_jana_atom_site_displace_legendre_axis
_jana_atom_site_displace_legendre_param_order
_jana_atom_site_displace_legendre_param_coeff
Fe1 x 1 0.0299(14)
Fe1 y 1 0
Fe1 z 1 0.0501(10)
Fe1 x 2 0
Fe1 y 2 0
Fe1 z 2 0
Fe1 x 3 -0.024(3)
Fe1 y 3 0
Fe1 z 3 0.105(3)
Fe1 x 4 0
Fe1 y 4 0
Fe1 z 4 0
Pb1 x 1 0.004(2)
Pb1 y 1 0
Pb1 z 1 -0.0445(18)
Pb1 x 2 0
Pb1 y 2 0
Pb1 z 2 0
Pb1 x 3 -0.085(5)
Pb1 y 3 0
Pb1 z 3 0.096(5)
Pb1 x 4 0
Pb1 y 4 0
Pb1 z 4 0
Bi1 x 1 0.004(2)
Bi1 y 1 0
Bi1 z 1 -0.0445(18)
Bi1 x 2 0
Bi1 y 2 0
Bi1 z 2 0
Bi1 x 3 -0.085(5)
Bi1 y 3 0
Bi1 z 3 0.096(5)
Bi1 x 4 0
Bi1 y 4 0
Bi1 z 4 0
O1 x 1 0.028(4)
O1 y 1 0
O1 z 1 0.249(3)
O1 x 2 0
O1 y 2 0
O1 z 2 0
O1 x 3 -0.100(11)
O1 y 3 0
O1 z 3 0.069(5)
O1 x 4 0
O1 y 4 0
O1 z 4 0
O2 x 1 0.039(6)
O2 y 1 0
O2 z 1 0.157(3)
O2 x 2 0
O2 y 2 0
O2 z 2 0
O2 x 3 -0.031(15)
O2 y 3 0
O2 z 3 0
O2 x 4 0
O2 y 4 0
O2 z 4 0
O3 x 1 0.034(3)
O3 y 1 0
O3 z 1 0.134(3)
O3 x 2 0
O3 y 2 0
O3 z 2 0
O3 x 3 0
O3 y 3 0
O3 z 3 0.071(8)
O3 x 4 0
O3 y 4 0
O3 z 4 0
